data_2310782
loop_
_publ_author_name
'Batuk, Dmitry'
'Batuk, Maria'
'Abakumov, Artem M.'
'Hadermann, Joke'

_publ_section_title
;
 Synergy between transmission electron microscopy and powder diffraction:
 application to modulated structures.
;
_journal_coden_ASTM ACSBDA
_journal_coeditor_code DQ5010
_journal_issue 2
_journal_name_full
;
 Acta Crystallographica, Section B: Structural Science, Crystal Engineering
 and Materials
;
_journal_page_first 127
_journal_page_last 143
_journal_paper_doi 10.1107/S2052520615005466
_journal_volume 71
_journal_year 2015
_chemical_formula_sum 'Bi0.292 Fe1.042 O2.675 Pb0.671'
_chemical_formula_weight 301
_space_group_crystal_system monoclinic
_space_group_IT_number 12
_space_group_name_Hall '-I 2y'
_space_group_name_H-M_alt 'I 1 2/m 1'
_space_group_ssg_name X2/m(\a0\g)00
_cell_angle_alpha 90
_cell_angle_beta 91.913(2)
_cell_angle_gamma 90
_cell_formula_units_Z 1
_cell_length_a 3.92131(11)
_cell_length_b 3.91951(9)
_cell_length_c 4.09255(13)
_cell_measurement_temperature 900
_cell_modulation_dimension 1
_cell_volume 62.866(3)
_diffrn_ambient_temperature 900
_diffrn_radiation_probe neutron
_diffrn_radiation_wavelength 1.8857
_exptl_absorpt_coefficient_mu 0.005
_exptl_crystal_density_diffrn 7.9516
_exptl_crystal_F_000 128
_pd_instr_location ' ?'
_pd_meas_2theta_range_inc 0.05
_pd_meas_2theta_range_max 164.600
_pd_meas_2theta_range_min 3.650
_pd_meas_number_of_points 3220
_pd_proc_2theta_range_inc 0.05
_pd_proc_2theta_range_max 159.95
_pd_proc_2theta_range_min 7.05
_pd_proc_ls_background_function '7 Legendre polynoms'
_pd_proc_ls_pref_orient_corr none
_pd_proc_ls_profile_function Pseudo-Voigt
_pd_proc_ls_prof_R_factor 0.0376
_pd_proc_ls_prof_wR_expected 0.0198
_pd_proc_ls_prof_wR_factor 0.0478
_refine_ls_goodness_of_fit_all 2.41
_refine_ls_number_constraints 7
_refine_ls_number_parameters 64
_refine_ls_number_restraints 0
_refine_ls_R_factor_all 0.0498
_refine_ls_R_factor_gt 0.0492
_refine_ls_shift/su_max 0.0873
_refine_ls_shift/su_mean 0.0289
_refine_ls_weighting_scheme sigma
_refine_ls_wR_factor_all 0.0636
_refine_ls_wR_factor_gt 0.0636
_cod_data_source_file dq5010sup3.cif
_cod_data_source_block I
_cod_depositor_comments
;
 Updating space group information.

 Antanas Vaitkus,
 2018-07-22
;
_cod_database_code 2310782

loop_
_space_group_symop_id
_space_group_symop_operation_xyz
1 x,y,z
2 -x,y,-z
3 x+0.5,y+0.5,z+0.5
4 -x+0.5,y+0.5,-z+0.5
5 -x,-y,-z
6 x,-y,z
7 -x+0.5,-y+0.5,-z+0.5
8 x+0.5,-y+0.5,z+0.5

loop_
_space_group_symop_ssg_id
_space_group_symop_ssg_operation_algebraic
1 x1,x2,x3,x4
2 -x1,x2,-x3,-x4
3 -x1,-x2,-x3,-x4
4 x1,-x2,x3,x4
5 x1+1/2,x2+1/2,x3+1/2,x4+1/2
6 -x1+1/2,x2+1/2,-x3+1/2,-x4+1/2
7 -x1+1/2,-x2+1/2,-x3+1/2,-x4+1/2
8 x1+1/2,-x2+1/2,x3+1/2,x4+1/2

loop_
_atom_site_label
_atom_site_type_symbol
_atom_site_fract_x
_atom_site_fract_y
_atom_site_fract_z
_atom_site_adp_type
_atom_site_U_iso_or_equiv
_atom_site_site_symmetry_multiplicity
_atom_site_occupancy
_atom_site_calc_flag
Fe1 Fe 0 0 0 Uiso 0.0157(4) 2 0.52080(8) d
Pb1 Pb 0 0 0 Uiso 0.0529(11) 2 0.33544(6) d
Bi1 Bi 0 0 0 Uiso 0.0529(11) 2 0.146 d
O1 O 0 0.5 0 Uani 0.0383(16) 2 0.52080(8) d
O2 O 0.5 0 0 Uiso 0.0438(15) 2 0.38763(17) d
O3 O 0 0 0.5 Uiso 0.0475(12) 2 0.42922(8) d

loop_
_atom_site_aniso_label
_atom_site_aniso_type_symbol
_atom_site_aniso_U_11
_atom_site_aniso_U_22
_atom_site_aniso_U_33
_atom_site_aniso_U_12
_atom_site_aniso_U_13
_atom_site_aniso_U_23
O1 O 0.058(3) 0.0072(13) 0.049(3) 0 -0.007(2) 0

loop_
_atom_site_Fourier_wave_vector_seq_id
_jana_atom_site_fourier_wave_vector_q1_coeff
1 1
2 2

loop_
_atom_site_occ_special_func_atom_site_label
_atom_site_occ_special_func_crenel_c
_atom_site_occ_special_func_crenel_w
Fe1 0 0.52080(8)
Pb1 0.5 0.47920(8)
Bi1 0.5 0.4868
O1 0 0.52080(8)
O2 0 0.38763(17)
O3 0 0.42922(8)

loop_
_atom_type_symbol
_atom_type_scat_length_neutron
_atom_type_scat_source
Pb 9.405 International_Tables_Vol_C
Bi 8.532 International_Tables_Vol_C
Fe 9.450 International_Tables_Vol_C
O 5.803 International_Tables_Vol_C

loop_
_cell_wave_vector_seq_id
_cell_wave_vector_x
_cell_wave_vector_y
_cell_wave_vector_z
1 0.049979 0.000000 0.091576

loop_
_geom_angle_atom_site_label_1
_geom_angle_atom_site_label_2
_geom_angle_atom_site_label_3
_geom_angle_site_ssg_symmetry_1
_geom_angle_site_ssg_symmetry_3
_geom_angle_av
_geom_angle_min
_geom_angle_max
Fe1 Fe1 Fe1 1_4555 1_5455 90.0(3) 90.0(2) 90.0(2)
Fe1 Fe1 Fe1 1_4555 1_5545 90.8(3) 88.5(2) 91.5(3)
Fe1 Fe1 Fe1 1_4555 1_5565 89.3(3) 87.1(3) 93.1(3)
Fe1 Fe1 Fe1 1_4555 1_5655 90.0(3) 90.0(2) 90.0(2)
Fe1 Fe1 Fe1 1_4555 1_6555 178.7(3) 177.3(3) 180.0(5)
Fe1 Fe1 Fe1 1_4555 5_4445 51.3(3) 50.9(3) 51.6(3)
Fe1 Fe1 Fe1 1_4555 5_4455 52.2(3) 51.5(3) 52.9(3)
Fe1 Fe1 Fe1 1_4555 5_4545 51.3(3) 50.9(3) 51.6(3)
Fe1 Fe1 Fe1 1_4555 5_4555 52.2(3) 51.5(3) 52.9(3)
Fe1 Fe1 Fe1 1_4555 5_5455 127.9(3) 126.9(3) 130.4(3)
Fe1 Fe1 Fe1 1_4555 5_5555 127.9(3) 126.9(3) 130.4(3)
Fe1 Fe1 Pb1 1_4555 1_5545 86.3(5) 85.6(5) 86.7(5)
Fe1 Fe1 Pb1 1_4555 1_5565 91.4(5) 90.6(5) 92.8(5)
Fe1 Fe1 Pb1 1_4555 5_4445 55.9(5) 53.2(5) 60.4(5)
Fe1 Fe1 Pb1 1_4555 5_4455 54.8(5) 52.2(4) 61.8(5)
Fe1 Fe1 Pb1 1_4555 5_4545 55.9(5) 53.2(5) 60.4(5)
Fe1 Fe1 Pb1 1_4555 5_4555 54.8(5) 52.2(4) 61.8(5)
Fe1 Fe1 Pb1 1_4555 5_5445 124.4(5) 115.4(5) 126.2(4)
Fe1 Fe1 Pb1 1_4555 5_5455 124.6(5) 118.1(6) 126.7(5)
Fe1 Fe1 Pb1 1_4555 5_5545 124.4(5) 115.4(5) 126.2(4)
Fe1 Fe1 Pb1 1_4555 5_5555 124.6(5) 118.1(6) 126.7(5)
Fe1 Fe1 Bi1 1_4555 1_5545 86.7(5) 86.1(5) 87.0(5)
Fe1 Fe1 Bi1 1_4555 . 112(2) 112(2) 112(2)
Fe1 Fe1 Bi1 1_4555 1_5565 91.2(5) 90.4(5) 92.8(5)
Fe1 Fe1 Bi1 1_4555 5_4445 56.0(5) 53.2(5) 60.9(5)
Fe1 Fe1 Bi1 1_4555 5_4455 54.8(5) 52.1(4) 61.8(5)
Fe1 Fe1 Bi1 1_4555 5_4545 56.0(5) 53.2(5) 60.9(5)
Fe1 Fe1 Bi1 1_4555 5_4555 54.8(5) 52.1(4) 61.8(5)
Fe1 Fe1 Bi1 1_4555 5_5445 124.4(5) 115.6(5) 126.2(4)
Fe1 Fe1 Bi1 1_4555 5_5455 124.5(5) 117.5(6) 126.7(5)
Fe1 Fe1 Bi1 1_4555 5_5545 124.4(5) 115.6(5) 126.2(4)
Fe1 Fe1 Bi1 1_4555 5_5555 124.5(5) 117.5(6) 126.7(5)
Fe1 Fe1 O1 1_4555 1_5455 89.7(15) 86.3(14) 92.8(15)
Fe1 Fe1 O1 1_4555 . 89.7(15) 86.3(14) 92.8(15)
Fe1 Fe1 O1 1_4555 5_4445 21.4(9) 19.0(9) 23.0(10)
Fe1 Fe1 O1 1_4555 5_4455 23.2(9) 22.5(10) 23.6(9)
Fe1 Fe1 O1 1_4555 5_5455 156.0(10) 154.2(10) 158.9(10)
Fe1 Fe1 O2 1_4555 1_4555 9.4(5) 0.6(3) 14.3(6)
Fe1 Fe1 O2 1_4555 . 169.4(6) 163.1(6) 179.6(3)
Fe1 Fe1 O3 1_4555 1_5545 91.0(4) 87.7(4) 94.3(4)
Fe1 Fe1 O3 1_4555 . 89.6(4) 87.4(3) 92.0(5)
Fe1 Fe1 Fe1 1_5455 1_5545 90.00(14) 90 90
Fe1 Fe1 Fe1 1_5455 1_5565 90.00(14) 90 90
Fe1 Fe1 Fe1 1_5455 1_5655 180.0(5) 180.0(5) 180.0(5)
Fe1 Fe1 Fe1 1_5455 1_6555 90.00(16) 90 90
Fe1 Fe1 Fe1 1_5455 5_4445 50.8(2) 50.55(19) 51.0(2)
Fe1 Fe1 Fe1 1_5455 5_4455 50.3(2) 50.1(2) 50.5(2)
Fe1 Fe1 Fe1 1_5455 5_4545 129.2(3) 129.0(3) 129.5(2)
Fe1 Fe1 Fe1 1_5455 5_4555 129.7(2) 129.5(2) 129.9(2)
Fe1 Fe1 Fe1 1_5455 5_5445 50.3(2) 50.1(2) 50.5(2)
Fe1 Fe1 Fe1 1_5455 5_5455 50.8(2) 50.55(19) 51.0(2)
Fe1 Fe1 Fe1 1_5455 5_5545 129.7(2) 129.5(2) 129.9(2)
Fe1 Fe1 Fe1 1_5455 5_5555 129.2(3) 129.0(3) 129.5(2)
Fe1 Fe1 Pb1 1_5455 1_5545 90.00(13) 90.00(8) 90.00(8)
Fe1 Fe1 Pb1 1_5455 1_5565 90.00(13) 90.0(2) 90.0(2)
Fe1 Fe1 Pb1 1_5455 5_4445 55.3(3) 53.6(3) 59.3(2)
Fe1 Fe1 Pb1 1_5455 5_4455 56.0(3) 54.0(3) 57.8(3)
Fe1 Fe1 Pb1 1_5455 5_4545 124.7(3) 120.7(2) 126.4(5)
Fe1 Fe1 Pb1 1_5455 5_4555 124.0(4) 122.2(3) 126.0(4)
Fe1 Fe1 Pb1 1_5455 5_5445 56.0(3) 54.0(3) 57.8(3)
Fe1 Fe1 Pb1 1_5455 5_5455 55.3(3) 53.6(3) 59.3(2)
Fe1 Fe1 Pb1 1_5455 5_5545 124.0(4) 122.2(3) 126.0(4)
Fe1 Fe1 Pb1 1_5455 5_5555 124.7(3) 120.7(2) 126.4(5)
Fe1 Fe1 Bi1 1_5455 1_5545 90.00(13) 90.00(8) 90.00(8)
Fe1 Fe1 Bi1 1_5455 . 90.00(9) 90.00(9) 90.00(9)
Fe1 Fe1 Bi1 1_5455 1_5565 90.00(13) 90.0(2) 90.0(2)
Fe1 Fe1 Bi1 1_5455 5_4445 55.2(3) 53.5(3) 59.3(2)
Fe1 Fe1 Bi1 1_5455 5_4455 56.0(3) 54.0(3) 57.9(3)
Fe1 Fe1 Bi1 1_5455 5_4545 124.8(4) 120.7(2) 126.5(5)
Fe1 Fe1 Bi1 1_5455 5_4555 124.0(4) 122.1(3) 126.0(4)
Fe1 Fe1 Bi1 1_5455 5_5445 56.0(3) 54.0(3) 57.9(3)
Fe1 Fe1 Bi1 1_5455 5_5455 55.2(3) 53.5(3) 59.3(2)
Fe1 Fe1 Bi1 1_5455 5_5545 124.0(4) 122.1(3) 126.0(4)
Fe1 Fe1 Bi1 1_5455 5_5555 124.8(4) 120.7(2) 126.5(5)
Fe1 Fe1 O1 1_5455 1_5455 11.9(9) 0.0(5) 18.9(8)
Fe1 Fe1 O1 1_5455 . 168.1(9) 161.1(9) 180.0(5)
Fe1 Fe1 O1 1_5455 5_4445 90.00(15) 90.00(10) 90.00(10)
Fe1 Fe1 O1 1_5455 5_4455 90.00(11) 90.00(13) 90.00(13)
Fe1 Fe1 O1 1_5455 5_5445 90.00(11) 90.00(11) 90.00(11)
Fe1 Fe1 O1 1_5455 5_5455 90.00(15) 90.0(2) 90.0(2)
Fe1 Fe1 O2 1_5455 1_4555 90.00(16) 90 90
Fe1 Fe1 O2 1_5455 . 90.00(16) 90 90
Fe1 Fe1 O3 1_5455 1_5545 90.00(14) 90 90
Fe1 Fe1 O3 1_5455 . 90.00(14) 90 90
Fe1 Fe1 Fe1 1_5545 1_5565 178.6(4) 177.4(4) 180.0(5)
Fe1 Fe1 Fe1 1_5545 1_5655 90.0(2) 90.0(2) 90.0(2)
Fe1 Fe1 Fe1 1_5545 1_6555 89.3(3) 87.1(3) 93.1(3)
Fe1 Fe1 Fe1 1_5545 5_4455 117.0(3) 116.3(3) 117.3(3)
Fe1 Fe1 Fe1 1_5545 5_4555 117.0(3) 116.3(3) 117.3(3)
Fe1 Fe1 Fe1 1_5545 5_5455 118.5(3) 115.8(3) 119.8(3)
Fe1 Fe1 Fe1 1_5545 5_5555 118.5(3) 115.8(3) 119.8(3)
Fe1 Fe1 Pb1 1_5545 1_5565 179.1(5) 177.6(6) 179.8(5)
Fe1 Fe1 Pb1 1_5545 5_4445 53.7(5) 46.7(4) 57.9(5)
Fe1 Fe1 Pb1 1_5545 5_4455 126.1(5) 123.9(5) 131.9(4)
Fe1 Fe1 Pb1 1_5545 5_4545 53.7(5) 46.7(4) 57.9(5)
Fe1 Fe1 Pb1 1_5545 5_4555 126.1(5) 123.9(5) 131.9(4)
Fe1 Fe1 Pb1 1_5545 5_5445 52.2(4) 44.9(4) 54.9(5)
Fe1 Fe1 Pb1 1_5545 5_5455 124.7(5) 122.4(5) 130.5(5)
Fe1 Fe1 Pb1 1_5545 5_5545 52.2(4) 44.9(4) 54.9(5)
Fe1 Fe1 Pb1 1_5545 5_5555 124.7(5) 122.4(5) 130.5(5)
Fe1 Fe1 Bi1 1_5545 . 24(2) 24(2) 24(2)
Fe1 Fe1 Bi1 1_5545 1_5565 179.4(5) 178.0(6) 180.0(5)
Fe1 Fe1 Bi1 1_5545 5_4445 53.7(5) 46.5(4) 57.8(5)
Fe1 Fe1 Bi1 1_5545 5_4455 126.1(5) 123.9(5) 131.9(4)
Fe1 Fe1 Bi1 1_5545 5_4545 53.7(5) 46.5(4) 57.8(5)
Fe1 Fe1 Bi1 1_5545 5_4555 126.1(5) 123.9(5) 131.9(4)
Fe1 Fe1 Bi1 1_5545 5_5445 52.2(4) 44.7(4) 54.9(5)
Fe1 Fe1 Bi1 1_5545 5_5455 124.8(5) 122.5(5) 131.1(5)
Fe1 Fe1 Bi1 1_5545 5_5545 52.2(4) 44.7(4) 54.9(5)
Fe1 Fe1 Bi1 1_5545 5_5555 124.8(5) 122.5(5) 131.1(5)
Fe1 Fe1 O1 1_5545 1_5455 94.0(9) 74.9(9) 108.4(8)
Fe1 Fe1 O1 1_5545 . 94.0(9) 74.9(9) 108.4(8)
Fe1 Fe1 O1 1_5545 5_4455 112.2(10) 111.9(10) 112.4(9)
Fe1 Fe1 O1 1_5545 5_5455 114.5(10) 110.9(9) 116.4(10)
Fe1 Fe1 O2 1_5545 1_4555 90.9(6) 76.9(8) 104.3(7)
Fe1 Fe1 O2 1_5545 . 91.0(5) 73.5(6) 105.6(8)
Fe1 Fe1 O3 1_5545 1_5545 1.1(3) 0.0(5) 5.8(4)
Fe1 Fe1 O3 1_5545 . 178.6(4) 177.0(7) 180.0(5)
Fe1 Fe1 Fe1 1_5565 1_5655 90.0(2) 90.0(2) 90.0(2)
Fe1 Fe1 Fe1 1_5565 1_6555 90.8(3) 88.5(3) 91.5(3)
Fe1 Fe1 Fe1 1_5565 5_4445 118.5(3) 115.8(3) 119.8(3)
Fe1 Fe1 Fe1 1_5565 5_4545 118.5(3) 115.8(3) 119.8(3)
Fe1 Fe1 Fe1 1_5565 5_5445 117.0(3) 116.3(3) 117.3(3)
Fe1 Fe1 Fe1 1_5565 5_5545 117.0(3) 116.3(3) 117.3(3)
Fe1 Fe1 Pb1 1_5565 1_5545 179.1(5) 177.6(6) 179.8(5)
Fe1 Fe1 Pb1 1_5565 5_4445 124.7(5) 122.4(5) 130.5(5)
Fe1 Fe1 Pb1 1_5565 5_4455 52.2(4) 44.9(4) 54.9(5)
Fe1 Fe1 Pb1 1_5565 5_4545 124.7(5) 122.4(5) 130.5(5)
Fe1 Fe1 Pb1 1_5565 5_4555 52.2(4) 44.9(4) 54.9(5)
Fe1 Fe1 Pb1 1_5565 5_5445 126.1(5) 123.9(5) 131.9(4)
Fe1 Fe1 Pb1 1_5565 5_5455 53.7(5) 46.7(4) 57.9(5)
Fe1 Fe1 Pb1 1_5565 5_5545 126.1(5) 123.9(5) 131.9(4)
Fe1 Fe1 Pb1 1_5565 5_5555 53.7(5) 46.7(4) 57.9(5)
Fe1 Fe1 Bi1 1_5565 1_5545 179.4(5) 178.0(6) 180.0(5)
Fe1 Fe1 Bi1 1_5565 . 24(2) 24(2) 24(2)
Fe1 Fe1 Bi1 1_5565 5_4445 124.8(5) 122.5(5) 131.1(5)
Fe1 Fe1 Bi1 1_5565 5_4455 52.2(4) 44.7(4) 54.9(5)
Fe1 Fe1 Bi1 1_5565 5_4545 124.8(5) 122.5(5) 131.1(5)
Fe1 Fe1 Bi1 1_5565 5_4555 52.2(4) 44.7(4) 54.9(5)
Fe1 Fe1 Bi1 1_5565 5_5445 126.1(5) 123.9(5) 131.9(4)
Fe1 Fe1 Bi1 1_5565 5_5455 53.7(5) 46.5(4) 57.8(5)
Fe1 Fe1 Bi1 1_5565 5_5545 126.1(5) 123.9(5) 131.9(4)
Fe1 Fe1 Bi1 1_5565 5_5555 53.7(5) 46.5(4) 57.8(5)
Fe1 Fe1 O1 1_5565 1_5455 94.0(9) 74.9(9) 108.4(8)
Fe1 Fe1 O1 1_5565 . 94.0(9) 74.9(9) 108.4(8)
Fe1 Fe1 O1 1_5565 5_4445 114.5(10) 110.9(9) 116.4(10)
Fe1 Fe1 O1 1_5565 5_5445 112.2(10) 111.9(10) 112.4(9)
Fe1 Fe1 O2 1_5565 1_4555 91.0(5) 73.5(6) 105.6(8)
Fe1 Fe1 O2 1_5565 . 90.9(6) 76.9(8) 104.3(7)
Fe1 Fe1 O3 1_5565 1_5545 178.6(4) 177.0(7) 180.0(5)
Fe1 Fe1 O3 1_5565 . 1.1(3) 0.0(5) 5.8(4)
Fe1 Fe1 Fe1 1_5655 1_6555 90.00(16) 90 90
Fe1 Fe1 Fe1 1_5655 5_4445 129.2(3) 129.0(3) 129.5(2)
Fe1 Fe1 Fe1 1_5655 5_4455 129.7(2) 129.5(2) 129.9(2)
Fe1 Fe1 Fe1 1_5655 5_4545 50.8(2) 50.55(19) 51.0(2)
Fe1 Fe1 Fe1 1_5655 5_4555 50.3(2) 50.1(2) 50.5(2)
Fe1 Fe1 Fe1 1_5655 5_5445 129.7(2) 129.5(2) 129.9(2)
Fe1 Fe1 Fe1 1_5655 5_5455 129.2(3) 129.0(3) 129.5(2)
Fe1 Fe1 Fe1 1_5655 5_5545 50.3(2) 50.1(2) 50.5(2)
Fe1 Fe1 Fe1 1_5655 5_5555 50.8(2) 50.55(19) 51.0(2)
Fe1 Fe1 Pb1 1_5655 1_5545 90.00(13) 90.00(8) 90.00(8)
Fe1 Fe1 Pb1 1_5655 1_5565 90.00(13) 90.0(2) 90.0(2)
Fe1 Fe1 Pb1 1_5655 5_4445 124.7(3) 120.7(2) 126.4(5)
Fe1 Fe1 Pb1 1_5655 5_4455 124.0(4) 122.2(3) 126.0(4)
Fe1 Fe1 Pb1 1_5655 5_4545 55.3(3) 53.6(3) 59.3(2)
Fe1 Fe1 Pb1 1_5655 5_4555 56.0(3) 54.0(3) 57.8(3)
Fe1 Fe1 Pb1 1_5655 5_5445 124.0(4) 122.2(3) 126.0(4)
Fe1 Fe1 Pb1 1_5655 5_5455 124.7(3) 120.7(2) 126.4(5)
Fe1 Fe1 Pb1 1_5655 5_5545 56.0(3) 54.0(3) 57.8(3)
Fe1 Fe1 Pb1 1_5655 5_5555 55.3(3) 53.6(3) 59.3(2)
Fe1 Fe1 Bi1 1_5655 1_5545 90.00(13) 90.00(8) 90.00(8)
Fe1 Fe1 Bi1 1_5655 . 90.00(9) 90.00(9) 90.00(9)
Fe1 Fe1 Bi1 1_5655 1_5565 90.00(13) 90.0(2) 90.0(2)
Fe1 Fe1 Bi1 1_5655 5_4445 124.8(4) 120.7(2) 126.5(5)
Fe1 Fe1 Bi1 1_5655 5_4455 124.0(4) 122.1(3) 126.0(4)
Fe1 Fe1 Bi1 1_5655 5_4545 55.2(3) 53.5(3) 59.3(2)
Fe1 Fe1 Bi1 1_5655 5_4555 56.0(3) 54.0(3) 57.9(3)
Fe1 Fe1 Bi1 1_5655 5_5445 124.0(4) 122.1(3) 126.0(4)
Fe1 Fe1 Bi1 1_5655 5_5455 124.8(4) 120.7(2) 126.5(5)
Fe1 Fe1 Bi1 1_5655 5_5545 56.0(3) 54.0(3) 57.9(3)
Fe1 Fe1 Bi1 1_5655 5_5555 55.2(3) 53.5(3) 59.3(2)
Fe1 Fe1 O1 1_5655 1_5455 168.1(9) 161.1(9) 180.0(5)
Fe1 Fe1 O1 1_5655 . 11.9(9) 0.0(5) 18.9(8)
Fe1 Fe1 O1 1_5655 5_4445 90.00(15) 90.00(10) 90.00(10)
Fe1 Fe1 O1 1_5655 5_4455 90.00(11) 90.00(13) 90.00(13)
Fe1 Fe1 O1 1_5655 5_5445 90.00(11) 90.00(11) 90.00(11)
Fe1 Fe1 O1 1_5655 5_5455 90.00(15) 90.0(2) 90.0(2)
Fe1 Fe1 O2 1_5655 1_4555 90.00(16) 90 90
Fe1 Fe1 O2 1_5655 . 90.00(16) 90 90
Fe1 Fe1 O3 1_5655 1_5545 90.00(14) 90 90
Fe1 Fe1 O3 1_5655 . 90.00(14) 90 90
Fe1 Fe1 Fe1 1_6555 5_4445 127.9(3) 126.9(3) 130.4(3)
Fe1 Fe1 Fe1 1_6555 5_4545 127.9(3) 126.9(3) 130.4(3)
Fe1 Fe1 Fe1 1_6555 5_5445 52.2(3) 51.5(3) 52.9(3)
Fe1 Fe1 Fe1 1_6555 5_5455 51.3(3) 50.9(3) 51.6(3)
Fe1 Fe1 Fe1 1_6555 5_5545 52.2(3) 51.5(3) 52.9(3)
Fe1 Fe1 Fe1 1_6555 5_5555 51.3(3) 50.9(3) 51.6(3)
Fe1 Fe1 Pb1 1_6555 1_5545 91.4(5) 90.6(5) 92.8(5)
Fe1 Fe1 Pb1 1_6555 1_5565 86.3(5) 85.6(5) 86.7(5)
Fe1 Fe1 Pb1 1_6555 5_4445 124.6(5) 118.1(6) 126.7(5)
Fe1 Fe1 Pb1 1_6555 5_4455 124.4(5) 115.4(5) 126.2(4)
Fe1 Fe1 Pb1 1_6555 5_4545 124.6(5) 118.1(6) 126.7(5)
Fe1 Fe1 Pb1 1_6555 5_4555 124.4(5) 115.4(5) 126.2(4)
Fe1 Fe1 Pb1 1_6555 5_5445 54.8(5) 52.2(4) 61.8(5)
Fe1 Fe1 Pb1 1_6555 5_5455 55.9(5) 53.2(5) 60.4(5)
Fe1 Fe1 Pb1 1_6555 5_5545 54.8(5) 52.2(4) 61.8(5)
Fe1 Fe1 Pb1 1_6555 5_5555 55.9(5) 53.2(5) 60.4(5)
Fe1 Fe1 Bi1 1_6555 1_5545 91.2(5) 90.4(5) 92.8(5)
Fe1 Fe1 Bi1 1_6555 . 112(2) 112(2) 112(2)
Fe1 Fe1 Bi1 1_6555 1_5565 86.7(5) 86.1(5) 87.0(5)
Fe1 Fe1 Bi1 1_6555 5_4445 124.5(5) 117.5(6) 126.7(5)
Fe1 Fe1 Bi1 1_6555 5_4455 124.4(5) 115.6(5) 126.2(4)
Fe1 Fe1 Bi1 1_6555 5_4545 124.5(5) 117.5(6) 126.7(5)
Fe1 Fe1 Bi1 1_6555 5_4555 124.4(5) 115.6(5) 126.2(4)
Fe1 Fe1 Bi1 1_6555 5_5445 54.8(5) 52.1(4) 61.8(5)
Fe1 Fe1 Bi1 1_6555 5_5455 56.0(5) 53.2(5) 60.9(5)
Fe1 Fe1 Bi1 1_6555 5_5545 54.8(5) 52.1(4) 61.8(5)
Fe1 Fe1 Bi1 1_6555 5_5555 56.0(5) 53.2(5) 60.9(5)
Fe1 Fe1 O1 1_6555 1_5455 89.7(15) 86.3(14) 92.8(15)
Fe1 Fe1 O1 1_6555 . 89.7(15) 86.3(14) 92.8(15)
Fe1 Fe1 O1 1_6555 5_4445 156.0(10) 154.2(10) 158.9(10)
Fe1 Fe1 O1 1_6555 5_5445 23.2(9) 22.5(10) 23.6(9)
Fe1 Fe1 O1 1_6555 5_5455 21.4(9) 19.0(9) 23.0(10)
Fe1 Fe1 O2 1_6555 1_4555 169.4(6) 163.1(6) 179.6(3)
Fe1 Fe1 O2 1_6555 . 9.4(5) 0.6(3) 14.3(6)
Fe1 Fe1 O3 1_6555 1_5545 89.6(4) 87.4(3) 92.0(5)
Fe1 Fe1 O3 1_6555 . 91.0(4) 87.7(4) 94.3(4)
Fe1 Fe1 Fe1 5_4445 5_4545 78.3(3) 78.0(2) 78.9(2)
Fe1 Fe1 Fe1 5_4445 5_5445 76.5(3) 75.8(3) 77.6(3)
Fe1 Fe1 Fe1 5_4445 5_5545 125.0(3) 124.0(3) 127.0(3)
Fe1 Fe1 Pb1 5_4445 1_5545 60.9(3) 59.9(3) 63.2(4)
Fe1 Fe1 Pb1 5_4445 5_4455 71.3(4) 68.3(4) 72.6(4)
Fe1 Fe1 Pb1 5_4445 5_4555 111.0(5) 108.0(5) 112.2(5)
Fe1 Fe1 Pb1 5_4445 5_5445 75.1(4) 74.8(4) 75.4(5)
Fe1 Fe1 Pb1 5_4445 5_5455 107.5(3) 106.1(3) 108.1(3)
Fe1 Fe1 Pb1 5_4445 5_5545 116.2(5) 115.0(4) 117.9(5)
Fe1 Fe1 Pb1 5_4445 5_5555 166.8(5) 162.5(4) 168.6(5)
Fe1 Fe1 Bi1 5_4445 1_5545 61.0(3) 60.1(3) 63.3(4)
Fe1 Fe1 Bi1 5_4445 . 98.2(16) 98.2(16) 98.2(16)
Fe1 Fe1 Bi1 5_4445 5_4445 14.2(5) 14.2(5) 14.2(5)
Fe1 Fe1 Bi1 5_4445 5_4455 71.4(4) 68.3(4) 72.7(4)
Fe1 Fe1 Bi1 5_4445 5_4545 77.6(4) 77.6(4) 77.6(4)
Fe1 Fe1 Bi1 5_4445 5_4555 110.8(5) 107.9(5) 112.0(5)
Fe1 Fe1 Bi1 5_4445 5_5445 75.1(4) 74.7(4) 75.6(4)
Fe1 Fe1 Bi1 5_4445 5_5455 107.5(3) 106.1(3) 108.0(3)
Fe1 Fe1 Bi1 5_4445 5_5545 116.2(5) 115.2(4) 118.0(5)
Fe1 Fe1 Bi1 5_4445 5_5555 166.7(5) 162.3(4) 168.6(5)
Fe1 Fe1 O1 5_4445 1_5455 42.1(13) 40.2(13) 46.2(13)
Fe1 Fe1 O1 5_4445 . 117.5(11) 116.3(11) 120.7(11)
Fe1 Fe1 O1 5_4445 5_4445 41.1(3) 40.6(3) 42.1(3)
Fe1 Fe1 O1 5_4445 5_5445 113.2(7) 111.9(7) 115.3(7)
Fe1 Fe1 O2 5_4445 . 117.9(5) 117.3(5) 118.9(5)
Fe1 Fe1 O3 5_4445 . 116.9(4) 111.6(4) 119.0(3)
Fe1 Fe1 Fe1 5_4455 5_4555 79.4(2) 79.1(2) 79.8(2)
Fe1 Fe1 Fe1 5_4455 5_5455 76.5(3) 75.8(3) 77.6(3)
Fe1 Fe1 Fe1 5_4455 5_5555 125.0(3) 124.0(3) 127.0(3)
Fe1 Fe1 Pb1 5_4455 1_5565 63.4(3) 63.1(3) 63.8(3)
Fe1 Fe1 Pb1 5_4455 5_4445 69.7(4) 68.4(4) 70.5(4)
Fe1 Fe1 Pb1 5_4455 5_4545 108.6(4) 108.2(5) 108.8(4)
Fe1 Fe1 Pb1 5_4455 5_5445 105.4(3) 104.5(3) 105.9(3)
Fe1 Fe1 Pb1 5_4455 5_5545 162.8(4) 161.7(4) 163.3(4)
Fe1 Fe1 Bi1 5_4455 . 131.8(11) 131.8(11) 131.8(11)
Fe1 Fe1 Bi1 5_4455 1_5565 63.3(3) 63.0(3) 63.7(3)
Fe1 Fe1 Bi1 5_4455 5_4445 69.9(4) 68.5(4) 70.7(4)
Fe1 Fe1 Bi1 5_4455 5_4455 9.6(3) 9.6(3) 9.6(3)
Fe1 Fe1 Bi1 5_4455 5_4545 108.8(4) 108.3(5) 109.0(4)
Fe1 Fe1 Bi1 5_4455 5_4555 72.6(3) 72.6(3) 72.6(3)
Fe1 Fe1 Bi1 5_4455 5_5445 105.7(3) 104.9(3) 106.1(3)
Fe1 Fe1 Bi1 5_4455 5_5545 162.7(4) 161.6(4) 163.2(4)
Fe1 Fe1 O1 5_4455 1_5455 39.6(14) 37.3(13) 41.5(14)
Fe1 Fe1 O1 5_4455 . 116.2(12) 114.7(12) 118.1(12)
Fe1 Fe1 O1 5_4455 5_4455 41.7(3) 41.5(3) 42.1(3)
Fe1 Fe1 O1 5_4455 5_5455 111.6(7) 111.1(8) 112.8(7)
Fe1 Fe1 O3 5_4455 1_5545 119.7(3) 117.9(3) 121.1(3)
Fe1 Fe1 Fe1 5_4545 5_5445 125.0(3) 124.0(3) 127.0(3)
Fe1 Fe1 Fe1 5_4545 5_5545 76.5(3) 75.8(3) 77.6(3)
Fe1 Fe1 Pb1 5_4545 1_5545 60.9(3) 59.9(3) 63.2(4)
Fe1 Fe1 Pb1 5_4545 5_4455 111.0(5) 108.0(5) 112.2(5)
Fe1 Fe1 Pb1 5_4545 5_4555 71.3(4) 68.3(4) 72.6(4)
Fe1 Fe1 Pb1 5_4545 5_5445 116.2(5) 115.0(4) 117.9(5)
Fe1 Fe1 Pb1 5_4545 5_5455 166.8(5) 162.5(4) 168.6(5)
Fe1 Fe1 Pb1 5_4545 5_5545 75.1(4) 74.8(4) 75.4(5)
Fe1 Fe1 Pb1 5_4545 5_5555 107.5(3) 106.1(3) 108.1(3)
Fe1 Fe1 Bi1 5_4545 1_5545 61.0(3) 60.1(3) 63.3(4)
Fe1 Fe1 Bi1 5_4545 . 98.2(16) 98.2(16) 98.2(16)
Fe1 Fe1 Bi1 5_4545 5_4445 77.6(4) 77.6(4) 77.6(4)
Fe1 Fe1 Bi1 5_4545 5_4455 110.8(5) 107.9(5) 112.0(5)
Fe1 Fe1 Bi1 5_4545 5_4545 14.2(5) 14.2(5) 14.2(5)
Fe1 Fe1 Bi1 5_4545 5_4555 71.4(4) 68.3(4) 72.7(4)
Fe1 Fe1 Bi1 5_4545 5_5445 116.2(5) 115.2(4) 118.0(5)
Fe1 Fe1 Bi1 5_4545 5_5455 166.7(5) 162.3(4) 168.6(5)
Fe1 Fe1 Bi1 5_4545 5_5545 75.1(4) 74.7(4) 75.6(4)
Fe1 Fe1 Bi1 5_4545 5_5555 107.5(3) 106.1(3) 108.0(3)
Fe1 Fe1 O1 5_4545 1_5455 117.5(11) 116.3(11) 120.7(11)
Fe1 Fe1 O1 5_4545 . 42.1(13) 40.2(13) 46.2(13)
Fe1 Fe1 O1 5_4545 5_4445 41.1(3) 40.6(3) 42.1(3)
Fe1 Fe1 O1 5_4545 5_5445 113.2(7) 111.9(7) 115.3(7)
Fe1 Fe1 O2 5_4545 . 117.9(5) 117.3(5) 118.9(5)
Fe1 Fe1 O3 5_4545 . 116.9(4) 111.6(4) 119.0(3)
Fe1 Fe1 Fe1 5_4555 5_5455 125.0(3) 124.0(3) 127.0(3)
Fe1 Fe1 Fe1 5_4555 5_5555 76.5(3) 75.8(3) 77.6(3)
Fe1 Fe1 Pb1 5_4555 1_5565 63.4(3) 63.1(3) 63.8(3)
Fe1 Fe1 Pb1 5_4555 5_4445 108.6(4) 108.2(5) 108.8(4)
Fe1 Fe1 Pb1 5_4555 5_4545 69.7(4) 68.4(4) 70.5(4)
Fe1 Fe1 Pb1 5_4555 5_5445 162.8(4) 161.7(4) 163.3(4)
Fe1 Fe1 Pb1 5_4555 5_5545 105.4(3) 104.5(3) 105.9(3)
Fe1 Fe1 Bi1 5_4555 . 131.8(11) 131.8(11) 131.8(11)
Fe1 Fe1 Bi1 5_4555 1_5565 63.3(3) 63.0(3) 63.7(3)
Fe1 Fe1 Bi1 5_4555 5_4445 108.8(4) 108.3(5) 109.0(4)
Fe1 Fe1 Bi1 5_4555 5_4455 72.6(3) 72.6(3) 72.6(3)
Fe1 Fe1 Bi1 5_4555 5_4545 69.9(4) 68.5(4) 70.7(4)
Fe1 Fe1 Bi1 5_4555 5_4555 9.6(3) 9.6(3) 9.6(3)
Fe1 Fe1 Bi1 5_4555 5_5445 162.7(4) 161.6(4) 163.2(4)
Fe1 Fe1 Bi1 5_4555 5_5545 105.7(3) 104.9(3) 106.1(3)
Fe1 Fe1 O1 5_4555 1_5455 116.2(12) 114.7(12) 118.1(12)
Fe1 Fe1 O1 5_4555 . 39.6(14) 37.3(13) 41.5(14)
Fe1 Fe1 O1 5_4555 5_4455 41.7(3) 41.5(3) 42.1(3)
Fe1 Fe1 O1 5_4555 5_5455 111.6(7) 111.1(8) 112.8(7)
Fe1 Fe1 O3 5_4555 1_5545 119.7(3) 117.9(3) 121.1(3)
Fe1 Fe1 Fe1 5_5445 5_5545 79.4(2) 79.1(2) 79.8(2)
Fe1 Fe1 Pb1 5_5445 1_5545 63.4(3) 63.1(3) 63.8(3)
Fe1 Fe1 Pb1 5_5445 5_4455 105.4(3) 104.5(3) 105.9(3)
Fe1 Fe1 Pb1 5_5445 5_4555 162.8(4) 161.7(4) 163.3(4)
Fe1 Fe1 Pb1 5_5445 5_5455 69.7(4) 68.4(4) 70.5(4)
Fe1 Fe1 Pb1 5_5445 5_5555 108.6(4) 108.2(5) 108.8(4)
Fe1 Fe1 Bi1 5_5445 1_5545 63.3(3) 63.0(3) 63.7(3)
Fe1 Fe1 Bi1 5_5445 . 131.8(11) 131.8(11) 131.8(11)
Fe1 Fe1 Bi1 5_5445 5_4455 105.7(3) 104.9(3) 106.1(3)
Fe1 Fe1 Bi1 5_5445 5_4555 162.7(4) 161.6(4) 163.2(4)
Fe1 Fe1 Bi1 5_5445 5_5445 9.6(3) 9.6(3) 9.6(3)
Fe1 Fe1 Bi1 5_5445 5_5455 69.9(4) 68.5(4) 70.7(4)
Fe1 Fe1 Bi1 5_5445 5_5545 72.6(3) 72.6(3) 72.6(3)
Fe1 Fe1 Bi1 5_5445 5_5555 108.8(4) 108.3(5) 109.0(4)
Fe1 Fe1 O1 5_5445 1_5455 39.6(14) 37.3(13) 41.5(14)
Fe1 Fe1 O1 5_5445 . 116.2(12) 114.7(12) 118.1(12)
Fe1 Fe1 O1 5_5445 5_4445 111.6(7) 111.1(8) 112.8(7)
Fe1 Fe1 O1 5_5445 5_5445 41.7(3) 41.5(3) 42.1(3)
Fe1 Fe1 O3 5_5445 . 119.7(3) 117.9(3) 121.1(3)
Fe1 Fe1 Fe1 5_5455 5_5555 78.3(3) 78.0(2) 78.9(2)
Fe1 Fe1 Pb1 5_5455 1_5565 60.9(3) 59.9(3) 63.2(4)
Fe1 Fe1 Pb1 5_5455 5_4445 107.5(3) 106.1(3) 108.1(3)
Fe1 Fe1 Pb1 5_5455 5_4455 75.1(4) 74.8(4) 75.4(5)
Fe1 Fe1 Pb1 5_5455 5_4545 166.8(5) 162.5(4) 168.6(5)
Fe1 Fe1 Pb1 5_5455 5_4555 116.2(5) 115.0(4) 117.9(5)
Fe1 Fe1 Pb1 5_5455 5_5445 71.3(4) 68.3(4) 72.6(4)
Fe1 Fe1 Pb1 5_5455 5_5545 111.0(5) 108.0(5) 112.2(5)
Fe1 Fe1 Bi1 5_5455 . 98.2(16) 98.2(16) 98.2(16)
Fe1 Fe1 Bi1 5_5455 1_5565 61.0(3) 60.1(3) 63.3(4)
Fe1 Fe1 Bi1 5_5455 5_4445 107.5(3) 106.1(3) 108.0(3)
Fe1 Fe1 Bi1 5_5455 5_4455 75.1(4) 74.7(4) 75.6(4)
Fe1 Fe1 Bi1 5_5455 5_4545 166.7(5) 162.3(4) 168.6(5)
Fe1 Fe1 Bi1 5_5455 5_4555 116.2(5) 115.2(4) 118.0(5)
Fe1 Fe1 Bi1 5_5455 5_5445 71.4(4) 68.3(4) 72.7(4)
Fe1 Fe1 Bi1 5_5455 5_5455 14.2(5) 14.2(5) 14.2(5)
Fe1 Fe1 Bi1 5_5455 5_5545 110.8(5) 107.9(5) 112.0(5)
Fe1 Fe1 Bi1 5_5455 5_5555 77.6(4) 77.6(4) 77.6(4)
Fe1 Fe1 O1 5_5455 1_5455 42.1(13) 40.2(13) 46.2(13)
Fe1 Fe1 O1 5_5455 . 117.5(11) 116.3(11) 120.7(11)
Fe1 Fe1 O1 5_5455 5_4455 113.2(7) 111.9(7) 115.3(7)
Fe1 Fe1 O1 5_5455 5_5455 41.1(3) 40.6(3) 42.1(3)
Fe1 Fe1 O2 5_5455 1_4555 117.9(5) 117.3(5) 118.9(5)
Fe1 Fe1 O3 5_5455 1_5545 116.9(4) 111.6(4) 119.0(3)
Fe1 Fe1 Pb1 5_5545 1_5545 63.4(3) 63.1(3) 63.8(3)
Fe1 Fe1 Pb1 5_5545 5_4455 162.8(4) 161.7(4) 163.3(4)
Fe1 Fe1 Pb1 5_5545 5_4555 105.4(3) 104.5(3) 105.9(3)
Fe1 Fe1 Pb1 5_5545 5_5455 108.6(4) 108.2(5) 108.8(4)
Fe1 Fe1 Pb1 5_5545 5_5555 69.7(4) 68.4(4) 70.5(4)
Fe1 Fe1 Bi1 5_5545 1_5545 63.3(3) 63.0(3) 63.7(3)
Fe1 Fe1 Bi1 5_5545 . 131.8(11) 131.8(11) 131.8(11)
Fe1 Fe1 Bi1 5_5545 5_4455 162.7(4) 161.6(4) 163.2(4)
Fe1 Fe1 Bi1 5_5545 5_4555 105.7(3) 104.9(3) 106.1(3)
Fe1 Fe1 Bi1 5_5545 5_5445 72.6(3) 72.6(3) 72.6(3)
Fe1 Fe1 Bi1 5_5545 5_5455 108.8(4) 108.3(5) 109.0(4)
Fe1 Fe1 Bi1 5_5545 5_5545 9.6(3) 9.6(3) 9.6(3)
Fe1 Fe1 Bi1 5_5545 5_5555 69.9(4) 68.5(4) 70.7(4)
Fe1 Fe1 O1 5_5545 1_5455 116.2(12) 114.7(12) 118.1(12)
Fe1 Fe1 O1 5_5545 . 39.6(14) 37.3(13) 41.5(14)
Fe1 Fe1 O1 5_5545 5_4445 111.6(7) 111.1(8) 112.8(7)
Fe1 Fe1 O1 5_5545 5_5445 41.7(3) 41.5(3) 42.1(3)
Fe1 Fe1 O3 5_5545 . 119.7(3) 117.9(3) 121.1(3)
Fe1 Fe1 Pb1 5_5555 1_5565 60.9(3) 59.9(3) 63.2(4)
Fe1 Fe1 Pb1 5_5555 5_4445 166.8(5) 162.5(4) 168.6(5)
Fe1 Fe1 Pb1 5_5555 5_4455 116.2(5) 115.0(4) 117.9(5)
Fe1 Fe1 Pb1 5_5555 5_4545 107.5(3) 106.1(3) 108.1(3)
Fe1 Fe1 Pb1 5_5555 5_4555 75.1(4) 74.8(4) 75.4(5)
Fe1 Fe1 Pb1 5_5555 5_5445 111.0(5) 108.0(5) 112.2(5)
Fe1 Fe1 Pb1 5_5555 5_5545 71.3(4) 68.3(4) 72.6(4)
Fe1 Fe1 Bi1 5_5555 . 98.2(16) 98.2(16) 98.2(16)
Fe1 Fe1 Bi1 5_5555 1_5565 61.0(3) 60.1(3) 63.3(4)
Fe1 Fe1 Bi1 5_5555 5_4445 166.7(5) 162.3(4) 168.6(5)
Fe1 Fe1 Bi1 5_5555 5_4455 116.2(5) 115.2(4) 118.0(5)
Fe1 Fe1 Bi1 5_5555 5_4545 107.5(3) 106.1(3) 108.0(3)
Fe1 Fe1 Bi1 5_5555 5_4555 75.1(4) 74.7(4) 75.6(4)
Fe1 Fe1 Bi1 5_5555 5_5445 110.8(5) 107.9(5) 112.0(5)
Fe1 Fe1 Bi1 5_5555 5_5455 77.6(4) 77.6(4) 77.6(4)
Fe1 Fe1 Bi1 5_5555 5_5545 71.4(4) 68.3(4) 72.7(4)
Fe1 Fe1 Bi1 5_5555 5_5555 14.2(5) 14.2(5) 14.2(5)
Fe1 Fe1 O1 5_5555 1_5455 117.5(11) 116.3(11) 120.7(11)
Fe1 Fe1 O1 5_5555 . 42.1(13) 40.2(13) 46.2(13)
Fe1 Fe1 O1 5_5555 5_4455 113.2(7) 111.9(7) 115.3(7)
Fe1 Fe1 O1 5_5555 5_5455 41.1(3) 40.6(3) 42.1(3)
Fe1 Fe1 O2 5_5555 1_4555 117.9(5) 117.3(5) 118.9(5)
Fe1 Fe1 O3 5_5555 1_5545 116.9(4) 111.6(4) 119.0(3)
Pb1 Fe1 Pb1 1_5545 5_4455 132.1(4) 128.8(5) 134.3(5)
Pb1 Fe1 Pb1 1_5545 5_4555 132.1(4) 128.8(5) 134.3(5)
Pb1 Fe1 Pb1 1_5545 5_5445 56.2(5) 55.2(4) 57.5(5)
Pb1 Fe1 Pb1 1_5545 5_5455 132.4(5) 131.4(5) 134.2(5)
Pb1 Fe1 Pb1 1_5545 5_5545 56.2(5) 55.2(4) 57.5(5)
Pb1 Fe1 Pb1 1_5545 5_5555 132.4(5) 131.4(5) 134.2(5)
Pb1 Fe1 Bi1 1_5545 1_5545 0.2(5) 0.0(5) 0.5(5)
Pb1 Fe1 Bi1 1_5545 . 155(2) 155(2) 155(2)
Pb1 Fe1 Bi1 1_5545 5_4445 47.4(4) 47.4(4) 47.4(4)
Pb1 Fe1 Bi1 1_5545 5_4455 132.2(4) 128.8(5) 134.5(5)
Pb1 Fe1 Bi1 1_5545 5_4545 47.4(4) 47.4(4) 47.4(4)
Pb1 Fe1 Bi1 1_5545 5_4555 132.2(4) 128.8(5) 134.5(5)
Pb1 Fe1 Bi1 1_5545 5_5445 56.2(5) 55.1(5) 57.6(5)
Pb1 Fe1 Bi1 1_5545 5_5455 132.4(5) 131.4(5) 134.5(5)
Pb1 Fe1 Bi1 1_5545 5_5545 56.2(5) 55.1(5) 57.6(5)
Pb1 Fe1 Bi1 1_5545 5_5555 132.4(5) 131.4(5) 134.5(5)
Pb1 Fe1 O1 1_5545 1_5455 72.5(8) 71.7(8) 74.1(8)
Pb1 Fe1 O1 1_5545 . 72.5(8) 71.7(8) 74.1(8)
Pb1 Fe1 O1 1_5545 5_4445 64.6(10) 63.4(10) 66.6(9)
Pb1 Fe1 O1 1_5545 5_5445 68.4(10) 68.0(10) 69.3(10)
Pb1 Fe1 O2 1_5545 . 77.1(6) 76.4(6) 78.3(7)
Pb1 Fe1 O3 1_5545 . 176.8(5) 172.9(6) 178.4(5)
Pb1 Fe1 Pb1 1_5565 5_4445 132.4(5) 131.4(5) 134.2(5)
Pb1 Fe1 Pb1 1_5565 5_4455 56.2(5) 55.2(4) 57.5(5)
Pb1 Fe1 Pb1 1_5565 5_4545 132.4(5) 131.4(5) 134.2(5)
Pb1 Fe1 Pb1 1_5565 5_4555 56.2(5) 55.2(4) 57.5(5)
Pb1 Fe1 Pb1 1_5565 5_5445 132.1(4) 128.8(5) 134.3(5)
Pb1 Fe1 Pb1 1_5565 5_5545 132.1(4) 128.8(5) 134.3(5)
Pb1 Fe1 Bi1 1_5565 . 155(2) 155(2) 155(2)
Pb1 Fe1 Bi1 1_5565 1_5565 0.2(5) 0.0(5) 0.5(5)
Pb1 Fe1 Bi1 1_5565 5_4445 132.4(5) 131.4(5) 134.5(5)
Pb1 Fe1 Bi1 1_5565 5_4455 56.2(5) 55.1(5) 57.6(5)
Pb1 Fe1 Bi1 1_5565 5_4545 132.4(5) 131.4(5) 134.5(5)
Pb1 Fe1 Bi1 1_5565 5_4555 56.2(5) 55.1(5) 57.6(5)
Pb1 Fe1 Bi1 1_5565 5_5445 132.2(4) 128.8(5) 134.5(5)
Pb1 Fe1 Bi1 1_5565 5_5455 47.4(4) 47.4(4) 47.4(4)
Pb1 Fe1 Bi1 1_5565 5_5545 132.2(4) 128.8(5) 134.5(5)
Pb1 Fe1 Bi1 1_5565 5_5555 47.4(4) 47.4(4) 47.4(4)
Pb1 Fe1 O1 1_5565 1_5455 72.5(8) 71.7(8) 74.1(8)
Pb1 Fe1 O1 1_5565 . 72.5(8) 71.7(8) 74.1(8)
Pb1 Fe1 O1 1_5565 5_4455 68.4(10) 68.0(10) 69.3(10)
Pb1 Fe1 O1 1_5565 5_5455 64.6(10) 63.4(10) 66.6(9)
Pb1 Fe1 O2 1_5565 1_4555 77.1(6) 76.4(6) 78.3(7)
Pb1 Fe1 O3 1_5565 1_5545 176.8(5) 172.9(6) 178.4(5)
Pb1 Fe1 Pb1 5_4445 5_4455 71.7(5) 67.9(5) 80.9(4)
Pb1 Fe1 Pb1 5_4445 5_4545 69.5(3) 61.5(3) 72.9(4)
Pb1 Fe1 Pb1 5_4445 5_4555 109.7(6) 107.1(5) 118.4(6)
Pb1 Fe1 Pb1 5_4445 5_5445 68.4(5) 57.9(5) 72.9(5)
Pb1 Fe1 Pb1 5_4445 5_5455 109.0(3) 108.8(3) 109.8(3)
Pb1 Fe1 Pb1 5_4445 5_5545 105.8(5) 91.4(4) 112.7(6)
Pb1 Fe1 Pb1 5_4445 5_5555 178.4(5) 175.6(7) 180.0(5)
Pb1 Fe1 Bi1 5_4445 . 65.2(18) 65.2(18) 65.2(18)
Pb1 Fe1 Bi1 5_4445 1_5565 132.2(5) 131.2(5) 134.2(4)
Pb1 Fe1 Bi1 5_4445 5_4445 0.1(5) 0.0(5) 0.7(5)
Pb1 Fe1 Bi1 5_4445 5_4455 71.8(5) 67.9(5) 80.9(4)
Pb1 Fe1 Bi1 5_4445 5_4545 69.5(3) 61.5(3) 72.9(4)
Pb1 Fe1 Bi1 5_4445 5_4555 109.8(6) 107.1(5) 118.3(6)
Pb1 Fe1 Bi1 5_4445 5_5445 68.4(5) 58.1(5) 72.9(5)
Pb1 Fe1 Bi1 5_4445 5_5455 109.0(3) 108.8(3) 110.0(3)
Pb1 Fe1 Bi1 5_4445 5_5545 105.8(5) 91.3(4) 112.7(6)
Pb1 Fe1 Bi1 5_4445 5_5555 178.4(5) 175.2(7) 180.0(5)
Pb1 Fe1 O1 5_4445 1_5455 58.6(11) 40.2(11) 72.6(10)
Pb1 Fe1 O1 5_4445 . 127.5(12) 112.3(11) 136.6(12)
Pb1 Fe1 O1 5_4445 5_4455 77.1(9) 76.6(9) 77.3(9)
Pb1 Fe1 O1 5_4445 5_5455 138.7(7) 136.7(7) 139.7(7)
Pb1 Fe1 O2 5_4445 1_4555 56.1(5) 46.8(5) 69.7(6)
Pb1 Fe1 O2 5_4445 . 126.0(5) 107.8(6) 134.0(6)
Pb1 Fe1 O3 5_4445 1_5545 53.9(3) 49.0(2) 58.3(4)
Pb1 Fe1 O3 5_4445 . 125.0(4) 122.1(3) 130.7(4)
Pb1 Fe1 Pb1 5_4455 5_4545 109.7(6) 107.1(5) 118.4(7)
Pb1 Fe1 Pb1 5_4455 5_4555 68.1(3) 64.4(3) 72.0(4)
Pb1 Fe1 Pb1 5_4455 5_5445 111.5(3) 109.9(3) 114.4(3)
Pb1 Fe1 Pb1 5_4455 5_5455 68.4(5) 57.9(5) 72.9(5)
Pb1 Fe1 Pb1 5_4455 5_5545 175.9(5) 171.5(6) 180.0(5)
Pb1 Fe1 Pb1 5_4455 5_5555 105.8(5) 91.4(4) 112.7(5)
Pb1 Fe1 Bi1 5_4455 1_5545 132.3(4) 129.1(5) 134.3(3)
Pb1 Fe1 Bi1 5_4455 . 34.0(5) 34.0(5) 34.0(5)
Pb1 Fe1 Bi1 5_4455 1_5565 56.0(4) 55.0(4) 57.2(4)
Pb1 Fe1 Bi1 5_4455 5_4445 71.8(5) 68.0(4) 81.9(6)
Pb1 Fe1 Bi1 5_4455 5_4455 0.1(4) 0.0(5) 0.4(3)
Pb1 Fe1 Bi1 5_4455 5_4545 109.9(6) 107.1(5) 119.5(7)
Pb1 Fe1 Bi1 5_4455 5_4555 68.1(3) 64.3(3) 72.0(4)
Pb1 Fe1 Bi1 5_4455 5_5445 111.5(3) 109.9(3) 114.6(3)
Pb1 Fe1 Bi1 5_4455 5_5455 68.3(5) 57.6(5) 72.9(5)
Pb1 Fe1 Bi1 5_4455 5_5545 175.8(5) 170.7(5) 180.0(5)
Pb1 Fe1 Bi1 5_4455 5_5555 105.9(5) 91.2(4) 112.7(5)
Pb1 Fe1 O1 5_4455 1_5455 58.5(12) 47.0(13) 74.9(10)
Pb1 Fe1 O1 5_4455 . 125.5(12) 110.2(12) 140.5(11)
Pb1 Fe1 O1 5_4455 5_4445 80.0(9) 74.1(9) 82.7(9)
Pb1 Fe1 O1 5_4455 5_5445 134.6(6) 132.9(6) 135.8(7)
Pb1 Fe1 O1 5_4455 5_5455 109.1(8) 107.6(8) 111.2(8)
Pb1 Fe1 O2 5_4455 1_4555 54.8(4) 42.7(4) 69.2(8)
Pb1 Fe1 O2 5_4455 . 125.1(5) 115.1(8) 133.4(6)
Pb1 Fe1 O3 5_4455 1_5545 126.0(4) 123.4(6) 129.6(5)
Pb1 Fe1 O3 5_4455 . 52.1(3) 41.4(2) 56.3(4)
Pb1 Fe1 Pb1 5_4545 5_4555 71.7(5) 67.9(5) 80.9(4)
Pb1 Fe1 Pb1 5_4545 5_5445 105.8(5) 91.4(4) 112.7(6)
Pb1 Fe1 Pb1 5_4545 5_5455 178.4(5) 175.6(7) 180.0(5)
Pb1 Fe1 Pb1 5_4545 5_5545 68.4(5) 57.9(5) 72.9(5)
Pb1 Fe1 Pb1 5_4545 5_5555 109.0(3) 108.8(3) 109.8(3)
Pb1 Fe1 Bi1 5_4545 . 65.2(18) 65.2(18) 65.2(18)
Pb1 Fe1 Bi1 5_4545 1_5565 132.2(5) 131.2(5) 134.2(4)
Pb1 Fe1 Bi1 5_4545 5_4445 69.5(3) 61.5(3) 72.9(4)
Pb1 Fe1 Bi1 5_4545 5_4455 109.8(6) 107.1(5) 118.3(6)
Pb1 Fe1 Bi1 5_4545 5_4545 0.1(5) 0.0(5) 0.7(5)
Pb1 Fe1 Bi1 5_4545 5_4555 71.8(5) 67.9(5) 80.9(4)
Pb1 Fe1 Bi1 5_4545 5_5445 105.8(5) 91.3(4) 112.7(6)
Pb1 Fe1 Bi1 5_4545 5_5455 178.4(5) 175.2(7) 180.0(5)
Pb1 Fe1 Bi1 5_4545 5_5545 68.4(5) 58.1(5) 72.9(5)
Pb1 Fe1 Bi1 5_4545 5_5555 109.0(3) 108.8(3) 110.0(3)
Pb1 Fe1 O1 5_4545 1_5455 127.5(12) 112.3(11) 136.6(12)
Pb1 Fe1 O1 5_4545 . 58.6(11) 40.2(11) 72.6(10)
Pb1 Fe1 O1 5_4545 5_4455 77.1(9) 76.6(9) 77.3(9)
Pb1 Fe1 O1 5_4545 5_5455 138.7(7) 136.7(7) 139.7(7)
Pb1 Fe1 O2 5_4545 1_4555 56.1(5) 46.8(5) 69.7(6)
Pb1 Fe1 O2 5_4545 . 126.0(5) 107.8(6) 134.0(6)
Pb1 Fe1 O3 5_4545 1_5545 53.9(3) 49.0(2) 58.3(4)
Pb1 Fe1 O3 5_4545 . 125.0(4) 122.1(3) 130.7(4)
Pb1 Fe1 Pb1 5_4555 5_5445 175.9(5) 171.5(6) 180.0(5)
Pb1 Fe1 Pb1 5_4555 5_5455 105.8(5) 91.4(4) 112.7(5)
Pb1 Fe1 Pb1 5_4555 5_5545 111.5(3) 109.9(3) 114.4(3)
Pb1 Fe1 Pb1 5_4555 5_5555 68.4(5) 57.9(5) 72.9(5)
Pb1 Fe1 Bi1 5_4555 1_5545 132.3(4) 129.1(5) 134.3(3)
Pb1 Fe1 Bi1 5_4555 . 34.0(5) 34.0(5) 34.0(5)
Pb1 Fe1 Bi1 5_4555 1_5565 56.0(4) 55.0(4) 57.2(4)
Pb1 Fe1 Bi1 5_4555 5_4445 109.9(6) 107.1(5) 119.5(7)
Pb1 Fe1 Bi1 5_4555 5_4455 68.1(3) 64.3(3) 72.0(4)
Pb1 Fe1 Bi1 5_4555 5_4545 71.8(5) 68.0(4) 81.9(6)
Pb1 Fe1 Bi1 5_4555 5_4555 0.1(4) 0.0(5) 0.4(3)
Pb1 Fe1 Bi1 5_4555 5_5445 175.8(5) 170.7(5) 180.0(5)
Pb1 Fe1 Bi1 5_4555 5_5455 105.9(5) 91.2(4) 112.7(5)
Pb1 Fe1 Bi1 5_4555 5_5545 111.5(3) 109.9(3) 114.6(3)
Pb1 Fe1 Bi1 5_4555 5_5555 68.3(5) 57.6(5) 72.9(5)
Pb1 Fe1 O1 5_4555 1_5455 125.5(12) 110.2(12) 140.5(11)
Pb1 Fe1 O1 5_4555 . 58.5(12) 47.0(13) 74.9(10)
Pb1 Fe1 O1 5_4555 5_4445 80.0(9) 74.1(9) 82.7(9)
Pb1 Fe1 O1 5_4555 5_5445 134.6(6) 132.9(6) 135.8(7)
Pb1 Fe1 O1 5_4555 5_5455 109.1(8) 107.6(8) 111.2(8)
Pb1 Fe1 O2 5_4555 1_4555 54.8(4) 42.7(4) 69.2(8)
Pb1 Fe1 O2 5_4555 . 125.1(5) 115.1(8) 133.4(6)
Pb1 Fe1 O3 5_4555 1_5545 126.0(4) 123.4(6) 129.6(5)
Pb1 Fe1 O3 5_4555 . 52.1(3) 41.4(2) 56.3(4)
Pb1 Fe1 Pb1 5_5445 5_5455 71.7(5) 67.9(4) 80.9(6)
Pb1 Fe1 Pb1 5_5445 5_5545 68.1(3) 64.4(3) 72.0(4)
Pb1 Fe1 Pb1 5_5445 5_5555 109.7(6) 107.1(5) 118.4(7)
Pb1 Fe1 Bi1 5_5445 1_5545 56.0(4) 55.0(4) 57.2(4)
Pb1 Fe1 Bi1 5_5445 . 34.0(5) 34.0(5) 34.0(5)
Pb1 Fe1 Bi1 5_5445 1_5565 132.3(4) 129.1(5) 134.3(3)
Pb1 Fe1 Bi1 5_5445 5_4445 68.3(5) 57.6(5) 72.9(5)
Pb1 Fe1 Bi1 5_5445 5_4455 111.5(3) 109.9(3) 114.6(3)
Pb1 Fe1 Bi1 5_5445 5_4545 105.9(5) 91.2(4) 112.7(5)
Pb1 Fe1 Bi1 5_5445 5_4555 175.8(5) 170.7(5) 180.0(5)
Pb1 Fe1 Bi1 5_5445 5_5445 0.1(4) 0.0(5) 0.4(3)
Pb1 Fe1 Bi1 5_5445 5_5455 71.8(5) 68.0(4) 81.9(6)
Pb1 Fe1 Bi1 5_5445 5_5545 68.1(3) 64.3(3) 72.0(4)
Pb1 Fe1 Bi1 5_5445 5_5555 109.9(6) 107.1(5) 119.5(7)
Pb1 Fe1 O1 5_5445 1_5455 58.5(12) 47.0(13) 74.9(10)
Pb1 Fe1 O1 5_5445 . 125.5(12) 110.2(12) 140.5(11)
Pb1 Fe1 O1 5_5445 5_4445 109.1(8) 107.6(8) 111.2(8)
Pb1 Fe1 O1 5_5445 5_4455 134.6(6) 132.9(6) 135.8(7)
Pb1 Fe1 O1 5_5445 5_5455 80.0(9) 74.1(9) 82.7(9)
Pb1 Fe1 O2 5_5445 1_4555 125.1(5) 115.1(8) 133.4(6)
Pb1 Fe1 O2 5_5445 . 54.8(4) 42.7(4) 69.2(8)
Pb1 Fe1 O3 5_5445 1_5545 52.1(3) 41.4(2) 56.3(4)
Pb1 Fe1 O3 5_5445 . 126.0(4) 123.4(6) 129.6(5)
Pb1 Fe1 Pb1 5_5455 5_5545 109.7(6) 107.1(5) 118.4(6)
Pb1 Fe1 Pb1 5_5455 5_5555 69.5(3) 61.5(3) 72.9(4)
Pb1 Fe1 Bi1 5_5455 1_5545 132.2(5) 131.2(5) 134.2(4)
Pb1 Fe1 Bi1 5_5455 . 65.2(18) 65.2(18) 65.2(18)
Pb1 Fe1 Bi1 5_5455 5_4445 109.0(3) 108.8(3) 110.0(3)
Pb1 Fe1 Bi1 5_5455 5_4455 68.4(5) 58.1(5) 72.9(5)
Pb1 Fe1 Bi1 5_5455 5_4545 178.4(5) 175.2(7) 180.0(5)
Pb1 Fe1 Bi1 5_5455 5_4555 105.8(5) 91.3(4) 112.7(6)
Pb1 Fe1 Bi1 5_5455 5_5445 71.8(5) 67.9(5) 80.9(4)
Pb1 Fe1 Bi1 5_5455 5_5455 0.1(5) 0.0(5) 0.7(5)
Pb1 Fe1 Bi1 5_5455 5_5545 109.8(6) 107.1(5) 118.3(6)
Pb1 Fe1 Bi1 5_5455 5_5555 69.5(3) 61.5(3) 72.9(4)
Pb1 Fe1 O1 5_5455 1_5455 58.6(11) 40.2(11) 72.6(10)
Pb1 Fe1 O1 5_5455 . 127.5(12) 112.3(11) 136.6(12)
Pb1 Fe1 O1 5_5455 5_4445 138.7(7) 136.7(7) 139.7(7)
Pb1 Fe1 O1 5_5455 5_5445 77.1(9) 76.6(9) 77.3(9)
Pb1 Fe1 O2 5_5455 1_4555 126.0(5) 107.8(6) 134.0(6)
Pb1 Fe1 O2 5_5455 . 56.1(5) 46.8(5) 69.7(6)
Pb1 Fe1 O3 5_5455 1_5545 125.0(4) 122.1(3) 130.7(4)
Pb1 Fe1 O3 5_5455 . 53.9(3) 49.0(2) 58.3(4)
Pb1 Fe1 Pb1 5_5545 5_5555 71.7(5) 67.9(4) 80.9(6)
Pb1 Fe1 Bi1 5_5545 1_5545 56.0(4) 55.0(4) 57.2(4)
Pb1 Fe1 Bi1 5_5545 . 34.0(5) 34.0(5) 34.0(5)
Pb1 Fe1 Bi1 5_5545 1_5565 132.3(4) 129.1(5) 134.3(3)
Pb1 Fe1 Bi1 5_5545 5_4445 105.9(5) 91.2(4) 112.7(5)
Pb1 Fe1 Bi1 5_5545 5_4455 175.8(5) 170.7(5) 180.0(5)
Pb1 Fe1 Bi1 5_5545 5_4545 68.3(5) 57.6(5) 72.9(5)
Pb1 Fe1 Bi1 5_5545 5_4555 111.5(3) 109.9(3) 114.6(3)
Pb1 Fe1 Bi1 5_5545 5_5445 68.1(3) 64.3(3) 72.0(4)
Pb1 Fe1 Bi1 5_5545 5_5455 109.9(6) 107.1(5) 119.5(7)
Pb1 Fe1 Bi1 5_5545 5_5545 0.1(4) 0.0(5) 0.4(3)
Pb1 Fe1 Bi1 5_5545 5_5555 71.8(5) 68.0(4) 81.9(6)
Pb1 Fe1 O1 5_5545 1_5455 125.5(12) 110.2(12) 140.5(11)
Pb1 Fe1 O1 5_5545 . 58.5(12) 47.0(13) 74.9(10)
Pb1 Fe1 O1 5_5545 5_4445 109.1(8) 107.6(8) 111.2(8)
Pb1 Fe1 O1 5_5545 5_4455 134.6(6) 132.9(6) 135.8(7)
Pb1 Fe1 O1 5_5545 5_5455 80.0(9) 74.1(9) 82.7(9)
Pb1 Fe1 O2 5_5545 1_4555 125.1(5) 115.1(8) 133.4(6)
Pb1 Fe1 O2 5_5545 . 54.8(4) 42.7(4) 69.2(8)
Pb1 Fe1 O3 5_5545 1_5545 52.1(3) 41.4(2) 56.3(4)
Pb1 Fe1 O3 5_5545 . 126.0(4) 123.4(6) 129.6(5)
Pb1 Fe1 Bi1 5_5555 1_5545 132.2(5) 131.2(5) 134.2(4)
Pb1 Fe1 Bi1 5_5555 . 65.2(18) 65.2(18) 65.2(18)
Pb1 Fe1 Bi1 5_5555 5_4445 178.4(5) 175.2(7) 180.0(5)
Pb1 Fe1 Bi1 5_5555 5_4455 105.8(5) 91.3(4) 112.7(6)
Pb1 Fe1 Bi1 5_5555 5_4545 109.0(3) 108.8(3) 110.0(3)
Pb1 Fe1 Bi1 5_5555 5_4555 68.4(5) 58.1(5) 72.9(5)
Pb1 Fe1 Bi1 5_5555 5_5445 109.8(6) 107.1(5) 118.3(6)
Pb1 Fe1 Bi1 5_5555 5_5455 69.5(3) 61.5(3) 72.9(4)
Pb1 Fe1 Bi1 5_5555 5_5545 71.8(5) 67.9(5) 80.9(4)
Pb1 Fe1 Bi1 5_5555 5_5555 0.1(5) 0.0(5) 0.7(5)
Pb1 Fe1 O1 5_5555 1_5455 127.5(12) 112.3(11) 136.6(12)
Pb1 Fe1 O1 5_5555 . 58.6(11) 40.2(11) 72.6(10)
Pb1 Fe1 O1 5_5555 5_4445 138.7(7) 136.7(7) 139.7(7)
Pb1 Fe1 O1 5_5555 5_5445 77.1(9) 76.6(9) 77.3(9)
Pb1 Fe1 O2 5_5555 1_4555 126.0(5) 107.8(6) 134.0(6)
Pb1 Fe1 O2 5_5555 . 56.1(5) 46.8(5) 69.7(6)
Pb1 Fe1 O3 5_5555 1_5545 125.0(4) 122.1(3) 130.7(4)
Pb1 Fe1 O3 5_5555 . 53.9(3) 49.0(2) 58.3(4)
Bi1 Fe1 Bi1 1_5545 . 155(2) 155(2) 155(2)
Bi1 Fe1 Bi1 1_5545 5_4445 47.7(4) 47.7(4) 47.7(4)
Bi1 Fe1 Bi1 1_5545 5_4455 132.4(4) 129.1(5) 134.5(5)
Bi1 Fe1 Bi1 1_5545 5_4545 47.7(4) 47.7(4) 47.7(4)
Bi1 Fe1 Bi1 1_5545 5_4555 132.4(4) 129.1(5) 134.5(5)
Bi1 Fe1 Bi1 1_5545 5_5445 56.0(5) 55.0(5) 57.3(5)
Bi1 Fe1 Bi1 1_5545 5_5455 132.3(5) 131.1(5) 134.4(5)
Bi1 Fe1 Bi1 1_5545 5_5545 56.0(5) 55.0(5) 57.3(5)
Bi1 Fe1 Bi1 1_5545 5_5555 132.3(5) 131.1(5) 134.4(5)
Bi1 Fe1 O1 1_5545 1_5455 72.5(8) 71.7(8) 74.1(8)
Bi1 Fe1 O1 1_5545 . 72.5(8) 71.7(8) 74.1(8)
Bi1 Fe1 O1 1_5545 5_4445 64.8(10) 63.6(10) 67.1(9)
Bi1 Fe1 O1 1_5545 5_5445 68.3(10) 67.8(10) 69.3(10)
Bi1 Fe1 O2 1_5545 . 76.7(6) 76.2(6) 77.8(7)
Bi1 Fe1 O3 1_5545 . 177.0(5) 172.9(6) 178.7(5)
Bi1 Fe1 Bi1 . 1_5565 155.0(9) 155.0(9) 155.0(9)
Bi1 Fe1 Bi1 . 5_4445 64.9(7) 64.9(7) 64.9(7)
Bi1 Fe1 Bi1 . 5_4455 33.6(3) 33.6(3) 33.6(3)
Bi1 Fe1 Bi1 . 5_4545 64.9(7) 64.9(7) 64.9(7)
Bi1 Fe1 Bi1 . 5_4555 33.6(3) 33.6(3) 33.6(3)
Bi1 Fe1 Bi1 . 5_5445 33.6(3) 33.6(3) 33.6(3)
Bi1 Fe1 Bi1 . 5_5455 64.9(7) 64.9(7) 64.9(7)
Bi1 Fe1 Bi1 . 5_5545 33.6(3) 33.6(3) 33.6(3)
Bi1 Fe1 Bi1 . 5_5555 64.9(7) 64.9(7) 64.9(7)
Bi1 Fe1 O1 . 1_5455 108.5(10) 108.5(10) 108.5(10)
Bi1 Fe1 O1 . . 108.5(10) 108.5(10) 108.5(10)
Bi1 Fe1 O1 . 5_4445 89.4(13) 89.4(13) 89.4(13)
Bi1 Fe1 O1 . 5_4455 135.7(12) 135.7(12) 135.7(12)
Bi1 Fe1 O1 . 5_5445 135.7(12) 135.7(12) 135.7(12)
Bi1 Fe1 O1 . 5_5455 89.4(13) 89.4(13) 89.4(13)
Bi1 Fe1 O3 . 1_5545 17.9(7) 17.9(7) 17.9(7)
Bi1 Fe1 O3 . . 17.9(7) 17.9(7) 17.9(7)
Bi1 Fe1 Bi1 1_5565 5_4445 132.3(5) 131.1(5) 134.4(5)
Bi1 Fe1 Bi1 1_5565 5_4455 56.0(5) 55.0(5) 57.3(5)
Bi1 Fe1 Bi1 1_5565 5_4545 132.3(5) 131.1(5) 134.4(5)
Bi1 Fe1 Bi1 1_5565 5_4555 56.0(5) 55.0(5) 57.3(5)
Bi1 Fe1 Bi1 1_5565 5_5445 132.4(4) 129.1(5) 134.5(5)
Bi1 Fe1 Bi1 1_5565 5_5455 47.7(4) 47.7(4) 47.7(4)
Bi1 Fe1 Bi1 1_5565 5_5545 132.4(4) 129.1(5) 134.5(5)
Bi1 Fe1 Bi1 1_5565 5_5555 47.7(4) 47.7(4) 47.7(4)
Bi1 Fe1 O1 1_5565 1_5455 72.5(8) 71.7(8) 74.1(8)
Bi1 Fe1 O1 1_5565 . 72.5(8) 71.7(8) 74.1(8)
Bi1 Fe1 O1 1_5565 5_4455 68.3(10) 67.8(10) 69.3(10)
Bi1 Fe1 O1 1_5565 5_5455 64.8(10) 63.6(10) 67.1(9)
Bi1 Fe1 O2 1_5565 1_4555 76.7(6) 76.2(6) 77.8(7)
Bi1 Fe1 O3 1_5565 1_5545 177.0(5) 172.9(6) 178.7(5)
Bi1 Fe1 Bi1 5_4445 5_4455 72.0(5) 68.0(5) 81.9(4)
Bi1 Fe1 Bi1 5_4445 5_4545 69.6(3) 61.4(3) 73.0(4)
Bi1 Fe1 Bi1 5_4445 5_4555 109.9(6) 107.1(5) 119.5(6)
Bi1 Fe1 Bi1 5_4445 5_5445 68.3(5) 57.8(5) 72.9(5)
Bi1 Fe1 Bi1 5_4445 5_5455 109.0(3) 108.8(3) 110.0(3)
Bi1 Fe1 Bi1 5_4445 5_5545 105.8(5) 91.0(4) 112.7(6)
Bi1 Fe1 Bi1 5_4445 5_5555 178.3(5) 175.2(6) 180.0(5)
Bi1 Fe1 O1 5_4445 1_5455 58.2(11) 39.7(11) 72.6(10)
Bi1 Fe1 O1 5_4445 . 127.2(12) 111.9(10) 136.6(12)
Bi1 Fe1 O1 5_4445 5_4445 48.1(6) 48.1(6) 48.1(6)
Bi1 Fe1 O1 5_4445 5_4455 77.3(9) 76.7(9) 77.5(8)
Bi1 Fe1 O1 5_4445 5_5455 138.7(7) 136.7(7) 139.6(7)
Bi1 Fe1 O2 5_4445 1_4555 56.1(5) 46.6(5) 69.7(6)
Bi1 Fe1 O2 5_4445 . 125.5(5) 106.8(6) 134.0(6)
Bi1 Fe1 O3 5_4445 1_5545 53.9(3) 49.5(4) 58.3(4)
Bi1 Fe1 O3 5_4445 . 125.1(4) 122.1(3) 131.1(4)
Bi1 Fe1 Bi1 5_4455 5_4545 109.9(6) 107.1(5) 119.5(7)
Bi1 Fe1 Bi1 5_4455 5_4555 68.0(3) 64.2(3) 72.0(4)
Bi1 Fe1 Bi1 5_4455 5_5445 111.5(3) 109.9(3) 114.6(3)
Bi1 Fe1 Bi1 5_4455 5_5455 68.3(5) 57.8(5) 72.9(5)
Bi1 Fe1 Bi1 5_4455 5_5545 175.6(5) 170.7(5) 180.0(5)
Bi1 Fe1 Bi1 5_4455 5_5555 105.8(5) 91.0(4) 112.7(5)
Bi1 Fe1 O1 5_4455 1_5455 58.3(12) 46.5(13) 75.3(10)
Bi1 Fe1 O1 5_4455 . 125.2(12) 109.4(12) 140.1(11)
Bi1 Fe1 O1 5_4455 5_4445 80.0(9) 74.1(9) 82.6(9)
Bi1 Fe1 O1 5_4455 5_4455 37.9(5) 37.9(5) 37.9(5)
Bi1 Fe1 O1 5_4455 5_5445 134.8(6) 133.2(6) 136.0(7)
Bi1 Fe1 O1 5_4455 5_5455 108.8(8) 107.5(9) 111.2(8)
Bi1 Fe1 O2 5_4455 1_4555 54.8(4) 42.9(4) 69.2(8)
Bi1 Fe1 O2 5_4455 . 125.1(5) 115.1(8) 133.4(6)
Bi1 Fe1 O3 5_4455 1_5545 126.0(4) 123.4(6) 129.6(5)
Bi1 Fe1 O3 5_4455 . 52.0(3) 41.1(2) 56.4(4)
Bi1 Fe1 Bi1 5_4545 5_4555 72.0(5) 68.0(5) 81.9(4)
Bi1 Fe1 Bi1 5_4545 5_5445 105.8(5) 91.0(4) 112.7(6)
Bi1 Fe1 Bi1 5_4545 5_5455 178.3(5) 175.2(6) 180.0(5)
Bi1 Fe1 Bi1 5_4545 5_5545 68.3(5) 57.8(5) 72.9(5)
Bi1 Fe1 Bi1 5_4545 5_5555 109.0(3) 108.8(3) 110.0(3)
Bi1 Fe1 O1 5_4545 1_5455 127.2(12) 111.9(10) 136.6(12)
Bi1 Fe1 O1 5_4545 . 58.2(11) 39.7(11) 72.6(10)
Bi1 Fe1 O1 5_4545 5_4445 48.1(6) 48.1(6) 48.1(6)
Bi1 Fe1 O1 5_4545 5_4455 77.3(9) 76.7(9) 77.5(8)
Bi1 Fe1 O1 5_4545 5_5455 138.7(7) 136.7(7) 139.6(7)
Bi1 Fe1 O2 5_4545 1_4555 56.1(5) 46.6(5) 69.7(6)
Bi1 Fe1 O2 5_4545 . 125.5(5) 106.8(6) 134.0(6)
Bi1 Fe1 O3 5_4545 1_5545 53.9(3) 49.5(4) 58.3(4)
Bi1 Fe1 O3 5_4545 . 125.1(4) 122.1(3) 131.1(4)
Bi1 Fe1 Bi1 5_4555 5_5445 175.6(5) 170.7(5) 180.0(5)
Bi1 Fe1 Bi1 5_4555 5_5455 105.8(5) 91.0(4) 112.7(5)
Bi1 Fe1 Bi1 5_4555 5_5545 111.5(3) 109.9(3) 114.6(3)
Bi1 Fe1 Bi1 5_4555 5_5555 68.3(5) 57.8(5) 72.9(5)
Bi1 Fe1 O1 5_4555 1_5455 125.2(12) 109.4(12) 140.1(11)
Bi1 Fe1 O1 5_4555 . 58.3(12) 46.5(13) 75.3(10)
Bi1 Fe1 O1 5_4555 5_4445 80.0(9) 74.1(9) 82.6(9)
Bi1 Fe1 O1 5_4555 5_4455 37.9(5) 37.9(5) 37.9(5)
Bi1 Fe1 O1 5_4555 5_5445 134.8(6) 133.2(6) 136.0(7)
Bi1 Fe1 O1 5_4555 5_5455 108.8(8) 107.5(9) 111.2(8)
Bi1 Fe1 O2 5_4555 1_4555 54.8(4) 42.9(4) 69.2(8)
Bi1 Fe1 O2 5_4555 . 125.1(5) 115.1(8) 133.4(6)
Bi1 Fe1 O3 5_4555 1_5545 126.0(4) 123.4(6) 129.6(5)
Bi1 Fe1 O3 5_4555 . 52.0(3) 41.1(2) 56.4(4)
Bi1 Fe1 Bi1 5_5445 5_5455 72.0(5) 68.0(4) 81.9(6)
Bi1 Fe1 Bi1 5_5445 5_5545 68.0(3) 64.2(3) 72.0(4)
Bi1 Fe1 Bi1 5_5445 5_5555 109.9(6) 107.1(5) 119.5(7)
Bi1 Fe1 O1 5_5445 1_5455 58.3(12) 46.5(13) 75.3(10)
Bi1 Fe1 O1 5_5445 . 125.2(12) 109.4(12) 140.1(11)
Bi1 Fe1 O1 5_5445 5_4445 108.8(8) 107.5(9) 111.2(8)
Bi1 Fe1 O1 5_5445 5_4455 134.8(6) 133.2(6) 136.0(7)
Bi1 Fe1 O1 5_5445 5_5445 37.9(5) 37.9(5) 37.9(5)
Bi1 Fe1 O1 5_5445 5_5455 80.0(9) 74.1(9) 82.6(9)
Bi1 Fe1 O2 5_5445 1_4555 125.1(5) 115.1(8) 133.4(6)
Bi1 Fe1 O2 5_5445 . 54.8(4) 42.9(4) 69.2(8)
Bi1 Fe1 O3 5_5445 1_5545 52.0(3) 41.1(2) 56.4(4)
Bi1 Fe1 O3 5_5445 . 126.0(4) 123.4(6) 129.6(5)
Bi1 Fe1 Bi1 5_5455 5_5545 109.9(6) 107.1(5) 119.5(6)
Bi1 Fe1 Bi1 5_5455 5_5555 69.6(3) 61.4(3) 73.0(4)
Bi1 Fe1 O1 5_5455 1_5455 58.2(11) 39.7(11) 72.6(10)
Bi1 Fe1 O1 5_5455 . 127.2(12) 111.9(10) 136.6(12)
Bi1 Fe1 O1 5_5455 5_4445 138.7(7) 136.7(7) 139.6(7)
Bi1 Fe1 O1 5_5455 5_5445 77.3(9) 76.7(9) 77.5(8)
Bi1 Fe1 O1 5_5455 5_5455 48.1(6) 48.1(6) 48.1(6)
Bi1 Fe1 O2 5_5455 1_4555 125.5(5) 106.8(6) 134.0(6)
Bi1 Fe1 O2 5_5455 . 56.1(5) 46.6(5) 69.7(6)
Bi1 Fe1 O3 5_5455 1_5545 125.1(4) 122.1(3) 131.1(4)
Bi1 Fe1 O3 5_5455 . 53.9(3) 49.5(4) 58.3(4)
Bi1 Fe1 Bi1 5_5545 5_5555 72.0(5) 68.0(4) 81.9(6)
Bi1 Fe1 O1 5_5545 1_5455 125.2(12) 109.4(12) 140.1(11)
Bi1 Fe1 O1 5_5545 . 58.3(12) 46.5(13) 75.3(10)
Bi1 Fe1 O1 5_5545 5_4445 108.8(8) 107.5(9) 111.2(8)
Bi1 Fe1 O1 5_5545 5_4455 134.8(6) 133.2(6) 136.0(7)
Bi1 Fe1 O1 5_5545 5_5445 37.9(5) 37.9(5) 37.9(5)
Bi1 Fe1 O1 5_5545 5_5455 80.0(9) 74.1(9) 82.6(9)
Bi1 Fe1 O2 5_5545 1_4555 125.1(5) 115.1(8) 133.4(6)
Bi1 Fe1 O2 5_5545 . 54.8(4) 42.9(4) 69.2(8)
Bi1 Fe1 O3 5_5545 1_5545 52.0(3) 41.1(2) 56.4(4)
Bi1 Fe1 O3 5_5545 . 126.0(4) 123.4(6) 129.6(5)
Bi1 Fe1 O1 5_5555 1_5455 127.2(12) 111.9(10) 136.6(12)
Bi1 Fe1 O1 5_5555 . 58.2(11) 39.7(11) 72.6(10)
Bi1 Fe1 O1 5_5555 5_4445 138.7(7) 136.7(7) 139.6(7)
Bi1 Fe1 O1 5_5555 5_5445 77.3(9) 76.7(9) 77.5(8)
Bi1 Fe1 O1 5_5555 5_5455 48.1(6) 48.1(6) 48.1(6)
Bi1 Fe1 O2 5_5555 1_4555 125.5(5) 106.8(6) 134.0(6)
Bi1 Fe1 O2 5_5555 . 56.1(5) 46.6(5) 69.7(6)
Bi1 Fe1 O3 5_5555 1_5545 125.1(4) 122.1(3) 131.1(4)
Bi1 Fe1 O3 5_5555 . 53.9(3) 49.5(4) 58.3(4)
O1 Fe1 O1 1_5455 . 156.2(10) 142.2(9) 180.0(5)
O1 Fe1 O1 1_5455 5_4445 83.1(7) 81.7(8) 86.7(5)
O1 Fe1 O1 1_5455 5_4455 81.3(5) 79.3(5) 83.2(6)
O1 Fe1 O1 1_5455 5_5445 81.3(5) 79.3(5) 83.2(6)
O1 Fe1 O1 1_5455 5_5455 83.1(7) 81.7(8) 86.7(5)
O1 Fe1 O2 1_5455 1_4555 88.2(8) 83.4(12) 91.4(6)
O1 Fe1 O2 1_5455 . 88.2(8) 83.4(12) 91.4(6)
O1 Fe1 O3 1_5455 1_5545 94.0(4) 74.7(7) 108.7(3)
O1 Fe1 O3 1_5455 . 94.0(4) 74.7(7) 108.7(3)
O1 Fe1 O1 . 5_4445 83.1(7) 81.7(8) 86.7(5)
O1 Fe1 O1 . 5_4455 81.3(5) 79.3(5) 83.2(6)
O1 Fe1 O1 . 5_5445 81.3(5) 79.3(5) 83.2(6)
O1 Fe1 O1 . 5_5455 83.1(7) 81.7(8) 86.7(5)
O1 Fe1 O2 . 1_4555 88.2(8) 83.4(12) 91.4(6)
O1 Fe1 O2 . . 88.2(8) 83.4(12) 91.4(6)
O1 Fe1 O3 . 1_5545 94.0(4) 74.7(7) 108.7(3)
O1 Fe1 O3 . . 94.0(4) 74.7(7) 108.7(3)
O1 Fe1 O1 5_4445 5_5445 132.6(11) 131.5(11) 134.8(12)
O1 Fe1 O2 5_4445 . 142.0(8) 140.2(7) 144.9(8)
O1 Fe1 O3 5_4445 . 112.2(7) 107.3(9) 114.4(6)
O1 Fe1 O1 5_4455 5_5455 132.6(11) 131.5(11) 134.8(11)
O1 Fe1 O3 5_4455 1_5545 116.1(5) 114.2(6) 117.8(6)
O1 Fe1 O3 5_5445 . 116.1(5) 114.2(6) 117.8(6)
O1 Fe1 O2 5_5455 1_4555 142.0(8) 140.2(7) 144.9(8)
O1 Fe1 O3 5_5455 1_5545 112.2(7) 107.3(9) 114.4(6)
O2 Fe1 O2 1_4555 . 162.3(7) 150.5(11) 180.0(5)
O2 Fe1 O3 1_4555 1_5545 90.7(5) 73.8(6) 105.4(6)
O2 Fe1 O3 1_4555 . 91.4(5) 76.7(6) 106.0(8)
O2 Fe1 O3 . 1_5545 91.4(5) 76.7(6) 106.0(8)
O2 Fe1 O3 . . 90.7(5) 73.8(6) 105.4(6)
O3 Fe1 O3 1_5545 . 178.8(5) 178.1(6) 180.0(5)
Fe1 Pb1 Fe1 1_5545 5_4445 47.1(3) 46.3(3) 47.9(3)
Fe1 Pb1 Fe1 1_5545 5_4455 124.8(4) 123.0(3) 125.5(5)
Fe1 Pb1 Fe1 1_5545 5_4545 47.1(3) 46.3(3) 47.9(3)
Fe1 Pb1 Fe1 1_5545 5_4555 124.8(4) 123.0(3) 125.5(5)
Fe1 Pb1 Fe1 1_5545 5_5445 47.8(3) 47.4(3) 48.5(3)
Fe1 Pb1 Fe1 1_5545 5_5455 125.6(5) 121.9(6) 131.2(3)
Fe1 Pb1 Fe1 1_5545 5_5545 47.8(3) 47.4(3) 48.5(3)
Fe1 Pb1 Fe1 1_5545 5_5555 125.6(5) 121.9(6) 131.2(3)
Fe1 Pb1 Pb1 1_5545 1_4555 89.4(6) 88.2(6) 90.3(7)
Fe1 Pb1 Pb1 1_5545 1_5455 90.0(5) 90.0(4) 90.0(4)
Fe1 Pb1 Pb1 1_5545 1_5655 90.0(5) 90.0(4) 90.0(4)
Fe1 Pb1 Pb1 1_5545 1_6555 89.9(6) 87.0(6) 94.7(5)
Fe1 Pb1 Pb1 1_5545 5_4445 56.1(5) 55.0(5) 57.7(5)
Fe1 Pb1 Pb1 1_5545 5_4545 56.1(5) 55.0(5) 57.7(5)
Fe1 Pb1 Bi1 1_5545 1_4555 89.4(6) 87.7(6) 90.6(7)
Fe1 Pb1 Bi1 1_5545 1_5455 90.2(5) 90.1(5) 90.4(4)
Fe1 Pb1 Bi1 1_5545 . 140(140) 100(400) 140(80)
Fe1 Pb1 Bi1 1_5545 1_5655 90.2(5) 90.1(5) 90.4(4)
Fe1 Pb1 Bi1 1_5545 1_6555 90.0(6) 87.0(6) 94.9(5)
Fe1 Pb1 Bi1 1_5545 5_4445 55.5(5) 54.6(5) 57.0(5)
Fe1 Pb1 Bi1 1_5545 5_4545 55.5(5) 54.6(5) 57.0(5)
Fe1 Pb1 O1 1_5545 1_5445 30.4(3) 29.8(2) 31.7(3)
Fe1 Pb1 O1 1_5545 1_5545 30.4(3) 29.8(2) 31.7(3)
Fe1 Pb1 O1 1_5545 5_4445 30.2(8) 28.8(7) 31.5(8)
Fe1 Pb1 O1 1_5545 5_4455 123.7(10) 120.4(8) 126.4(12)
Fe1 Pb1 O1 1_5545 5_5445 31.4(7) 30.7(7) 33.0(7)
Fe1 Pb1 O1 1_5545 5_5455 131.3(12) 127.2(13) 138.7(12)
Fe1 Pb1 O2 1_5545 5_4455 127.0(4) 126.3(4) 128.6(3)
Fe1 Pb1 O2 1_5545 5_4555 127.0(4) 126.3(4) 128.6(3)
Fe1 Pb1 O3 1_5545 1_4545 70.6(6) 69.6(6) 71.8(7)
Fe1 Pb1 O3 1_5545 5_4445 75.8(9) 74.5(9) 77.0(10)
Fe1 Pb1 O3 1_5545 5_4545 75.8(9) 74.5(9) 77.0(10)
Fe1 Pb1 O3 1_5545 5_5445 76.7(9) 76.1(9) 78.0(10)
Fe1 Pb1 O3 1_5545 5_5545 76.7(9) 76.1(9) 78.0(10)
Fe1 Pb1 Fe1 1_5565 5_4445 125.6(5) 121.9(6) 131.2(3)
Fe1 Pb1 Fe1 1_5565 5_4455 47.8(3) 47.4(3) 48.5(3)
Fe1 Pb1 Fe1 1_5565 5_4545 125.6(5) 121.9(6) 131.2(3)
Fe1 Pb1 Fe1 1_5565 5_4555 47.8(3) 47.4(3) 48.5(3)
Fe1 Pb1 Fe1 1_5565 5_5445 124.8(4) 123.0(3) 125.5(5)
Fe1 Pb1 Fe1 1_5565 5_5455 47.1(3) 46.3(3) 47.9(3)
Fe1 Pb1 Fe1 1_5565 5_5545 124.8(4) 123.0(3) 125.5(5)
Fe1 Pb1 Fe1 1_5565 5_5555 47.1(3) 46.3(3) 47.9(3)
Fe1 Pb1 Pb1 1_5565 1_4555 89.9(6) 87.0(6) 94.7(5)
Fe1 Pb1 Pb1 1_5565 1_5455 90.0(5) 90.0(5) 90.0(5)
Fe1 Pb1 Pb1 1_5565 1_5655 90.0(5) 90.0(5) 90.0(5)
Fe1 Pb1 Pb1 1_5565 1_6555 89.4(6) 88.2(6) 90.3(7)
Fe1 Pb1 Pb1 1_5565 5_5455 56.1(5) 55.0(5) 57.7(5)
Fe1 Pb1 Pb1 1_5565 5_5555 56.1(5) 55.0(5) 57.7(5)
Fe1 Pb1 Bi1 1_5565 1_4555 90.0(6) 87.0(6) 94.9(5)
Fe1 Pb1 Bi1 1_5565 1_5455 90.2(5) 90.1(5) 90.4(4)
Fe1 Pb1 Bi1 1_5565 . 140(140) 100(400) 140(80)
Fe1 Pb1 Bi1 1_5565 1_5655 90.2(5) 90.1(5) 90.4(4)
Fe1 Pb1 Bi1 1_5565 1_6555 89.4(6) 87.7(6) 90.6(7)
Fe1 Pb1 Bi1 1_5565 5_5455 55.5(5) 54.6(5) 57.0(5)
Fe1 Pb1 Bi1 1_5565 5_5555 55.5(5) 54.6(5) 57.0(5)
Fe1 Pb1 O1 1_5565 1_5465 30.4(3) 29.8(2) 31.7(3)
Fe1 Pb1 O1 1_5565 1_5565 30.4(3) 29.8(2) 31.7(3)
Fe1 Pb1 O1 1_5565 5_4445 131.3(12) 127.2(13) 138.7(12)
Fe1 Pb1 O1 1_5565 5_4455 31.4(7) 30.7(7) 33.0(7)
Fe1 Pb1 O1 1_5565 5_5445 123.7(10) 120.4(8) 126.4(12)
Fe1 Pb1 O1 1_5565 5_5455 30.2(8) 28.8(7) 31.5(8)
Fe1 Pb1 O2 1_5565 5_4445 127.0(4) 126.3(4) 128.6(3)
Fe1 Pb1 O2 1_5565 5_4545 127.0(4) 126.3(4) 128.6(3)
Fe1 Pb1 O3 1_5565 1_6555 70.6(6) 69.6(6) 71.8(7)
Fe1 Pb1 O3 1_5565 5_4445 76.7(9) 76.1(9) 78.0(10)
Fe1 Pb1 O3 1_5565 5_4545 76.7(9) 76.1(9) 78.0(10)
Fe1 Pb1 O3 1_5565 5_5445 75.8(9) 74.5(9) 77.0(10)
Fe1 Pb1 O3 1_5565 5_5545 75.8(9) 74.5(9) 77.0(10)
Fe1 Pb1 Fe1 5_4445 5_4455 74.0(3) 69.9(2) 83.4(3)
Fe1 Pb1 Fe1 5_4445 5_4545 69.6(3) 62.1(3) 72.9(3)
Fe1 Pb1 Fe1 5_4445 5_4555 111.3(5) 107.2(4) 121.9(4)
Fe1 Pb1 Fe1 5_4445 5_5445 69.4(3) 61.1(3) 73.2(4)
Fe1 Pb1 Fe1 5_4445 5_5455 110.33(17) 109.75(16) 111.97(17)
Fe1 Pb1 Fe1 5_4445 5_5545 107.0(5) 93.9(4) 113.5(7)
Fe1 Pb1 Fe1 5_4445 5_5555 172.9(6) 169.7(8) 180.0(5)
Fe1 Pb1 Pb1 5_4445 1_4555 56.5(4) 53.8(4) 59.2(5)
Fe1 Pb1 Pb1 5_4445 1_5455 55.2(4) 53.6(4) 58.9(4)
Fe1 Pb1 Pb1 5_4445 1_5545 54.8(4) 51.4(4) 57.3(5)
Fe1 Pb1 Pb1 5_4445 1_5565 126.4(5) 118.5(6) 133.4(5)
Fe1 Pb1 Pb1 5_4445 1_5655 124.8(6) 121.1(6) 126.4(5)
Fe1 Pb1 Pb1 5_4445 1_6555 123.6(5) 118.9(6) 127.6(6)
Fe1 Pb1 Pb1 5_4445 5_5455 109.9(3) 109.5(3) 110.1(3)
Fe1 Pb1 Pb1 5_4445 5_5555 172.7(6) 170.0(6) 174.5(7)
Fe1 Pb1 Bi1 5_4445 1_4555 56.5(4) 53.8(4) 59.3(5)
Fe1 Pb1 Bi1 5_4445 1_5455 55.2(4) 53.5(4) 59.0(4)
Fe1 Pb1 Bi1 5_4445 1_5545 54.7(4) 51.1(4) 57.3(5)
Fe1 Pb1 Bi1 5_4445 . 100(500) 0 140(150)
Fe1 Pb1 Bi1 5_4445 1_5565 126.2(5) 118.7(6) 133.4(5)
Fe1 Pb1 Bi1 5_4445 1_5655 124.8(6) 121.1(6) 126.4(6)
Fe1 Pb1 Bi1 5_4445 1_6555 123.6(5) 118.8(6) 127.5(6)
Fe1 Pb1 Bi1 5_4445 5_5455 110.0(3) 109.6(3) 110.2(3)
Fe1 Pb1 Bi1 5_4445 5_5555 173.2(6) 170.3(6) 175.1(7)
Fe1 Pb1 O1 5_4445 1_5445 30.1(8) 29.5(8) 30.5(7)
Fe1 Pb1 O1 5_4445 1_5465 102.0(5) 99.6(6) 105.5(4)
Fe1 Pb1 O1 5_4445 1_5545 70.9(6) 70.0(5) 71.7(6)
Fe1 Pb1 O1 5_4445 1_5565 143.8(9) 141.3(10) 149.4(8)
Fe1 Pb1 O1 5_4445 5_4445 35.04(19) 31.8(2) 36.9(2)
Fe1 Pb1 O1 5_4445 5_4455 93.5(8) 88.6(8) 107.5(6)
Fe1 Pb1 O1 5_4445 5_5445 88.8(8) 70.4(7) 100.3(9)
Fe1 Pb1 O1 5_4445 5_5455 143.5(3) 140.2(4) 145.9(5)
Fe1 Pb1 O2 5_4445 5_4445 35.8(17) 31.9(14) 37.5(19)
Fe1 Pb1 O2 5_4445 5_4455 91.8(10) 88.9(10) 95.9(9)
Fe1 Pb1 O2 5_4445 5_4545 90.0(11) 75.5(8) 99.1(12)
Fe1 Pb1 O2 5_4445 5_4555 144.0(17) 138.9(15) 148.3(19)
Fe1 Pb1 O3 5_4445 1_6555 133.9(5) 131.5(4) 135.8(5)
Fe1 Pb1 O3 5_4445 5_4445 37.5(9) 28.3(8) 54.9(9)
Fe1 Pb1 O3 5_4445 5_4545 90.6(7) 78.3(7) 109.1(7)
Fe1 Pb1 O3 5_4445 5_5445 90.3(5) 79.3(7) 99.8(5)
Fe1 Pb1 O3 5_4445 5_5545 144.4(10) 122.8(10) 161.5(11)
Fe1 Pb1 Fe1 5_4455 5_4545 111.3(5) 107.2(5) 121.9(4)
Fe1 Pb1 Fe1 5_4455 5_4555 68.1(3) 64.4(4) 72.0(5)
Fe1 Pb1 Fe1 5_4455 5_5445 111.69(16) 110.70(14) 113.49(16)
Fe1 Pb1 Fe1 5_4455 5_5455 69.4(3) 61.1(3) 73.2(4)
Fe1 Pb1 Fe1 5_4455 5_5545 175.0(5) 169.5(4) 180.0(5)
Fe1 Pb1 Fe1 5_4455 5_5555 107.0(5) 93.9(5) 113.5(7)
Fe1 Pb1 Pb1 5_4455 1_4555 55.0(4) 52.8(3) 63.2(4)
Fe1 Pb1 Pb1 5_4455 1_5455 56.0(4) 54.0(5) 57.8(5)
Fe1 Pb1 Pb1 5_4455 1_5545 128.3(5) 125.3(3) 136.5(3)
Fe1 Pb1 Pb1 5_4455 1_5565 53.4(4) 46.0(4) 56.4(4)
Fe1 Pb1 Pb1 5_4455 1_5655 124.0(6) 122.2(7) 126.0(7)
Fe1 Pb1 Pb1 5_4455 1_6555 125.8(5) 119.3(6) 127.2(3)
Fe1 Pb1 Pb1 5_4455 5_4445 68.2(5) 67.5(5) 68.5(5)
Fe1 Pb1 Pb1 5_4455 5_4545 103.6(6) 102.7(5) 104.1(6)
Fe1 Pb1 Pb1 5_4455 5_5455 69.1(5) 68.1(5) 70.8(5)
Fe1 Pb1 Pb1 5_4455 5_5555 103.5(5) 102.8(5) 104.9(6)
Fe1 Pb1 Bi1 5_4455 1_4555 55.0(4) 52.8(3) 63.3(4)
Fe1 Pb1 Bi1 5_4455 1_5455 56.0(4) 54.0(5) 58.0(4)
Fe1 Pb1 Bi1 5_4455 1_5545 128.3(5) 125.3(3) 136.5(3)
Fe1 Pb1 Bi1 5_4455 . 100(300) 0 147(15)
Fe1 Pb1 Bi1 5_4455 1_5565 53.2(4) 45.5(4) 56.4(4)
Fe1 Pb1 Bi1 5_4455 1_5655 124.0(6) 122.0(5) 126.0(7)
Fe1 Pb1 Bi1 5_4455 1_6555 125.7(5) 118.7(5) 127.2(3)
Fe1 Pb1 Bi1 5_4455 5_4445 68.7(5) 68.2(5) 69.0(5)
Fe1 Pb1 Bi1 5_4455 5_4545 104.1(6) 103.0(5) 104.7(6)
Fe1 Pb1 Bi1 5_4455 5_5455 68.6(5) 67.7(5) 70.1(5)
Fe1 Pb1 Bi1 5_4455 5_5555 103.0(5) 102.4(5) 104.3(6)
Fe1 Pb1 O1 5_4455 1_5445 101.7(6) 99.5(6) 102.7(5)
Fe1 Pb1 O1 5_4455 1_5465 32.1(7) 30.9(7) 34.8(8)
Fe1 Pb1 O1 5_4455 1_5545 140.7(9) 138.7(8) 141.5(9)
Fe1 Pb1 O1 5_4455 1_5565 72.2(5) 71.1(5) 74.8(7)
Fe1 Pb1 O1 5_4455 5_4445 93.8(8) 87.8(10) 103.1(8)
Fe1 Pb1 O1 5_4455 5_4455 34.6(2) 32.8(2) 36.7(3)
Fe1 Pb1 O1 5_4455 5_5445 144.0(3) 141.0(4) 146.3(2)
Fe1 Pb1 O1 5_4455 5_5455 87.1(8) 69.8(7) 95.9(10)
Fe1 Pb1 O2 5_4455 5_4445 92.4(10) 87.2(12) 98.9(9)
Fe1 Pb1 O2 5_4455 5_4455 35.0(17) 31.6(18) 37.0(19)
Fe1 Pb1 O2 5_4455 5_4545 145.4(17) 143(2) 155.6(17)
Fe1 Pb1 O2 5_4455 5_4555 88.7(11) 75.7(9) 97.8(14)
Fe1 Pb1 O3 5_4455 1_4545 66.9(5) 65.7(5) 67.6(6)
Fe1 Pb1 O3 5_4455 1_6555 104.7(5) 104.0(5) 105.7(6)
Fe1 Pb1 O3 5_4455 5_4445 36.5(9) 28.7(9) 50.9(8)
Fe1 Pb1 O3 5_4455 5_4545 89.2(7) 82.2(8) 97.7(9)
Fe1 Pb1 O3 5_4455 5_5445 90.5(6) 80.2(6) 97.0(5)
Fe1 Pb1 O3 5_4455 5_5545 144.3(10) 122.0(10) 158.6(9)
Fe1 Pb1 Fe1 5_4545 5_4555 74.0(3) 69.9(2) 83.4(3)
Fe1 Pb1 Fe1 5_4545 5_5445 107.0(5) 93.9(4) 113.5(7)
Fe1 Pb1 Fe1 5_4545 5_5455 172.9(6) 169.7(8) 180.0(5)
Fe1 Pb1 Fe1 5_4545 5_5545 69.4(3) 61.1(3) 73.2(4)
Fe1 Pb1 Fe1 5_4545 5_5555 110.33(17) 109.75(16) 111.97(17)
Fe1 Pb1 Pb1 5_4545 1_4555 56.5(4) 53.8(4) 59.2(5)
Fe1 Pb1 Pb1 5_4545 1_5455 124.8(6) 121.1(6) 126.4(5)
Fe1 Pb1 Pb1 5_4545 1_5545 54.8(4) 51.4(4) 57.3(5)
Fe1 Pb1 Pb1 5_4545 1_5565 126.4(5) 118.5(6) 133.4(5)
Fe1 Pb1 Pb1 5_4545 1_5655 55.2(4) 53.6(4) 58.9(4)
Fe1 Pb1 Pb1 5_4545 1_6555 123.6(5) 118.9(6) 127.6(6)
Fe1 Pb1 Pb1 5_4545 5_5455 172.7(6) 170.0(6) 174.5(7)
Fe1 Pb1 Pb1 5_4545 5_5555 109.9(3) 109.5(3) 110.1(3)
Fe1 Pb1 Bi1 5_4545 1_4555 56.5(4) 53.8(4) 59.3(5)
Fe1 Pb1 Bi1 5_4545 1_5455 124.8(6) 121.1(6) 126.4(6)
Fe1 Pb1 Bi1 5_4545 1_5545 54.7(4) 51.1(4) 57.3(5)
Fe1 Pb1 Bi1 5_4545 . 100(500) 0 140(150)
Fe1 Pb1 Bi1 5_4545 1_5565 126.2(5) 118.7(6) 133.4(5)
Fe1 Pb1 Bi1 5_4545 1_5655 55.2(4) 53.5(4) 59.0(4)
Fe1 Pb1 Bi1 5_4545 1_6555 123.6(5) 118.8(6) 127.5(6)
Fe1 Pb1 Bi1 5_4545 5_5455 173.2(6) 170.3(6) 175.1(7)
Fe1 Pb1 Bi1 5_4545 5_5555 110.0(3) 109.6(3) 110.2(3)
Fe1 Pb1 O1 5_4545 1_5445 70.9(6) 70.0(5) 71.7(6)
Fe1 Pb1 O1 5_4545 1_5465 143.8(9) 141.3(10) 149.4(8)
Fe1 Pb1 O1 5_4545 1_5545 30.1(8) 29.5(8) 30.5(7)
Fe1 Pb1 O1 5_4545 1_5565 102.0(5) 99.6(6) 105.5(4)
Fe1 Pb1 O1 5_4545 5_4445 35.04(19) 31.8(2) 36.9(2)
Fe1 Pb1 O1 5_4545 5_4455 93.5(8) 88.6(8) 107.5(6)
Fe1 Pb1 O1 5_4545 5_5445 88.8(8) 70.4(7) 100.3(9)
Fe1 Pb1 O1 5_4545 5_5455 143.5(3) 140.2(4) 145.9(5)
Fe1 Pb1 O2 5_4545 5_4445 90.0(11) 75.5(8) 99.1(12)
Fe1 Pb1 O2 5_4545 5_4455 144.0(17) 138.9(15) 148.3(19)
Fe1 Pb1 O2 5_4545 5_4545 35.8(17) 31.9(14) 37.5(19)
Fe1 Pb1 O2 5_4545 5_4555 91.8(10) 88.9(10) 95.9(9)
Fe1 Pb1 O3 5_4545 1_6555 133.9(5) 131.5(4) 135.8(5)
Fe1 Pb1 O3 5_4545 5_4445 90.6(7) 78.3(7) 109.1(7)
Fe1 Pb1 O3 5_4545 5_4545 37.5(9) 28.3(8) 54.9(9)
Fe1 Pb1 O3 5_4545 5_5445 144.4(10) 122.8(10) 161.5(11)
Fe1 Pb1 O3 5_4545 5_5545 90.3(5) 79.3(7) 99.8(5)
Fe1 Pb1 Fe1 5_4555 5_5445 175.0(5) 169.5(4) 180.0(5)
Fe1 Pb1 Fe1 5_4555 5_5455 107.0(5) 93.9(5) 113.5(7)
Fe1 Pb1 Fe1 5_4555 5_5545 111.69(16) 110.70(14) 113.49(16)
Fe1 Pb1 Fe1 5_4555 5_5555 69.4(3) 61.1(3) 73.2(4)
Fe1 Pb1 Pb1 5_4555 1_4555 55.0(4) 52.8(3) 63.2(4)
Fe1 Pb1 Pb1 5_4555 1_5455 124.0(6) 122.2(7) 126.0(7)
Fe1 Pb1 Pb1 5_4555 1_5545 128.3(5) 125.3(3) 136.5(3)
Fe1 Pb1 Pb1 5_4555 1_5565 53.4(4) 46.0(4) 56.4(4)
Fe1 Pb1 Pb1 5_4555 1_5655 56.0(4) 54.0(5) 57.8(5)
Fe1 Pb1 Pb1 5_4555 1_6555 125.8(5) 119.3(6) 127.2(3)
Fe1 Pb1 Pb1 5_4555 5_4445 103.6(6) 102.7(5) 104.1(6)
Fe1 Pb1 Pb1 5_4555 5_4545 68.2(5) 67.5(5) 68.5(5)
Fe1 Pb1 Pb1 5_4555 5_5455 103.5(5) 102.8(5) 104.9(6)
Fe1 Pb1 Pb1 5_4555 5_5555 69.1(5) 68.1(5) 70.8(5)
Fe1 Pb1 Bi1 5_4555 1_4555 55.0(4) 52.8(3) 63.3(4)
Fe1 Pb1 Bi1 5_4555 1_5455 124.0(6) 122.0(5) 126.0(7)
Fe1 Pb1 Bi1 5_4555 1_5545 128.3(5) 125.3(3) 136.5(3)
Fe1 Pb1 Bi1 5_4555 . 100(300) 0 147(15)
Fe1 Pb1 Bi1 5_4555 1_5565 53.2(4) 45.5(4) 56.4(4)
Fe1 Pb1 Bi1 5_4555 1_5655 56.0(4) 54.0(5) 58.0(4)
Fe1 Pb1 Bi1 5_4555 1_6555 125.7(5) 118.7(5) 127.2(3)
Fe1 Pb1 Bi1 5_4555 5_4445 104.1(6) 103.0(5) 104.7(6)
Fe1 Pb1 Bi1 5_4555 5_4545 68.7(5) 68.2(5) 69.0(5)
Fe1 Pb1 Bi1 5_4555 5_5455 103.0(5) 102.4(5) 104.3(6)
Fe1 Pb1 Bi1 5_4555 5_5555 68.6(5) 67.7(5) 70.1(5)
Fe1 Pb1 O1 5_4555 1_5445 140.7(9) 138.7(8) 141.5(9)
Fe1 Pb1 O1 5_4555 1_5465 72.2(5) 71.1(5) 74.8(7)
Fe1 Pb1 O1 5_4555 1_5545 101.7(6) 99.5(6) 102.7(5)
Fe1 Pb1 O1 5_4555 1_5565 32.1(7) 30.9(7) 34.8(8)
Fe1 Pb1 O1 5_4555 5_4445 93.8(8) 87.8(10) 103.1(8)
Fe1 Pb1 O1 5_4555 5_4455 34.6(2) 32.8(2) 36.7(3)
Fe1 Pb1 O1 5_4555 5_5445 144.0(3) 141.0(4) 146.3(2)
Fe1 Pb1 O1 5_4555 5_5455 87.1(8) 69.8(7) 95.9(10)
Fe1 Pb1 O2 5_4555 5_4445 145.4(17) 143(2) 155.6(17)
Fe1 Pb1 O2 5_4555 5_4455 88.7(11) 75.7(9) 97.8(14)
Fe1 Pb1 O2 5_4555 5_4545 92.4(10) 87.2(12) 98.9(9)
Fe1 Pb1 O2 5_4555 5_4555 35.0(17) 31.6(18) 37.0(19)
Fe1 Pb1 O3 5_4555 1_4545 66.9(5) 65.7(5) 67.6(6)
Fe1 Pb1 O3 5_4555 1_6555 104.7(5) 104.0(5) 105.7(6)
Fe1 Pb1 O3 5_4555 5_4445 89.2(7) 82.2(8) 97.7(9)
Fe1 Pb1 O3 5_4555 5_4545 36.5(9) 28.7(9) 50.9(8)
Fe1 Pb1 O3 5_4555 5_5445 144.3(10) 122.0(10) 158.6(9)
Fe1 Pb1 O3 5_4555 5_5545 90.5(6) 80.2(6) 97.0(5)
Fe1 Pb1 Fe1 5_5445 5_5455 74.0(3) 69.9(3) 83.4(3)
Fe1 Pb1 Fe1 5_5445 5_5545 68.1(3) 64.4(4) 72.0(5)
Fe1 Pb1 Fe1 5_5445 5_5555 111.3(5) 107.2(5) 121.9(4)
Fe1 Pb1 Pb1 5_5445 1_4555 125.8(5) 119.3(6) 127.2(3)
Fe1 Pb1 Pb1 5_5445 1_5455 56.0(4) 54.0(5) 57.8(5)
Fe1 Pb1 Pb1 5_5445 1_5545 53.4(4) 46.0(4) 56.4(4)
Fe1 Pb1 Pb1 5_5445 1_5565 128.3(5) 125.3(3) 136.5(3)
Fe1 Pb1 Pb1 5_5445 1_5655 124.0(6) 122.2(7) 126.0(7)
Fe1 Pb1 Pb1 5_5445 1_6555 55.0(4) 52.8(3) 63.2(4)
Fe1 Pb1 Pb1 5_5445 5_4445 69.1(5) 68.1(5) 70.8(5)
Fe1 Pb1 Pb1 5_5445 5_4545 103.5(5) 102.8(5) 104.9(6)
Fe1 Pb1 Pb1 5_5445 5_5455 68.2(5) 67.5(5) 68.5(5)
Fe1 Pb1 Pb1 5_5445 5_5555 103.6(6) 102.7(5) 104.1(6)
Fe1 Pb1 Bi1 5_5445 1_4555 125.7(5) 118.7(5) 127.2(3)
Fe1 Pb1 Bi1 5_5445 1_5455 56.0(4) 54.0(5) 58.0(4)
Fe1 Pb1 Bi1 5_5445 1_5545 53.2(4) 45.5(4) 56.4(4)
Fe1 Pb1 Bi1 5_5445 . 100(300) 0 147(15)
Fe1 Pb1 Bi1 5_5445 1_5565 128.3(5) 125.3(3) 136.5(3)
Fe1 Pb1 Bi1 5_5445 1_5655 124.0(6) 122.0(5) 126.0(7)
Fe1 Pb1 Bi1 5_5445 1_6555 55.0(4) 52.8(3) 63.3(4)
Fe1 Pb1 Bi1 5_5445 5_4445 68.6(5) 67.7(5) 70.1(5)
Fe1 Pb1 Bi1 5_5445 5_4545 103.0(5) 102.4(5) 104.3(6)
Fe1 Pb1 Bi1 5_5445 5_5455 68.7(5) 68.2(5) 69.0(5)
Fe1 Pb1 Bi1 5_5445 5_5555 104.1(6) 103.0(5) 104.7(6)
Fe1 Pb1 O1 5_5445 1_5445 32.1(7) 30.9(7) 34.8(8)
Fe1 Pb1 O1 5_5445 1_5465 101.7(6) 99.5(6) 102.7(5)
Fe1 Pb1 O1 5_5445 1_5545 72.2(5) 71.1(5) 74.8(7)
Fe1 Pb1 O1 5_5445 1_5565 140.7(9) 138.7(8) 141.5(9)
Fe1 Pb1 O1 5_5445 5_4445 87.1(8) 69.8(7) 95.9(10)
Fe1 Pb1 O1 5_5445 5_4455 144.0(3) 141.0(4) 146.3(2)
Fe1 Pb1 O1 5_5445 5_5445 34.6(2) 32.8(2) 36.7(3)
Fe1 Pb1 O1 5_5445 5_5455 93.8(8) 87.8(10) 103.1(8)
Fe1 Pb1 O2 5_5445 5_4445 35.0(17) 31.6(18) 37.0(19)
Fe1 Pb1 O2 5_5445 5_4455 92.4(10) 87.2(12) 98.9(9)
Fe1 Pb1 O2 5_5445 5_4545 88.7(11) 75.7(9) 97.8(14)
Fe1 Pb1 O2 5_5445 5_4555 145.4(17) 143(2) 155.6(17)
Fe1 Pb1 O3 5_5445 1_4545 104.7(5) 104.0(5) 105.7(6)
Fe1 Pb1 O3 5_5445 1_6555 66.9(5) 65.7(5) 67.6(6)
Fe1 Pb1 O3 5_5445 5_4445 90.5(6) 80.2(6) 97.0(5)
Fe1 Pb1 O3 5_5445 5_4545 144.3(10) 122.0(10) 158.6(9)
Fe1 Pb1 O3 5_5445 5_5445 36.5(9) 28.7(9) 50.9(8)
Fe1 Pb1 O3 5_5445 5_5545 89.2(7) 82.2(8) 97.7(9)
Fe1 Pb1 Fe1 5_5455 5_5545 111.3(5) 107.2(4) 121.9(4)
Fe1 Pb1 Fe1 5_5455 5_5555 69.6(3) 62.1(3) 72.9(3)
Fe1 Pb1 Pb1 5_5455 1_4555 123.6(5) 118.9(6) 127.6(6)
Fe1 Pb1 Pb1 5_5455 1_5455 55.2(4) 53.6(4) 58.9(4)
Fe1 Pb1 Pb1 5_5455 1_5545 126.4(5) 118.5(6) 133.4(5)
Fe1 Pb1 Pb1 5_5455 1_5565 54.8(4) 51.4(4) 57.3(5)
Fe1 Pb1 Pb1 5_5455 1_5655 124.8(6) 121.1(6) 126.4(5)
Fe1 Pb1 Pb1 5_5455 1_6555 56.5(4) 53.8(4) 59.2(5)
Fe1 Pb1 Pb1 5_5455 5_4445 109.9(3) 109.5(3) 110.1(3)
Fe1 Pb1 Pb1 5_5455 5_4545 172.7(6) 170.0(6) 174.5(7)
Fe1 Pb1 Bi1 5_5455 1_4555 123.6(5) 118.8(6) 127.5(6)
Fe1 Pb1 Bi1 5_5455 1_5455 55.2(4) 53.5(4) 59.0(4)
Fe1 Pb1 Bi1 5_5455 1_5545 126.2(5) 118.7(6) 133.4(5)
Fe1 Pb1 Bi1 5_5455 . 100(500) 0 140(150)
Fe1 Pb1 Bi1 5_5455 1_5565 54.7(4) 51.1(4) 57.3(5)
Fe1 Pb1 Bi1 5_5455 1_5655 124.8(6) 121.1(6) 126.4(6)
Fe1 Pb1 Bi1 5_5455 1_6555 56.5(4) 53.8(4) 59.3(5)
Fe1 Pb1 Bi1 5_5455 5_4445 110.0(3) 109.6(3) 110.2(3)
Fe1 Pb1 Bi1 5_5455 5_4545 173.2(6) 170.3(6) 175.1(7)
Fe1 Pb1 O1 5_5455 1_5445 102.0(5) 99.6(6) 105.5(4)
Fe1 Pb1 O1 5_5455 1_5465 30.1(8) 29.5(8) 30.5(7)
Fe1 Pb1 O1 5_5455 1_5545 143.8(9) 141.3(10) 149.4(8)
Fe1 Pb1 O1 5_5455 1_5565 70.9(6) 70.0(5) 71.7(6)
Fe1 Pb1 O1 5_5455 5_4445 143.5(3) 140.2(4) 145.9(5)
Fe1 Pb1 O1 5_5455 5_4455 88.8(8) 70.4(7) 100.3(9)
Fe1 Pb1 O1 5_5455 5_5445 93.5(8) 88.6(8) 107.5(6)
Fe1 Pb1 O1 5_5455 5_5455 35.04(19) 31.8(2) 36.9(2)
Fe1 Pb1 O2 5_5455 5_4445 91.8(10) 88.9(10) 95.9(9)
Fe1 Pb1 O2 5_5455 5_4455 35.8(17) 31.9(14) 37.5(19)
Fe1 Pb1 O2 5_5455 5_4545 144.0(17) 138.9(15) 148.3(19)
Fe1 Pb1 O2 5_5455 5_4555 90.0(11) 75.5(8) 99.1(12)
Fe1 Pb1 O3 5_5455 1_4545 133.9(5) 131.5(4) 135.8(5)
Fe1 Pb1 O3 5_5455 5_4445 90.3(5) 79.3(7) 99.8(5)
Fe1 Pb1 O3 5_5455 5_4545 144.4(10) 122.8(10) 161.5(11)
Fe1 Pb1 O3 5_5455 5_5445 37.5(9) 28.3(8) 54.9(9)
Fe1 Pb1 O3 5_5455 5_5545 90.6(7) 78.3(7) 109.1(7)
Fe1 Pb1 Fe1 5_5545 5_5555 74.0(3) 69.9(3) 83.4(3)
Fe1 Pb1 Pb1 5_5545 1_4555 125.8(5) 119.3(6) 127.2(3)
Fe1 Pb1 Pb1 5_5545 1_5455 124.0(6) 122.2(7) 126.0(7)
Fe1 Pb1 Pb1 5_5545 1_5545 53.4(4) 46.0(4) 56.4(4)
Fe1 Pb1 Pb1 5_5545 1_5565 128.3(5) 125.3(3) 136.5(3)
Fe1 Pb1 Pb1 5_5545 1_5655 56.0(4) 54.0(5) 57.8(5)
Fe1 Pb1 Pb1 5_5545 1_6555 55.0(4) 52.8(3) 63.2(4)
Fe1 Pb1 Pb1 5_5545 5_4445 103.5(5) 102.8(5) 104.9(6)
Fe1 Pb1 Pb1 5_5545 5_4545 69.1(5) 68.1(5) 70.8(5)
Fe1 Pb1 Pb1 5_5545 5_5455 103.6(6) 102.7(5) 104.1(6)
Fe1 Pb1 Pb1 5_5545 5_5555 68.2(5) 67.5(5) 68.5(5)
Fe1 Pb1 Bi1 5_5545 1_4555 125.7(5) 118.7(5) 127.2(3)
Fe1 Pb1 Bi1 5_5545 1_5455 124.0(6) 122.0(5) 126.0(7)
Fe1 Pb1 Bi1 5_5545 1_5545 53.2(4) 45.5(4) 56.4(4)
Fe1 Pb1 Bi1 5_5545 . 100(300) 0 147(15)
Fe1 Pb1 Bi1 5_5545 1_5565 128.3(5) 125.3(3) 136.5(3)
Fe1 Pb1 Bi1 5_5545 1_5655 56.0(4) 54.0(5) 58.0(4)
Fe1 Pb1 Bi1 5_5545 1_6555 55.0(4) 52.8(3) 63.3(4)
Fe1 Pb1 Bi1 5_5545 5_4445 103.0(5) 102.4(5) 104.3(6)
Fe1 Pb1 Bi1 5_5545 5_4545 68.6(5) 67.7(5) 70.1(5)
Fe1 Pb1 Bi1 5_5545 5_5455 104.1(6) 103.0(5) 104.7(6)
Fe1 Pb1 Bi1 5_5545 5_5555 68.7(5) 68.2(5) 69.0(5)
Fe1 Pb1 O1 5_5545 1_5445 72.2(5) 71.1(5) 74.8(7)
Fe1 Pb1 O1 5_5545 1_5465 140.7(9) 138.7(8) 141.5(9)
Fe1 Pb1 O1 5_5545 1_5545 32.1(7) 30.9(7) 34.8(8)
Fe1 Pb1 O1 5_5545 1_5565 101.7(6) 99.5(6) 102.7(5)
Fe1 Pb1 O1 5_5545 5_4445 87.1(8) 69.8(7) 95.9(10)
Fe1 Pb1 O1 5_5545 5_4455 144.0(3) 141.0(4) 146.3(2)
Fe1 Pb1 O1 5_5545 5_5445 34.6(2) 32.8(2) 36.7(3)
Fe1 Pb1 O1 5_5545 5_5455 93.8(8) 87.8(10) 103.1(8)
Fe1 Pb1 O2 5_5545 5_4445 88.7(11) 75.7(9) 97.8(14)
Fe1 Pb1 O2 5_5545 5_4455 145.4(17) 143(2) 155.6(17)
Fe1 Pb1 O2 5_5545 5_4545 35.0(17) 31.6(18) 37.0(19)
Fe1 Pb1 O2 5_5545 5_4555 92.4(10) 87.2(12) 98.9(9)
Fe1 Pb1 O3 5_5545 1_4545 104.7(5) 104.0(5) 105.7(6)
Fe1 Pb1 O3 5_5545 1_6555 66.9(5) 65.7(5) 67.6(6)
Fe1 Pb1 O3 5_5545 5_4445 144.3(10) 122.0(10) 158.6(9)
Fe1 Pb1 O3 5_5545 5_4545 90.5(6) 80.2(6) 97.0(5)
Fe1 Pb1 O3 5_5545 5_5445 89.2(7) 82.2(8) 97.7(9)
Fe1 Pb1 O3 5_5545 5_5545 36.5(9) 28.7(9) 50.9(8)
Fe1 Pb1 Pb1 5_5555 1_4555 123.6(5) 118.9(6) 127.6(6)
Fe1 Pb1 Pb1 5_5555 1_5455 124.8(6) 121.1(6) 126.4(5)
Fe1 Pb1 Pb1 5_5555 1_5545 126.4(5) 118.5(6) 133.4(5)
Fe1 Pb1 Pb1 5_5555 1_5565 54.8(4) 51.4(4) 57.3(5)
Fe1 Pb1 Pb1 5_5555 1_5655 55.2(4) 53.6(4) 58.9(4)
Fe1 Pb1 Pb1 5_5555 1_6555 56.5(4) 53.8(4) 59.2(5)
Fe1 Pb1 Pb1 5_5555 5_4445 172.7(6) 170.0(6) 174.5(7)
Fe1 Pb1 Pb1 5_5555 5_4545 109.9(3) 109.5(3) 110.1(3)
Fe1 Pb1 Bi1 5_5555 1_4555 123.6(5) 118.8(6) 127.5(6)
Fe1 Pb1 Bi1 5_5555 1_5455 124.8(6) 121.1(6) 126.4(6)
Fe1 Pb1 Bi1 5_5555 1_5545 126.2(5) 118.7(6) 133.4(5)
Fe1 Pb1 Bi1 5_5555 . 100(500) 0 140(150)
Fe1 Pb1 Bi1 5_5555 1_5565 54.7(4) 51.1(4) 57.3(5)
Fe1 Pb1 Bi1 5_5555 1_5655 55.2(4) 53.5(4) 59.0(4)
Fe1 Pb1 Bi1 5_5555 1_6555 56.5(4) 53.8(4) 59.3(5)
Fe1 Pb1 Bi1 5_5555 5_4445 173.2(6) 170.3(6) 175.1(7)
Fe1 Pb1 Bi1 5_5555 5_4545 110.0(3) 109.6(3) 110.2(3)
Fe1 Pb1 O1 5_5555 1_5445 143.8(9) 141.3(10) 149.4(8)
Fe1 Pb1 O1 5_5555 1_5465 70.9(6) 70.0(5) 71.7(6)
Fe1 Pb1 O1 5_5555 1_5545 102.0(5) 99.6(6) 105.5(4)
Fe1 Pb1 O1 5_5555 1_5565 30.1(8) 29.5(8) 30.5(7)
Fe1 Pb1 O1 5_5555 5_4445 143.5(3) 140.2(4) 145.9(5)
Fe1 Pb1 O1 5_5555 5_4455 88.8(8) 70.4(7) 100.3(9)
Fe1 Pb1 O1 5_5555 5_5445 93.5(8) 88.6(8) 107.5(6)
Fe1 Pb1 O1 5_5555 5_5455 35.04(19) 31.8(2) 36.9(2)
Fe1 Pb1 O2 5_5555 5_4445 144.0(17) 138.9(15) 148.3(19)
Fe1 Pb1 O2 5_5555 5_4455 90.0(11) 75.5(8) 99.1(12)
Fe1 Pb1 O2 5_5555 5_4545 91.8(10) 88.9(10) 95.9(9)
Fe1 Pb1 O2 5_5555 5_4555 35.8(17) 31.9(14) 37.5(19)
Fe1 Pb1 O3 5_5555 1_4545 133.9(5) 131.5(4) 135.8(5)
Fe1 Pb1 O3 5_5555 5_4445 144.4(10) 122.8(10) 161.5(11)
Fe1 Pb1 O3 5_5555 5_4545 90.3(5) 79.3(7) 99.8(5)
Fe1 Pb1 O3 5_5555 5_5445 90.6(7) 78.3(7) 109.1(7)
Fe1 Pb1 O3 5_5555 5_5545 37.5(9) 28.3(8) 54.9(9)
Pb1 Pb1 Pb1 1_4555 1_5455 90.0(5) 90.0(5) 90.0(5)
Pb1 Pb1 Pb1 1_4555 1_5545 92.3(6) 91.2(5) 95.0(7)
Pb1 Pb1 Pb1 1_4555 1_5565 88.0(6) 82.6(7) 91.4(6)
Pb1 Pb1 Pb1 1_4555 1_5655 90.0(5) 90.0(5) 90.0(5)
Pb1 Pb1 Pb1 1_4555 1_6555 178.4(7) 176.6(7) 180.0(5)
Pb1 Pb1 Pb1 1_4555 5_5455 129.7(6) 129.2(6) 130.8(5)
Pb1 Pb1 Pb1 1_4555 5_5555 129.7(6) 129.2(6) 130.8(5)
Pb1 Pb1 Bi1 1_4555 1_4555 0.1(5) 0.0(5) 0.5(4)
Pb1 Pb1 Bi1 1_4555 1_5455 90.0(5) 89.9(5) 90.4(5)
Pb1 Pb1 Bi1 1_4555 1_5545 92.3(6) 91.2(5) 94.8(6)
Pb1 Pb1 Bi1 1_4555 . 100(800) 0 200(1200)
Pb1 Pb1 Bi1 1_4555 1_5565 87.9(6) 82.6(7) 91.4(6)
Pb1 Pb1 Bi1 1_4555 1_5655 90.0(5) 89.9(5) 90.4(5)
Pb1 Pb1 Bi1 1_4555 1_6555 178.4(7) 176.7(7) 180.0(5)
Pb1 Pb1 Bi1 1_4555 5_5455 129.2(6) 128.7(6) 130.4(5)
Pb1 Pb1 Bi1 1_4555 5_5555 129.2(6) 128.7(6) 130.4(5)
Pb1 Pb1 O1 1_4555 1_5445 88.1(9) 87.9(9) 88.2(9)
Pb1 Pb1 O1 1_4555 1_5465 90.3(9) 89.1(9) 93.2(8)
Pb1 Pb1 O1 1_4555 1_5545 88.1(9) 87.9(9) 88.2(9)
Pb1 Pb1 O1 1_4555 1_5565 90.3(9) 89.1(9) 93.2(8)
Pb1 Pb1 O1 1_4555 5_4445 48.6(9) 40.1(11) 59.4(8)
Pb1 Pb1 O1 1_4555 5_4455 46.8(9) 36.0(9) 61.7(8)
Pb1 Pb1 O1 1_4555 5_5445 136.3(10) 118.9(9) 146.9(11)
Pb1 Pb1 O1 1_4555 5_5455 130.5(10) 117.2(9) 142.9(12)
Pb1 Pb1 O2 1_4555 5_4445 91.8(18) 90(2) 95.8(19)
Pb1 Pb1 O2 1_4555 5_4455 88.7(17) 86.4(15) 91(2)
Pb1 Pb1 O2 1_4555 5_4545 91.8(18) 90(2) 95.8(19)
Pb1 Pb1 O2 1_4555 5_4555 88.7(17) 86.4(15) 91(2)
Pb1 Pb1 O3 1_4555 1_6555 162.3(7) 161.0(8) 164.3(7)
Pb1 Pb1 O3 1_4555 5_4445 46.0(3) 43.4(3) 54.3(4)
Pb1 Pb1 O3 1_4555 5_4545 46.0(3) 43.4(3) 54.3(4)
Pb1 Pb1 O3 1_4555 5_5445 134.4(3) 131.5(4) 136.5(2)
Pb1 Pb1 O3 1_4555 5_5545 134.4(3) 131.5(4) 136.5(2)
Pb1 Pb1 Pb1 1_5455 1_5545 90.0(3) 90.0(5) 90.0(5)
Pb1 Pb1 Pb1 1_5455 1_5565 90.0(3) 90.00(18) 90.00(18)
Pb1 Pb1 Pb1 1_5455 1_5655 180.0(5) 180.0(5) 180.0(5)
Pb1 Pb1 Pb1 1_5455 1_6555 90.0(3) 90.0(2) 90.0(2)
Pb1 Pb1 Pb1 1_5455 5_4445 56.7(3) 56.7(4) 56.7(3)
Pb1 Pb1 Pb1 1_5455 5_4545 123.3(4) 123.3(4) 123.3(5)
Pb1 Pb1 Pb1 1_5455 5_5455 56.7(3) 56.7(4) 56.7(3)
Pb1 Pb1 Pb1 1_5455 5_5555 123.3(4) 123.3(4) 123.3(5)
Pb1 Pb1 Bi1 1_5455 1_4555 90.0(3) 90.0(4) 90.0(4)
Pb1 Pb1 Bi1 1_5455 1_5455 0.1(5) 0.0(5) 0.6(5)
Pb1 Pb1 Bi1 1_5455 1_5545 90.0(3) 90.0(5) 90.0(5)
Pb1 Pb1 Bi1 1_5455 . 88.1(3) 0 90.0(2)
Pb1 Pb1 Bi1 1_5455 1_5565 90.0(3) 90.00(18) 90.00(18)
Pb1 Pb1 Bi1 1_5455 1_5655 179.9(6) 179.4(5) 180.0(5)
Pb1 Pb1 Bi1 1_5455 1_6555 90.0(3) 90.0(2) 90.0(2)
Pb1 Pb1 Bi1 1_5455 5_4445 56.7(3) 56.7(4) 56.7(3)
Pb1 Pb1 Bi1 1_5455 5_4545 123.3(4) 123.3(4) 123.3(5)
Pb1 Pb1 Bi1 1_5455 5_5455 56.7(3) 56.7(4) 56.7(3)
Pb1 Pb1 Bi1 1_5455 5_5555 123.3(4) 123.3(4) 123.3(5)
Pb1 Pb1 O1 1_5455 1_5445 59.7(3) 58.4(4) 60.2(3)
Pb1 Pb1 O1 1_5455 1_5465 59.7(3) 58.4(4) 60.2(3)
Pb1 Pb1 O1 1_5455 1_5545 120.3(5) 119.8(4) 121.6(7)
Pb1 Pb1 O1 1_5455 1_5565 120.3(5) 119.8(4) 121.6(7)
Pb1 Pb1 O1 1_5455 5_4445 90.0(3) 90.0(4) 90.0(4)
Pb1 Pb1 O1 1_5455 5_4455 90.0(3) 90.0(2) 90.0(2)
Pb1 Pb1 O1 1_5455 5_5445 90.0(3) 90.00(19) 90.00(19)
Pb1 Pb1 O1 1_5455 5_5455 90.0(3) 90.00(19) 90.00(19)
Pb1 Pb1 O2 1_5455 5_4445 45.0(3) 36.3(4) 56.0(4)
Pb1 Pb1 O2 1_5455 5_4455 45.0(3) 36.3(4) 56.0(4)
Pb1 Pb1 O2 1_5455 5_4545 135.0(5) 124.0(7) 143.7(8)
Pb1 Pb1 O2 1_5455 5_4555 135.0(5) 124.0(7) 143.7(8)
Pb1 Pb1 O3 1_5455 1_4545 90.0(3) 90.0(2) 90.0(2)
Pb1 Pb1 O3 1_5455 1_6555 90.0(3) 90.0(4) 90.0(4)
Pb1 Pb1 O3 1_5455 5_4445 45.6(3) 40.5(4) 49.0(4)
Pb1 Pb1 O3 1_5455 5_4545 134.4(6) 131.0(6) 139.5(5)
Pb1 Pb1 O3 1_5455 5_5445 45.6(3) 40.5(4) 49.0(4)
Pb1 Pb1 O3 1_5455 5_5545 134.4(6) 131.0(6) 139.5(5)
Pb1 Pb1 Pb1 1_5545 1_5565 176.7(7) 174.2(8) 180.0(5)
Pb1 Pb1 Pb1 1_5545 1_5655 90.0(5) 90.0(5) 90.0(5)
Pb1 Pb1 Pb1 1_5545 1_6555 88.0(6) 82.6(6) 91.4(7)
Pb1 Pb1 Pb1 1_5545 5_5455 121.0(6) 119.9(5) 121.6(6)
Pb1 Pb1 Pb1 1_5545 5_5555 121.0(6) 119.9(5) 121.6(6)
Pb1 Pb1 Bi1 1_5545 1_4555 92.3(6) 91.2(5) 95.2(7)
Pb1 Pb1 Bi1 1_5545 1_5455 89.9(5) 89.5(4) 90.0(4)
Pb1 Pb1 Bi1 1_5545 1_5545 0.0(5) 0.0(5) 0.3(4)
Pb1 Pb1 Bi1 1_5545 . 100(800) 0 200(1500)
Pb1 Pb1 Bi1 1_5545 1_5565 176.7(7) 174.1(8) 180.0(5)
Pb1 Pb1 Bi1 1_5545 1_5655 89.9(5) 89.5(4) 90.0(4)
Pb1 Pb1 Bi1 1_5545 1_6555 88.0(6) 82.5(6) 90.9(6)
Pb1 Pb1 Bi1 1_5545 5_5455 121.5(6) 120.2(5) 122.2(6)
Pb1 Pb1 Bi1 1_5545 5_5555 121.5(6) 120.2(5) 122.2(6)
Pb1 Pb1 O1 1_5545 1_5465 149.5(3) 148.4(3) 150.1(2)
Pb1 Pb1 O1 1_5545 1_5565 149.5(3) 148.4(3) 150.1(2)
Pb1 Pb1 O1 1_5545 5_4445 44.8(9) 36.5(8) 51.7(11)
Pb1 Pb1 O1 1_5545 5_4455 140.2(10) 131.1(12) 153.8(8)
Pb1 Pb1 O1 1_5545 5_5445 45.7(9) 27.8(8) 55.0(9)
Pb1 Pb1 O1 1_5545 5_5455 138.6(10) 122.9(12) 150.8(10)
Pb1 Pb1 O2 1_5545 5_4445 45.1(3) 34.2(3) 53.7(4)
Pb1 Pb1 O2 1_5545 5_4455 137.2(3) 126.5(6) 145.9(2)
Pb1 Pb1 O2 1_5545 5_4545 45.1(3) 34.2(3) 53.7(4)
Pb1 Pb1 O2 1_5545 5_4555 137.2(3) 126.5(6) 145.9(2)
Pb1 Pb1 O3 1_5545 1_6555 105.5(7) 103.6(7) 106.9(8)
Pb1 Pb1 O3 1_5545 5_4445 93.2(10) 80.8(10) 107.8(10)
Pb1 Pb1 O3 1_5545 5_4545 93.2(10) 80.8(10) 107.8(10)
Pb1 Pb1 O3 1_5545 5_5445 92.0(10) 75.6(10) 105.2(9)
Pb1 Pb1 O3 1_5545 5_5545 92.0(10) 75.6(10) 105.2(9)
Pb1 Pb1 Pb1 1_5565 1_5655 90.0(5) 90.0(4) 90.0(4)
Pb1 Pb1 Pb1 1_5565 1_6555 92.3(6) 91.2(5) 95.0(7)
Pb1 Pb1 Pb1 1_5565 5_4445 121.0(6) 119.9(5) 121.6(6)
Pb1 Pb1 Pb1 1_5565 5_4545 121.0(6) 119.9(5) 121.6(6)
Pb1 Pb1 Bi1 1_5565 1_4555 88.0(6) 82.5(6) 90.9(6)
Pb1 Pb1 Bi1 1_5565 1_5455 89.9(5) 89.5(4) 90.0(4)
Pb1 Pb1 Bi1 1_5565 1_5545 176.7(7) 174.1(8) 180.0(5)
Pb1 Pb1 Bi1 1_5565 . 100(800) 0 200(1500)
Pb1 Pb1 Bi1 1_5565 1_5565 0.0(5) 0.0(5) 0.3(4)
Pb1 Pb1 Bi1 1_5565 1_5655 89.9(5) 89.5(4) 90.0(4)
Pb1 Pb1 Bi1 1_5565 1_6555 92.3(6) 91.2(5) 95.2(7)
Pb1 Pb1 Bi1 1_5565 5_4445 121.5(6) 120.2(5) 122.2(6)
Pb1 Pb1 Bi1 1_5565 5_4545 121.5(6) 120.2(5) 122.2(6)
Pb1 Pb1 O1 1_5565 1_5445 149.5(3) 148.4(3) 150.1(2)
Pb1 Pb1 O1 1_5565 1_5545 149.5(3) 148.4(3) 150.1(2)
Pb1 Pb1 O1 1_5565 5_4445 138.6(10) 122.9(12) 150.8(10)
Pb1 Pb1 O1 1_5565 5_4455 45.7(9) 27.8(8) 55.0(9)
Pb1 Pb1 O1 1_5565 5_5445 140.2(10) 131.1(12) 153.8(8)
Pb1 Pb1 O1 1_5565 5_5455 44.8(9) 36.5(8) 51.7(11)
Pb1 Pb1 O2 1_5565 5_4445 137.2(3) 126.5(6) 145.9(2)
Pb1 Pb1 O2 1_5565 5_4455 45.1(3) 34.2(3) 53.7(4)
Pb1 Pb1 O2 1_5565 5_4545 137.2(3) 126.5(6) 145.9(2)
Pb1 Pb1 O2 1_5565 5_4555 45.1(3) 34.2(3) 53.7(4)
Pb1 Pb1 O3 1_5565 1_4545 105.5(7) 103.6(7) 106.9(8)
Pb1 Pb1 O3 1_5565 5_4445 92.0(10) 75.6(10) 105.2(9)
Pb1 Pb1 O3 1_5565 5_4545 92.0(10) 75.6(10) 105.2(9)
Pb1 Pb1 O3 1_5565 5_5445 93.2(10) 80.8(10) 107.8(10)
Pb1 Pb1 O3 1_5565 5_5545 93.2(10) 80.8(10) 107.8(10)
Pb1 Pb1 Pb1 1_5655 1_6555 90.0(3) 90.0(2) 90.0(2)
Pb1 Pb1 Pb1 1_5655 5_4445 123.3(4) 123.3(4) 123.3(5)
Pb1 Pb1 Pb1 1_5655 5_4545 56.7(3) 56.7(4) 56.7(3)
Pb1 Pb1 Pb1 1_5655 5_5455 123.3(4) 123.3(4) 123.3(5)
Pb1 Pb1 Pb1 1_5655 5_5555 56.7(3) 56.7(4) 56.7(3)
Pb1 Pb1 Bi1 1_5655 1_4555 90.0(3) 90.0(4) 90.0(4)
Pb1 Pb1 Bi1 1_5655 1_5455 179.9(6) 179.4(5) 180.0(5)
Pb1 Pb1 Bi1 1_5655 1_5545 90.0(3) 90.0(5) 90.0(5)
Pb1 Pb1 Bi1 1_5655 . 88.1(3) 0 90.0(2)
Pb1 Pb1 Bi1 1_5655 1_5565 90.0(3) 90.00(18) 90.00(18)
Pb1 Pb1 Bi1 1_5655 1_5655 0.1(5) 0.0(5) 0.6(5)
Pb1 Pb1 Bi1 1_5655 1_6555 90.0(3) 90.0(2) 90.0(2)
Pb1 Pb1 Bi1 1_5655 5_4445 123.3(4) 123.3(4) 123.3(5)
Pb1 Pb1 Bi1 1_5655 5_4545 56.7(3) 56.7(4) 56.7(3)
Pb1 Pb1 Bi1 1_5655 5_5455 123.3(4) 123.3(4) 123.3(5)
Pb1 Pb1 Bi1 1_5655 5_5555 56.7(3) 56.7(4) 56.7(3)
Pb1 Pb1 O1 1_5655 1_5445 120.3(5) 119.8(4) 121.6(7)
Pb1 Pb1 O1 1_5655 1_5465 120.3(5) 119.8(4) 121.6(7)
Pb1 Pb1 O1 1_5655 1_5545 59.7(3) 58.4(4) 60.2(3)
Pb1 Pb1 O1 1_5655 1_5565 59.7(3) 58.4(4) 60.2(3)
Pb1 Pb1 O1 1_5655 5_4445 90.0(3) 90.0(4) 90.0(4)
Pb1 Pb1 O1 1_5655 5_4455 90.0(3) 90.0(2) 90.0(2)
Pb1 Pb1 O1 1_5655 5_5445 90.0(3) 90.00(19) 90.00(19)
Pb1 Pb1 O1 1_5655 5_5455 90.0(3) 90.00(19) 90.00(19)
Pb1 Pb1 O2 1_5655 5_4445 135.0(5) 124.0(7) 143.7(8)
Pb1 Pb1 O2 1_5655 5_4455 135.0(5) 124.0(7) 143.7(8)
Pb1 Pb1 O2 1_5655 5_4545 45.0(3) 36.3(4) 56.0(4)
Pb1 Pb1 O2 1_5655 5_4555 45.0(3) 36.3(4) 56.0(4)
Pb1 Pb1 O3 1_5655 1_4545 90.0(3) 90.0(2) 90.0(2)
Pb1 Pb1 O3 1_5655 1_6555 90.0(3) 90.0(4) 90.0(4)
Pb1 Pb1 O3 1_5655 5_4445 134.4(6) 131.0(6) 139.5(5)
Pb1 Pb1 O3 1_5655 5_4545 45.6(3) 40.5(4) 49.0(4)
Pb1 Pb1 O3 1_5655 5_5445 134.4(6) 131.0(6) 139.5(5)
Pb1 Pb1 O3 1_5655 5_5545 45.6(3) 40.5(4) 49.0(4)
Pb1 Pb1 Pb1 1_6555 5_4445 129.7(6) 129.2(6) 130.8(5)
Pb1 Pb1 Pb1 1_6555 5_4545 129.7(6) 129.2(6) 130.8(5)
Pb1 Pb1 Bi1 1_6555 1_4555 178.4(7) 176.7(7) 180.0(5)
Pb1 Pb1 Bi1 1_6555 1_5455 90.0(5) 89.9(5) 90.4(5)
Pb1 Pb1 Bi1 1_6555 1_5545 87.9(6) 82.6(7) 91.4(6)
Pb1 Pb1 Bi1 1_6555 . 100(800) 0 200(1200)
Pb1 Pb1 Bi1 1_6555 1_5565 92.3(6) 91.2(5) 94.8(6)
Pb1 Pb1 Bi1 1_6555 1_5655 90.0(5) 89.9(5) 90.4(5)
Pb1 Pb1 Bi1 1_6555 1_6555 0.1(5) 0.0(5) 0.5(4)
Pb1 Pb1 Bi1 1_6555 5_4445 129.2(6) 128.7(6) 130.4(5)
Pb1 Pb1 Bi1 1_6555 5_4545 129.2(6) 128.7(6) 130.4(5)
Pb1 Pb1 O1 1_6555 1_5445 90.3(9) 89.1(9) 93.2(8)
Pb1 Pb1 O1 1_6555 1_5465 88.1(9) 87.9(9) 88.2(9)
Pb1 Pb1 O1 1_6555 1_5545 90.3(9) 89.1(9) 93.2(8)
Pb1 Pb1 O1 1_6555 1_5565 88.1(9) 87.9(9) 88.2(9)
Pb1 Pb1 O1 1_6555 5_4445 130.5(10) 117.2(9) 142.9(12)
Pb1 Pb1 O1 1_6555 5_4455 136.3(10) 118.9(9) 146.9(11)
Pb1 Pb1 O1 1_6555 5_5445 46.8(9) 36.0(9) 61.7(8)
Pb1 Pb1 O1 1_6555 5_5455 48.6(9) 40.1(11) 59.4(8)
Pb1 Pb1 O2 1_6555 5_4445 88.7(17) 86.4(15) 91(2)
Pb1 Pb1 O2 1_6555 5_4455 91.8(18) 90(2) 95.8(19)
Pb1 Pb1 O2 1_6555 5_4545 88.7(17) 86.4(15) 91(2)
Pb1 Pb1 O2 1_6555 5_4555 91.8(18) 90(2) 95.8(19)
Pb1 Pb1 O3 1_6555 1_4545 162.3(7) 161.0(8) 164.3(7)
Pb1 Pb1 O3 1_6555 5_4445 134.4(3) 131.5(4) 136.5(2)
Pb1 Pb1 O3 1_6555 5_4545 134.4(3) 131.5(4) 136.5(2)
Pb1 Pb1 O3 1_6555 5_5445 46.0(3) 43.4(3) 54.3(4)
Pb1 Pb1 O3 1_6555 5_5545 46.0(3) 43.4(3) 54.3(4)
Pb1 Pb1 Pb1 5_4445 5_4545 66.6(4) 66.5(3) 66.6(4)
Pb1 Pb1 Bi1 5_4445 1_4555 48.5(4) 48.5(4) 48.5(4)
Pb1 Pb1 Bi1 5_4445 1_5455 56.7(4) 56.7(4) 56.7(4)
Pb1 Pb1 Bi1 5_4445 . 90(50) 90(80) 90(40)
Pb1 Pb1 Bi1 5_4445 1_5655 123.3(5) 123.3(5) 123.3(6)
Pb1 Pb1 Bi1 5_4445 1_6555 129.8(4) 129.2(5) 130.9(4)
Pb1 Pb1 Bi1 5_4445 5_4445 0.6(5) 0.4(5) 0.8(5)
Pb1 Pb1 Bi1 5_4445 5_4545 66.6(4) 66.5(3) 66.6(4)
Pb1 Pb1 O1 5_4445 1_5445 41.2(7) 40.3(8) 42.4(7)
Pb1 Pb1 O1 5_4445 1_5545 78.1(6) 77.7(5) 79.1(6)
Pb1 Pb1 O1 5_4445 5_4455 76.8(7) 76.4(8) 77.1(7)
Pb1 Pb1 O1 5_4445 5_5445 81.5(7) 81.0(6) 82.5(7)
Pb1 Pb1 O1 5_4445 5_5455 146.62(17) 146.3(2) 146.72(15)
Pb1 Pb1 O2 5_4445 5_4455 81.4(12) 81.1(11) 81.6(12)
Pb1 Pb1 O2 5_4445 5_4555 135.6(19) 133.3(19) 137(2)
Pb1 Pb1 O3 5_4445 1_4545 39.4(4) 39.0(4) 39.7(4)
Pb1 Pb1 O3 5_4445 5_5445 81.8(6) 79.3(6) 84.6(5)
Pb1 Pb1 O3 5_4445 5_5545 131.7(10) 130.5(10) 133.5(10)
Pb1 Pb1 Bi1 5_4545 1_4555 48.5(4) 48.5(4) 48.5(4)
Pb1 Pb1 Bi1 5_4545 1_5455 123.3(5) 123.3(5) 123.3(6)
Pb1 Pb1 Bi1 5_4545 . 90(50) 90(80) 90(40)
Pb1 Pb1 Bi1 5_4545 1_5655 56.7(4) 56.7(4) 56.7(4)
Pb1 Pb1 Bi1 5_4545 1_6555 129.8(4) 129.2(5) 130.9(4)
Pb1 Pb1 Bi1 5_4545 5_4445 66.6(4) 66.5(3) 66.6(4)
Pb1 Pb1 Bi1 5_4545 5_4545 0.6(5) 0.4(5) 0.8(5)
Pb1 Pb1 O1 5_4545 1_5445 78.1(6) 77.7(5) 79.1(6)
Pb1 Pb1 O1 5_4545 1_5545 41.2(7) 40.3(8) 42.4(7)
Pb1 Pb1 O1 5_4545 5_4455 76.8(7) 76.4(8) 77.1(7)
Pb1 Pb1 O1 5_4545 5_5445 81.5(7) 81.0(6) 82.5(7)
Pb1 Pb1 O1 5_4545 5_5455 146.62(17) 146.3(2) 146.72(15)
Pb1 Pb1 O2 5_4545 5_4455 135.6(19) 133.3(19) 137(2)
Pb1 Pb1 O2 5_4545 5_4555 81.4(12) 81.1(11) 81.6(12)
Pb1 Pb1 O3 5_4545 1_4545 39.4(4) 39.0(4) 39.7(4)
Pb1 Pb1 O3 5_4545 5_5445 131.7(10) 130.5(10) 133.5(10)
Pb1 Pb1 O3 5_4545 5_5545 81.8(6) 79.3(6) 84.6(5)
Pb1 Pb1 Pb1 5_5455 5_5555 66.6(4) 66.5(3) 66.6(4)
Pb1 Pb1 Bi1 5_5455 1_4555 129.8(4) 129.2(5) 130.9(4)
Pb1 Pb1 Bi1 5_5455 1_5455 56.7(4) 56.7(4) 56.7(4)
Pb1 Pb1 Bi1 5_5455 . 90(50) 90(80) 90(40)
Pb1 Pb1 Bi1 5_5455 1_5655 123.3(5) 123.3(5) 123.3(6)
Pb1 Pb1 Bi1 5_5455 1_6555 48.5(4) 48.5(4) 48.5(4)
Pb1 Pb1 Bi1 5_5455 5_5455 0.6(5) 0.4(5) 0.8(5)
Pb1 Pb1 Bi1 5_5455 5_5555 66.6(4) 66.5(3) 66.6(4)
Pb1 Pb1 O1 5_5455 1_5465 41.2(7) 40.3(8) 42.4(7)
Pb1 Pb1 O1 5_5455 1_5565 78.1(6) 77.7(5) 79.1(6)
Pb1 Pb1 O1 5_5455 5_4445 146.62(17) 146.3(2) 146.72(15)
Pb1 Pb1 O1 5_5455 5_4455 81.5(7) 81.0(6) 82.5(7)
Pb1 Pb1 O1 5_5455 5_5445 76.8(7) 76.4(8) 77.1(7)
Pb1 Pb1 O2 5_5455 5_4445 81.4(12) 81.1(11) 81.6(12)
Pb1 Pb1 O2 5_5455 5_4545 135.6(19) 133.3(19) 137(2)
Pb1 Pb1 O3 5_5455 1_6555 39.4(4) 39.0(4) 39.7(4)
Pb1 Pb1 O3 5_5455 5_4445 81.8(6) 79.3(6) 84.6(5)
Pb1 Pb1 O3 5_5455 5_4545 131.7(10) 130.5(10) 133.5(10)
Pb1 Pb1 Bi1 5_5555 1_4555 129.8(4) 129.2(5) 130.9(4)
Pb1 Pb1 Bi1 5_5555 1_5455 123.3(5) 123.3(5) 123.3(6)
Pb1 Pb1 Bi1 5_5555 . 90(50) 90(80) 90(40)
Pb1 Pb1 Bi1 5_5555 1_5655 56.7(4) 56.7(4) 56.7(4)
Pb1 Pb1 Bi1 5_5555 1_6555 48.5(4) 48.5(4) 48.5(4)
Pb1 Pb1 Bi1 5_5555 5_5455 66.6(4) 66.5(3) 66.6(4)
Pb1 Pb1 Bi1 5_5555 5_5555 0.6(5) 0.4(5) 0.8(5)
Pb1 Pb1 O1 5_5555 1_5465 78.1(6) 77.7(5) 79.1(6)
Pb1 Pb1 O1 5_5555 1_5565 41.2(7) 40.3(8) 42.4(7)
Pb1 Pb1 O1 5_5555 5_4445 146.62(17) 146.3(2) 146.72(15)
Pb1 Pb1 O1 5_5555 5_4455 81.5(7) 81.0(6) 82.5(7)
Pb1 Pb1 O1 5_5555 5_5445 76.8(7) 76.4(8) 77.1(7)
Pb1 Pb1 O2 5_5555 5_4445 135.6(19) 133.3(19) 137(2)
Pb1 Pb1 O2 5_5555 5_4545 81.4(12) 81.1(11) 81.6(12)
Pb1 Pb1 O3 5_5555 1_6555 39.4(4) 39.0(4) 39.7(4)
Pb1 Pb1 O3 5_5555 5_4445 131.7(10) 130.5(10) 133.5(10)
Pb1 Pb1 O3 5_5555 5_4545 81.8(6) 79.3(6) 84.6(5)
Bi1 Pb1 Bi1 1_4555 1_5455 90.0(5) 89.8(5) 90.4(5)
Bi1 Pb1 Bi1 1_4555 1_5545 92.4(6) 91.2(5) 95.0(6)
Bi1 Pb1 Bi1 1_4555 . 100(700) 0 200(1200)
Bi1 Pb1 Bi1 1_4555 1_5565 87.9(6) 82.6(7) 90.9(6)
Bi1 Pb1 Bi1 1_4555 1_5655 90.0(5) 89.8(5) 90.4(5)
Bi1 Pb1 Bi1 1_4555 1_6555 178.4(7) 177.0(7) 180.0(5)
Bi1 Pb1 Bi1 1_4555 5_4445 49.1(5) 49.1(5) 49.1(5)
Bi1 Pb1 Bi1 1_4555 5_4545 49.1(5) 49.1(5) 49.1(5)
Bi1 Pb1 Bi1 1_4555 5_5455 129.3(6) 128.7(6) 130.6(5)
Bi1 Pb1 Bi1 1_4555 5_5555 129.3(6) 128.7(6) 130.6(5)
Bi1 Pb1 O1 1_4555 1_5445 88.3(9) 87.9(8) 88.6(9)
Bi1 Pb1 O1 1_4555 1_5465 90.4(9) 89.1(9) 93.4(8)
Bi1 Pb1 O1 1_4555 1_5545 88.3(9) 87.9(8) 88.6(9)
Bi1 Pb1 O1 1_4555 1_5565 90.4(9) 89.1(9) 93.4(8)
Bi1 Pb1 O1 1_4555 5_4445 48.6(9) 40.2(11) 59.9(8)
Bi1 Pb1 O1 1_4555 5_4455 46.5(9) 35.7(9) 61.9(8)
Bi1 Pb1 O1 1_4555 5_5445 136.0(10) 118.5(8) 147.0(11)
Bi1 Pb1 O1 1_4555 5_5455 130.8(10) 117.2(9) 142.5(13)
Bi1 Pb1 O2 1_4555 5_4445 91.8(18) 90(2) 95.7(19)
Bi1 Pb1 O2 1_4555 5_4455 88.7(17) 86.4(15) 91(2)
Bi1 Pb1 O2 1_4555 5_4545 91.8(18) 90(2) 95.7(19)
Bi1 Pb1 O2 1_4555 5_4555 88.7(17) 86.4(15) 91(2)
Bi1 Pb1 O3 1_4555 1_4545 16.0(6) 16.0(6) 16.0(6)
Bi1 Pb1 O3 1_4555 1_6555 162.4(7) 161.1(8) 164.5(7)
Bi1 Pb1 O3 1_4555 5_4445 46.0(3) 43.4(3) 54.4(4)
Bi1 Pb1 O3 1_4555 5_4545 46.0(3) 43.4(3) 54.4(4)
Bi1 Pb1 O3 1_4555 5_5445 134.3(3) 130.5(4) 136.5(2)
Bi1 Pb1 O3 1_4555 5_5545 134.3(3) 130.5(4) 136.5(2)
Bi1 Pb1 Bi1 1_5455 1_5545 89.9(3) 89.51(18) 90.1(5)
Bi1 Pb1 Bi1 1_5455 . 87.9(3) 0 89.990(7)
Bi1 Pb1 Bi1 1_5455 1_5565 89.9(3) 89.51(18) 90.1(5)
Bi1 Pb1 Bi1 1_5455 1_5655 179.7(6) 178.8(5) 180.0(5)
Bi1 Pb1 Bi1 1_5455 1_6555 90.0(3) 89.8(4) 90.4(2)
Bi1 Pb1 Bi1 1_5455 5_4445 56.7(3) 56.7(4) 56.7(3)
Bi1 Pb1 Bi1 1_5455 5_4545 123.3(4) 123.3(4) 123.3(5)
Bi1 Pb1 Bi1 1_5455 5_5455 56.7(3) 56.7(4) 56.7(3)
Bi1 Pb1 Bi1 1_5455 5_5555 123.3(4) 123.3(4) 123.3(5)
Bi1 Pb1 O1 1_5455 1_5445 59.9(3) 58.5(4) 60.5(3)
Bi1 Pb1 O1 1_5455 1_5465 59.9(3) 58.5(4) 60.5(3)
Bi1 Pb1 O1 1_5455 1_5545 120.6(5) 120.1(4) 121.6(7)
Bi1 Pb1 O1 1_5455 1_5565 120.6(5) 120.1(4) 121.6(7)
Bi1 Pb1 O1 1_5455 5_4445 90.0(3) 89.94(19) 90.1(4)
Bi1 Pb1 O1 1_5455 5_4455 90.0(3) 89.4(2) 90.60(19)
Bi1 Pb1 O1 1_5455 5_5445 90.0(3) 89.4(2) 90.60(19)
Bi1 Pb1 O1 1_5455 5_5455 90.0(3) 89.94(19) 90.1(4)
Bi1 Pb1 O2 1_5455 5_4445 44.9(3) 36.1(4) 56.0(4)
Bi1 Pb1 O2 1_5455 5_4455 44.9(3) 36.1(4) 56.0(4)
Bi1 Pb1 O2 1_5455 5_4545 135.0(5) 124.1(7) 143.6(8)
Bi1 Pb1 O2 1_5455 5_4555 135.0(5) 124.1(7) 143.6(8)
Bi1 Pb1 O3 1_5455 1_4545 89.8(3) 89.8(2) 89.9(4)
Bi1 Pb1 O3 1_5455 1_6555 89.8(3) 89.8(2) 89.9(4)
Bi1 Pb1 O3 1_5455 5_4445 45.6(3) 41.0(4) 48.9(4)
Bi1 Pb1 O3 1_5455 5_4545 134.5(6) 130.9(6) 140.1(5)
Bi1 Pb1 O3 1_5455 5_5445 45.6(3) 41.0(4) 48.9(4)
Bi1 Pb1 O3 1_5455 5_5545 134.5(6) 130.9(6) 140.1(5)
Bi1 Pb1 Bi1 1_5545 . 100(800) 0 200(1500)
Bi1 Pb1 Bi1 1_5545 1_5565 176.6(7) 174.3(8) 180.0(5)
Bi1 Pb1 Bi1 1_5545 1_5655 89.9(5) 89.5(4) 90.1(5)
Bi1 Pb1 Bi1 1_5545 1_6555 87.9(6) 82.6(6) 90.9(6)
Bi1 Pb1 Bi1 1_5545 5_5455 121.5(6) 120.2(5) 122.2(6)
Bi1 Pb1 Bi1 1_5545 5_5555 121.5(6) 120.2(5) 122.2(6)
Bi1 Pb1 O1 1_5545 1_5445 32.3(4) 32.3(4) 32.3(4)
Bi1 Pb1 O1 1_5545 1_5465 149.5(3) 148.4(3) 150.1(2)
Bi1 Pb1 O1 1_5545 1_5545 32.3(4) 32.3(4) 32.3(4)
Bi1 Pb1 O1 1_5545 1_5565 149.5(3) 148.4(3) 150.1(2)
Bi1 Pb1 O1 1_5545 5_4445 44.6(9) 35.9(8) 51.7(11)
Bi1 Pb1 O1 1_5545 5_4455 139.9(10) 130.8(11) 153.8(8)
Bi1 Pb1 O1 1_5545 5_5445 45.3(9) 27.1(8) 55.1(9)
Bi1 Pb1 O1 1_5545 5_5455 138.2(10) 122.8(12) 150.8(10)
Bi1 Pb1 O2 1_5545 5_4445 45.1(3) 34.2(3) 53.7(4)
Bi1 Pb1 O2 1_5545 5_4455 136.9(3) 126.2(6) 145.9(2)
Bi1 Pb1 O2 1_5545 5_4545 45.1(3) 34.2(3) 53.7(4)
Bi1 Pb1 O2 1_5545 5_4555 136.9(3) 126.2(6) 145.9(2)
Bi1 Pb1 O3 1_5545 1_6555 105.5(7) 103.6(7) 106.9(8)
Bi1 Pb1 O3 1_5545 5_4445 92.8(10) 80.1(10) 107.8(10)
Bi1 Pb1 O3 1_5545 5_4545 92.8(10) 80.1(10) 107.8(10)
Bi1 Pb1 O3 1_5545 5_5445 91.6(10) 74.9(10) 105.2(9)
Bi1 Pb1 O3 1_5545 5_5545 91.6(10) 74.9(10) 105.2(9)
Bi1 Pb1 Bi1 . 1_5565 100(500) 0 200(1300)
Bi1 Pb1 Bi1 . 1_5655 87.9(5) 0 90.0(4)
Bi1 Pb1 Bi1 . 1_6555 100(400) 0 200(1100)
Bi1 Pb1 Bi1 . 5_4445 90(30) 90(60) 90(20)
Bi1 Pb1 Bi1 . 5_4545 90(30) 90(60) 90(20)
Bi1 Pb1 Bi1 . 5_5455 90(30) 90(60) 90(20)
Bi1 Pb1 Bi1 . 5_5555 90(30) 90(60) 90(20)
Bi1 Pb1 O1 . 1_5445 130(90) 100(300) 130(30)
Bi1 Pb1 O1 . 1_5465 130(90) 100(300) 130(30)
Bi1 Pb1 O1 . 1_5545 130(90) 100(300) 130(30)
Bi1 Pb1 O1 . 1_5565 130(90) 100(300) 130(30)
Bi1 Pb1 O1 . 5_4445 100(400) 0 0(2000)
Bi1 Pb1 O1 . 5_4455 100(400) 0 170(40)
Bi1 Pb1 O1 . 5_5445 100(400) 0 170(40)
Bi1 Pb1 O1 . 5_5455 100(400) 0 0(2000)
Bi1 Pb1 O2 . 5_4445 100(200) 0 130(140)
Bi1 Pb1 O2 . 5_4455 100(200) 0 130(140)
Bi1 Pb1 O2 . 5_4545 100(200) 0 130(140)
Bi1 Pb1 O2 . 5_4555 100(200) 0 130(140)
Bi1 Pb1 O3 . 1_4545 70(40) 70(70) 70(20)
Bi1 Pb1 O3 . 1_6555 70(40) 70(70) 70(20)
Bi1 Pb1 O3 . 5_4445 100(200) 0 140(50)
Bi1 Pb1 O3 . 5_4545 100(200) 0 140(50)
Bi1 Pb1 O3 . 5_5445 100(200) 0 140(50)
Bi1 Pb1 O3 . 5_5545 100(200) 0 140(50)
Bi1 Pb1 Bi1 1_5565 1_5655 89.9(5) 89.5(4) 90.1(5)
Bi1 Pb1 Bi1 1_5565 1_6555 92.4(6) 91.2(5) 95.0(6)
Bi1 Pb1 Bi1 1_5565 5_4445 121.5(6) 120.2(5) 122.2(6)
Bi1 Pb1 Bi1 1_5565 5_4545 121.5(6) 120.2(5) 122.2(6)
Bi1 Pb1 O1 1_5565 1_5445 149.5(3) 148.4(3) 150.1(2)
Bi1 Pb1 O1 1_5565 1_5465 32.3(4) 32.3(4) 32.3(4)
Bi1 Pb1 O1 1_5565 1_5545 149.5(3) 148.4(3) 150.1(2)
Bi1 Pb1 O1 1_5565 1_5565 32.3(4) 32.3(4) 32.3(4)
Bi1 Pb1 O1 1_5565 5_4445 138.2(10) 122.8(12) 150.8(10)
Bi1 Pb1 O1 1_5565 5_4455 45.3(9) 27.1(8) 55.1(9)
Bi1 Pb1 O1 1_5565 5_5445 139.9(10) 130.8(11) 153.8(8)
Bi1 Pb1 O1 1_5565 5_5455 44.6(9) 35.9(8) 51.7(11)
Bi1 Pb1 O2 1_5565 5_4445 136.9(3) 126.2(6) 145.9(2)
Bi1 Pb1 O2 1_5565 5_4455 45.1(3) 34.2(3) 53.7(4)
Bi1 Pb1 O2 1_5565 5_4545 136.9(3) 126.2(6) 145.9(2)
Bi1 Pb1 O2 1_5565 5_4555 45.1(3) 34.2(3) 53.7(4)
Bi1 Pb1 O3 1_5565 1_4545 105.5(7) 103.6(7) 106.9(8)
Bi1 Pb1 O3 1_5565 5_4445 91.6(10) 74.9(10) 105.2(9)
Bi1 Pb1 O3 1_5565 5_4545 91.6(10) 74.9(10) 105.2(9)
Bi1 Pb1 O3 1_5565 5_5445 92.8(10) 80.1(10) 107.8(10)
Bi1 Pb1 O3 1_5565 5_5545 92.8(10) 80.1(10) 107.8(10)
Bi1 Pb1 Bi1 1_5655 1_6555 90.0(3) 89.8(4) 90.4(2)
Bi1 Pb1 Bi1 1_5655 5_4445 123.3(4) 123.3(4) 123.3(5)
Bi1 Pb1 Bi1 1_5655 5_4545 56.7(3) 56.7(4) 56.7(3)
Bi1 Pb1 Bi1 1_5655 5_5455 123.3(4) 123.3(4) 123.3(5)
Bi1 Pb1 Bi1 1_5655 5_5555 56.7(3) 56.7(4) 56.7(3)
Bi1 Pb1 O1 1_5655 1_5445 120.6(5) 120.1(4) 121.6(7)
Bi1 Pb1 O1 1_5655 1_5465 120.6(5) 120.1(4) 121.6(7)
Bi1 Pb1 O1 1_5655 1_5545 59.9(3) 58.5(4) 60.5(3)
Bi1 Pb1 O1 1_5655 1_5565 59.9(3) 58.5(4) 60.5(3)
Bi1 Pb1 O1 1_5655 5_4445 90.0(3) 89.94(19) 90.1(4)
Bi1 Pb1 O1 1_5655 5_4455 90.0(3) 89.4(2) 90.60(19)
Bi1 Pb1 O1 1_5655 5_5445 90.0(3) 89.4(2) 90.60(19)
Bi1 Pb1 O1 1_5655 5_5455 90.0(3) 89.94(19) 90.1(4)
Bi1 Pb1 O2 1_5655 5_4445 135.0(5) 124.1(7) 143.6(8)
Bi1 Pb1 O2 1_5655 5_4455 135.0(5) 124.1(7) 143.6(8)
Bi1 Pb1 O2 1_5655 5_4545 44.9(3) 36.1(4) 56.0(4)
Bi1 Pb1 O2 1_5655 5_4555 44.9(3) 36.1(4) 56.0(4)
Bi1 Pb1 O3 1_5655 1_4545 89.8(3) 89.8(2) 89.9(4)
Bi1 Pb1 O3 1_5655 1_6555 89.8(3) 89.8(2) 89.9(4)
Bi1 Pb1 O3 1_5655 5_4445 134.5(6) 130.9(6) 140.1(5)
Bi1 Pb1 O3 1_5655 5_4545 45.6(3) 41.0(4) 48.9(4)
Bi1 Pb1 O3 1_5655 5_5445 134.5(6) 130.9(6) 140.1(5)
Bi1 Pb1 O3 1_5655 5_5545 45.6(3) 41.0(4) 48.9(4)
Bi1 Pb1 Bi1 1_6555 5_4445 129.3(6) 128.7(6) 130.6(5)
Bi1 Pb1 Bi1 1_6555 5_4545 129.3(6) 128.7(6) 130.6(5)
Bi1 Pb1 Bi1 1_6555 5_5455 49.1(5) 49.1(5) 49.1(5)
Bi1 Pb1 Bi1 1_6555 5_5555 49.1(5) 49.1(5) 49.1(5)
Bi1 Pb1 O1 1_6555 1_5445 90.4(9) 89.1(9) 93.4(8)
Bi1 Pb1 O1 1_6555 1_5465 88.3(9) 87.9(8) 88.6(9)
Bi1 Pb1 O1 1_6555 1_5545 90.4(9) 89.1(9) 93.4(8)
Bi1 Pb1 O1 1_6555 1_5565 88.3(9) 87.9(8) 88.6(9)
Bi1 Pb1 O1 1_6555 5_4445 130.8(10) 117.2(9) 142.5(13)
Bi1 Pb1 O1 1_6555 5_4455 136.0(10) 118.5(8) 147.0(11)
Bi1 Pb1 O1 1_6555 5_5445 46.5(9) 35.7(9) 61.9(8)
Bi1 Pb1 O1 1_6555 5_5455 48.6(9) 40.2(11) 59.9(8)
Bi1 Pb1 O2 1_6555 5_4445 88.7(17) 86.4(15) 91(2)
Bi1 Pb1 O2 1_6555 5_4455 91.8(18) 90(2) 95.7(19)
Bi1 Pb1 O2 1_6555 5_4545 88.7(17) 86.4(15) 91(2)
Bi1 Pb1 O2 1_6555 5_4555 91.8(18) 90(2) 95.7(19)
Bi1 Pb1 O3 1_6555 1_4545 162.4(7) 161.1(8) 164.5(7)
Bi1 Pb1 O3 1_6555 1_6555 16.0(6) 16.0(6) 16.0(6)
Bi1 Pb1 O3 1_6555 5_4445 134.3(3) 130.5(4) 136.5(2)
Bi1 Pb1 O3 1_6555 5_4545 134.3(3) 130.5(4) 136.5(2)
Bi1 Pb1 O3 1_6555 5_5445 46.0(3) 43.4(3) 54.4(4)
Bi1 Pb1 O3 1_6555 5_5545 46.0(3) 43.4(3) 54.4(4)
Bi1 Pb1 Bi1 5_4445 5_4545 66.6(4) 66.5(3) 66.6(4)
Bi1 Pb1 O1 5_4445 1_5445 40.6(7) 39.9(8) 41.6(7)
Bi1 Pb1 O1 5_4445 1_5545 77.8(6) 77.4(5) 78.5(6)
Bi1 Pb1 O1 5_4445 5_4455 77.3(7) 76.8(7) 77.7(7)
Bi1 Pb1 O1 5_4445 5_5445 80.9(7) 80.5(7) 81.7(7)
Bi1 Pb1 O1 5_4445 5_5455 146.64(17) 146.4(2) 146.73(15)
Bi1 Pb1 O2 5_4445 5_4455 81.7(12) 81.3(11) 81.9(12)
Bi1 Pb1 O2 5_4445 5_4555 136.0(19) 133.6(19) 138(2)
Bi1 Pb1 O3 5_4445 1_4545 39.8(4) 39.4(4) 39.9(4)
Bi1 Pb1 O3 5_4445 5_5445 81.5(6) 79.1(6) 84.1(6)
Bi1 Pb1 O3 5_4445 5_5545 131.3(10) 130.2(10) 132.9(10)
Bi1 Pb1 O1 5_4545 1_5445 77.8(6) 77.4(5) 78.5(6)
Bi1 Pb1 O1 5_4545 1_5545 40.6(7) 39.9(8) 41.6(7)
Bi1 Pb1 O1 5_4545 5_4455 77.3(7) 76.8(7) 77.7(7)
Bi1 Pb1 O1 5_4545 5_5445 80.9(7) 80.5(7) 81.7(7)
Bi1 Pb1 O1 5_4545 5_5455 146.64(17) 146.4(2) 146.73(15)
Bi1 Pb1 O2 5_4545 5_4455 136.0(19) 133.6(19) 138(2)
Bi1 Pb1 O2 5_4545 5_4555 81.7(12) 81.3(11) 81.9(12)
Bi1 Pb1 O3 5_4545 1_4545 39.8(4) 39.4(4) 39.9(4)
Bi1 Pb1 O3 5_4545 5_5445 131.3(10) 130.2(10) 132.9(10)
Bi1 Pb1 O3 5_4545 5_5545 81.5(6) 79.1(6) 84.1(6)
Bi1 Pb1 Bi1 5_5455 5_5555 66.6(4) 66.5(3) 66.6(4)
Bi1 Pb1 O1 5_5455 1_5465 40.6(7) 39.9(8) 41.6(7)
Bi1 Pb1 O1 5_5455 1_5565 77.8(6) 77.4(5) 78.5(6)
Bi1 Pb1 O1 5_5455 5_4445 146.64(17) 146.4(2) 146.73(15)
Bi1 Pb1 O1 5_5455 5_4455 80.9(7) 80.5(7) 81.7(7)
Bi1 Pb1 O1 5_5455 5_5445 77.3(7) 76.8(7) 77.7(7)
Bi1 Pb1 O2 5_5455 5_4445 81.7(12) 81.3(11) 81.9(12)
Bi1 Pb1 O2 5_5455 5_4545 136.0(19) 133.6(19) 138(2)
Bi1 Pb1 O3 5_5455 1_6555 39.8(4) 39.4(4) 39.9(4)
Bi1 Pb1 O3 5_5455 5_4445 81.5(6) 79.1(6) 84.1(6)
Bi1 Pb1 O3 5_5455 5_4545 131.3(10) 130.2(10) 132.9(10)
Bi1 Pb1 O1 5_5555 1_5465 77.8(6) 77.4(5) 78.5(6)
Bi1 Pb1 O1 5_5555 1_5565 40.6(7) 39.9(8) 41.6(7)
Bi1 Pb1 O1 5_5555 5_4445 146.64(17) 146.4(2) 146.73(15)
Bi1 Pb1 O1 5_5555 5_4455 80.9(7) 80.5(7) 81.7(7)
Bi1 Pb1 O1 5_5555 5_5445 77.3(7) 76.8(7) 77.7(7)
Bi1 Pb1 O2 5_5555 5_4445 136.0(19) 133.6(19) 138(2)
Bi1 Pb1 O2 5_5555 5_4545 81.7(12) 81.3(11) 81.9(12)
Bi1 Pb1 O3 5_5555 1_6555 39.8(4) 39.4(4) 39.9(4)
Bi1 Pb1 O3 5_5555 5_4445 131.3(10) 130.2(10) 132.9(10)
Bi1 Pb1 O3 5_5555 5_4545 81.5(6) 79.1(6) 84.1(6)
O1 Pb1 O1 1_5445 1_5545 60.7(3) 59.6(3) 63.2(4)
O1 Pb1 O1 1_5445 5_4445 41.1(5) 40.4(5) 41.6(5)
O1 Pb1 O1 1_5445 5_4455 118.2(9) 116.7(8) 118.9(9)
O1 Pb1 O1 1_5445 5_5445 42.8(6) 41.8(6) 45.3(6)
O1 Pb1 O1 1_5445 5_5455 125.0(10) 122.9(10) 129.8(10)
O1 Pb1 O2 1_5445 5_4455 96.8(3) 94.9(3) 99.1(3)
O1 Pb1 O2 1_5445 5_4555 157.1(6) 156.5(5) 158.0(6)
O1 Pb1 O3 1_5445 1_4545 73.7(7) 73.2(7) 74.2(6)
O1 Pb1 O3 1_5445 5_4445 55.1(8) 54.6(8) 55.4(8)
O1 Pb1 O3 1_5445 5_4545 96.7(9) 95.3(9) 97.9(10)
O1 Pb1 O3 1_5445 5_5445 56.2(9) 53.6(9) 59.4(8)
O1 Pb1 O3 1_5445 5_5545 99.7(10) 98.6(9) 102.3(10)
O1 Pb1 O1 1_5465 1_5565 60.7(3) 59.6(3) 63.2(4)
O1 Pb1 O1 1_5465 5_4445 125.0(10) 122.9(10) 129.8(10)
O1 Pb1 O1 1_5465 5_4455 42.8(6) 41.8(6) 45.3(6)
O1 Pb1 O1 1_5465 5_5445 118.2(9) 116.7(8) 118.9(9)
O1 Pb1 O1 1_5465 5_5455 41.1(5) 40.4(5) 41.6(5)
O1 Pb1 O2 1_5465 5_4445 96.8(3) 94.9(3) 99.1(3)
O1 Pb1 O2 1_5465 5_4545 157.1(6) 156.5(5) 158.0(6)
O1 Pb1 O3 1_5465 1_6555 73.7(7) 73.2(7) 74.2(6)
O1 Pb1 O3 1_5465 5_4445 56.2(9) 53.6(9) 59.4(8)
O1 Pb1 O3 1_5465 5_4545 99.7(10) 98.6(9) 102.3(10)
O1 Pb1 O3 1_5465 5_5445 55.1(8) 54.6(8) 55.4(8)
O1 Pb1 O3 1_5465 5_5545 96.7(9) 95.3(9) 97.9(10)
O1 Pb1 O1 1_5545 5_4445 41.1(5) 40.4(5) 41.6(5)
O1 Pb1 O1 1_5545 5_4455 118.2(9) 116.7(8) 118.9(9)
O1 Pb1 O1 1_5545 5_5445 42.8(6) 41.8(6) 45.3(6)
O1 Pb1 O1 1_5545 5_5455 125.0(10) 122.9(10) 129.8(10)
O1 Pb1 O2 1_5545 5_4455 157.1(6) 156.5(5) 158.0(6)
O1 Pb1 O2 1_5545 5_4555 96.8(3) 94.9(3) 99.1(3)
O1 Pb1 O3 1_5545 1_4545 73.7(7) 73.2(7) 74.2(6)
O1 Pb1 O3 1_5545 5_4445 96.7(9) 95.3(9) 97.9(10)
O1 Pb1 O3 1_5545 5_4545 55.1(8) 54.6(8) 55.4(8)
O1 Pb1 O3 1_5545 5_5445 99.7(10) 98.6(9) 102.3(10)
O1 Pb1 O3 1_5545 5_5545 56.2(9) 53.6(9) 59.4(8)
O1 Pb1 O1 1_5565 5_4445 125.0(10) 122.9(10) 129.8(10)
O1 Pb1 O1 1_5565 5_4455 42.8(6) 41.8(6) 45.3(6)
O1 Pb1 O1 1_5565 5_5445 118.2(9) 116.7(8) 118.9(9)
O1 Pb1 O1 1_5565 5_5455 41.1(5) 40.4(5) 41.6(5)
O1 Pb1 O2 1_5565 5_4445 157.1(6) 156.5(5) 158.0(6)
O1 Pb1 O2 1_5565 5_4545 96.8(3) 94.9(3) 99.1(3)
O1 Pb1 O3 1_5565 1_6555 73.7(7) 73.2(7) 74.2(6)
O1 Pb1 O3 1_5565 5_4445 99.7(10) 98.6(9) 102.3(10)
O1 Pb1 O3 1_5565 5_4545 56.2(9) 53.6(9) 59.4(8)
O1 Pb1 O3 1_5565 5_5445 96.7(9) 95.3(9) 97.9(10)
O1 Pb1 O3 1_5565 5_5545 55.1(8) 54.6(8) 55.4(8)
O1 Pb1 O1 5_4445 5_4455 95.4(11) 93.4(8) 105.7(12)
O1 Pb1 O1 5_4445 5_5445 87.8(10) 59.5(8) 106.7(13)
O1 Pb1 O1 5_4445 5_5455 166.0(11) 157.7(13) 180.0(5)
O1 Pb1 O2 5_4445 5_4445 59.8(14) 45.6(10) 69.4(16)
O1 Pb1 O2 5_4445 5_4455 121.7(13) 119.7(14) 123.4(13)
O1 Pb1 O2 5_4445 5_4545 59.8(14) 45.6(10) 69.4(16)
O1 Pb1 O2 5_4445 5_4555 121.7(13) 119.7(14) 123.4(13)
O1 Pb1 O3 5_4445 1_6555 155.4(12) 151.7(11) 158.1(12)
O1 Pb1 O3 5_4445 5_4445 62.0(9) 55.0(8) 77.1(10)
O1 Pb1 O3 5_4445 5_4545 62.0(9) 55.0(8) 77.1(10)
O1 Pb1 O3 5_4445 5_5445 118.1(8) 96.8(9) 135.8(7)
O1 Pb1 O3 5_4445 5_5545 118.1(8) 96.8(9) 135.8(7)
O1 Pb1 O1 5_4455 5_5445 163.4(11) 153.4(9) 180.0(5)
O1 Pb1 O1 5_4455 5_5455 87.8(11) 59.5(9) 106.7(14)
O1 Pb1 O2 5_4455 5_4445 121.8(14) 119.5(14) 127.4(11)
O1 Pb1 O2 5_4455 5_4455 59.9(15) 45.3(11) 70.2(18)
O1 Pb1 O2 5_4455 5_4545 121.8(14) 119.5(14) 127.4(11)
O1 Pb1 O2 5_4455 5_4555 59.9(15) 45.3(11) 70.2(18)
O1 Pb1 O3 5_4455 1_4545 51.6(8) 50.8(7) 52.1(9)
O1 Pb1 O3 5_4455 1_6555 102.3(7) 102.0(7) 102.6(6)
O1 Pb1 O3 5_4455 5_4445 60.7(8) 57.2(9) 64.8(10)
O1 Pb1 O3 5_4455 5_4545 60.7(8) 57.2(9) 64.8(10)
O1 Pb1 O3 5_4455 5_5445 119.3(8) 97.5(9) 133.2(7)
O1 Pb1 O3 5_4455 5_5545 119.3(8) 97.5(9) 133.2(7)
O1 Pb1 O1 5_5445 5_5455 95.4(11) 93.4(10) 105.7(12)
O1 Pb1 O2 5_5445 5_4445 59.9(15) 45.3(11) 70.2(18)
O1 Pb1 O2 5_5445 5_4455 121.8(14) 119.5(14) 127.4(11)
O1 Pb1 O2 5_5445 5_4545 59.9(15) 45.3(11) 70.2(18)
O1 Pb1 O2 5_5445 5_4555 121.8(14) 119.5(14) 127.4(11)
O1 Pb1 O3 5_5445 1_4545 102.3(7) 102.0(7) 102.6(6)
O1 Pb1 O3 5_5445 1_6555 51.6(8) 50.8(7) 52.1(9)
O1 Pb1 O3 5_5445 5_4445 119.3(8) 97.5(9) 133.2(7)
O1 Pb1 O3 5_5445 5_4545 119.3(8) 97.5(9) 133.2(7)
O1 Pb1 O3 5_5445 5_5445 60.7(8) 57.2(9) 64.8(10)
O1 Pb1 O3 5_5445 5_5545 60.7(8) 57.2(9) 64.8(10)
O1 Pb1 O2 5_5455 5_4445 121.7(13) 119.7(14) 123.4(13)
O1 Pb1 O2 5_5455 5_4455 59.8(14) 45.6(10) 69.4(16)
O1 Pb1 O2 5_5455 5_4545 121.7(13) 119.7(14) 123.4(13)
O1 Pb1 O2 5_5455 5_4555 59.8(14) 45.6(10) 69.4(16)
O1 Pb1 O3 5_5455 1_4545 155.4(12) 151.7(11) 158.1(12)
O1 Pb1 O3 5_5455 5_4445 118.1(8) 96.8(9) 135.8(7)
O1 Pb1 O3 5_5455 5_4545 118.1(8) 96.8(9) 135.8(7)
O1 Pb1 O3 5_5455 5_5445 62.0(9) 55.0(8) 77.1(10)
O1 Pb1 O3 5_5455 5_5545 62.0(9) 55.0(8) 77.1(10)
O2 Pb1 O2 5_4445 5_4455 94.64(18) 92.8(3) 96.16(12)
O2 Pb1 O2 5_4445 5_4545 90.0(5) 68.1(4) 107.5(8)
O2 Pb1 O2 5_4445 5_4555 168.6(6) 160.7(7) 180.0(5)
O2 Pb1 O3 5_4445 1_6555 96.6(15) 94.3(12) 98.4(17)
O2 Pb1 O3 5_4445 5_4445 62.2(11) 55.9(11) 69.9(11)
O2 Pb1 O3 5_4445 5_4545 122.1(12) 102.3(12) 145.3(13)
O2 Pb1 O3 5_4445 5_5445 62.4(10) 56.7(10) 67.3(14)
O2 Pb1 O3 5_4445 5_5545 120.3(12) 102.6(12) 134.2(18)
O2 Pb1 O2 5_4455 5_4545 168.6(6) 160.7(7) 180.0(5)
O2 Pb1 O2 5_4455 5_4555 90.0(5) 68.1(4) 107.5(8)
O2 Pb1 O3 5_4455 1_4545 96.6(15) 94.3(12) 98.4(17)
O2 Pb1 O3 5_4455 5_4445 62.4(10) 56.7(10) 67.3(14)
O2 Pb1 O3 5_4455 5_4545 120.3(12) 102.6(12) 134.2(18)
O2 Pb1 O3 5_4455 5_5445 62.2(11) 55.9(11) 69.9(11)
O2 Pb1 O3 5_4455 5_5545 122.1(12) 102.3(12) 145.3(13)
O2 Pb1 O2 5_4545 5_4555 94.64(18) 92.8(3) 96.16(12)
O2 Pb1 O3 5_4545 1_6555 96.6(15) 94.3(12) 98.4(17)
O2 Pb1 O3 5_4545 5_4445 122.1(12) 102.3(12) 145.3(13)
O2 Pb1 O3 5_4545 5_4545 62.2(11) 55.9(11) 69.9(11)
O2 Pb1 O3 5_4545 5_5445 120.3(12) 102.6(12) 134.2(18)
O2 Pb1 O3 5_4545 5_5545 62.4(10) 56.7(10) 67.3(14)
O2 Pb1 O3 5_4555 1_4545 96.6(15) 94.3(12) 98.4(17)
O2 Pb1 O3 5_4555 5_4445 120.3(12) 102.6(12) 134.2(18)
O2 Pb1 O3 5_4555 5_4545 62.4(10) 56.7(10) 67.3(14)
O2 Pb1 O3 5_4555 5_5445 122.1(12) 102.3(12) 145.3(13)
O2 Pb1 O3 5_4555 5_5545 62.2(11) 55.9(11) 69.9(11)
O3 Pb1 O3 1_4545 5_5445 121.3(6) 119.0(6) 123.5(6)
O3 Pb1 O3 1_4545 5_5545 121.3(6) 119.0(6) 123.5(6)
O3 Pb1 O3 1_6555 5_4445 121.3(6) 119.0(6) 123.5(6)
O3 Pb1 O3 1_6555 5_4545 121.3(6) 119.0(6) 123.5(6)
O3 Pb1 O3 5_4445 5_4545 88.8(5) 82.0(6) 99.1(5)
O3 Pb1 O3 5_4445 5_5445 89.2(2) 87.0(4) 90.66(14)
O3 Pb1 O3 5_4445 5_5545 164.2(12) 150.8(11) 180.0(5)
O3 Pb1 O3 5_4545 5_5445 164.2(12) 150.8(11) 180.0(5)
O3 Pb1 O3 5_4545 5_5545 89.2(2) 87.0(4) 90.66(14)
O3 Pb1 O3 5_5445 5_5545 88.8(5) 82.0(6) 99.1(5)
Fe1 Bi1 Fe1 1_5545 . 151.5(13) 151.5(13) 151.5(13)
Fe1 Bi1 Fe1 1_5545 5_4445 47.1(3) 46.2(3) 47.9(3)
Fe1 Bi1 Fe1 1_5545 5_4455 124.6(4) 122.3(3) 125.6(5)
Fe1 Bi1 Fe1 1_5545 5_4545 47.1(3) 46.2(3) 47.9(3)
Fe1 Bi1 Fe1 1_5545 5_4555 124.6(4) 122.3(3) 125.6(5)
Fe1 Bi1 Fe1 1_5545 5_5445 47.6(3) 47.2(3) 48.4(3)
Fe1 Bi1 Fe1 1_5545 5_5455 125.9(4) 121.8(6) 132.3(3)
Fe1 Bi1 Fe1 1_5545 5_5545 47.6(3) 47.2(3) 48.4(3)
Fe1 Bi1 Fe1 1_5545 5_5555 125.9(4) 121.8(6) 132.3(3)
Fe1 Bi1 Pb1 1_5545 1_4555 89.4(6) 88.2(6) 90.4(7)
Fe1 Bi1 Pb1 1_5545 1_5455 89.8(5) 89.6(4) 89.9(5)
Fe1 Bi1 Pb1 1_5545 . 40(140) 40(80) 0(400)
Fe1 Bi1 Pb1 1_5545 1_5655 89.8(5) 89.6(4) 89.9(5)
Fe1 Bi1 Pb1 1_5545 1_6555 90.1(6) 86.9(6) 95.6(5)
Fe1 Bi1 Pb1 1_5545 5_4445 55.6(5) 54.6(5) 57.5(5)
Fe1 Bi1 Pb1 1_5545 5_4545 55.6(5) 54.6(5) 57.5(5)
Fe1 Bi1 Pb1 1_5545 5_5445 55.2(5) 55.2(5) 55.2(5)
Fe1 Bi1 Pb1 1_5545 5_5545 55.2(5) 55.2(5) 55.2(5)
Fe1 Bi1 Bi1 1_5545 1_4555 89.3(6) 87.7(6) 90.6(7)
Fe1 Bi1 Bi1 1_5545 1_5455 90.0(5) 90.0(4) 90.0(4)
Fe1 Bi1 Bi1 1_5545 1_5565 177.2(7) 172.1(5) 179.9(7)
Fe1 Bi1 Bi1 1_5545 1_5655 90.0(5) 90.0(4) 90.0(4)
Fe1 Bi1 Bi1 1_5545 1_6555 90.2(6) 86.9(6) 95.8(5)
Fe1 Bi1 Bi1 1_5545 5_4445 55.2(5) 54.3(5) 56.8(5)
Fe1 Bi1 Bi1 1_5545 5_4545 55.2(5) 54.3(5) 56.8(5)
Fe1 Bi1 Bi1 1_5545 5_5445 54.9(5) 54.9(5) 54.9(5)
Fe1 Bi1 Bi1 1_5545 5_5545 54.9(5) 54.9(5) 54.9(5)
Fe1 Bi1 O1 1_5545 1_5445 30.2(3) 29.7(2) 31.7(3)
Fe1 Bi1 O1 1_5545 1_5455 123.5(6) 123.5(6) 123.5(6)
Fe1 Bi1 O1 1_5545 1_5545 30.2(3) 29.7(2) 31.7(3)
Fe1 Bi1 O1 1_5545 . 123.5(6) 123.5(6) 123.5(6)
Fe1 Bi1 O1 1_5545 5_4445 30.2(8) 28.7(7) 31.5(8)
Fe1 Bi1 O1 1_5545 5_4455 123.3(10) 119.4(8) 126.4(12)
Fe1 Bi1 O1 1_5545 5_5445 31.3(7) 30.6(7) 32.7(7)
Fe1 Bi1 O1 1_5545 5_5455 131.5(12) 127.0(13) 140.1(12)
Fe1 Bi1 O2 1_5545 1_5545 29.7(11) 29.7(11) 29.7(11)
Fe1 Bi1 O2 1_5545 5_4455 126.8(4) 126.1(4) 128.2(3)
Fe1 Bi1 O2 1_5545 5_4555 126.8(4) 126.1(4) 128.2(3)
Fe1 Bi1 O3 1_5545 1_4545 70.2(6) 69.1(6) 71.7(7)
Fe1 Bi1 O3 1_5545 1_5545 2.7(7) 2.7(7) 2.7(7)
Fe1 Bi1 O3 1_5545 5_4445 75.7(9) 74.4(9) 76.9(10)
Fe1 Bi1 O3 1_5545 5_4545 75.7(9) 74.4(9) 76.9(10)
Fe1 Bi1 O3 1_5545 5_5445 76.3(9) 75.5(9) 77.9(10)
Fe1 Bi1 O3 1_5545 5_5545 76.3(9) 75.5(9) 77.9(10)
Fe1 Bi1 Fe1 . 1_5565 151.5(9) 151.5(9) 151.5(9)
Fe1 Bi1 Fe1 . 5_4445 67.6(6) 67.6(6) 67.6(6)
Fe1 Bi1 Fe1 . 5_4455 38.6(4) 38.6(4) 38.6(4)
Fe1 Bi1 Fe1 . 5_4545 67.6(6) 67.6(6) 67.6(6)
Fe1 Bi1 Fe1 . 5_4555 38.6(4) 38.6(4) 38.6(4)
Fe1 Bi1 Fe1 . 5_5445 38.6(4) 38.6(4) 38.6(4)
Fe1 Bi1 Fe1 . 5_5455 67.6(6) 67.6(6) 67.6(6)
Fe1 Bi1 Fe1 . 5_5545 38.6(4) 38.6(4) 38.6(4)
Fe1 Bi1 Fe1 . 5_5555 67.6(6) 67.6(6) 67.6(6)
Fe1 Bi1 Pb1 . 1_4555 113.0(9) 113.0(9) 113.0(9)
Fe1 Bi1 Pb1 . 1_6555 113.0(9) 113.0(9) 113.0(9)
Fe1 Bi1 Pb1 . 5_4445 102.8(8) 102.8(8) 102.8(8)
Fe1 Bi1 Pb1 . 5_4455 137.1(4) 137.1(4) 137.1(4)
Fe1 Bi1 Pb1 . 5_4545 102.8(8) 102.8(8) 102.8(8)
Fe1 Bi1 Pb1 . 5_4555 137.1(4) 137.1(4) 137.1(4)
Fe1 Bi1 Pb1 . 5_5445 137.1(4) 137.1(4) 137.1(4)
Fe1 Bi1 Pb1 . 5_5455 102.8(8) 102.8(8) 102.8(8)
Fe1 Bi1 Pb1 . 5_5545 137.1(4) 137.1(4) 137.1(4)
Fe1 Bi1 Pb1 . 5_5555 102.8(8) 102.8(8) 102.8(8)
Fe1 Bi1 Bi1 . 1_4555 112.7(9) 112.7(9) 112.7(9)
Fe1 Bi1 Bi1 . 1_5455 90.0(4) 90.0(4) 90.0(4)
Fe1 Bi1 Bi1 . 1_5655 90.0(4) 90.0(4) 90.0(4)
Fe1 Bi1 Bi1 . 1_6555 112.7(9) 112.7(9) 112.7(9)
Fe1 Bi1 Bi1 . 5_4445 103.1(8) 103.1(8) 103.1(8)
Fe1 Bi1 Bi1 . 5_4455 137.7(4) 137.7(4) 137.7(4)
Fe1 Bi1 Bi1 . 5_4545 103.1(8) 103.1(8) 103.1(8)
Fe1 Bi1 Bi1 . 5_4555 137.7(4) 137.7(4) 137.7(4)
Fe1 Bi1 Bi1 . 5_5445 137.7(4) 137.7(4) 137.7(4)
Fe1 Bi1 Bi1 . 5_5455 103.1(8) 103.1(8) 103.1(8)
Fe1 Bi1 Bi1 . 5_5545 137.7(4) 137.7(4) 137.7(4)
Fe1 Bi1 Bi1 . 5_5555 103.1(8) 103.1(8) 103.1(8)
Fe1 Bi1 O1 . 1_5445 140.2(8) 140.2(8) 140.2(8)
Fe1 Bi1 O1 . 1_5455 53.1(7) 53.1(7) 53.1(7)
Fe1 Bi1 O1 . 1_5465 140.2(8) 140.2(8) 140.2(8)
Fe1 Bi1 O1 . 1_5545 140.2(8) 140.2(8) 140.2(8)
Fe1 Bi1 O1 . . 53.1(7) 53.1(7) 53.1(7)
Fe1 Bi1 O1 . 1_5565 140.2(8) 140.2(8) 140.2(8)
Fe1 Bi1 O1 . 5_4445 68.5(13) 68.5(13) 68.5(13)
Fe1 Bi1 O1 . 5_4455 32.0(10) 32.0(10) 32.0(10)
Fe1 Bi1 O1 . 5_5445 32.0(10) 32.0(10) 32.0(10)
Fe1 Bi1 O1 . 5_5455 68.5(13) 68.5(13) 68.5(13)
Fe1 Bi1 O2 . 1_4565 178.8(14) 178.8(14) 178.8(14)
Fe1 Bi1 O2 . 1_5545 178.8(14) 178.8(14) 178.8(14)
Fe1 Bi1 O3 . 1_5545 148.8(13) 148.8(13) 148.8(13)
Fe1 Bi1 O3 . . 148.8(13) 148.8(13) 148.8(13)
Fe1 Bi1 Fe1 1_5565 5_4445 125.9(4) 121.8(6) 132.3(3)
Fe1 Bi1 Fe1 1_5565 5_4455 47.6(3) 47.2(3) 48.4(3)
Fe1 Bi1 Fe1 1_5565 5_4545 125.9(4) 121.8(6) 132.3(3)
Fe1 Bi1 Fe1 1_5565 5_4555 47.6(3) 47.2(3) 48.4(3)
Fe1 Bi1 Fe1 1_5565 5_5445 124.6(4) 122.3(3) 125.6(5)
Fe1 Bi1 Fe1 1_5565 5_5455 47.1(3) 46.2(3) 47.9(3)
Fe1 Bi1 Fe1 1_5565 5_5545 124.6(4) 122.3(3) 125.6(5)
Fe1 Bi1 Fe1 1_5565 5_5555 47.1(3) 46.2(3) 47.9(3)
Fe1 Bi1 Pb1 1_5565 1_4555 90.1(6) 86.9(6) 95.6(5)
Fe1 Bi1 Pb1 1_5565 1_5455 89.8(5) 89.6(4) 89.9(5)
Fe1 Bi1 Pb1 1_5565 . 40(140) 40(80) 0(400)
Fe1 Bi1 Pb1 1_5565 1_5655 89.8(5) 89.6(4) 89.9(5)
Fe1 Bi1 Pb1 1_5565 1_6555 89.4(6) 88.2(6) 90.4(7)
Fe1 Bi1 Pb1 1_5565 5_4455 55.2(5) 55.2(5) 55.2(5)
Fe1 Bi1 Pb1 1_5565 5_4555 55.2(5) 55.2(5) 55.2(5)
Fe1 Bi1 Pb1 1_5565 5_5455 55.6(5) 54.6(5) 57.5(5)
Fe1 Bi1 Pb1 1_5565 5_5555 55.6(5) 54.6(5) 57.5(5)
Fe1 Bi1 Bi1 1_5565 1_4555 90.2(6) 86.9(6) 95.8(5)
Fe1 Bi1 Bi1 1_5565 1_5455 90.0(5) 90.0(5) 90.0(5)
Fe1 Bi1 Bi1 1_5565 1_5545 177.2(7) 172.1(5) 179.9(7)
Fe1 Bi1 Bi1 1_5565 1_5655 90.0(5) 90.0(5) 90.0(5)
Fe1 Bi1 Bi1 1_5565 1_6555 89.3(6) 87.7(6) 90.6(7)
Fe1 Bi1 Bi1 1_5565 5_4455 54.9(5) 54.9(5) 54.9(5)
Fe1 Bi1 Bi1 1_5565 5_4555 54.9(5) 54.9(5) 54.9(5)
Fe1 Bi1 Bi1 1_5565 5_5455 55.2(5) 54.3(5) 56.8(5)
Fe1 Bi1 Bi1 1_5565 5_5555 55.2(5) 54.3(5) 56.8(5)
Fe1 Bi1 O1 1_5565 1_5455 123.5(6) 123.5(6) 123.5(6)
Fe1 Bi1 O1 1_5565 1_5465 30.2(3) 29.7(2) 31.7(3)
Fe1 Bi1 O1 1_5565 . 123.5(6) 123.5(6) 123.5(6)
Fe1 Bi1 O1 1_5565 1_5565 30.2(3) 29.7(2) 31.7(3)
Fe1 Bi1 O1 1_5565 5_4445 131.5(12) 127.0(13) 140.1(12)
Fe1 Bi1 O1 1_5565 5_4455 31.3(7) 30.6(7) 32.7(7)
Fe1 Bi1 O1 1_5565 5_5445 123.3(10) 119.4(8) 126.4(12)
Fe1 Bi1 O1 1_5565 5_5455 30.2(8) 28.7(7) 31.5(8)
Fe1 Bi1 O2 1_5565 1_4565 29.7(11) 29.7(11) 29.7(11)
Fe1 Bi1 O2 1_5565 5_4445 126.8(4) 126.1(4) 128.2(3)
Fe1 Bi1 O2 1_5565 5_4545 126.8(4) 126.1(4) 128.2(3)
Fe1 Bi1 O3 1_5565 . 2.7(7) 2.7(7) 2.7(7)
Fe1 Bi1 O3 1_5565 1_6555 70.2(6) 69.1(6) 71.7(7)
Fe1 Bi1 O3 1_5565 5_4445 76.3(9) 75.5(9) 77.9(10)
Fe1 Bi1 O3 1_5565 5_4545 76.3(9) 75.5(9) 77.9(10)
Fe1 Bi1 O3 1_5565 5_5445 75.7(9) 74.4(9) 76.9(10)
Fe1 Bi1 O3 1_5565 5_5545 75.7(9) 74.4(9) 76.9(10)
Fe1 Bi1 Fe1 5_4445 5_4455 73.9(3) 69.9(2) 83.0(3)
Fe1 Bi1 Fe1 5_4445 5_4545 69.7(3) 62.1(3) 73.0(3)
Fe1 Bi1 Fe1 5_4445 5_4555 111.2(5) 107.2(4) 121.0(4)
Fe1 Bi1 Fe1 5_4445 5_5445 69.3(3) 61.0(3) 73.1(4)
Fe1 Bi1 Fe1 5_4445 5_5455 110.32(17) 109.75(16) 111.92(17)
Fe1 Bi1 Fe1 5_4445 5_5545 107.0(5) 93.6(4) 113.4(7)
Fe1 Bi1 Fe1 5_4445 5_5555 172.9(6) 169.5(7) 180.0(5)
Fe1 Bi1 Pb1 5_4445 1_4555 56.6(4) 53.8(4) 59.7(4)
Fe1 Bi1 Pb1 5_4445 1_5455 55.2(4) 53.6(4) 58.9(4)
Fe1 Bi1 Pb1 5_4445 1_5545 54.8(4) 51.4(4) 57.3(5)
Fe1 Bi1 Pb1 5_4445 . 100(500) 0 100(500)
Fe1 Bi1 Pb1 5_4445 1_5565 126.4(5) 118.4(6) 133.7(5)
Fe1 Bi1 Pb1 5_4445 1_5655 124.8(6) 121.0(6) 126.6(5)
Fe1 Bi1 Pb1 5_4445 1_6555 123.6(5) 118.7(6) 127.6(6)
Fe1 Bi1 Pb1 5_4445 5_4455 77.1(5) 77.1(5) 77.1(5)
Fe1 Bi1 Pb1 5_4445 5_4555 124.4(7) 124.4(7) 124.4(7)
Fe1 Bi1 Pb1 5_4445 5_5455 109.9(3) 109.3(3) 110.2(3)
Fe1 Bi1 Pb1 5_4445 5_5555 172.8(6) 169.0(6) 175.0(7)
Fe1 Bi1 Bi1 5_4445 1_4555 56.6(4) 53.8(4) 59.5(4)
Fe1 Bi1 Bi1 5_4445 1_5455 55.2(4) 53.5(4) 59.0(4)
Fe1 Bi1 Bi1 5_4445 1_5545 54.7(4) 51.0(4) 57.3(5)
Fe1 Bi1 Bi1 5_4445 1_5565 126.2(5) 118.6(6) 133.7(5)
Fe1 Bi1 Bi1 5_4445 1_5655 124.8(6) 121.0(6) 126.5(5)
Fe1 Bi1 Bi1 5_4445 1_6555 123.6(5) 118.7(6) 127.5(6)
Fe1 Bi1 Bi1 5_4445 5_4455 77.4(5) 77.4(5) 77.4(5)
Fe1 Bi1 Bi1 5_4445 5_4555 124.1(7) 124.1(7) 124.1(7)
Fe1 Bi1 Bi1 5_4445 5_5455 109.9(3) 109.3(3) 110.2(3)
Fe1 Bi1 Bi1 5_4445 5_5555 173.3(6) 169.3(6) 175.6(7)
Fe1 Bi1 O1 5_4445 1_5445 30.1(8) 29.5(8) 30.5(7)
Fe1 Bi1 O1 5_4445 1_5455 42.4(11) 42.4(11) 42.4(11)
Fe1 Bi1 O1 5_4445 1_5465 102.2(5) 99.5(6) 106.1(4)
Fe1 Bi1 O1 5_4445 1_5545 70.8(6) 69.9(5) 71.7(6)
Fe1 Bi1 O1 5_4445 . 102.1(8) 102.1(8) 102.1(8)
Fe1 Bi1 O1 5_4445 1_5565 143.9(9) 141.0(10) 150.7(8)
Fe1 Bi1 O1 5_4445 5_4445 35.09(19) 31.8(2) 37.0(2)
Fe1 Bi1 O1 5_4445 5_4455 93.5(8) 88.8(8) 106.7(6)
Fe1 Bi1 O1 5_4445 5_5445 89.0(8) 70.2(7) 100.4(9)
Fe1 Bi1 O1 5_4445 5_5455 143.5(3) 140.1(4) 145.6(5)
Fe1 Bi1 O2 5_4445 1_4565 111.4(9) 111.4(9) 111.4(9)
Fe1 Bi1 O2 5_4445 5_4445 35.8(17) 31.9(14) 37.5(19)
Fe1 Bi1 O2 5_4445 5_4455 91.8(10) 88.9(10) 95.9(9)
Fe1 Bi1 O2 5_4445 5_4545 90.1(11) 75.5(8) 99.3(12)
Fe1 Bi1 O2 5_4445 5_4555 144.0(17) 138.9(15) 148.3(19)
Fe1 Bi1 O3 5_4445 . 133.8(5) 133.8(5) 133.8(5)
Fe1 Bi1 O3 5_4445 1_6555 133.8(4) 130.7(4) 136.1(5)
Fe1 Bi1 O3 5_4445 5_4445 37.5(9) 28.3(8) 54.8(9)
Fe1 Bi1 O3 5_4445 5_4545 90.6(7) 78.3(7) 108.6(7)
Fe1 Bi1 O3 5_4445 5_5445 90.3(5) 79.1(7) 99.9(5)
Fe1 Bi1 O3 5_4445 5_5545 144.4(10) 122.5(10) 161.9(10)
Fe1 Bi1 Fe1 5_4455 5_4545 111.2(5) 107.2(5) 121.0(4)
Fe1 Bi1 Fe1 5_4455 5_4555 68.0(3) 64.2(3) 72.0(5)
Fe1 Bi1 Fe1 5_4455 5_5445 111.68(16) 110.70(14) 113.48(15)
Fe1 Bi1 Fe1 5_4455 5_5455 69.3(3) 61.0(3) 73.1(4)
Fe1 Bi1 Fe1 5_4455 5_5545 175.0(5) 169.5(4) 180.0(5)
Fe1 Bi1 Fe1 5_4455 5_5555 107.0(5) 93.6(5) 113.4(7)
Fe1 Bi1 Pb1 5_4455 1_4555 55.0(4) 52.8(3) 62.6(4)
Fe1 Bi1 Pb1 5_4455 1_5455 56.0(4) 54.0(5) 57.7(5)
Fe1 Bi1 Pb1 5_4455 1_5545 128.3(5) 125.3(3) 136.5(3)
Fe1 Bi1 Pb1 5_4455 . 100(300) 0 146(7)
Fe1 Bi1 Pb1 5_4455 1_5565 53.4(4) 46.0(4) 56.4(4)
Fe1 Bi1 Pb1 5_4455 1_5655 124.0(6) 121.8(5) 126.0(7)
Fe1 Bi1 Pb1 5_4455 1_6555 125.9(5) 119.2(6) 127.2(3)
Fe1 Bi1 Pb1 5_4455 5_4445 68.3(5) 67.7(5) 68.8(5)
Fe1 Bi1 Pb1 5_4455 5_4545 103.8(6) 102.2(5) 104.5(6)
Fe1 Bi1 Pb1 5_4455 5_5445 105.3(4) 105.3(4) 105.3(4)
Fe1 Bi1 Pb1 5_4455 5_5455 68.9(5) 67.7(5) 70.7(5)
Fe1 Bi1 Pb1 5_4455 5_5545 167.7(6) 167.7(6) 167.7(6)
Fe1 Bi1 Pb1 5_4455 5_5555 103.0(5) 102.1(5) 104.6(6)
Fe1 Bi1 Bi1 5_4455 1_4555 54.9(4) 52.8(3) 62.7(4)
Fe1 Bi1 Bi1 5_4455 1_5455 56.0(4) 54.0(5) 57.9(4)
Fe1 Bi1 Bi1 5_4455 1_5545 128.3(5) 125.3(3) 136.5(3)
Fe1 Bi1 Bi1 5_4455 1_5565 53.3(4) 45.4(4) 56.4(4)
Fe1 Bi1 Bi1 5_4455 1_5655 124.0(6) 122.1(6) 126.0(7)
Fe1 Bi1 Bi1 5_4455 1_6555 125.7(5) 118.6(5) 127.2(3)
Fe1 Bi1 Bi1 5_4455 5_4445 68.8(5) 68.1(5) 69.3(5)
Fe1 Bi1 Bi1 5_4455 5_4545 104.3(6) 102.5(5) 105.1(6)
Fe1 Bi1 Bi1 5_4455 5_5445 106.0(4) 106.0(4) 106.0(4)
Fe1 Bi1 Bi1 5_4455 5_5455 68.4(5) 67.4(5) 70.0(5)
Fe1 Bi1 Bi1 5_4455 5_5545 168.2(6) 168.2(6) 168.2(6)
Fe1 Bi1 Bi1 5_4455 5_5555 102.5(5) 101.8(5) 103.9(6)
Fe1 Bi1 O1 5_4455 1_5445 101.8(6) 99.5(6) 102.7(5)
Fe1 Bi1 O1 5_4455 1_5455 28.2(11) 28.2(11) 28.2(11)
Fe1 Bi1 O1 5_4455 1_5465 32.0(7) 30.6(7) 34.7(8)
Fe1 Bi1 O1 5_4455 1_5545 140.5(9) 137.9(8) 141.6(9)
Fe1 Bi1 O1 5_4455 . 88.6(9) 88.6(9) 88.6(9)
Fe1 Bi1 O1 5_4455 1_5565 71.8(5) 70.7(5) 74.7(7)
Fe1 Bi1 O1 5_4455 5_4445 93.7(8) 87.8(10) 103.2(8)
Fe1 Bi1 O1 5_4455 5_4455 34.6(2) 32.61(17) 36.7(3)
Fe1 Bi1 O1 5_4455 5_5445 144.0(3) 141.1(4) 146.3(2)
Fe1 Bi1 O1 5_4455 5_5455 87.3(8) 69.6(7) 96.0(10)
Fe1 Bi1 O2 5_4455 1_5545 142.0(5) 142.0(5) 142.0(5)
Fe1 Bi1 O2 5_4455 5_4445 92.3(10) 87.2(12) 98.9(9)
Fe1 Bi1 O2 5_4455 5_4455 35.0(17) 32.0(18) 37.0(19)
Fe1 Bi1 O2 5_4455 5_4545 145.2(17) 143(2) 154.6(17)
Fe1 Bi1 O2 5_4455 5_4555 88.8(11) 75.6(9) 97.9(14)
Fe1 Bi1 O3 5_4455 1_4545 66.9(5) 65.2(5) 67.9(6)
Fe1 Bi1 O3 5_4455 1_5545 120.2(6) 120.2(6) 120.2(6)
Fe1 Bi1 O3 5_4455 1_6555 104.5(6) 103.7(5) 105.6(6)
Fe1 Bi1 O3 5_4455 5_4445 36.5(9) 28.3(9) 51.0(8)
Fe1 Bi1 O3 5_4455 5_4545 89.1(7) 82.1(8) 97.8(9)
Fe1 Bi1 O3 5_4455 5_5445 90.6(6) 80.1(6) 97.1(5)
Fe1 Bi1 O3 5_4455 5_5545 144.4(10) 121.7(10) 159.2(9)
Fe1 Bi1 Fe1 5_4545 5_4555 73.9(3) 69.9(2) 83.0(3)
Fe1 Bi1 Fe1 5_4545 5_5445 107.0(5) 93.6(4) 113.4(7)
Fe1 Bi1 Fe1 5_4545 5_5455 172.9(6) 169.5(7) 180.0(5)
Fe1 Bi1 Fe1 5_4545 5_5545 69.3(3) 61.0(3) 73.1(4)
Fe1 Bi1 Fe1 5_4545 5_5555 110.32(17) 109.75(16) 111.92(17)
Fe1 Bi1 Pb1 5_4545 1_4555 56.6(4) 53.8(4) 59.7(4)
Fe1 Bi1 Pb1 5_4545 1_5455 124.8(6) 121.0(6) 126.6(5)
Fe1 Bi1 Pb1 5_4545 1_5545 54.8(4) 51.4(4) 57.3(5)
Fe1 Bi1 Pb1 5_4545 . 100(500) 0 100(500)
Fe1 Bi1 Pb1 5_4545 1_5565 126.4(5) 118.4(6) 133.7(5)
Fe1 Bi1 Pb1 5_4545 1_5655 55.2(4) 53.6(4) 58.9(4)
Fe1 Bi1 Pb1 5_4545 1_6555 123.6(5) 118.7(6) 127.6(6)
Fe1 Bi1 Pb1 5_4545 5_4455 124.4(7) 124.4(7) 124.4(7)
Fe1 Bi1 Pb1 5_4545 5_4555 77.1(5) 77.1(5) 77.1(5)
Fe1 Bi1 Pb1 5_4545 5_5455 172.8(6) 169.0(6) 175.0(7)
Fe1 Bi1 Pb1 5_4545 5_5555 109.9(3) 109.3(3) 110.2(3)
Fe1 Bi1 Bi1 5_4545 1_4555 56.6(4) 53.8(4) 59.5(4)
Fe1 Bi1 Bi1 5_4545 1_5455 124.8(6) 121.0(6) 126.5(5)
Fe1 Bi1 Bi1 5_4545 1_5545 54.7(4) 51.0(4) 57.3(5)
Fe1 Bi1 Bi1 5_4545 1_5565 126.2(5) 118.6(6) 133.7(5)
Fe1 Bi1 Bi1 5_4545 1_5655 55.2(4) 53.5(4) 59.0(4)
Fe1 Bi1 Bi1 5_4545 1_6555 123.6(5) 118.7(6) 127.5(6)
Fe1 Bi1 Bi1 5_4545 5_4455 124.1(7) 124.1(7) 124.1(7)
Fe1 Bi1 Bi1 5_4545 5_4555 77.4(5) 77.4(5) 77.4(5)
Fe1 Bi1 Bi1 5_4545 5_5455 173.3(6) 169.3(6) 175.6(7)
Fe1 Bi1 Bi1 5_4545 5_5555 109.9(3) 109.3(3) 110.2(3)
Fe1 Bi1 O1 5_4545 1_5445 70.8(6) 69.9(5) 71.7(6)
Fe1 Bi1 O1 5_4545 1_5455 102.1(8) 102.1(8) 102.1(8)
Fe1 Bi1 O1 5_4545 1_5465 143.9(9) 141.0(10) 150.7(8)
Fe1 Bi1 O1 5_4545 1_5545 30.1(8) 29.5(8) 30.5(7)
Fe1 Bi1 O1 5_4545 . 42.4(11) 42.4(11) 42.4(11)
Fe1 Bi1 O1 5_4545 1_5565 102.2(5) 99.5(6) 106.1(4)
Fe1 Bi1 O1 5_4545 5_4445 35.09(19) 31.8(2) 37.0(2)
Fe1 Bi1 O1 5_4545 5_4455 93.5(8) 88.8(8) 106.7(6)
Fe1 Bi1 O1 5_4545 5_5445 89.0(8) 70.2(7) 100.4(9)
Fe1 Bi1 O1 5_4545 5_5455 143.5(3) 140.1(4) 145.6(5)
Fe1 Bi1 O2 5_4545 1_4565 111.4(9) 111.4(9) 111.4(9)
Fe1 Bi1 O2 5_4545 5_4445 90.1(11) 75.5(8) 99.3(12)
Fe1 Bi1 O2 5_4545 5_4455 144.0(17) 138.9(15) 148.3(19)
Fe1 Bi1 O2 5_4545 5_4545 35.8(17) 31.9(14) 37.5(19)
Fe1 Bi1 O2 5_4545 5_4555 91.8(10) 88.9(10) 95.9(9)
Fe1 Bi1 O3 5_4545 . 133.8(5) 133.8(5) 133.8(5)
Fe1 Bi1 O3 5_4545 1_6555 133.8(4) 130.7(4) 136.1(5)
Fe1 Bi1 O3 5_4545 5_4445 90.6(7) 78.3(7) 108.6(7)
Fe1 Bi1 O3 5_4545 5_4545 37.5(9) 28.3(8) 54.8(9)
Fe1 Bi1 O3 5_4545 5_5445 144.4(10) 122.5(10) 161.9(10)
Fe1 Bi1 O3 5_4545 5_5545 90.3(5) 79.1(7) 99.9(5)
Fe1 Bi1 Fe1 5_4555 5_5445 175.0(5) 169.5(4) 180.0(5)
Fe1 Bi1 Fe1 5_4555 5_5455 107.0(5) 93.6(5) 113.4(7)
Fe1 Bi1 Fe1 5_4555 5_5545 111.68(16) 110.70(14) 113.48(15)
Fe1 Bi1 Fe1 5_4555 5_5555 69.3(3) 61.0(3) 73.1(4)
Fe1 Bi1 Pb1 5_4555 1_4555 55.0(4) 52.8(3) 62.6(4)
Fe1 Bi1 Pb1 5_4555 1_5455 124.0(6) 121.8(5) 126.0(7)
Fe1 Bi1 Pb1 5_4555 1_5545 128.3(5) 125.3(3) 136.5(3)
Fe1 Bi1 Pb1 5_4555 . 100(300) 0 146(7)
Fe1 Bi1 Pb1 5_4555 1_5565 53.4(4) 46.0(4) 56.4(4)
Fe1 Bi1 Pb1 5_4555 1_5655 56.0(4) 54.0(5) 57.7(5)
Fe1 Bi1 Pb1 5_4555 1_6555 125.9(5) 119.2(6) 127.2(3)
Fe1 Bi1 Pb1 5_4555 5_4445 103.8(6) 102.2(5) 104.5(6)
Fe1 Bi1 Pb1 5_4555 5_4545 68.3(5) 67.7(5) 68.8(5)
Fe1 Bi1 Pb1 5_4555 5_5445 167.7(6) 167.7(6) 167.7(6)
Fe1 Bi1 Pb1 5_4555 5_5455 103.0(5) 102.1(5) 104.6(6)
Fe1 Bi1 Pb1 5_4555 5_5545 105.3(4) 105.3(4) 105.3(4)
Fe1 Bi1 Pb1 5_4555 5_5555 68.9(5) 67.7(5) 70.7(5)
Fe1 Bi1 Bi1 5_4555 1_4555 54.9(4) 52.8(3) 62.7(4)
Fe1 Bi1 Bi1 5_4555 1_5455 124.0(6) 122.1(6) 126.0(7)
Fe1 Bi1 Bi1 5_4555 1_5545 128.3(5) 125.3(3) 136.5(3)
Fe1 Bi1 Bi1 5_4555 1_5565 53.3(4) 45.4(4) 56.4(4)
Fe1 Bi1 Bi1 5_4555 1_5655 56.0(4) 54.0(5) 57.9(4)
Fe1 Bi1 Bi1 5_4555 1_6555 125.7(5) 118.6(5) 127.2(3)
Fe1 Bi1 Bi1 5_4555 5_4445 104.3(6) 102.5(5) 105.1(6)
Fe1 Bi1 Bi1 5_4555 5_4545 68.8(5) 68.1(5) 69.3(5)
Fe1 Bi1 Bi1 5_4555 5_5445 168.2(6) 168.2(6) 168.2(6)
Fe1 Bi1 Bi1 5_4555 5_5455 102.5(5) 101.8(5) 103.9(6)
Fe1 Bi1 Bi1 5_4555 5_5545 106.0(4) 106.0(4) 106.0(4)
Fe1 Bi1 Bi1 5_4555 5_5555 68.4(5) 67.4(5) 70.0(5)
Fe1 Bi1 O1 5_4555 1_5445 140.5(9) 137.9(8) 141.6(9)
Fe1 Bi1 O1 5_4555 1_5455 88.6(9) 88.6(9) 88.6(9)
Fe1 Bi1 O1 5_4555 1_5465 71.8(5) 70.7(5) 74.7(7)
Fe1 Bi1 O1 5_4555 1_5545 101.8(6) 99.5(6) 102.7(5)
Fe1 Bi1 O1 5_4555 . 28.2(11) 28.2(11) 28.2(11)
Fe1 Bi1 O1 5_4555 1_5565 32.0(7) 30.6(7) 34.7(8)
Fe1 Bi1 O1 5_4555 5_4445 93.7(8) 87.8(10) 103.2(8)
Fe1 Bi1 O1 5_4555 5_4455 34.6(2) 32.61(17) 36.7(3)
Fe1 Bi1 O1 5_4555 5_5445 144.0(3) 141.1(4) 146.3(2)
Fe1 Bi1 O1 5_4555 5_5455 87.3(8) 69.6(7) 96.0(10)
Fe1 Bi1 O2 5_4555 1_5545 142.0(5) 142.0(5) 142.0(5)
Fe1 Bi1 O2 5_4555 5_4445 145.2(17) 143(2) 154.6(17)
Fe1 Bi1 O2 5_4555 5_4455 88.8(11) 75.6(9) 97.9(14)
Fe1 Bi1 O2 5_4555 5_4545 92.3(10) 87.2(12) 98.9(9)
Fe1 Bi1 O2 5_4555 5_4555 35.0(17) 32.0(18) 37.0(19)
Fe1 Bi1 O3 5_4555 1_4545 66.9(5) 65.2(5) 67.9(6)
Fe1 Bi1 O3 5_4555 1_5545 120.2(6) 120.2(6) 120.2(6)
Fe1 Bi1 O3 5_4555 1_6555 104.5(6) 103.7(5) 105.6(6)
Fe1 Bi1 O3 5_4555 5_4445 89.1(7) 82.1(8) 97.8(9)
Fe1 Bi1 O3 5_4555 5_4545 36.5(9) 28.3(9) 51.0(8)
Fe1 Bi1 O3 5_4555 5_5445 144.4(10) 121.7(10) 159.2(9)
Fe1 Bi1 O3 5_4555 5_5545 90.6(6) 80.1(6) 97.1(5)
Fe1 Bi1 Fe1 5_5445 5_5455 73.9(3) 69.9(3) 83.0(3)
Fe1 Bi1 Fe1 5_5445 5_5545 68.0(3) 64.2(3) 72.0(5)
Fe1 Bi1 Fe1 5_5445 5_5555 111.2(5) 107.2(5) 121.0(4)
Fe1 Bi1 Pb1 5_5445 1_4555 125.9(5) 119.2(6) 127.2(3)
Fe1 Bi1 Pb1 5_5445 1_5455 56.0(4) 54.0(5) 57.7(5)
Fe1 Bi1 Pb1 5_5445 1_5545 53.4(4) 46.0(4) 56.4(4)
Fe1 Bi1 Pb1 5_5445 . 100(300) 0 146(7)
Fe1 Bi1 Pb1 5_5445 1_5565 128.3(5) 125.3(3) 136.5(3)
Fe1 Bi1 Pb1 5_5445 1_5655 124.0(6) 121.8(5) 126.0(7)
Fe1 Bi1 Pb1 5_5445 1_6555 55.0(4) 52.8(3) 62.6(4)
Fe1 Bi1 Pb1 5_5445 5_4445 68.9(5) 67.7(5) 70.7(5)
Fe1 Bi1 Pb1 5_5445 5_4455 105.3(4) 105.3(4) 105.3(4)
Fe1 Bi1 Pb1 5_5445 5_4545 103.0(5) 102.1(5) 104.6(6)
Fe1 Bi1 Pb1 5_5445 5_4555 167.7(6) 167.7(6) 167.7(6)
Fe1 Bi1 Pb1 5_5445 5_5455 68.3(5) 67.7(5) 68.8(5)
Fe1 Bi1 Pb1 5_5445 5_5555 103.8(6) 102.2(5) 104.5(6)
Fe1 Bi1 Bi1 5_5445 1_4555 125.7(5) 118.6(5) 127.2(3)
Fe1 Bi1 Bi1 5_5445 1_5455 56.0(4) 54.0(5) 57.9(4)
Fe1 Bi1 Bi1 5_5445 1_5545 53.3(4) 45.4(4) 56.4(4)
Fe1 Bi1 Bi1 5_5445 1_5565 128.3(5) 125.3(3) 136.5(3)
Fe1 Bi1 Bi1 5_5445 1_5655 124.0(6) 122.1(6) 126.0(7)
Fe1 Bi1 Bi1 5_5445 1_6555 54.9(4) 52.8(3) 62.7(4)
Fe1 Bi1 Bi1 5_5445 5_4445 68.4(5) 67.4(5) 70.0(5)
Fe1 Bi1 Bi1 5_5445 5_4455 106.0(4) 106.0(4) 106.0(4)
Fe1 Bi1 Bi1 5_5445 5_4545 102.5(5) 101.8(5) 103.9(6)
Fe1 Bi1 Bi1 5_5445 5_4555 168.2(6) 168.2(6) 168.2(6)
Fe1 Bi1 Bi1 5_5445 5_5455 68.8(5) 68.1(5) 69.3(5)
Fe1 Bi1 Bi1 5_5445 5_5555 104.3(6) 102.5(5) 105.1(6)
Fe1 Bi1 O1 5_5445 1_5445 32.0(7) 30.6(7) 34.7(8)
Fe1 Bi1 O1 5_5445 1_5455 28.2(11) 28.2(11) 28.2(11)
Fe1 Bi1 O1 5_5445 1_5465 101.8(6) 99.5(6) 102.7(5)
Fe1 Bi1 O1 5_5445 1_5545 71.8(5) 70.7(5) 74.7(7)
Fe1 Bi1 O1 5_5445 . 88.6(9) 88.6(9) 88.6(9)
Fe1 Bi1 O1 5_5445 1_5565 140.5(9) 137.9(8) 141.6(9)
Fe1 Bi1 O1 5_5445 5_4445 87.3(8) 69.6(7) 96.0(10)
Fe1 Bi1 O1 5_5445 5_4455 144.0(3) 141.1(4) 146.3(2)
Fe1 Bi1 O1 5_5445 5_5445 34.6(2) 32.61(17) 36.7(3)
Fe1 Bi1 O1 5_5445 5_5455 93.7(8) 87.8(10) 103.2(8)
Fe1 Bi1 O2 5_5445 1_4565 142.0(5) 142.0(5) 142.0(5)
Fe1 Bi1 O2 5_5445 5_4445 35.0(17) 32.0(18) 37.0(19)
Fe1 Bi1 O2 5_5445 5_4455 92.3(10) 87.2(12) 98.9(9)
Fe1 Bi1 O2 5_5445 5_4545 88.8(11) 75.6(9) 97.9(14)
Fe1 Bi1 O2 5_5445 5_4555 145.2(17) 143(2) 154.6(17)
Fe1 Bi1 O3 5_5445 1_4545 104.5(6) 103.7(5) 105.6(6)
Fe1 Bi1 O3 5_5445 . 120.2(6) 120.2(6) 120.2(6)
Fe1 Bi1 O3 5_5445 1_6555 66.9(5) 65.2(5) 67.9(6)
Fe1 Bi1 O3 5_5445 5_4445 90.6(6) 80.1(6) 97.1(5)
Fe1 Bi1 O3 5_5445 5_4545 144.4(10) 121.7(10) 159.2(9)
Fe1 Bi1 O3 5_5445 5_5445 36.5(9) 28.3(9) 51.0(8)
Fe1 Bi1 O3 5_5445 5_5545 89.1(7) 82.1(8) 97.8(9)
Fe1 Bi1 Fe1 5_5455 5_5545 111.2(5) 107.2(4) 121.0(4)
Fe1 Bi1 Fe1 5_5455 5_5555 69.7(3) 62.1(3) 73.0(3)
Fe1 Bi1 Pb1 5_5455 1_4555 123.6(5) 118.7(6) 127.6(6)
Fe1 Bi1 Pb1 5_5455 1_5455 55.2(4) 53.6(4) 58.9(4)
Fe1 Bi1 Pb1 5_5455 1_5545 126.4(5) 118.4(6) 133.7(5)
Fe1 Bi1 Pb1 5_5455 . 100(500) 0 100(500)
Fe1 Bi1 Pb1 5_5455 1_5565 54.8(4) 51.4(4) 57.3(5)
Fe1 Bi1 Pb1 5_5455 1_5655 124.8(6) 121.0(6) 126.6(5)
Fe1 Bi1 Pb1 5_5455 1_6555 56.6(4) 53.8(4) 59.7(4)
Fe1 Bi1 Pb1 5_5455 5_4445 109.9(3) 109.3(3) 110.2(3)
Fe1 Bi1 Pb1 5_5455 5_4545 172.8(6) 169.0(6) 175.0(7)
Fe1 Bi1 Pb1 5_5455 5_5445 77.1(5) 77.1(5) 77.1(5)
Fe1 Bi1 Pb1 5_5455 5_5545 124.4(7) 124.4(7) 124.4(7)
Fe1 Bi1 Bi1 5_5455 1_4555 123.6(5) 118.7(6) 127.5(6)
Fe1 Bi1 Bi1 5_5455 1_5455 55.2(4) 53.5(4) 59.0(4)
Fe1 Bi1 Bi1 5_5455 1_5545 126.2(5) 118.6(6) 133.7(5)
Fe1 Bi1 Bi1 5_5455 1_5565 54.7(4) 51.0(4) 57.3(5)
Fe1 Bi1 Bi1 5_5455 1_5655 124.8(6) 121.0(6) 126.5(5)
Fe1 Bi1 Bi1 5_5455 1_6555 56.6(4) 53.8(4) 59.5(4)
Fe1 Bi1 Bi1 5_5455 5_4445 109.9(3) 109.3(3) 110.2(3)
Fe1 Bi1 Bi1 5_5455 5_4545 173.3(6) 169.3(6) 175.6(7)
Fe1 Bi1 Bi1 5_5455 5_5445 77.4(5) 77.4(5) 77.4(5)
Fe1 Bi1 Bi1 5_5455 5_5545 124.1(7) 124.1(7) 124.1(7)
Fe1 Bi1 O1 5_5455 1_5445 102.2(5) 99.5(6) 106.1(4)
Fe1 Bi1 O1 5_5455 1_5455 42.4(11) 42.4(11) 42.4(11)
Fe1 Bi1 O1 5_5455 1_5465 30.1(8) 29.5(8) 30.5(7)
Fe1 Bi1 O1 5_5455 1_5545 143.9(9) 141.0(10) 150.7(8)
Fe1 Bi1 O1 5_5455 . 102.1(8) 102.1(8) 102.1(8)
Fe1 Bi1 O1 5_5455 1_5565 70.8(6) 69.9(5) 71.7(6)
Fe1 Bi1 O1 5_5455 5_4445 143.5(3) 140.1(4) 145.6(5)
Fe1 Bi1 O1 5_5455 5_4455 89.0(8) 70.2(7) 100.4(9)
Fe1 Bi1 O1 5_5455 5_5445 93.5(8) 88.8(8) 106.7(6)
Fe1 Bi1 O1 5_5455 5_5455 35.09(19) 31.8(2) 37.0(2)
Fe1 Bi1 O2 5_5455 1_5545 111.4(9) 111.4(9) 111.4(9)
Fe1 Bi1 O2 5_5455 5_4445 91.8(10) 88.9(10) 95.9(9)
Fe1 Bi1 O2 5_5455 5_4455 35.8(17) 31.9(14) 37.5(19)
Fe1 Bi1 O2 5_5455 5_4545 144.0(17) 138.9(15) 148.3(19)
Fe1 Bi1 O2 5_5455 5_4555 90.1(11) 75.5(8) 99.3(12)
Fe1 Bi1 O3 5_5455 1_4545 133.8(4) 130.7(4) 136.1(5)
Fe1 Bi1 O3 5_5455 1_5545 133.8(5) 133.8(5) 133.8(5)
Fe1 Bi1 O3 5_5455 5_4445 90.3(5) 79.1(7) 99.9(5)
Fe1 Bi1 O3 5_5455 5_4545 144.4(10) 122.5(10) 161.9(10)
Fe1 Bi1 O3 5_5455 5_5445 37.5(9) 28.3(8) 54.8(9)
Fe1 Bi1 O3 5_5455 5_5545 90.6(7) 78.3(7) 108.6(7)
Fe1 Bi1 Fe1 5_5545 5_5555 73.9(3) 69.9(3) 83.0(3)
Fe1 Bi1 Pb1 5_5545 1_4555 125.9(5) 119.2(6) 127.2(3)
Fe1 Bi1 Pb1 5_5545 1_5455 124.0(6) 121.8(5) 126.0(7)
Fe1 Bi1 Pb1 5_5545 1_5545 53.4(4) 46.0(4) 56.4(4)
Fe1 Bi1 Pb1 5_5545 . 100(300) 0 146(7)
Fe1 Bi1 Pb1 5_5545 1_5565 128.3(5) 125.3(3) 136.5(3)
Fe1 Bi1 Pb1 5_5545 1_5655 56.0(4) 54.0(5) 57.7(5)
Fe1 Bi1 Pb1 5_5545 1_6555 55.0(4) 52.8(3) 62.6(4)
Fe1 Bi1 Pb1 5_5545 5_4445 103.0(5) 102.1(5) 104.6(6)
Fe1 Bi1 Pb1 5_5545 5_4455 167.7(6) 167.7(6) 167.7(6)
Fe1 Bi1 Pb1 5_5545 5_4545 68.9(5) 67.7(5) 70.7(5)
Fe1 Bi1 Pb1 5_5545 5_4555 105.3(4) 105.3(4) 105.3(4)
Fe1 Bi1 Pb1 5_5545 5_5455 103.8(6) 102.2(5) 104.5(6)
Fe1 Bi1 Pb1 5_5545 5_5555 68.3(5) 67.7(5) 68.8(5)
Fe1 Bi1 Bi1 5_5545 1_4555 125.7(5) 118.6(5) 127.2(3)
Fe1 Bi1 Bi1 5_5545 1_5455 124.0(6) 122.1(6) 126.0(7)
Fe1 Bi1 Bi1 5_5545 1_5545 53.3(4) 45.4(4) 56.4(4)
Fe1 Bi1 Bi1 5_5545 1_5565 128.3(5) 125.3(3) 136.5(3)
Fe1 Bi1 Bi1 5_5545 1_5655 56.0(4) 54.0(5) 57.9(4)
Fe1 Bi1 Bi1 5_5545 1_6555 54.9(4) 52.8(3) 62.7(4)
Fe1 Bi1 Bi1 5_5545 5_4445 102.5(5) 101.8(5) 103.9(6)
Fe1 Bi1 Bi1 5_5545 5_4455 168.2(6) 168.2(6) 168.2(6)
Fe1 Bi1 Bi1 5_5545 5_4545 68.4(5) 67.4(5) 70.0(5)
Fe1 Bi1 Bi1 5_5545 5_4555 106.0(4) 106.0(4) 106.0(4)
Fe1 Bi1 Bi1 5_5545 5_5455 104.3(6) 102.5(5) 105.1(6)
Fe1 Bi1 Bi1 5_5545 5_5555 68.8(5) 68.1(5) 69.3(5)
Fe1 Bi1 O1 5_5545 1_5445 71.8(5) 70.7(5) 74.7(7)
Fe1 Bi1 O1 5_5545 1_5455 88.6(9) 88.6(9) 88.6(9)
Fe1 Bi1 O1 5_5545 1_5465 140.5(9) 137.9(8) 141.6(9)
Fe1 Bi1 O1 5_5545 1_5545 32.0(7) 30.6(7) 34.7(8)
Fe1 Bi1 O1 5_5545 . 28.2(11) 28.2(11) 28.2(11)
Fe1 Bi1 O1 5_5545 1_5565 101.8(6) 99.5(6) 102.7(5)
Fe1 Bi1 O1 5_5545 5_4445 87.3(8) 69.6(7) 96.0(10)
Fe1 Bi1 O1 5_5545 5_4455 144.0(3) 141.1(4) 146.3(2)
Fe1 Bi1 O1 5_5545 5_5445 34.6(2) 32.61(17) 36.7(3)
Fe1 Bi1 O1 5_5545 5_5455 93.7(8) 87.8(10) 103.2(8)
Fe1 Bi1 O2 5_5545 1_4565 142.0(5) 142.0(5) 142.0(5)
Fe1 Bi1 O2 5_5545 5_4445 88.8(11) 75.6(9) 97.9(14)
Fe1 Bi1 O2 5_5545 5_4455 145.2(17) 143(2) 154.6(17)
Fe1 Bi1 O2 5_5545 5_4545 35.0(17) 32.0(18) 37.0(19)
Fe1 Bi1 O2 5_5545 5_4555 92.3(10) 87.2(12) 98.9(9)
Fe1 Bi1 O3 5_5545 1_4545 104.5(6) 103.7(5) 105.6(6)
Fe1 Bi1 O3 5_5545 . 120.2(6) 120.2(6) 120.2(6)
Fe1 Bi1 O3 5_5545 1_6555 66.9(5) 65.2(5) 67.9(6)
Fe1 Bi1 O3 5_5545 5_4445 144.4(10) 121.7(10) 159.2(9)
Fe1 Bi1 O3 5_5545 5_4545 90.6(6) 80.1(6) 97.1(5)
Fe1 Bi1 O3 5_5545 5_5445 89.1(7) 82.1(8) 97.8(9)
Fe1 Bi1 O3 5_5545 5_5545 36.5(9) 28.3(9) 51.0(8)
Fe1 Bi1 Pb1 5_5555 1_4555 123.6(5) 118.7(6) 127.6(6)
Fe1 Bi1 Pb1 5_5555 1_5455 124.8(6) 121.0(6) 126.6(5)
Fe1 Bi1 Pb1 5_5555 1_5545 126.4(5) 118.4(6) 133.7(5)
Fe1 Bi1 Pb1 5_5555 . 100(500) 0 100(500)
Fe1 Bi1 Pb1 5_5555 1_5565 54.8(4) 51.4(4) 57.3(5)
Fe1 Bi1 Pb1 5_5555 1_5655 55.2(4) 53.6(4) 58.9(4)
Fe1 Bi1 Pb1 5_5555 1_6555 56.6(4) 53.8(4) 59.7(4)
Fe1 Bi1 Pb1 5_5555 5_4445 172.8(6) 169.0(6) 175.0(7)
Fe1 Bi1 Pb1 5_5555 5_4545 109.9(3) 109.3(3) 110.2(3)
Fe1 Bi1 Pb1 5_5555 5_5445 124.4(7) 124.4(7) 124.4(7)
Fe1 Bi1 Pb1 5_5555 5_5545 77.1(5) 77.1(5) 77.1(5)
Fe1 Bi1 Bi1 5_5555 1_4555 123.6(5) 118.7(6) 127.5(6)
Fe1 Bi1 Bi1 5_5555 1_5455 124.8(6) 121.0(6) 126.5(5)
Fe1 Bi1 Bi1 5_5555 1_5545 126.2(5) 118.6(6) 133.7(5)
Fe1 Bi1 Bi1 5_5555 1_5565 54.7(4) 51.0(4) 57.3(5)
Fe1 Bi1 Bi1 5_5555 1_5655 55.2(4) 53.5(4) 59.0(4)
Fe1 Bi1 Bi1 5_5555 1_6555 56.6(4) 53.8(4) 59.5(4)
Fe1 Bi1 Bi1 5_5555 5_4445 173.3(6) 169.3(6) 175.6(7)
Fe1 Bi1 Bi1 5_5555 5_4545 109.9(3) 109.3(3) 110.2(3)
Fe1 Bi1 Bi1 5_5555 5_5445 124.1(7) 124.1(7) 124.1(7)
Fe1 Bi1 Bi1 5_5555 5_5545 77.4(5) 77.4(5) 77.4(5)
Fe1 Bi1 O1 5_5555 1_5445 143.9(9) 141.0(10) 150.7(8)
Fe1 Bi1 O1 5_5555 1_5455 102.1(8) 102.1(8) 102.1(8)
Fe1 Bi1 O1 5_5555 1_5465 70.8(6) 69.9(5) 71.7(6)
Fe1 Bi1 O1 5_5555 1_5545 102.2(5) 99.5(6) 106.1(4)
Fe1 Bi1 O1 5_5555 . 42.4(11) 42.4(11) 42.4(11)
Fe1 Bi1 O1 5_5555 1_5565 30.1(8) 29.5(8) 30.5(7)
Fe1 Bi1 O1 5_5555 5_4445 143.5(3) 140.1(4) 145.6(5)
Fe1 Bi1 O1 5_5555 5_4455 89.0(8) 70.2(7) 100.4(9)
Fe1 Bi1 O1 5_5555 5_5445 93.5(8) 88.8(8) 106.7(6)
Fe1 Bi1 O1 5_5555 5_5455 35.09(19) 31.8(2) 37.0(2)
Fe1 Bi1 O2 5_5555 1_5545 111.4(9) 111.4(9) 111.4(9)
Fe1 Bi1 O2 5_5555 5_4445 144.0(17) 138.9(15) 148.3(19)
Fe1 Bi1 O2 5_5555 5_4455 90.1(11) 75.5(8) 99.3(12)
Fe1 Bi1 O2 5_5555 5_4545 91.8(10) 88.9(10) 95.9(9)
Fe1 Bi1 O2 5_5555 5_4555 35.8(17) 31.9(14) 37.5(19)
Fe1 Bi1 O3 5_5555 1_4545 133.8(4) 130.7(4) 136.1(5)
Fe1 Bi1 O3 5_5555 1_5545 133.8(5) 133.8(5) 133.8(5)
Fe1 Bi1 O3 5_5555 5_4445 144.4(10) 122.5(10) 161.9(10)
Fe1 Bi1 O3 5_5555 5_4545 90.3(5) 79.1(7) 99.9(5)
Fe1 Bi1 O3 5_5555 5_5445 90.6(7) 78.3(7) 108.6(7)
Fe1 Bi1 O3 5_5555 5_5545 37.5(9) 28.3(8) 54.8(9)
Pb1 Bi1 Pb1 1_4555 1_5455 90.0(5) 89.6(5) 90.1(5)
Pb1 Bi1 Pb1 1_4555 1_5545 92.3(6) 91.2(5) 95.0(7)
Pb1 Bi1 Pb1 1_4555 . 100(800) 0 200(1200)
Pb1 Bi1 Pb1 1_4555 1_5565 88.0(6) 82.5(7) 91.7(6)
Pb1 Bi1 Pb1 1_4555 1_5655 90.0(5) 89.6(5) 90.1(5)
Pb1 Bi1 Pb1 1_4555 1_6555 178.4(7) 176.3(7) 180.0(5)
Pb1 Bi1 Pb1 1_4555 5_4455 64.8(6) 64.8(6) 64.8(6)
Pb1 Bi1 Pb1 1_4555 5_4555 64.8(6) 64.8(6) 64.8(6)
Pb1 Bi1 Pb1 1_4555 5_5455 129.4(6) 128.7(6) 131.0(5)
Pb1 Bi1 Pb1 1_4555 5_5555 129.4(6) 128.7(6) 131.0(5)
Pb1 Bi1 Bi1 1_4555 1_4555 0.1(5) 0.0(5) 0.5(5)
Pb1 Bi1 Bi1 1_4555 1_5455 90.0(5) 90.0(5) 90.0(5)
Pb1 Bi1 Bi1 1_4555 1_5545 92.4(6) 91.2(6) 94.7(6)
Pb1 Bi1 Bi1 1_4555 1_5565 87.9(6) 82.5(7) 91.7(6)
Pb1 Bi1 Bi1 1_4555 1_5655 90.0(5) 90.0(5) 90.0(5)
Pb1 Bi1 Bi1 1_4555 1_6555 178.4(7) 176.3(7) 180.0(5)
Pb1 Bi1 Bi1 1_4555 5_4455 64.5(6) 64.5(6) 64.5(6)
Pb1 Bi1 Bi1 1_4555 5_4555 64.5(6) 64.5(6) 64.5(6)
Pb1 Bi1 Bi1 1_4555 5_5455 128.9(6) 128.1(6) 130.7(5)
Pb1 Bi1 Bi1 1_4555 5_5555 128.9(6) 128.1(6) 130.7(5)
Pb1 Bi1 O1 1_4555 1_5445 88.1(9) 87.9(9) 88.2(9)
Pb1 Bi1 O1 1_4555 1_5455 100.8(12) 100.8(12) 100.8(12)
Pb1 Bi1 O1 1_4555 1_5465 90.3(9) 88.9(9) 93.9(8)
Pb1 Bi1 O1 1_4555 1_5545 88.1(9) 87.9(9) 88.2(9)
Pb1 Bi1 O1 1_4555 . 100.8(12) 100.8(12) 100.8(12)
Pb1 Bi1 O1 1_4555 1_5565 90.3(9) 88.9(9) 93.9(8)
Pb1 Bi1 O1 1_4555 5_4445 48.4(9) 40.0(11) 59.5(8)
Pb1 Bi1 O1 1_4555 5_4455 46.7(9) 36.1(9) 61.1(8)
Pb1 Bi1 O1 1_4555 5_5445 136.6(10) 118.8(9) 147.2(11)
Pb1 Bi1 O1 1_4555 5_5455 130.6(10) 116.8(9) 143.5(12)
Pb1 Bi1 O2 1_4555 1_4565 65.9(11) 65.9(11) 65.9(11)
Pb1 Bi1 O2 1_4555 5_4445 91.8(18) 90(2) 95.6(19)
Pb1 Bi1 O2 1_4555 5_4455 88.7(17) 86.4(15) 91(2)
Pb1 Bi1 O2 1_4555 5_4545 91.8(18) 90(2) 95.6(19)
Pb1 Bi1 O2 1_4555 5_4555 88.7(17) 86.4(15) 91(2)
Pb1 Bi1 O3 1_4555 . 98.2(8) 98.2(8) 98.2(8)
Pb1 Bi1 O3 1_4555 1_6555 162.1(7) 160.6(8) 164.7(6)
Pb1 Bi1 O3 1_4555 5_4445 45.9(3) 43.4(3) 53.8(4)
Pb1 Bi1 O3 1_4555 5_4545 45.9(3) 43.4(3) 53.8(4)
Pb1 Bi1 O3 1_4555 5_5445 134.3(3) 131.5(4) 136.5(2)
Pb1 Bi1 O3 1_4555 5_5545 134.3(3) 131.5(4) 136.5(2)
Pb1 Bi1 Pb1 1_5455 1_5545 90.1(3) 90.0(3) 90.49(18)
Pb1 Bi1 Pb1 1_5455 . 87.9(3) 0 89.990(7)
Pb1 Bi1 Pb1 1_5455 1_5565 90.1(3) 90.0(3) 90.49(18)
Pb1 Bi1 Pb1 1_5455 1_5655 179.7(6) 178.8(5) 180.0(5)
Pb1 Bi1 Pb1 1_5455 1_6555 90.0(3) 89.6(2) 90.1(4)
Pb1 Bi1 Pb1 1_5455 5_4445 56.7(3) 56.7(4) 56.7(3)
Pb1 Bi1 Pb1 1_5455 5_4545 123.3(4) 123.3(4) 123.3(5)
Pb1 Bi1 Pb1 1_5455 5_5455 56.7(3) 56.7(4) 56.7(3)
Pb1 Bi1 Pb1 1_5455 5_5555 123.3(4) 123.3(4) 123.3(5)
Pb1 Bi1 Bi1 1_5455 1_4555 90.0(3) 89.6(2) 90.2(4)
Pb1 Bi1 Bi1 1_5455 1_5455 0.1(5) 0.0(5) 0.6(5)
Pb1 Bi1 Bi1 1_5455 1_5545 90.1(3) 89.9(5) 90.49(18)
Pb1 Bi1 Bi1 1_5455 1_5565 90.1(3) 89.9(5) 90.49(18)
Pb1 Bi1 Bi1 1_5455 1_5655 179.9(6) 179.4(5) 180.0(5)
Pb1 Bi1 Bi1 1_5455 1_6555 90.0(3) 89.6(2) 90.2(4)
Pb1 Bi1 Bi1 1_5455 5_4445 56.7(3) 56.7(4) 56.7(3)
Pb1 Bi1 Bi1 1_5455 5_4545 123.3(4) 123.2(4) 123.3(5)
Pb1 Bi1 Bi1 1_5455 5_5455 56.7(3) 56.7(4) 56.7(3)
Pb1 Bi1 Bi1 1_5455 5_5555 123.3(4) 123.2(4) 123.3(5)
Pb1 Bi1 O1 1_5455 1_5445 59.5(3) 58.4(4) 60.0(3)
Pb1 Bi1 O1 1_5455 1_5465 59.5(3) 58.4(4) 60.0(3)
Pb1 Bi1 O1 1_5455 1_5545 120.0(5) 119.3(3) 121.5(7)
Pb1 Bi1 O1 1_5455 1_5565 120.0(5) 119.3(3) 121.5(7)
Pb1 Bi1 O1 1_5455 5_4445 90.0(3) 89.9(4) 90.04(19)
Pb1 Bi1 O1 1_5455 5_4455 90.0(3) 89.40(19) 90.6(2)
Pb1 Bi1 O1 1_5455 5_5445 90.0(3) 89.40(19) 90.6(2)
Pb1 Bi1 O1 1_5455 5_5455 90.0(3) 89.9(4) 90.04(19)
Pb1 Bi1 O2 1_5455 5_4445 45.0(3) 36.2(4) 56.0(4)
Pb1 Bi1 O2 1_5455 5_4455 45.0(3) 36.2(4) 56.0(4)
Pb1 Bi1 O2 1_5455 5_4545 135.2(5) 124.0(7) 144.0(8)
Pb1 Bi1 O2 1_5455 5_4555 135.2(5) 124.0(7) 144.0(8)
Pb1 Bi1 O3 1_5455 1_4545 90.2(3) 90.1(4) 90.2(2)
Pb1 Bi1 O3 1_5455 1_6555 90.2(3) 90.1(4) 90.2(2)
Pb1 Bi1 O3 1_5455 5_4445 45.6(3) 40.5(3) 49.0(4)
Pb1 Bi1 O3 1_5455 5_4545 134.3(6) 131.2(7) 138.4(5)
Pb1 Bi1 O3 1_5455 5_5445 45.6(3) 40.5(3) 49.0(4)
Pb1 Bi1 O3 1_5455 5_5545 134.3(6) 131.2(7) 138.4(5)
Pb1 Bi1 Pb1 1_5545 . 100(800) 0 200(1500)
Pb1 Bi1 Pb1 1_5545 1_5565 176.7(7) 174.1(8) 180.0(5)
Pb1 Bi1 Pb1 1_5545 1_5655 90.1(5) 90.0(4) 90.5(4)
Pb1 Bi1 Pb1 1_5545 1_6555 88.0(6) 82.5(6) 91.7(7)
Pb1 Bi1 Pb1 1_5545 5_4455 129.2(5) 129.2(5) 129.2(5)
Pb1 Bi1 Pb1 1_5545 5_4555 129.2(5) 129.2(5) 129.2(5)
Pb1 Bi1 Pb1 1_5545 5_5455 121.3(6) 119.5(5) 122.1(6)
Pb1 Bi1 Pb1 1_5545 5_5555 121.3(6) 119.5(5) 122.1(6)
Pb1 Bi1 Bi1 1_5545 1_4555 92.3(6) 91.2(5) 95.2(7)
Pb1 Bi1 Bi1 1_5545 1_5455 90.0(5) 90.0(5) 90.0(5)
Pb1 Bi1 Bi1 1_5545 1_5545 0.0(5) 0.0(5) 0.3(4)
Pb1 Bi1 Bi1 1_5545 1_5565 176.7(7) 174.1(8) 180.0(5)
Pb1 Bi1 Bi1 1_5545 1_5655 90.0(5) 90.0(5) 90.0(5)
Pb1 Bi1 Bi1 1_5545 1_6555 88.1(6) 82.5(6) 91.3(6)
Pb1 Bi1 Bi1 1_5545 5_4455 129.6(5) 129.6(5) 129.6(5)
Pb1 Bi1 Bi1 1_5545 5_4555 129.6(5) 129.6(5) 129.6(5)
Pb1 Bi1 Bi1 1_5545 5_5455 121.7(6) 119.8(5) 122.7(6)
Pb1 Bi1 Bi1 1_5545 5_5555 121.7(6) 119.8(5) 122.7(6)
Pb1 Bi1 O1 1_5545 1_5455 54.6(6) 54.6(6) 54.6(6)
Pb1 Bi1 O1 1_5545 1_5465 149.6(3) 148.4(3) 150.2(2)
Pb1 Bi1 O1 1_5545 . 54.6(6) 54.6(6) 54.6(6)
Pb1 Bi1 O1 1_5545 1_5565 149.6(3) 148.4(3) 150.2(2)
Pb1 Bi1 O1 1_5545 5_4445 45.0(9) 36.4(8) 51.8(11)
Pb1 Bi1 O1 1_5545 5_4455 140.2(10) 131.2(12) 153.4(8)
Pb1 Bi1 O1 1_5545 5_5445 45.9(9) 27.8(8) 55.2(9)
Pb1 Bi1 O1 1_5545 5_5455 138.6(10) 122.8(12) 151.1(10)
Pb1 Bi1 O2 1_5545 1_4565 158.1(12) 158.1(12) 158.1(12)
Pb1 Bi1 O2 1_5545 5_4445 45.1(3) 34.2(3) 53.9(4)
Pb1 Bi1 O2 1_5545 5_4455 137.2(3) 126.5(6) 145.9(2)
Pb1 Bi1 O2 1_5545 5_4545 45.1(3) 34.2(3) 53.9(4)
Pb1 Bi1 O2 1_5545 5_4555 137.2(3) 126.5(6) 145.9(2)
Pb1 Bi1 O3 1_5545 . 169.5(9) 169.5(9) 169.5(9)
Pb1 Bi1 O3 1_5545 1_6555 105.7(7) 103.1(7) 107.3(8)
Pb1 Bi1 O3 1_5545 5_4445 93.2(10) 80.8(10) 108.2(10)
Pb1 Bi1 O3 1_5545 5_4545 93.2(10) 80.8(10) 108.2(10)
Pb1 Bi1 O3 1_5545 5_5445 92.1(10) 75.6(10) 105.5(9)
Pb1 Bi1 O3 1_5545 5_5545 92.1(10) 75.6(10) 105.5(9)
Pb1 Bi1 Pb1 . 1_5565 100(500) 0 200(1300)
Pb1 Bi1 Pb1 . 1_5655 87.9(5) 0 90.0(4)
Pb1 Bi1 Pb1 . 1_6555 100(400) 0 200(1100)
Pb1 Bi1 Pb1 . 5_4445 90(30) 90(20) 90(60)
Pb1 Bi1 Pb1 . 5_4545 90(30) 90(20) 90(60)
Pb1 Bi1 Pb1 . 5_5455 90(30) 90(20) 90(60)
Pb1 Bi1 Pb1 . 5_5555 90(30) 90(20) 90(60)
Pb1 Bi1 Bi1 . 1_4555 100(400) 0 200(1100)
Pb1 Bi1 Bi1 . 1_5455 88.1(5) 0 90.0(5)
Pb1 Bi1 Bi1 . 1_5545 100(500) 0 200(1300)
Pb1 Bi1 Bi1 . 1_5565 100(500) 0 200(1300)
Pb1 Bi1 Bi1 . 1_5655 88.1(5) 0 90.0(5)
Pb1 Bi1 Bi1 . 1_6555 100(400) 0 200(1100)
Pb1 Bi1 Bi1 . 5_4445 90(30) 90(20) 90(60)
Pb1 Bi1 Bi1 . 5_4545 90(30) 90(20) 90(60)
Pb1 Bi1 Bi1 . 5_5455 90(30) 90(20) 90(60)
Pb1 Bi1 Bi1 . 5_5555 90(30) 90(20) 90(60)
Pb1 Bi1 O1 . 1_5445 50(90) 50(30) 100(300)
Pb1 Bi1 O1 . 1_5465 50(90) 50(30) 100(300)
Pb1 Bi1 O1 . 1_5545 50(90) 50(30) 100(300)
Pb1 Bi1 O1 . 1_5565 50(90) 50(30) 100(300)
Pb1 Bi1 O1 . 5_4445 100(400) 0 0(2000)
Pb1 Bi1 O1 . 5_4455 100(400) 0 200(600)
Pb1 Bi1 O1 . 5_5445 100(400) 0 200(600)
Pb1 Bi1 O1 . 5_5455 100(400) 0 0(2000)
Pb1 Bi1 O2 . 5_4445 100(200) 0 140(130)
Pb1 Bi1 O2 . 5_4455 100(200) 0 140(130)
Pb1 Bi1 O2 . 5_4545 100(200) 0 140(130)
Pb1 Bi1 O2 . 5_4555 100(200) 0 140(130)
Pb1 Bi1 O3 . 1_4545 110(40) 110(20) 110(70)
Pb1 Bi1 O3 . 1_6555 110(40) 110(20) 110(70)
Pb1 Bi1 O3 . 5_4445 100(200) 0 100(900)
Pb1 Bi1 O3 . 5_4545 100(200) 0 100(900)
Pb1 Bi1 O3 . 5_5445 100(200) 0 100(900)
Pb1 Bi1 O3 . 5_5545 100(200) 0 100(900)
Pb1 Bi1 Pb1 1_5565 1_5655 90.1(5) 90.0(4) 90.5(4)
Pb1 Bi1 Pb1 1_5565 1_6555 92.3(6) 91.2(5) 95.0(7)
Pb1 Bi1 Pb1 1_5565 5_4445 121.3(6) 119.5(5) 122.1(6)
Pb1 Bi1 Pb1 1_5565 5_4545 121.3(6) 119.5(5) 122.1(6)
Pb1 Bi1 Pb1 1_5565 5_5445 129.2(5) 129.2(5) 129.2(5)
Pb1 Bi1 Pb1 1_5565 5_5545 129.2(5) 129.2(5) 129.2(5)
Pb1 Bi1 Bi1 1_5565 1_4555 88.1(6) 82.5(6) 91.3(6)
Pb1 Bi1 Bi1 1_5565 1_5455 90.0(5) 90.0(4) 90.0(4)
Pb1 Bi1 Bi1 1_5565 1_5545 176.7(7) 174.1(8) 180.0(5)
Pb1 Bi1 Bi1 1_5565 1_5565 0.0(5) 0.0(5) 0.3(4)
Pb1 Bi1 Bi1 1_5565 1_5655 90.0(5) 90.0(4) 90.0(4)
Pb1 Bi1 Bi1 1_5565 1_6555 92.3(6) 91.2(5) 95.2(7)
Pb1 Bi1 Bi1 1_5565 5_4445 121.7(6) 119.8(5) 122.7(6)
Pb1 Bi1 Bi1 1_5565 5_4545 121.7(6) 119.8(5) 122.7(6)
Pb1 Bi1 Bi1 1_5565 5_5445 129.6(5) 129.6(5) 129.6(5)
Pb1 Bi1 Bi1 1_5565 5_5545 129.6(5) 129.6(5) 129.6(5)
Pb1 Bi1 O1 1_5565 1_5445 149.6(3) 148.4(3) 150.2(2)
Pb1 Bi1 O1 1_5565 1_5455 54.6(6) 54.6(6) 54.6(6)
Pb1 Bi1 O1 1_5565 1_5545 149.6(3) 148.4(3) 150.2(2)
Pb1 Bi1 O1 1_5565 . 54.6(6) 54.6(6) 54.6(6)
Pb1 Bi1 O1 1_5565 5_4445 138.6(10) 122.8(12) 151.1(10)
Pb1 Bi1 O1 1_5565 5_4455 45.9(9) 27.8(8) 55.2(9)
Pb1 Bi1 O1 1_5565 5_5445 140.2(10) 131.2(12) 153.4(8)
Pb1 Bi1 O1 1_5565 5_5455 45.0(9) 36.4(8) 51.8(11)
Pb1 Bi1 O2 1_5565 1_5545 158.1(12) 158.1(12) 158.1(12)
Pb1 Bi1 O2 1_5565 5_4445 137.2(3) 126.5(6) 145.9(2)
Pb1 Bi1 O2 1_5565 5_4455 45.1(3) 34.2(3) 53.9(4)
Pb1 Bi1 O2 1_5565 5_4545 137.2(3) 126.5(6) 145.9(2)
Pb1 Bi1 O2 1_5565 5_4555 45.1(3) 34.2(3) 53.9(4)
Pb1 Bi1 O3 1_5565 1_4545 105.7(7) 103.1(7) 107.3(8)
Pb1 Bi1 O3 1_5565 1_5545 169.5(9) 169.5(9) 169.5(9)
Pb1 Bi1 O3 1_5565 5_4445 92.1(10) 75.6(10) 105.5(9)
Pb1 Bi1 O3 1_5565 5_4545 92.1(10) 75.6(10) 105.5(9)
Pb1 Bi1 O3 1_5565 5_5445 93.2(10) 80.8(10) 108.2(10)
Pb1 Bi1 O3 1_5565 5_5545 93.2(10) 80.8(10) 108.2(10)
Pb1 Bi1 Pb1 1_5655 1_6555 90.0(3) 89.6(2) 90.1(4)
Pb1 Bi1 Pb1 1_5655 5_4445 123.3(4) 123.3(4) 123.3(5)
Pb1 Bi1 Pb1 1_5655 5_4545 56.7(3) 56.7(4) 56.7(3)
Pb1 Bi1 Pb1 1_5655 5_5455 123.3(4) 123.3(4) 123.3(5)
Pb1 Bi1 Pb1 1_5655 5_5555 56.7(3) 56.7(4) 56.7(3)
Pb1 Bi1 Bi1 1_5655 1_4555 90.0(3) 89.6(2) 90.2(4)
Pb1 Bi1 Bi1 1_5655 1_5455 179.9(6) 179.4(5) 180.0(5)
Pb1 Bi1 Bi1 1_5655 1_5545 90.1(3) 89.9(5) 90.49(18)
Pb1 Bi1 Bi1 1_5655 1_5565 90.1(3) 89.9(5) 90.49(18)
Pb1 Bi1 Bi1 1_5655 1_5655 0.1(5) 0.0(5) 0.6(5)
Pb1 Bi1 Bi1 1_5655 1_6555 90.0(3) 89.6(2) 90.2(4)
Pb1 Bi1 Bi1 1_5655 5_4445 123.3(4) 123.2(4) 123.3(5)
Pb1 Bi1 Bi1 1_5655 5_4545 56.7(3) 56.7(4) 56.7(3)
Pb1 Bi1 Bi1 1_5655 5_5455 123.3(4) 123.2(4) 123.3(5)
Pb1 Bi1 Bi1 1_5655 5_5555 56.7(3) 56.7(4) 56.7(3)
Pb1 Bi1 O1 1_5655 1_5445 120.0(5) 119.3(3) 121.5(7)
Pb1 Bi1 O1 1_5655 1_5465 120.0(5) 119.3(3) 121.5(7)
Pb1 Bi1 O1 1_5655 1_5545 59.5(3) 58.4(4) 60.0(3)
Pb1 Bi1 O1 1_5655 1_5565 59.5(3) 58.4(4) 60.0(3)
Pb1 Bi1 O1 1_5655 5_4445 90.0(3) 89.9(4) 90.04(19)
Pb1 Bi1 O1 1_5655 5_4455 90.0(3) 89.40(19) 90.6(2)
Pb1 Bi1 O1 1_5655 5_5445 90.0(3) 89.40(19) 90.6(2)
Pb1 Bi1 O1 1_5655 5_5455 90.0(3) 89.9(4) 90.04(19)
Pb1 Bi1 O2 1_5655 5_4445 135.2(5) 124.0(7) 144.0(8)
Pb1 Bi1 O2 1_5655 5_4455 135.2(5) 124.0(7) 144.0(8)
Pb1 Bi1 O2 1_5655 5_4545 45.0(3) 36.2(4) 56.0(4)
Pb1 Bi1 O2 1_5655 5_4555 45.0(3) 36.2(4) 56.0(4)
Pb1 Bi1 O3 1_5655 1_4545 90.2(3) 90.1(4) 90.2(2)
Pb1 Bi1 O3 1_5655 1_6555 90.2(3) 90.1(4) 90.2(2)
Pb1 Bi1 O3 1_5655 5_4445 134.3(6) 131.2(7) 138.4(5)
Pb1 Bi1 O3 1_5655 5_4545 45.6(3) 40.5(3) 49.0(4)
Pb1 Bi1 O3 1_5655 5_5445 134.3(6) 131.2(7) 138.4(5)
Pb1 Bi1 O3 1_5655 5_5545 45.6(3) 40.5(3) 49.0(4)
Pb1 Bi1 Pb1 1_6555 5_4445 129.4(6) 128.7(6) 131.0(5)
Pb1 Bi1 Pb1 1_6555 5_4545 129.4(6) 128.7(6) 131.0(5)
Pb1 Bi1 Pb1 1_6555 5_5445 64.8(6) 64.8(6) 64.8(6)
Pb1 Bi1 Pb1 1_6555 5_5545 64.8(6) 64.8(6) 64.8(6)
Pb1 Bi1 Bi1 1_6555 1_4555 178.4(7) 176.3(7) 180.0(5)
Pb1 Bi1 Bi1 1_6555 1_5455 90.0(5) 90.0(5) 90.0(5)
Pb1 Bi1 Bi1 1_6555 1_5545 87.9(6) 82.5(7) 91.7(6)
Pb1 Bi1 Bi1 1_6555 1_5565 92.4(6) 91.2(6) 94.7(6)
Pb1 Bi1 Bi1 1_6555 1_5655 90.0(5) 90.0(5) 90.0(5)
Pb1 Bi1 Bi1 1_6555 1_6555 0.1(5) 0.0(5) 0.5(5)
Pb1 Bi1 Bi1 1_6555 5_4445 128.9(6) 128.1(6) 130.7(5)
Pb1 Bi1 Bi1 1_6555 5_4545 128.9(6) 128.1(6) 130.7(5)
Pb1 Bi1 Bi1 1_6555 5_5445 64.5(6) 64.5(6) 64.5(6)
Pb1 Bi1 Bi1 1_6555 5_5545 64.5(6) 64.5(6) 64.5(6)
Pb1 Bi1 O1 1_6555 1_5445 90.3(9) 88.9(9) 93.9(8)
Pb1 Bi1 O1 1_6555 1_5455 100.8(12) 100.8(12) 100.8(12)
Pb1 Bi1 O1 1_6555 1_5465 88.1(9) 87.9(9) 88.2(9)
Pb1 Bi1 O1 1_6555 1_5545 90.3(9) 88.9(9) 93.9(8)
Pb1 Bi1 O1 1_6555 . 100.8(12) 100.8(12) 100.8(12)
Pb1 Bi1 O1 1_6555 1_5565 88.1(9) 87.9(9) 88.2(9)
Pb1 Bi1 O1 1_6555 5_4445 130.6(10) 116.8(9) 143.5(12)
Pb1 Bi1 O1 1_6555 5_4455 136.6(10) 118.8(9) 147.2(11)
Pb1 Bi1 O1 1_6555 5_5445 46.7(9) 36.1(9) 61.1(8)
Pb1 Bi1 O1 1_6555 5_5455 48.4(9) 40.0(11) 59.5(8)
Pb1 Bi1 O2 1_6555 1_5545 65.9(11) 65.9(11) 65.9(11)
Pb1 Bi1 O2 1_6555 5_4445 88.7(17) 86.4(15) 91(2)
Pb1 Bi1 O2 1_6555 5_4455 91.8(18) 90(2) 95.6(19)
Pb1 Bi1 O2 1_6555 5_4545 88.7(17) 86.4(15) 91(2)
Pb1 Bi1 O2 1_6555 5_4555 91.8(18) 90(2) 95.6(19)
Pb1 Bi1 O3 1_6555 1_4545 162.1(7) 160.6(8) 164.7(6)
Pb1 Bi1 O3 1_6555 1_5545 98.2(8) 98.2(8) 98.2(8)
Pb1 Bi1 O3 1_6555 5_4445 134.3(3) 131.5(4) 136.5(2)
Pb1 Bi1 O3 1_6555 5_4545 134.3(3) 131.5(4) 136.5(2)
Pb1 Bi1 O3 1_6555 5_5445 45.9(3) 43.4(3) 53.8(4)
Pb1 Bi1 O3 1_6555 5_5545 45.9(3) 43.4(3) 53.8(4)
Pb1 Bi1 Pb1 5_4445 5_4545 66.6(4) 66.5(3) 66.6(4)
Pb1 Bi1 Pb1 5_4445 5_5445 66.2(6) 66.2(6) 66.2(6)
Pb1 Bi1 Pb1 5_4445 5_5545 108.9(6) 108.9(6) 108.9(6)
Pb1 Bi1 Bi1 5_4445 1_4555 48.6(4) 48.6(4) 48.6(4)
Pb1 Bi1 Bi1 5_4445 1_5455 56.7(4) 56.7(4) 56.7(4)
Pb1 Bi1 Bi1 5_4445 1_5655 123.3(5) 123.3(5) 123.3(6)
Pb1 Bi1 Bi1 5_4445 1_6555 129.5(4) 128.7(5) 131.1(4)
Pb1 Bi1 Bi1 5_4445 5_4445 0.5(5) 0.3(5) 0.8(5)
Pb1 Bi1 Bi1 5_4445 5_4545 66.6(4) 66.5(3) 66.6(4)
Pb1 Bi1 Bi1 5_4445 5_5445 66.5(6) 66.5(6) 66.5(6)
Pb1 Bi1 Bi1 5_4445 5_5545 108.7(6) 108.7(6) 108.7(6)
Pb1 Bi1 O1 5_4445 1_5445 40.8(7) 39.9(8) 42.3(7)
Pb1 Bi1 O1 5_4445 1_5455 74.7(9) 74.7(9) 74.7(9)
Pb1 Bi1 O1 5_4445 1_5545 77.8(6) 77.3(5) 78.9(6)
Pb1 Bi1 O1 5_4445 . 127.8(12) 127.8(12) 127.8(12)
Pb1 Bi1 O1 5_4445 5_4455 76.9(7) 76.1(7) 77.4(7)
Pb1 Bi1 O1 5_4445 5_5445 81.1(7) 80.5(6) 82.2(7)
Pb1 Bi1 O1 5_4445 5_5455 146.60(18) 146.2(3) 146.73(15)
Pb1 Bi1 O2 5_4445 1_5545 78.2(9) 78.2(9) 78.2(9)
Pb1 Bi1 O2 5_4445 5_4455 81.6(12) 81.4(11) 81.8(12)
Pb1 Bi1 O2 5_4445 5_4555 136.3(19) 134.3(19) 138(2)
Pb1 Bi1 O3 5_4445 1_4545 39.6(4) 39.0(4) 39.8(4)
Pb1 Bi1 O3 5_4445 1_5545 52.6(5) 52.6(5) 52.6(5)
Pb1 Bi1 O3 5_4445 5_5445 81.6(6) 79.0(6) 84.4(5)
Pb1 Bi1 O3 5_4445 5_5545 131.0(10) 129.6(10) 133.1(10)
Pb1 Bi1 Pb1 5_4455 5_4555 83.1(5) 83.1(5) 83.1(5)
Pb1 Bi1 Pb1 5_4455 5_5455 66.2(5) 66.2(5) 66.2(5)
Pb1 Bi1 Pb1 5_4455 5_5555 108.9(5) 108.9(5) 108.9(5)
Pb1 Bi1 Bi1 5_4455 1_4555 64.9(4) 64.9(4) 64.9(4)
Pb1 Bi1 Bi1 5_4455 1_5455 48.4(4) 48.4(4) 48.4(4)
Pb1 Bi1 Bi1 5_4455 1_5655 131.6(5) 131.6(5) 131.6(5)
Pb1 Bi1 Bi1 5_4455 5_4455 0.6(4) 0.6(4) 0.6(4)
Pb1 Bi1 Bi1 5_4455 5_4555 82.5(4) 82.5(4) 82.5(4)
Pb1 Bi1 Bi1 5_4455 5_5455 65.9(5) 65.9(5) 65.9(5)
Pb1 Bi1 Bi1 5_4455 5_5555 108.7(5) 108.7(5) 108.7(5)
Pb1 Bi1 O1 5_4455 1_5455 84.4(8) 84.4(8) 84.4(8)
Pb1 Bi1 O1 5_4455 1_5465 33.4(7) 33.4(7) 33.4(7)
Pb1 Bi1 O1 5_4455 . 164.0(11) 164.0(11) 164.0(11)
Pb1 Bi1 O1 5_4455 1_5565 80.3(5) 80.3(5) 80.3(5)
Pb1 Bi1 O1 5_4455 5_4445 97.3(9) 97.3(9) 97.3(9)
Pb1 Bi1 O1 5_4455 5_5445 134.6(4) 134.6(4) 134.6(4)
Pb1 Bi1 O2 5_4455 1_4565 42.6(3) 42.6(3) 42.6(3)
Pb1 Bi1 O3 5_4455 . 56.8(4) 56.8(4) 56.8(4)
Pb1 Bi1 Pb1 5_4545 5_5445 108.9(6) 108.9(6) 108.9(6)
Pb1 Bi1 Pb1 5_4545 5_5545 66.2(6) 66.2(6) 66.2(6)
Pb1 Bi1 Bi1 5_4545 1_4555 48.6(4) 48.6(4) 48.6(4)
Pb1 Bi1 Bi1 5_4545 1_5455 123.3(5) 123.3(5) 123.3(6)
Pb1 Bi1 Bi1 5_4545 1_5655 56.7(4) 56.7(4) 56.7(4)
Pb1 Bi1 Bi1 5_4545 1_6555 129.5(4) 128.7(5) 131.1(4)
Pb1 Bi1 Bi1 5_4545 5_4445 66.6(4) 66.5(3) 66.6(4)
Pb1 Bi1 Bi1 5_4545 5_4545 0.5(5) 0.3(5) 0.8(5)
Pb1 Bi1 Bi1 5_4545 5_5445 108.7(6) 108.7(6) 108.7(6)
Pb1 Bi1 Bi1 5_4545 5_5545 66.5(6) 66.5(6) 66.5(6)
Pb1 Bi1 O1 5_4545 1_5445 77.8(6) 77.3(5) 78.9(6)
Pb1 Bi1 O1 5_4545 1_5455 127.8(12) 127.8(12) 127.8(12)
Pb1 Bi1 O1 5_4545 1_5545 40.8(7) 39.9(8) 42.3(7)
Pb1 Bi1 O1 5_4545 . 74.7(9) 74.7(9) 74.7(9)
Pb1 Bi1 O1 5_4545 5_4455 76.9(7) 76.1(7) 77.4(7)
Pb1 Bi1 O1 5_4545 5_5445 81.1(7) 80.5(6) 82.2(7)
Pb1 Bi1 O1 5_4545 5_5455 146.60(18) 146.2(3) 146.73(15)
Pb1 Bi1 O2 5_4545 1_5545 78.2(9) 78.2(9) 78.2(9)
Pb1 Bi1 O2 5_4545 5_4455 136.3(19) 134.3(19) 138(2)
Pb1 Bi1 O2 5_4545 5_4555 81.6(12) 81.4(11) 81.8(12)
Pb1 Bi1 O3 5_4545 1_4545 39.6(4) 39.0(4) 39.8(4)
Pb1 Bi1 O3 5_4545 1_5545 52.6(5) 52.6(5) 52.6(5)
Pb1 Bi1 O3 5_4545 5_5445 131.0(10) 129.6(10) 133.1(10)
Pb1 Bi1 O3 5_4545 5_5545 81.6(6) 79.0(6) 84.4(5)
Pb1 Bi1 Pb1 5_4555 5_5455 108.9(5) 108.9(5) 108.9(5)
Pb1 Bi1 Pb1 5_4555 5_5555 66.2(5) 66.2(5) 66.2(5)
Pb1 Bi1 Bi1 5_4555 1_4555 64.9(4) 64.9(4) 64.9(4)
Pb1 Bi1 Bi1 5_4555 1_5455 131.6(5) 131.6(5) 131.6(5)
Pb1 Bi1 Bi1 5_4555 1_5655 48.4(4) 48.4(4) 48.4(4)
Pb1 Bi1 Bi1 5_4555 5_4455 82.5(4) 82.5(4) 82.5(4)
Pb1 Bi1 Bi1 5_4555 5_4555 0.6(4) 0.6(4) 0.6(4)
Pb1 Bi1 Bi1 5_4555 5_5455 108.7(5) 108.7(5) 108.7(5)
Pb1 Bi1 Bi1 5_4555 5_5555 65.9(5) 65.9(5) 65.9(5)
Pb1 Bi1 O1 5_4555 1_5455 164.0(11) 164.0(11) 164.0(11)
Pb1 Bi1 O1 5_4555 1_5465 80.3(5) 80.3(5) 80.3(5)
Pb1 Bi1 O1 5_4555 . 84.4(8) 84.4(8) 84.4(8)
Pb1 Bi1 O1 5_4555 1_5565 33.4(7) 33.4(7) 33.4(7)
Pb1 Bi1 O1 5_4555 5_4445 97.3(9) 97.3(9) 97.3(9)
Pb1 Bi1 O1 5_4555 5_5445 134.6(4) 134.6(4) 134.6(4)
Pb1 Bi1 O2 5_4555 1_4565 42.6(3) 42.6(3) 42.6(3)
Pb1 Bi1 O3 5_4555 . 56.8(4) 56.8(4) 56.8(4)
Pb1 Bi1 Pb1 5_5445 5_5545 83.1(5) 83.1(5) 83.1(5)
Pb1 Bi1 Bi1 5_5445 1_5455 48.4(4) 48.4(4) 48.4(4)
Pb1 Bi1 Bi1 5_5445 1_5655 131.6(5) 131.6(5) 131.6(5)
Pb1 Bi1 Bi1 5_5445 1_6555 64.9(4) 64.9(4) 64.9(4)
Pb1 Bi1 Bi1 5_5445 5_4445 65.9(5) 65.9(5) 65.9(5)
Pb1 Bi1 Bi1 5_5445 5_4545 108.7(5) 108.7(5) 108.7(5)
Pb1 Bi1 Bi1 5_5445 5_5445 0.6(4) 0.6(4) 0.6(4)
Pb1 Bi1 Bi1 5_5445 5_5545 82.5(4) 82.5(4) 82.5(4)
Pb1 Bi1 O1 5_5445 1_5445 33.4(7) 33.4(7) 33.4(7)
Pb1 Bi1 O1 5_5445 1_5455 84.4(8) 84.4(8) 84.4(8)
Pb1 Bi1 O1 5_5445 1_5545 80.3(5) 80.3(5) 80.3(5)
Pb1 Bi1 O1 5_5445 . 164.0(11) 164.0(11) 164.0(11)
Pb1 Bi1 O1 5_5445 5_4455 134.6(4) 134.6(4) 134.6(4)
Pb1 Bi1 O1 5_5445 5_5455 97.3(9) 97.3(9) 97.3(9)
Pb1 Bi1 O2 5_5445 1_5545 42.6(3) 42.6(3) 42.6(3)
Pb1 Bi1 O3 5_5445 1_5545 56.8(4) 56.8(4) 56.8(4)
Pb1 Bi1 Pb1 5_5455 5_5555 66.6(4) 66.5(3) 66.6(4)
Pb1 Bi1 Bi1 5_5455 1_4555 129.5(4) 128.7(5) 131.1(4)
Pb1 Bi1 Bi1 5_5455 1_5455 56.7(4) 56.7(4) 56.7(4)
Pb1 Bi1 Bi1 5_5455 1_5655 123.3(5) 123.3(5) 123.3(6)
Pb1 Bi1 Bi1 5_5455 1_6555 48.6(4) 48.6(4) 48.6(4)
Pb1 Bi1 Bi1 5_5455 5_4455 66.5(6) 66.5(6) 66.5(6)
Pb1 Bi1 Bi1 5_5455 5_4555 108.7(6) 108.7(6) 108.7(6)
Pb1 Bi1 Bi1 5_5455 5_5455 0.5(5) 0.3(5) 0.8(5)
Pb1 Bi1 Bi1 5_5455 5_5555 66.6(4) 66.5(3) 66.6(4)
Pb1 Bi1 O1 5_5455 1_5455 74.7(9) 74.7(9) 74.7(9)
Pb1 Bi1 O1 5_5455 1_5465 40.8(7) 39.9(8) 42.3(7)
Pb1 Bi1 O1 5_5455 . 127.8(12) 127.8(12) 127.8(12)
Pb1 Bi1 O1 5_5455 1_5565 77.8(6) 77.3(5) 78.9(6)
Pb1 Bi1 O1 5_5455 5_4445 146.60(18) 146.2(3) 146.73(15)
Pb1 Bi1 O1 5_5455 5_4455 81.1(7) 80.5(6) 82.2(7)
Pb1 Bi1 O1 5_5455 5_5445 76.9(7) 76.1(7) 77.4(7)
Pb1 Bi1 O2 5_5455 1_4565 78.2(9) 78.2(9) 78.2(9)
Pb1 Bi1 O2 5_5455 5_4445 81.6(12) 81.4(11) 81.8(12)
Pb1 Bi1 O2 5_5455 5_4545 136.3(19) 134.3(19) 138(2)
Pb1 Bi1 O3 5_5455 . 52.6(5) 52.6(5) 52.6(5)
Pb1 Bi1 O3 5_5455 1_6555 39.6(4) 39.0(4) 39.8(4)
Pb1 Bi1 O3 5_5455 5_4445 81.6(6) 79.0(6) 84.4(5)
Pb1 Bi1 O3 5_5455 5_4545 131.0(10) 129.6(10) 133.1(10)
Pb1 Bi1 Bi1 5_5545 1_5455 131.6(5) 131.6(5) 131.6(5)
Pb1 Bi1 Bi1 5_5545 1_5655 48.4(4) 48.4(4) 48.4(4)
Pb1 Bi1 Bi1 5_5545 1_6555 64.9(4) 64.9(4) 64.9(4)
Pb1 Bi1 Bi1 5_5545 5_4445 108.7(5) 108.7(5) 108.7(5)
Pb1 Bi1 Bi1 5_5545 5_4545 65.9(5) 65.9(5) 65.9(5)
Pb1 Bi1 Bi1 5_5545 5_5445 82.5(4) 82.5(4) 82.5(4)
Pb1 Bi1 Bi1 5_5545 5_5545 0.6(4) 0.6(4) 0.6(4)
Pb1 Bi1 O1 5_5545 1_5445 80.3(5) 80.3(5) 80.3(5)
Pb1 Bi1 O1 5_5545 1_5455 164.0(11) 164.0(11) 164.0(11)
Pb1 Bi1 O1 5_5545 1_5545 33.4(7) 33.4(7) 33.4(7)
Pb1 Bi1 O1 5_5545 . 84.4(8) 84.4(8) 84.4(8)
Pb1 Bi1 O1 5_5545 5_4455 134.6(4) 134.6(4) 134.6(4)
Pb1 Bi1 O1 5_5545 5_5455 97.3(9) 97.3(9) 97.3(9)
Pb1 Bi1 O2 5_5545 1_5545 42.6(3) 42.6(3) 42.6(3)
Pb1 Bi1 O3 5_5545 1_5545 56.8(4) 56.8(4) 56.8(4)
Pb1 Bi1 Bi1 5_5555 1_4555 129.5(4) 128.7(5) 131.1(4)
Pb1 Bi1 Bi1 5_5555 1_5455 123.3(5) 123.3(5) 123.3(6)
Pb1 Bi1 Bi1 5_5555 1_5655 56.7(4) 56.7(4) 56.7(4)
Pb1 Bi1 Bi1 5_5555 1_6555 48.6(4) 48.6(4) 48.6(4)
Pb1 Bi1 Bi1 5_5555 5_4455 108.7(6) 108.7(6) 108.7(6)
Pb1 Bi1 Bi1 5_5555 5_4555 66.5(6) 66.5(6) 66.5(6)
Pb1 Bi1 Bi1 5_5555 5_5455 66.6(4) 66.5(3) 66.6(4)
Pb1 Bi1 Bi1 5_5555 5_5555 0.5(5) 0.3(5) 0.8(5)
Pb1 Bi1 O1 5_5555 1_5455 127.8(12) 127.8(12) 127.8(12)
Pb1 Bi1 O1 5_5555 1_5465 77.8(6) 77.3(5) 78.9(6)
Pb1 Bi1 O1 5_5555 . 74.7(9) 74.7(9) 74.7(9)
Pb1 Bi1 O1 5_5555 1_5565 40.8(7) 39.9(8) 42.3(7)
Pb1 Bi1 O1 5_5555 5_4445 146.60(18) 146.2(3) 146.73(15)
Pb1 Bi1 O1 5_5555 5_4455 81.1(7) 80.5(6) 82.2(7)
Pb1 Bi1 O1 5_5555 5_5445 76.9(7) 76.1(7) 77.4(7)
Pb1 Bi1 O2 5_5555 1_4565 78.2(9) 78.2(9) 78.2(9)
Pb1 Bi1 O2 5_5555 5_4445 136.3(19) 134.3(19) 138(2)
Pb1 Bi1 O2 5_5555 5_4545 81.6(12) 81.4(11) 81.8(12)
Pb1 Bi1 O3 5_5555 . 52.6(5) 52.6(5) 52.6(5)
Pb1 Bi1 O3 5_5555 1_6555 39.6(4) 39.0(4) 39.8(4)
Pb1 Bi1 O3 5_5555 5_4445 131.0(10) 129.6(10) 133.1(10)
Pb1 Bi1 O3 5_5555 5_4545 81.6(6) 79.0(6) 84.4(5)
Bi1 Bi1 Bi1 1_4555 1_5455 90.0(5) 90.0(5) 90.0(5)
Bi1 Bi1 Bi1 1_4555 1_5545 92.4(6) 91.2(5) 95.0(6)
Bi1 Bi1 Bi1 1_4555 1_5565 88.0(6) 82.5(7) 91.3(6)
Bi1 Bi1 Bi1 1_4555 1_5655 90.0(5) 90.0(5) 90.0(5)
Bi1 Bi1 Bi1 1_4555 1_6555 178.4(7) 176.6(7) 180.0(5)
Bi1 Bi1 Bi1 1_4555 5_4445 49.2(5) 49.2(5) 49.2(5)
Bi1 Bi1 Bi1 1_4555 5_4455 64.6(6) 64.6(6) 64.6(6)
Bi1 Bi1 Bi1 1_4555 5_4545 49.2(5) 49.2(5) 49.2(5)
Bi1 Bi1 Bi1 1_4555 5_4555 64.6(6) 64.6(6) 64.6(6)
Bi1 Bi1 Bi1 1_4555 5_5455 129.0(6) 128.2(6) 130.9(5)
Bi1 Bi1 Bi1 1_4555 5_5555 129.0(6) 128.2(6) 130.9(5)
Bi1 Bi1 O1 1_4555 1_5445 88.3(9) 87.9(8) 88.6(9)
Bi1 Bi1 O1 1_4555 1_5455 100.7(12) 100.7(12) 100.7(12)
Bi1 Bi1 O1 1_4555 1_5465 90.4(9) 88.9(9) 94.1(8)
Bi1 Bi1 O1 1_4555 1_5545 88.3(9) 87.9(8) 88.6(9)
Bi1 Bi1 O1 1_4555 . 100.7(12) 100.7(12) 100.7(12)
Bi1 Bi1 O1 1_4555 1_5565 90.4(9) 88.9(9) 94.1(8)
Bi1 Bi1 O1 1_4555 5_4445 48.5(9) 40.0(11) 60.0(8)
Bi1 Bi1 O1 1_4555 5_4455 46.4(9) 35.8(9) 61.3(8)
Bi1 Bi1 O1 1_4555 5_5445 136.2(10) 118.3(8) 147.2(11)
Bi1 Bi1 O1 1_4555 5_5455 130.8(10) 116.9(9) 142.9(12)
Bi1 Bi1 O2 1_4555 1_4565 66.1(11) 66.1(11) 66.1(11)
Bi1 Bi1 O2 1_4555 5_4445 91.8(18) 90(2) 95.5(19)
Bi1 Bi1 O2 1_4555 5_4455 88.7(17) 86.4(15) 91(2)
Bi1 Bi1 O2 1_4555 5_4545 91.8(18) 90(2) 95.5(19)
Bi1 Bi1 O2 1_4555 5_4555 88.7(17) 86.4(15) 91(2)
Bi1 Bi1 O3 1_4555 1_4545 16.0(6) 16.0(6) 16.0(6)
Bi1 Bi1 O3 1_4555 . 98.4(8) 98.4(8) 98.4(8)
Bi1 Bi1 O3 1_4555 1_6555 162.2(7) 160.6(8) 164.9(6)
Bi1 Bi1 O3 1_4555 5_4445 45.9(3) 43.4(3) 53.9(4)
Bi1 Bi1 O3 1_4555 5_4545 45.9(3) 43.4(3) 53.9(4)
Bi1 Bi1 O3 1_4555 5_5445 134.3(3) 130.6(4) 136.5(2)
Bi1 Bi1 O3 1_4555 5_5545 134.3(3) 130.6(4) 136.5(2)
Bi1 Bi1 Bi1 1_5455 1_5545 90.0(3) 90.0(5) 90.0(5)
Bi1 Bi1 Bi1 1_5455 1_5565 90.0(3) 90.00(16) 90.00(16)
Bi1 Bi1 Bi1 1_5455 1_5655 180.0(5) 180.0(5) 180.0(5)
Bi1 Bi1 Bi1 1_5455 1_6555 90.0(3) 90.00(19) 90.00(19)
Bi1 Bi1 Bi1 1_5455 5_4445 56.7(3) 56.7(3) 56.7(3)
Bi1 Bi1 Bi1 1_5455 5_4455 49.1(4) 49.1(4) 49.1(4)
Bi1 Bi1 Bi1 1_5455 5_4545 123.3(4) 123.3(4) 123.3(3)
Bi1 Bi1 Bi1 1_5455 5_4555 130.9(5) 130.9(5) 130.9(5)
Bi1 Bi1 Bi1 1_5455 5_5445 49.1(4) 49.1(4) 49.1(4)
Bi1 Bi1 Bi1 1_5455 5_5455 56.7(3) 56.7(3) 56.7(3)
Bi1 Bi1 Bi1 1_5455 5_5545 130.9(5) 130.9(5) 130.9(5)
Bi1 Bi1 Bi1 1_5455 5_5555 123.3(4) 123.3(4) 123.3(3)
Bi1 Bi1 O1 1_5455 1_5445 59.8(3) 58.4(4) 60.3(3)
Bi1 Bi1 O1 1_5455 1_5455 37.1(6) 37.1(6) 37.1(6)
Bi1 Bi1 O1 1_5455 1_5465 59.8(3) 58.4(4) 60.3(3)
Bi1 Bi1 O1 1_5455 1_5545 120.2(5) 119.7(4) 121.6(7)
Bi1 Bi1 O1 1_5455 . 142.9(7) 142.9(7) 142.9(7)
Bi1 Bi1 O1 1_5455 1_5565 120.2(5) 119.7(4) 121.6(7)
Bi1 Bi1 O1 1_5455 5_4445 90.0(3) 90.0(4) 90.0(4)
Bi1 Bi1 O1 1_5455 5_4455 90.0(3) 90.00(19) 90.00(19)
Bi1 Bi1 O1 1_5455 5_5445 90.0(3) 90.00(19) 90.00(19)
Bi1 Bi1 O1 1_5455 5_5455 90.0(3) 90.00(17) 90.00(17)
Bi1 Bi1 O2 1_5455 1_4565 90.00(17) 90.00(17) 90.00(17)
Bi1 Bi1 O2 1_5455 1_5545 90.00(17) 90.00(17) 90.00(17)
Bi1 Bi1 O2 1_5455 5_4445 44.9(3) 36.1(4) 56.0(4)
Bi1 Bi1 O2 1_5455 5_4455 44.9(3) 36.1(4) 56.0(4)
Bi1 Bi1 O2 1_5455 5_4545 135.1(5) 124.0(7) 143.9(8)
Bi1 Bi1 O2 1_5455 5_4555 135.1(5) 124.0(7) 143.9(8)
Bi1 Bi1 O3 1_5455 1_4545 90.0(3) 90.00(19) 90.00(19)
Bi1 Bi1 O3 1_5455 1_5545 90.00(16) 90.00(16) 90.00(16)
Bi1 Bi1 O3 1_5455 . 90.00(16) 90.00(16) 90.00(16)
Bi1 Bi1 O3 1_5455 1_6555 90.0(3) 90.0(4) 90.0(4)
Bi1 Bi1 O3 1_5455 5_4445 45.7(3) 41.1(4) 48.9(4)
Bi1 Bi1 O3 1_5455 5_4545 134.3(6) 131.1(7) 138.9(5)
Bi1 Bi1 O3 1_5455 5_5445 45.7(3) 41.1(4) 48.9(4)
Bi1 Bi1 O3 1_5455 5_5545 134.3(6) 131.1(7) 138.9(5)
Bi1 Bi1 Bi1 1_5545 1_5565 176.6(7) 174.2(8) 180.0(5)
Bi1 Bi1 Bi1 1_5545 1_5655 90.0(5) 90.0(5) 90.0(5)
Bi1 Bi1 Bi1 1_5545 1_6555 88.0(6) 82.5(6) 91.3(6)
Bi1 Bi1 Bi1 1_5545 5_4455 129.6(5) 129.6(5) 129.6(5)
Bi1 Bi1 Bi1 1_5545 5_4555 129.6(5) 129.6(5) 129.6(5)
Bi1 Bi1 Bi1 1_5545 5_5455 121.7(6) 119.7(5) 122.7(6)
Bi1 Bi1 Bi1 1_5545 5_5555 121.7(6) 119.7(5) 122.7(6)
Bi1 Bi1 O1 1_5545 1_5445 32.3(4) 32.3(4) 32.3(4)
Bi1 Bi1 O1 1_5545 1_5455 54.6(6) 54.6(6) 54.6(6)
Bi1 Bi1 O1 1_5545 1_5465 149.6(3) 148.4(3) 150.2(2)
Bi1 Bi1 O1 1_5545 1_5545 32.3(4) 32.3(4) 32.3(4)
Bi1 Bi1 O1 1_5545 . 54.6(6) 54.6(6) 54.6(6)
Bi1 Bi1 O1 1_5545 1_5565 149.6(3) 148.4(3) 150.2(2)
Bi1 Bi1 O1 1_5545 5_4445 44.7(9) 35.9(8) 51.8(11)
Bi1 Bi1 O1 1_5545 5_4455 139.9(10) 130.8(11) 153.4(8)
Bi1 Bi1 O1 1_5545 5_5445 45.5(9) 27.1(8) 55.2(9)
Bi1 Bi1 O1 1_5545 5_5455 138.2(10) 122.6(12) 151.2(10)
Bi1 Bi1 O2 1_5545 1_4565 158.2(12) 158.2(12) 158.2(12)
Bi1 Bi1 O2 1_5545 5_4445 45.1(3) 34.2(3) 53.9(4)
Bi1 Bi1 O2 1_5545 5_4455 136.9(3) 126.2(6) 145.9(2)
Bi1 Bi1 O2 1_5545 5_4545 45.1(3) 34.2(3) 53.9(4)
Bi1 Bi1 O2 1_5545 5_4555 136.9(3) 126.2(6) 145.9(2)
Bi1 Bi1 O3 1_5545 . 169.5(9) 169.5(9) 169.5(9)
Bi1 Bi1 O3 1_5545 1_6555 105.6(7) 103.0(7) 107.3(8)
Bi1 Bi1 O3 1_5545 5_4445 92.8(10) 80.1(10) 108.2(10)
Bi1 Bi1 O3 1_5545 5_4545 92.8(10) 80.1(10) 108.2(10)
Bi1 Bi1 O3 1_5545 5_5445 91.6(10) 74.8(10) 105.6(9)
Bi1 Bi1 O3 1_5545 5_5545 91.6(10) 74.8(10) 105.6(9)
Bi1 Bi1 Bi1 1_5565 1_5655 90.0(5) 90.0(4) 90.0(4)
Bi1 Bi1 Bi1 1_5565 1_6555 92.4(6) 91.2(5) 95.0(6)
Bi1 Bi1 Bi1 1_5565 5_4445 121.7(6) 119.7(5) 122.7(6)
Bi1 Bi1 Bi1 1_5565 5_4545 121.7(6) 119.7(5) 122.7(6)
Bi1 Bi1 Bi1 1_5565 5_5445 129.6(5) 129.6(5) 129.6(5)
Bi1 Bi1 Bi1 1_5565 5_5545 129.6(5) 129.6(5) 129.6(5)
Bi1 Bi1 O1 1_5565 1_5445 149.6(3) 148.4(3) 150.2(2)
Bi1 Bi1 O1 1_5565 1_5455 54.6(6) 54.6(6) 54.6(6)
Bi1 Bi1 O1 1_5565 1_5465 32.3(4) 32.3(4) 32.3(4)
Bi1 Bi1 O1 1_5565 1_5545 149.6(3) 148.4(3) 150.2(2)
Bi1 Bi1 O1 1_5565 . 54.6(6) 54.6(6) 54.6(6)
Bi1 Bi1 O1 1_5565 1_5565 32.3(4) 32.3(4) 32.3(4)
Bi1 Bi1 O1 1_5565 5_4445 138.2(10) 122.6(12) 151.2(10)
Bi1 Bi1 O1 1_5565 5_4455 45.5(9) 27.1(8) 55.2(9)
Bi1 Bi1 O1 1_5565 5_5445 139.9(10) 130.8(11) 153.4(8)
Bi1 Bi1 O1 1_5565 5_5455 44.7(9) 35.9(8) 51.8(11)
Bi1 Bi1 O2 1_5565 1_5545 158.2(12) 158.2(12) 158.2(12)
Bi1 Bi1 O2 1_5565 5_4445 136.9(3) 126.2(6) 145.9(2)
Bi1 Bi1 O2 1_5565 5_4455 45.1(3) 34.2(3) 53.9(4)
Bi1 Bi1 O2 1_5565 5_4545 136.9(3) 126.2(6) 145.9(2)
Bi1 Bi1 O2 1_5565 5_4555 45.1(3) 34.2(3) 53.9(4)
Bi1 Bi1 O3 1_5565 1_4545 105.6(7) 103.0(7) 107.3(8)
Bi1 Bi1 O3 1_5565 1_5545 169.5(9) 169.5(9) 169.5(9)
Bi1 Bi1 O3 1_5565 5_4445 91.6(10) 74.8(10) 105.6(9)
Bi1 Bi1 O3 1_5565 5_4545 91.6(10) 74.8(10) 105.6(9)
Bi1 Bi1 O3 1_5565 5_5445 92.8(10) 80.1(10) 108.2(10)
Bi1 Bi1 O3 1_5565 5_5545 92.8(10) 80.1(10) 108.2(10)
Bi1 Bi1 Bi1 1_5655 1_6555 90.0(3) 90.00(19) 90.00(19)
Bi1 Bi1 Bi1 1_5655 5_4445 123.3(4) 123.3(4) 123.3(3)
Bi1 Bi1 Bi1 1_5655 5_4455 130.9(5) 130.9(5) 130.9(5)
Bi1 Bi1 Bi1 1_5655 5_4545 56.7(3) 56.7(3) 56.7(3)
Bi1 Bi1 Bi1 1_5655 5_4555 49.1(4) 49.1(4) 49.1(4)
Bi1 Bi1 Bi1 1_5655 5_5445 130.9(5) 130.9(5) 130.9(5)
Bi1 Bi1 Bi1 1_5655 5_5455 123.3(4) 123.3(4) 123.3(3)
Bi1 Bi1 Bi1 1_5655 5_5545 49.1(4) 49.1(4) 49.1(4)
Bi1 Bi1 Bi1 1_5655 5_5555 56.7(3) 56.7(3) 56.7(3)
Bi1 Bi1 O1 1_5655 1_5445 120.2(5) 119.7(4) 121.6(7)
Bi1 Bi1 O1 1_5655 1_5455 142.9(7) 142.9(7) 142.9(7)
Bi1 Bi1 O1 1_5655 1_5465 120.2(5) 119.7(4) 121.6(7)
Bi1 Bi1 O1 1_5655 1_5545 59.8(3) 58.4(4) 60.3(3)
Bi1 Bi1 O1 1_5655 . 37.1(6) 37.1(6) 37.1(6)
Bi1 Bi1 O1 1_5655 1_5565 59.8(3) 58.4(4) 60.3(3)
Bi1 Bi1 O1 1_5655 5_4445 90.0(3) 90.0(4) 90.0(4)
Bi1 Bi1 O1 1_5655 5_4455 90.0(3) 90.00(19) 90.00(19)
Bi1 Bi1 O1 1_5655 5_5445 90.0(3) 90.00(19) 90.00(19)
Bi1 Bi1 O1 1_5655 5_5455 90.0(3) 90.00(17) 90.00(17)
Bi1 Bi1 O2 1_5655 1_4565 90.00(17) 90.00(17) 90.00(17)
Bi1 Bi1 O2 1_5655 1_5545 90.00(17) 90.00(17) 90.00(17)
Bi1 Bi1 O2 1_5655 5_4445 135.1(5) 124.0(7) 143.9(8)
Bi1 Bi1 O2 1_5655 5_4455 135.1(5) 124.0(7) 143.9(8)
Bi1 Bi1 O2 1_5655 5_4545 44.9(3) 36.1(4) 56.0(4)
Bi1 Bi1 O2 1_5655 5_4555 44.9(3) 36.1(4) 56.0(4)
Bi1 Bi1 O3 1_5655 1_4545 90.0(3) 90.00(19) 90.00(19)
Bi1 Bi1 O3 1_5655 1_5545 90.00(16) 90.00(16) 90.00(16)
Bi1 Bi1 O3 1_5655 . 90.00(16) 90.00(16) 90.00(16)
Bi1 Bi1 O3 1_5655 1_6555 90.0(3) 90.0(4) 90.0(4)
Bi1 Bi1 O3 1_5655 5_4445 134.3(6) 131.1(7) 138.9(5)
Bi1 Bi1 O3 1_5655 5_4545 45.7(3) 41.1(4) 48.9(4)
Bi1 Bi1 O3 1_5655 5_5445 134.3(6) 131.1(7) 138.9(5)
Bi1 Bi1 O3 1_5655 5_5545 45.7(3) 41.1(4) 48.9(4)
Bi1 Bi1 Bi1 1_6555 5_4445 129.0(6) 128.2(6) 130.9(5)
Bi1 Bi1 Bi1 1_6555 5_4545 129.0(6) 128.2(6) 130.9(5)
Bi1 Bi1 Bi1 1_6555 5_5445 64.6(6) 64.6(6) 64.6(6)
Bi1 Bi1 Bi1 1_6555 5_5455 49.2(5) 49.2(5) 49.2(5)
Bi1 Bi1 Bi1 1_6555 5_5545 64.6(6) 64.6(6) 64.6(6)
Bi1 Bi1 Bi1 1_6555 5_5555 49.2(5) 49.2(5) 49.2(5)
Bi1 Bi1 O1 1_6555 1_5445 90.4(9) 88.9(9) 94.1(8)
Bi1 Bi1 O1 1_6555 1_5455 100.7(12) 100.7(12) 100.7(12)
Bi1 Bi1 O1 1_6555 1_5465 88.3(9) 87.9(8) 88.6(9)
Bi1 Bi1 O1 1_6555 1_5545 90.4(9) 88.9(9) 94.1(8)
Bi1 Bi1 O1 1_6555 . 100.7(12) 100.7(12) 100.7(12)
Bi1 Bi1 O1 1_6555 1_5565 88.3(9) 87.9(8) 88.6(9)
Bi1 Bi1 O1 1_6555 5_4445 130.8(10) 116.9(9) 142.9(12)
Bi1 Bi1 O1 1_6555 5_4455 136.2(10) 118.3(8) 147.2(11)
Bi1 Bi1 O1 1_6555 5_5445 46.4(9) 35.8(9) 61.3(8)
Bi1 Bi1 O1 1_6555 5_5455 48.5(9) 40.0(11) 60.0(8)
Bi1 Bi1 O2 1_6555 1_5545 66.1(11) 66.1(11) 66.1(11)
Bi1 Bi1 O2 1_6555 5_4445 88.7(17) 86.4(15) 91(2)
Bi1 Bi1 O2 1_6555 5_4455 91.8(18) 90(2) 95.5(19)
Bi1 Bi1 O2 1_6555 5_4545 88.7(17) 86.4(15) 91(2)
Bi1 Bi1 O2 1_6555 5_4555 91.8(18) 90(2) 95.5(19)
Bi1 Bi1 O3 1_6555 1_4545 162.2(7) 160.6(8) 164.9(6)
Bi1 Bi1 O3 1_6555 1_5545 98.4(8) 98.4(8) 98.4(8)
Bi1 Bi1 O3 1_6555 1_6555 16.0(6) 16.0(6) 16.0(6)
Bi1 Bi1 O3 1_6555 5_4445 134.3(3) 130.6(4) 136.5(2)
Bi1 Bi1 O3 1_6555 5_4545 134.3(3) 130.6(4) 136.5(2)
Bi1 Bi1 O3 1_6555 5_5445 45.9(3) 43.4(3) 53.9(4)
Bi1 Bi1 O3 1_6555 5_5545 45.9(3) 43.4(3) 53.9(4)
Bi1 Bi1 Bi1 5_4445 5_4545 66.6(4) 66.5(3) 66.6(3)
Bi1 Bi1 Bi1 5_4445 5_5445 66.2(6) 66.2(6) 66.2(6)
Bi1 Bi1 Bi1 5_4445 5_5545 108.5(6) 108.5(6) 108.5(6)
Bi1 Bi1 O1 5_4445 1_5445 40.3(7) 39.6(8) 41.5(7)
Bi1 Bi1 O1 5_4445 1_5455 74.9(9) 74.9(9) 74.9(9)
Bi1 Bi1 O1 5_4445 1_5545 77.5(6) 77.1(5) 78.4(6)
Bi1 Bi1 O1 5_4445 . 128.0(12) 128.0(12) 128.0(12)
Bi1 Bi1 O1 5_4445 5_4455 77.5(7) 76.4(7) 78.0(7)
Bi1 Bi1 O1 5_4445 5_5445 80.5(7) 80.0(6) 81.5(7)
Bi1 Bi1 O1 5_4445 5_5455 146.61(18) 146.3(2) 146.73(15)
Bi1 Bi1 O2 5_4445 1_5545 77.9(9) 77.9(9) 77.9(9)
Bi1 Bi1 O2 5_4445 5_4455 81.9(12) 81.6(11) 82.1(12)
Bi1 Bi1 O2 5_4445 5_4555 136.7(19) 134.6(19) 138(2)
Bi1 Bi1 O3 5_4445 1_4545 39.9(4) 39.5(4) 40.1(4)
Bi1 Bi1 O3 5_4445 1_5545 52.4(5) 52.4(5) 52.4(5)
Bi1 Bi1 O3 5_4445 5_5445 81.3(6) 78.8(6) 83.9(6)
Bi1 Bi1 O3 5_4445 5_5545 130.5(10) 129.3(10) 132.4(10)
Bi1 Bi1 Bi1 5_4455 5_4555 81.9(4) 81.9(4) 81.9(4)
Bi1 Bi1 Bi1 5_4455 5_5455 66.2(5) 66.2(5) 66.2(5)
Bi1 Bi1 Bi1 5_4455 5_5555 108.5(5) 108.5(5) 108.5(5)
Bi1 Bi1 O1 5_4455 1_5455 85.0(8) 85.0(8) 85.0(8)
Bi1 Bi1 O1 5_4455 1_5465 33.4(7) 33.4(7) 33.4(7)
Bi1 Bi1 O1 5_4455 . 163.5(11) 163.5(11) 163.5(11)
Bi1 Bi1 O1 5_4455 1_5565 79.8(5) 79.8(5) 79.8(5)
Bi1 Bi1 O1 5_4455 5_4445 97.3(9) 97.3(9) 97.3(9)
Bi1 Bi1 O1 5_4455 5_5445 135.1(4) 135.1(4) 135.1(4)
Bi1 Bi1 O2 5_4455 1_4565 42.1(3) 42.1(3) 42.1(3)
Bi1 Bi1 O3 5_4455 . 56.5(5) 56.5(5) 56.5(5)
Bi1 Bi1 Bi1 5_4545 5_5445 108.5(6) 108.5(6) 108.5(6)
Bi1 Bi1 Bi1 5_4545 5_5545 66.2(6) 66.2(6) 66.2(6)
Bi1 Bi1 O1 5_4545 1_5445 77.5(6) 77.1(5) 78.4(6)
Bi1 Bi1 O1 5_4545 1_5455 128.0(12) 128.0(12) 128.0(12)
Bi1 Bi1 O1 5_4545 1_5545 40.3(7) 39.6(8) 41.5(7)
Bi1 Bi1 O1 5_4545 . 74.9(9) 74.9(9) 74.9(9)
Bi1 Bi1 O1 5_4545 5_4455 77.5(7) 76.4(7) 78.0(7)
Bi1 Bi1 O1 5_4545 5_5445 80.5(7) 80.0(6) 81.5(7)
Bi1 Bi1 O1 5_4545 5_5455 146.61(18) 146.3(2) 146.73(15)
Bi1 Bi1 O2 5_4545 1_5545 77.9(9) 77.9(9) 77.9(9)
Bi1 Bi1 O2 5_4545 5_4455 136.7(19) 134.6(19) 138(2)
Bi1 Bi1 O2 5_4545 5_4555 81.9(12) 81.6(11) 82.1(12)
Bi1 Bi1 O3 5_4545 1_4545 39.9(4) 39.5(4) 40.1(4)
Bi1 Bi1 O3 5_4545 1_5545 52.4(5) 52.4(5) 52.4(5)
Bi1 Bi1 O3 5_4545 5_5445 130.5(10) 129.3(10) 132.4(10)
Bi1 Bi1 O3 5_4545 5_5545 81.3(6) 78.8(6) 83.9(6)
Bi1 Bi1 Bi1 5_4555 5_5455 108.5(5) 108.5(5) 108.5(5)
Bi1 Bi1 Bi1 5_4555 5_5555 66.2(5) 66.2(5) 66.2(5)
Bi1 Bi1 O1 5_4555 1_5455 163.5(11) 163.5(11) 163.5(11)
Bi1 Bi1 O1 5_4555 1_5465 79.8(5) 79.8(5) 79.8(5)
Bi1 Bi1 O1 5_4555 . 85.0(8) 85.0(8) 85.0(8)
Bi1 Bi1 O1 5_4555 1_5565 33.4(7) 33.4(7) 33.4(7)
Bi1 Bi1 O1 5_4555 5_4445 97.3(9) 97.3(9) 97.3(9)
Bi1 Bi1 O1 5_4555 5_5445 135.1(4) 135.1(4) 135.1(4)
Bi1 Bi1 O2 5_4555 1_4565 42.1(3) 42.1(3) 42.1(3)
Bi1 Bi1 O3 5_4555 . 56.5(5) 56.5(5) 56.5(5)
Bi1 Bi1 Bi1 5_5445 5_5545 81.9(4) 81.9(4) 81.9(4)
Bi1 Bi1 O1 5_5445 1_5445 33.4(7) 33.4(7) 33.4(7)
Bi1 Bi1 O1 5_5445 1_5455 85.0(8) 85.0(8) 85.0(8)
Bi1 Bi1 O1 5_5445 1_5545 79.8(5) 79.8(5) 79.8(5)
Bi1 Bi1 O1 5_5445 . 163.5(11) 163.5(11) 163.5(11)
Bi1 Bi1 O1 5_5445 5_4455 135.1(4) 135.1(4) 135.1(4)
Bi1 Bi1 O1 5_5445 5_5455 97.3(9) 97.3(9) 97.3(9)
Bi1 Bi1 O2 5_5445 1_5545 42.1(3) 42.1(3) 42.1(3)
Bi1 Bi1 O3 5_5445 1_5545 56.5(5) 56.5(5) 56.5(5)
Bi1 Bi1 Bi1 5_5455 5_5555 66.6(4) 66.5(3) 66.6(3)
Bi1 Bi1 O1 5_5455 1_5455 74.9(9) 74.9(9) 74.9(9)
Bi1 Bi1 O1 5_5455 1_5465 40.3(7) 39.6(8) 41.5(7)
Bi1 Bi1 O1 5_5455 . 128.0(12) 128.0(12) 128.0(12)
Bi1 Bi1 O1 5_5455 1_5565 77.5(6) 77.1(5) 78.4(6)
Bi1 Bi1 O1 5_5455 5_4445 146.61(18) 146.3(2) 146.73(15)
Bi1 Bi1 O1 5_5455 5_4455 80.5(7) 80.0(6) 81.5(7)
Bi1 Bi1 O1 5_5455 5_5445 77.5(7) 76.4(7) 78.0(7)
Bi1 Bi1 O2 5_5455 1_4565 77.9(9) 77.9(9) 77.9(9)
Bi1 Bi1 O2 5_5455 5_4445 81.9(12) 81.6(11) 82.1(12)
Bi1 Bi1 O2 5_5455 5_4545 136.7(19) 134.6(19) 138(2)
Bi1 Bi1 O3 5_5455 . 52.4(5) 52.4(5) 52.4(5)
Bi1 Bi1 O3 5_5455 1_6555 39.9(4) 39.5(4) 40.1(4)
Bi1 Bi1 O3 5_5455 5_4445 81.3(6) 78.8(6) 83.9(6)
Bi1 Bi1 O3 5_5455 5_4545 130.5(10) 129.3(10) 132.4(10)
Bi1 Bi1 O1 5_5545 1_5445 79.8(5) 79.8(5) 79.8(5)
Bi1 Bi1 O1 5_5545 1_5455 163.5(11) 163.5(11) 163.5(11)
Bi1 Bi1 O1 5_5545 1_5545 33.4(7) 33.4(7) 33.4(7)
Bi1 Bi1 O1 5_5545 . 85.0(8) 85.0(8) 85.0(8)
Bi1 Bi1 O1 5_5545 5_4455 135.1(4) 135.1(4) 135.1(4)
Bi1 Bi1 O1 5_5545 5_5455 97.3(9) 97.3(9) 97.3(9)
Bi1 Bi1 O2 5_5545 1_5545 42.1(3) 42.1(3) 42.1(3)
Bi1 Bi1 O3 5_5545 1_5545 56.5(5) 56.5(5) 56.5(5)
Bi1 Bi1 O1 5_5555 1_5455 128.0(12) 128.0(12) 128.0(12)
Bi1 Bi1 O1 5_5555 1_5465 77.5(6) 77.1(5) 78.4(6)
Bi1 Bi1 O1 5_5555 . 74.9(9) 74.9(9) 74.9(9)
Bi1 Bi1 O1 5_5555 1_5565 40.3(7) 39.6(8) 41.5(7)
Bi1 Bi1 O1 5_5555 5_4445 146.61(18) 146.3(2) 146.73(15)
Bi1 Bi1 O1 5_5555 5_4455 80.5(7) 80.0(6) 81.5(7)
Bi1 Bi1 O1 5_5555 5_5445 77.5(7) 76.4(7) 78.0(7)
Bi1 Bi1 O2 5_5555 1_4565 77.9(9) 77.9(9) 77.9(9)
Bi1 Bi1 O2 5_5555 5_4445 136.7(19) 134.6(19) 138(2)
Bi1 Bi1 O2 5_5555 5_4545 81.9(12) 81.6(11) 82.1(12)
Bi1 Bi1 O3 5_5555 . 52.4(5) 52.4(5) 52.4(5)
Bi1 Bi1 O3 5_5555 1_6555 39.9(4) 39.5(4) 40.1(4)
Bi1 Bi1 O3 5_5555 5_4445 130.5(10) 129.3(10) 132.4(10)
Bi1 Bi1 O3 5_5555 5_4545 81.3(6) 78.8(6) 83.9(6)
O1 Bi1 O1 1_5445 1_5455 94.7(6) 94.7(6) 94.7(6)
O1 Bi1 O1 1_5445 1_5545 60.4(3) 59.3(3) 63.1(4)
O1 Bi1 O1 1_5445 . 151.8(8) 151.8(8) 151.8(8)
O1 Bi1 O1 1_5445 5_4445 41.0(5) 40.3(5) 41.6(5)
O1 Bi1 O1 1_5445 5_4455 118.1(9) 116.1(9) 119.0(9)
O1 Bi1 O1 1_5445 5_5445 42.7(6) 41.6(6) 45.3(6)
O1 Bi1 O1 1_5445 5_5455 125.1(10) 122.6(10) 130.7(10)
O1 Bi1 O2 1_5445 1_5545 40.6(8) 40.6(8) 40.6(8)
O1 Bi1 O2 1_5445 5_4455 96.7(3) 94.8(3) 98.9(2)
O1 Bi1 O2 1_5445 5_4555 156.8(5) 156.2(5) 158.0(6)
O1 Bi1 O3 1_5445 1_4545 73.5(7) 73.0(7) 74.1(6)
O1 Bi1 O3 1_5445 1_5545 30.3(2) 30.3(2) 30.3(2)
O1 Bi1 O3 1_5445 5_4445 55.1(8) 54.6(8) 55.3(8)
O1 Bi1 O3 1_5445 5_4545 96.6(9) 95.2(9) 97.9(10)
O1 Bi1 O3 1_5445 5_5445 55.9(9) 53.1(9) 59.3(8)
O1 Bi1 O3 1_5445 5_5545 99.1(10) 97.9(9) 102.1(10)
O1 Bi1 O1 1_5455 1_5465 94.7(4) 94.7(4) 94.7(4)
O1 Bi1 O1 1_5455 1_5545 151.8(5) 151.8(5) 151.8(5)
O1 Bi1 O1 1_5455 . 105.9(7) 105.9(7) 105.9(7)
O1 Bi1 O1 1_5455 1_5565 151.8(5) 151.8(5) 151.8(5)
O1 Bi1 O1 1_5455 5_4445 74.5(7) 74.5(7) 74.5(7)
O1 Bi1 O1 1_5455 5_4455 61.2(5) 61.2(5) 61.2(5)
O1 Bi1 O1 1_5455 5_5445 61.2(5) 61.2(5) 61.2(5)
O1 Bi1 O1 1_5455 5_5455 74.5(7) 74.5(7) 74.5(7)
O1 Bi1 O2 1_5455 1_4565 126.8(3) 126.8(3) 126.8(3)
O1 Bi1 O2 1_5455 1_5545 126.8(3) 126.8(3) 126.8(3)
O1 Bi1 O3 1_5455 1_5545 122.7(4) 122.7(4) 122.7(4)
O1 Bi1 O3 1_5455 . 122.7(4) 122.7(4) 122.7(4)
O1 Bi1 O1 1_5465 . 151.8(8) 151.8(8) 151.8(8)
O1 Bi1 O1 1_5465 1_5565 60.4(3) 59.3(3) 63.1(4)
O1 Bi1 O1 1_5465 5_4445 125.1(10) 122.6(10) 130.7(10)
O1 Bi1 O1 1_5465 5_4455 42.7(6) 41.6(6) 45.3(6)
O1 Bi1 O1 1_5465 5_5445 118.1(9) 116.1(9) 119.0(9)
O1 Bi1 O1 1_5465 5_5455 41.0(5) 40.3(5) 41.6(5)
O1 Bi1 O2 1_5465 1_4565 40.6(8) 40.6(8) 40.6(8)
O1 Bi1 O2 1_5465 5_4445 96.7(3) 94.8(3) 98.9(2)
O1 Bi1 O2 1_5465 5_4545 156.8(5) 156.2(5) 158.0(6)
O1 Bi1 O3 1_5465 . 30.3(2) 30.3(2) 30.3(2)
O1 Bi1 O3 1_5465 1_6555 73.5(7) 73.0(7) 74.1(6)
O1 Bi1 O3 1_5465 5_4445 55.9(9) 53.1(9) 59.3(8)
O1 Bi1 O3 1_5465 5_4545 99.1(10) 97.9(9) 102.1(10)
O1 Bi1 O3 1_5465 5_5445 55.1(8) 54.6(8) 55.3(8)
O1 Bi1 O3 1_5465 5_5545 96.6(9) 95.2(9) 97.9(10)
O1 Bi1 O1 1_5545 . 94.7(6) 94.7(6) 94.7(6)
O1 Bi1 O1 1_5545 5_4445 41.0(5) 40.3(5) 41.6(5)
O1 Bi1 O1 1_5545 5_4455 118.1(9) 116.1(9) 119.0(9)
O1 Bi1 O1 1_5545 5_5445 42.7(6) 41.6(6) 45.3(6)
O1 Bi1 O1 1_5545 5_5455 125.1(10) 122.6(10) 130.7(10)
O1 Bi1 O2 1_5545 1_5545 40.6(8) 40.6(8) 40.6(8)
O1 Bi1 O2 1_5545 5_4455 156.8(5) 156.2(5) 158.0(6)
O1 Bi1 O2 1_5545 5_4555 96.7(3) 94.8(3) 98.9(2)
O1 Bi1 O3 1_5545 1_4545 73.5(7) 73.0(7) 74.1(6)
O1 Bi1 O3 1_5545 1_5545 30.3(2) 30.3(2) 30.3(2)
O1 Bi1 O3 1_5545 5_4445 96.6(9) 95.2(9) 97.9(10)
O1 Bi1 O3 1_5545 5_4545 55.1(8) 54.6(8) 55.3(8)
O1 Bi1 O3 1_5545 5_5445 99.1(10) 97.9(9) 102.1(10)
O1 Bi1 O3 1_5545 5_5545 55.9(9) 53.1(9) 59.3(8)
O1 Bi1 O1 . 1_5565 94.7(4) 94.7(4) 94.7(4)
O1 Bi1 O1 . 5_4445 74.5(7) 74.5(7) 74.5(7)
O1 Bi1 O1 . 5_4455 61.2(5) 61.2(5) 61.2(5)
O1 Bi1 O1 . 5_5445 61.2(5) 61.2(5) 61.2(5)
O1 Bi1 O1 . 5_5455 74.5(7) 74.5(7) 74.5(7)
O1 Bi1 O2 . 1_4565 126.8(3) 126.8(3) 126.8(3)
O1 Bi1 O2 . 1_5545 126.8(3) 126.8(3) 126.8(3)
O1 Bi1 O3 . 1_5545 122.7(4) 122.7(4) 122.7(4)
O1 Bi1 O3 . . 122.7(4) 122.7(4) 122.7(4)
O1 Bi1 O1 1_5565 5_4445 125.1(10) 122.6(10) 130.7(10)
O1 Bi1 O1 1_5565 5_4455 42.7(6) 41.6(6) 45.3(6)
O1 Bi1 O1 1_5565 5_5445 118.1(9) 116.1(9) 119.0(9)
O1 Bi1 O1 1_5565 5_5455 41.0(5) 40.3(5) 41.6(5)
O1 Bi1 O2 1_5565 1_4565 40.6(8) 40.6(8) 40.6(8)
O1 Bi1 O2 1_5565 5_4445 156.8(5) 156.2(5) 158.0(6)
O1 Bi1 O2 1_5565 5_4545 96.7(3) 94.8(3) 98.9(2)
O1 Bi1 O3 1_5565 . 30.3(2) 30.3(2) 30.3(2)
O1 Bi1 O3 1_5565 1_6555 73.5(7) 73.0(7) 74.1(6)
O1 Bi1 O3 1_5565 5_4445 99.1(10) 97.9(9) 102.1(10)
O1 Bi1 O3 1_5565 5_4545 55.9(9) 53.1(9) 59.3(8)
O1 Bi1 O3 1_5565 5_5445 96.6(9) 95.2(9) 97.9(10)
O1 Bi1 O3 1_5565 5_5545 55.1(8) 54.6(8) 55.3(8)
O1 Bi1 O1 5_4445 5_4455 95.2(11) 93.5(8) 104.5(12)
O1 Bi1 O1 5_4445 5_5445 88.2(11) 59.3(8) 107.1(13)
O1 Bi1 O1 5_4445 5_5455 165.9(11) 157.1(13) 180.0(5)
O1 Bi1 O2 5_4445 1_4565 110.4(14) 110.4(14) 110.4(14)
O1 Bi1 O2 5_4445 5_4445 59.8(14) 45.6(10) 69.6(17)
O1 Bi1 O2 5_4445 5_4455 121.7(13) 119.7(14) 123.4(13)
O1 Bi1 O2 5_4445 5_4545 59.8(14) 45.6(10) 69.6(17)
O1 Bi1 O2 5_4445 5_4555 121.7(13) 119.7(14) 123.4(13)
O1 Bi1 O3 5_4445 . 142.7(12) 142.7(12) 142.7(12)
O1 Bi1 O3 5_4445 1_6555 155.6(12) 150.8(11) 158.9(12)
O1 Bi1 O3 5_4445 5_4445 62.0(9) 54.9(8) 76.7(10)
O1 Bi1 O3 5_4445 5_4545 62.0(9) 54.9(8) 76.7(10)
O1 Bi1 O3 5_4445 5_5445 118.1(8) 96.6(9) 136.0(7)
O1 Bi1 O3 5_4445 5_5545 118.1(8) 96.6(9) 136.0(7)
O1 Bi1 O1 5_4455 5_5445 163.4(11) 153.2(8) 180.0(5)
O1 Bi1 O1 5_4455 5_5455 88.2(11) 59.3(9) 107.1(14)
O1 Bi1 O2 5_4455 1_5545 149.2(12) 149.2(12) 149.2(12)
O1 Bi1 O2 5_4455 5_4445 121.7(14) 119.5(14) 126.6(11)
O1 Bi1 O2 5_4455 5_4455 60.0(15) 45.2(11) 70.3(18)
O1 Bi1 O2 5_4455 5_4545 121.7(14) 119.5(14) 126.6(11)
O1 Bi1 O2 5_4455 5_4555 60.0(15) 45.2(11) 70.3(18)
O1 Bi1 O3 5_4455 1_4545 51.6(8) 50.3(6) 52.3(9)
O1 Bi1 O3 5_4455 1_5545 116.8(9) 116.8(9) 116.8(9)
O1 Bi1 O3 5_4455 1_6555 102.0(7) 101.7(7) 102.3(8)
O1 Bi1 O3 5_4455 5_4445 60.6(8) 56.9(8) 64.9(9)
O1 Bi1 O3 5_4455 5_4545 60.6(8) 56.9(8) 64.9(9)
O1 Bi1 O3 5_4455 5_5445 119.4(8) 97.3(9) 133.4(7)
O1 Bi1 O3 5_4455 5_5545 119.4(8) 97.3(9) 133.4(7)
O1 Bi1 O1 5_5445 5_5455 95.2(11) 93.5(10) 104.5(12)
O1 Bi1 O2 5_5445 1_4565 149.2(12) 149.2(12) 149.2(12)
O1 Bi1 O2 5_5445 5_4445 60.0(15) 45.2(11) 70.3(18)
O1 Bi1 O2 5_5445 5_4455 121.7(14) 119.5(14) 126.6(11)
O1 Bi1 O2 5_5445 5_4545 60.0(15) 45.2(11) 70.3(18)
O1 Bi1 O2 5_5445 5_4555 121.7(14) 119.5(14) 126.6(11)
O1 Bi1 O3 5_5445 1_4545 102.0(7) 101.7(7) 102.3(8)
O1 Bi1 O3 5_5445 . 116.8(9) 116.8(9) 116.8(9)
O1 Bi1 O3 5_5445 1_6555 51.6(8) 50.3(6) 52.3(9)
O1 Bi1 O3 5_5445 5_4445 119.4(8) 97.3(9) 133.4(7)
O1 Bi1 O3 5_5445 5_4545 119.4(8) 97.3(9) 133.4(7)
O1 Bi1 O3 5_5445 5_5445 60.6(8) 56.9(8) 64.9(9)
O1 Bi1 O3 5_5445 5_5545 60.6(8) 56.9(8) 64.9(9)
O1 Bi1 O2 5_5455 1_5545 110.4(14) 110.4(14) 110.4(14)
O1 Bi1 O2 5_5455 5_4445 121.7(13) 119.7(14) 123.4(13)
O1 Bi1 O2 5_5455 5_4455 59.8(14) 45.6(10) 69.6(17)
O1 Bi1 O2 5_5455 5_4545 121.7(13) 119.7(14) 123.4(13)
O1 Bi1 O2 5_5455 5_4555 59.8(14) 45.6(10) 69.6(17)
O1 Bi1 O3 5_5455 1_4545 155.6(12) 150.8(11) 158.9(12)
O1 Bi1 O3 5_5455 1_5545 142.7(12) 142.7(12) 142.7(12)
O1 Bi1 O3 5_5455 5_4445 118.1(8) 96.6(9) 136.0(7)
O1 Bi1 O3 5_5455 5_4545 118.1(8) 96.6(9) 136.0(7)
O1 Bi1 O3 5_5455 5_5445 62.0(9) 54.9(8) 76.7(10)
O1 Bi1 O3 5_5455 5_5545 62.0(9) 54.9(8) 76.7(10)
O2 Bi1 O3 1_4565 . 32.4(9) 32.4(9) 32.4(9)
O2 Bi1 O3 1_5545 1_5545 32.4(9) 32.4(9) 32.4(9)
O2 Bi1 O2 5_4445 5_4455 94.64(18) 92.7(3) 96.16(12)
O2 Bi1 O2 5_4445 5_4545 90.2(5) 68.0(4) 107.8(8)
O2 Bi1 O2 5_4445 5_4555 168.7(6) 160.7(7) 180.0(5)
O2 Bi1 O3 5_4445 1_6555 97.1(15) 95.0(12) 98.8(17)
O2 Bi1 O3 5_4445 5_4445 62.2(11) 55.9(11) 69.9(11)
O2 Bi1 O3 5_4445 5_4545 122.1(12) 102.3(12) 145.2(13)
O2 Bi1 O3 5_4445 5_5445 62.4(10) 56.7(10) 67.5(14)
O2 Bi1 O3 5_4445 5_5545 120.4(12) 102.5(12) 134.3(18)
O2 Bi1 O2 5_4455 5_4545 168.7(6) 160.7(7) 180.0(5)
O2 Bi1 O2 5_4455 5_4555 90.2(5) 68.0(4) 107.8(8)
O2 Bi1 O3 5_4455 1_4545 97.1(15) 95.0(12) 98.8(17)
O2 Bi1 O3 5_4455 5_4445 62.4(10) 56.7(10) 67.5(14)
O2 Bi1 O3 5_4455 5_4545 120.4(12) 102.5(12) 134.3(18)
O2 Bi1 O3 5_4455 5_5445 62.2(11) 55.9(11) 69.9(11)
O2 Bi1 O3 5_4455 5_5545 122.1(12) 102.3(12) 145.2(13)
O2 Bi1 O2 5_4545 5_4555 94.64(18) 92.7(3) 96.16(12)
O2 Bi1 O3 5_4545 1_6555 97.1(15) 95.0(12) 98.8(17)
O2 Bi1 O3 5_4545 5_4445 122.1(12) 102.3(12) 145.2(13)
O2 Bi1 O3 5_4545 5_4545 62.2(11) 55.9(11) 69.9(11)
O2 Bi1 O3 5_4545 5_5445 120.4(12) 102.5(12) 134.3(18)
O2 Bi1 O3 5_4545 5_5545 62.4(10) 56.7(10) 67.5(14)
O2 Bi1 O3 5_4555 1_4545 97.1(15) 95.0(12) 98.8(17)
O2 Bi1 O3 5_4555 5_4445 120.4(12) 102.5(12) 134.3(18)
O2 Bi1 O3 5_4555 5_4545 62.4(10) 56.7(10) 67.5(14)
O2 Bi1 O3 5_4555 5_5445 122.1(12) 102.3(12) 145.2(13)
O2 Bi1 O3 5_4555 5_5545 62.2(11) 55.9(11) 69.9(11)
O3 Bi1 O3 1_4545 1_5545 66.5(8) 66.5(8) 66.5(8)
O3 Bi1 O3 1_4545 5_5445 121.1(6) 118.8(6) 123.4(6)
O3 Bi1 O3 1_4545 5_5545 121.1(6) 118.8(6) 123.4(6)
O3 Bi1 O3 1_6555 5_4445 121.1(6) 118.8(6) 123.4(6)
O3 Bi1 O3 1_6555 5_4545 121.1(6) 118.8(6) 123.4(6)
O3 Bi1 O3 5_4445 5_4545 88.7(5) 82.2(6) 97.8(5)
O3 Bi1 O3 5_4445 5_5445 89.2(2) 86.9(4) 90.66(14)
O3 Bi1 O3 5_4445 5_5545 164.2(12) 150.5(11) 180.0(5)
O3 Bi1 O3 5_4545 5_5445 164.2(12) 150.5(11) 180.0(5)
O3 Bi1 O3 5_4545 5_5545 89.2(2) 86.9(4) 90.66(14)
O3 Bi1 O3 5_5445 5_5545 88.7(5) 82.2(6) 97.8(5)
Fe1 O1 Fe1 . 1_5655 156.2(10) 142.2(7) 180.0(5)
Fe1 O1 Fe1 . 5_4545 96.8(7) 91.7(5) 99.1(10)
Fe1 O1 Fe1 . 5_4555 98.7(5) 96.5(6) 101.0(5)
Fe1 O1 Fe1 . 5_5545 98.7(5) 96.5(6) 101.0(5)
Fe1 O1 Fe1 . 5_5555 96.8(7) 91.7(5) 99.1(10)
Fe1 O1 Pb1 . 1_5545 77.1(4) 75.6(5) 77.9(3)
Fe1 O1 Pb1 . 1_5565 77.1(4) 75.6(5) 77.9(3)
Fe1 O1 Pb1 . 1_5645 137.7(6) 136.2(8) 139.5(5)
Fe1 O1 Pb1 . 1_5665 137.7(6) 136.2(8) 139.5(5)
Fe1 O1 Pb1 . 5_4545 86.4(6) 74.9(5) 103.0(10)
Fe1 O1 Pb1 . 5_4555 87.0(6) 71.9(3) 99.1(6)
Fe1 O1 Pb1 . 5_5545 87.0(6) 71.9(3) 99.1(6)
Fe1 O1 Pb1 . 5_5555 86.4(6) 74.9(5) 103.0(10)
Fe1 O1 Bi1 . 1_5545 77.2(4) 75.8(5) 78.0(3)
Fe1 O1 Bi1 . . 18.4(6) 18.4(6) 18.4(6)
Fe1 O1 Bi1 . 1_5565 77.2(4) 75.8(5) 78.0(3)
Fe1 O1 Bi1 . 1_5645 137.6(6) 135.9(8) 139.5(5)
Fe1 O1 Bi1 . 1_5655 124.1(7) 124.1(7) 124.1(7)
Fe1 O1 Bi1 . 1_5665 137.6(6) 135.9(8) 139.5(5)
Fe1 O1 Bi1 . 5_4545 86.8(6) 74.9(5) 103.3(9)
Fe1 O1 Bi1 . 5_4555 87.2(6) 71.9(3) 99.8(6)
Fe1 O1 Bi1 . 5_5545 87.2(6) 71.9(3) 99.8(6)
Fe1 O1 Bi1 . 5_5555 86.8(6) 74.9(5) 103.3(9)
Fe1 O1 O1 . 1_4555 90.2(7) 86.6(13) 93.6(13)
Fe1 O1 O1 . 1_5455 11.9(5) 0.0(5) 18.9(5)
Fe1 O1 O1 . 1_5655 168.1(8) 161.1(7) 180.0(5)
Fe1 O1 O1 . 1_6555 90.2(7) 86.6(13) 93.6(13)
Fe1 O1 O1 . 5_4445 49.0(8) 45.9(7) 51.7(9)
Fe1 O1 O1 . 5_4455 48.0(8) 45.6(8) 49.8(8)
Fe1 O1 O1 . 5_4545 134.7(13) 128.6(10) 137.2(15)
Fe1 O1 O1 . 5_4555 137.9(10) 136.2(11) 140.2(10)
Fe1 O1 O1 . 5_5445 48.0(8) 45.6(8) 49.8(8)
Fe1 O1 O1 . 5_5455 49.0(8) 45.9(7) 51.7(9)
Fe1 O1 O1 . 5_5545 137.9(10) 136.2(11) 140.2(10)
Fe1 O1 O1 . 5_5555 134.7(13) 128.6(10) 137.2(15)
Fe1 O1 O2 . 1_4555 46.0(13) 44.7(12) 48.2(14)
Fe1 O1 O2 . 1_4655 133.5(17) 129(2) 139(2)
Fe1 O1 O2 . . 46.0(13) 44.7(12) 48.2(14)
Fe1 O1 O2 . 1_5655 133.5(17) 129(2) 139(2)
Fe1 O1 O2 . 5_3545 89.2(5) 86.3(4) 91.7(6)
Fe1 O1 O2 . 5_5555 89.2(5) 86.3(4) 91.7(6)
Fe1 O1 O3 . 1_5545 44.6(6) 33.2(5) 64.2(7)
Fe1 O1 O3 . . 44.6(6) 33.2(5) 64.2(7)
Fe1 O1 O3 . 1_5645 127.3(9) 109.2(6) 146.1(11)
Fe1 O1 O3 . 1_5655 127.3(9) 109.2(6) 146.1(11)
Fe1 O1 O3 . 5_4535 104.1(5) 101.0(4) 105.2(6)
Fe1 O1 O3 . 5_4555 105.7(4) 103.8(5) 107.5(4)
Fe1 O1 O3 . 5_5535 105.7(4) 103.8(5) 107.5(4)
Fe1 O1 O3 . 5_5555 104.1(5) 101.0(4) 105.2(6)
Fe1 O1 Fe1 1_5655 5_4545 96.8(7) 91.7(5) 99.1(10)
Fe1 O1 Fe1 1_5655 5_4555 98.7(5) 96.5(6) 101.0(5)
Fe1 O1 Fe1 1_5655 5_5545 98.7(5) 96.5(6) 101.0(5)
Fe1 O1 Fe1 1_5655 5_5555 96.8(7) 91.7(5) 99.1(10)
Fe1 O1 Pb1 1_5655 1_5545 137.7(6) 136.2(8) 139.5(5)
Fe1 O1 Pb1 1_5655 1_5565 137.7(6) 136.2(8) 139.5(5)
Fe1 O1 Pb1 1_5655 1_5645 77.1(4) 75.6(5) 77.9(3)
Fe1 O1 Pb1 1_5655 1_5665 77.1(4) 75.6(5) 77.9(3)
Fe1 O1 Pb1 1_5655 5_4545 86.4(6) 74.9(5) 103.0(10)
Fe1 O1 Pb1 1_5655 5_4555 87.0(6) 71.9(3) 99.1(6)
Fe1 O1 Pb1 1_5655 5_5545 87.0(6) 71.9(3) 99.1(6)
Fe1 O1 Pb1 1_5655 5_5555 86.4(6) 74.9(5) 103.0(10)
Fe1 O1 Bi1 1_5655 1_5545 137.6(6) 135.9(8) 139.5(5)
Fe1 O1 Bi1 1_5655 . 124.1(7) 124.1(7) 124.1(7)
Fe1 O1 Bi1 1_5655 1_5565 137.6(6) 135.9(8) 139.5(5)
Fe1 O1 Bi1 1_5655 1_5645 77.2(4) 75.8(5) 78.0(3)
Fe1 O1 Bi1 1_5655 1_5655 18.4(6) 18.4(6) 18.4(6)
Fe1 O1 Bi1 1_5655 1_5665 77.2(4) 75.8(5) 78.0(3)
Fe1 O1 Bi1 1_5655 5_4545 86.8(6) 74.9(5) 103.3(9)
Fe1 O1 Bi1 1_5655 5_4555 87.2(6) 71.9(3) 99.8(6)
Fe1 O1 Bi1 1_5655 5_5545 87.2(6) 71.9(3) 99.8(6)
Fe1 O1 Bi1 1_5655 5_5555 86.8(6) 74.9(5) 103.3(9)
Fe1 O1 O1 1_5655 1_4555 90.2(7) 86.6(13) 93.6(13)
Fe1 O1 O1 1_5655 1_5455 168.1(8) 161.1(7) 180.0(5)
Fe1 O1 O1 1_5655 1_5655 11.9(5) 0.0(5) 18.9(5)
Fe1 O1 O1 1_5655 1_6555 90.2(7) 86.6(13) 93.6(13)
Fe1 O1 O1 1_5655 5_4445 134.7(13) 128.6(10) 137.2(15)
Fe1 O1 O1 1_5655 5_4455 137.9(10) 136.2(11) 140.2(10)
Fe1 O1 O1 1_5655 5_4545 49.0(8) 45.9(7) 51.7(9)
Fe1 O1 O1 1_5655 5_4555 48.0(8) 45.6(8) 49.8(8)
Fe1 O1 O1 1_5655 5_5445 137.9(10) 136.2(11) 140.2(10)
Fe1 O1 O1 1_5655 5_5455 134.7(13) 128.6(10) 137.2(15)
Fe1 O1 O1 1_5655 5_5545 48.0(8) 45.6(8) 49.8(8)
Fe1 O1 O1 1_5655 5_5555 49.0(8) 45.9(7) 51.7(9)
Fe1 O1 O2 1_5655 1_4555 133.5(17) 129(2) 139(2)
Fe1 O1 O2 1_5655 1_4655 46.0(13) 44.7(12) 48.2(14)
Fe1 O1 O2 1_5655 . 133.5(17) 129(2) 139(2)
Fe1 O1 O2 1_5655 1_5655 46.0(13) 44.7(12) 48.2(14)
Fe1 O1 O2 1_5655 5_3545 89.2(5) 86.3(4) 91.7(6)
Fe1 O1 O2 1_5655 5_5555 89.2(5) 86.3(4) 91.7(6)
Fe1 O1 O3 1_5655 1_5545 127.3(9) 109.2(6) 146.1(11)
Fe1 O1 O3 1_5655 . 127.3(9) 109.2(6) 146.1(11)
Fe1 O1 O3 1_5655 1_5645 44.6(6) 33.2(5) 64.2(7)
Fe1 O1 O3 1_5655 1_5655 44.6(6) 33.2(5) 64.2(7)
Fe1 O1 O3 1_5655 5_4535 104.1(5) 101.0(4) 105.2(6)
Fe1 O1 O3 1_5655 5_4555 105.7(4) 103.8(5) 107.5(4)
Fe1 O1 O3 1_5655 5_5535 105.7(4) 103.8(5) 107.5(4)
Fe1 O1 O3 1_5655 5_5555 104.1(5) 101.0(4) 105.2(6)
Fe1 O1 Fe1 5_4545 5_5545 135.5(8) 133.5(8) 138.7(8)
Fe1 O1 Pb1 5_4545 1_5545 68.0(6) 66.5(6) 71.1(6)
Fe1 O1 Pb1 5_4545 1_5645 68.0(6) 66.5(6) 71.1(6)
Fe1 O1 Pb1 5_4545 5_4555 83.8(8) 79.2(7) 85.8(9)
Fe1 O1 Pb1 5_4545 5_5545 120.5(10) 120.1(9) 121.3(11)
Fe1 O1 Pb1 5_4545 5_5555 146.5(9) 137.3(7) 151.0(12)
Fe1 O1 Bi1 5_4545 1_5545 68.2(6) 66.8(6) 71.2(6)
Fe1 O1 Bi1 5_4545 . 89.5(8) 89.5(8) 89.5(8)
Fe1 O1 Bi1 5_4545 1_5645 68.2(6) 66.8(6) 71.2(6)
Fe1 O1 Bi1 5_4545 1_5655 89.5(8) 89.5(8) 89.5(8)
Fe1 O1 Bi1 5_4545 5_4545 22.1(9) 22.1(9) 22.1(9)
Fe1 O1 Bi1 5_4545 5_4555 83.7(8) 79.1(6) 85.7(9)
Fe1 O1 Bi1 5_4545 5_5545 120.8(10) 120.3(9) 121.4(12)
Fe1 O1 Bi1 5_4545 5_5555 146.4(9) 137.0(7) 151.1(12)
Fe1 O1 O1 5_4545 1_4555 23.3(6) 22.8(7) 23.8(6)
Fe1 O1 O1 5_4545 1_5455 90.0(7) 90.0(7) 90.0(7)
Fe1 O1 O1 5_4545 1_5655 90.0(7) 90.0(7) 90.0(7)
Fe1 O1 O1 5_4545 1_6555 157.3(8) 154.5(10) 164.0(7)
Fe1 O1 O1 5_4545 5_4445 47.9(8) 46.0(7) 48.8(8)
Fe1 O1 O1 5_4545 5_4545 47.9(8) 46.0(7) 48.8(8)
Fe1 O1 O1 5_4545 5_5445 127.1(8) 125.9(8) 128.2(8)
Fe1 O1 O1 5_4545 5_5545 127.1(8) 125.9(8) 128.2(8)
Fe1 O1 O2 5_4545 . 130.7(10) 130.5(10) 131.1(11)
Fe1 O1 O2 5_4545 1_5655 130.7(10) 130.5(10) 131.1(11)
Fe1 O1 O2 5_4545 5_3545 18.2(4) 16.5(4) 19.3(4)
Fe1 O1 O3 5_4545 . 107.4(7) 98.1(5) 111.6(10)
Fe1 O1 O3 5_4545 1_5655 107.4(7) 98.1(5) 111.6(10)
Fe1 O1 O3 5_4545 5_4535 31.4(5) 30.3(5) 34.3(6)
Fe1 O1 O3 5_4545 5_5535 104.9(7) 104.2(7) 106.3(7)
Fe1 O1 Fe1 5_4555 5_5555 135.5(7) 133.5(8) 138.7(7)
Fe1 O1 Pb1 5_4555 1_5565 72.8(6) 72.1(5) 74.0(6)
Fe1 O1 Pb1 5_4555 1_5665 72.8(6) 72.1(5) 74.0(6)
Fe1 O1 Pb1 5_4555 5_4545 81.8(6) 79.2(7) 84.0(6)
Fe1 O1 Pb1 5_4555 5_5545 141.8(7) 141.2(8) 142.1(7)
Fe1 O1 Bi1 5_4555 . 113.8(8) 113.8(8) 113.8(8)
Fe1 O1 Bi1 5_4555 1_5565 72.6(6) 72.0(5) 73.9(6)
Fe1 O1 Bi1 5_4555 1_5655 113.8(8) 113.8(8) 113.8(8)
Fe1 O1 Bi1 5_4555 1_5665 72.6(6) 72.0(5) 73.9(6)
Fe1 O1 Bi1 5_4555 5_4545 82.0(6) 79.3(7) 84.2(6)
Fe1 O1 Bi1 5_4555 5_4555 12.2(6) 12.2(6) 12.2(6)
Fe1 O1 Bi1 5_4555 5_5545 141.9(7) 141.2(8) 142.2(7)
Fe1 O1 O1 5_4555 1_4555 24.1(5) 22.5(5) 25.3(5)
Fe1 O1 O1 5_4555 1_5455 90.0(7) 90.0(8) 90.0(8)
Fe1 O1 O1 5_4555 1_5655 90.0(7) 90.0(8) 90.0(8)
Fe1 O1 O1 5_4555 5_4455 50.8(8) 50.5(8) 51.2(8)
Fe1 O1 O1 5_4555 5_4555 50.8(8) 50.5(8) 51.2(8)
Fe1 O1 O1 5_4555 5_5455 127.9(8) 127.0(9) 129.6(8)
Fe1 O1 O1 5_4555 5_5555 127.9(8) 127.0(9) 129.6(8)
Fe1 O1 O2 5_4555 5_5555 153.8(6) 152.9(6) 155.3(5)
Fe1 O1 O3 5_4555 1_5545 110.8(5) 107.5(5) 113.9(5)
Fe1 O1 O3 5_4555 1_5645 110.8(5) 107.5(5) 113.9(5)
Fe1 O1 O3 5_4555 5_4555 30.6(5) 29.3(6) 32.4(6)
Fe1 O1 O3 5_4555 5_5555 105.0(6) 103.1(7) 107.8(7)
Fe1 O1 Pb1 5_5545 1_5545 72.8(6) 72.1(5) 74.0(6)
Fe1 O1 Pb1 5_5545 1_5645 72.8(6) 72.1(5) 74.0(6)
Fe1 O1 Pb1 5_5545 5_4555 141.8(7) 141.2(8) 142.1(7)
Fe1 O1 Pb1 5_5545 5_5555 81.8(6) 79.2(7) 84.0(6)
Fe1 O1 Bi1 5_5545 1_5545 72.6(6) 72.0(5) 73.9(6)
Fe1 O1 Bi1 5_5545 . 113.8(8) 113.8(8) 113.8(8)
Fe1 O1 Bi1 5_5545 1_5645 72.6(6) 72.0(5) 73.9(6)
Fe1 O1 Bi1 5_5545 1_5655 113.8(8) 113.8(8) 113.8(8)
Fe1 O1 Bi1 5_5545 5_4555 141.9(7) 141.2(8) 142.2(7)
Fe1 O1 Bi1 5_5545 5_5545 12.2(6) 12.2(6) 12.2(6)
Fe1 O1 Bi1 5_5545 5_5555 82.0(6) 79.3(7) 84.2(6)
Fe1 O1 O1 5_5545 1_5455 90.0(7) 90.0(7) 90.0(7)
Fe1 O1 O1 5_5545 1_5655 90.0(7) 90.0(7) 90.0(7)
Fe1 O1 O1 5_5545 1_6555 24.1(5) 22.5(5) 25.3(5)
Fe1 O1 O1 5_5545 5_4445 127.9(8) 127.0(9) 129.6(8)
Fe1 O1 O1 5_5545 5_4545 127.9(8) 127.0(9) 129.6(8)
Fe1 O1 O1 5_5545 5_5445 50.8(8) 50.5(8) 51.2(8)
Fe1 O1 O1 5_5545 5_5545 50.8(8) 50.5(8) 51.2(8)
Fe1 O1 O2 5_5545 5_3545 153.8(6) 152.9(6) 155.3(5)
Fe1 O1 O3 5_5545 . 110.8(5) 107.5(5) 113.9(5)
Fe1 O1 O3 5_5545 1_5655 110.8(5) 107.5(5) 113.9(5)
Fe1 O1 O3 5_5545 5_4535 105.0(6) 103.1(7) 107.8(7)
Fe1 O1 O3 5_5545 5_5535 30.6(5) 29.3(6) 32.4(6)
Fe1 O1 Pb1 5_5555 1_5565 68.0(6) 66.5(6) 71.1(6)
Fe1 O1 Pb1 5_5555 1_5665 68.0(6) 66.5(6) 71.1(6)
Fe1 O1 Pb1 5_5555 5_4545 146.5(9) 137.3(7) 151.0(12)
Fe1 O1 Pb1 5_5555 5_4555 120.5(10) 120.1(9) 121.3(11)
Fe1 O1 Pb1 5_5555 5_5545 83.8(8) 79.2(7) 85.8(9)
Fe1 O1 Bi1 5_5555 . 89.5(8) 89.5(8) 89.5(8)
Fe1 O1 Bi1 5_5555 1_5565 68.2(6) 66.8(6) 71.2(6)
Fe1 O1 Bi1 5_5555 1_5655 89.5(8) 89.5(8) 89.5(8)
Fe1 O1 Bi1 5_5555 1_5665 68.2(6) 66.8(6) 71.2(6)
Fe1 O1 Bi1 5_5555 5_4545 146.4(9) 137.0(7) 151.1(12)
Fe1 O1 Bi1 5_5555 5_4555 120.8(10) 120.3(9) 121.4(12)
Fe1 O1 Bi1 5_5555 5_5545 83.7(8) 79.1(6) 85.7(9)
Fe1 O1 Bi1 5_5555 5_5555 22.1(9) 22.1(9) 22.1(9)
Fe1 O1 O1 5_5555 1_4555 157.3(8) 154.5(10) 164.0(7)
Fe1 O1 O1 5_5555 1_5455 90.0(7) 90.0(8) 90.0(8)
Fe1 O1 O1 5_5555 1_5655 90.0(7) 90.0(8) 90.0(8)
Fe1 O1 O1 5_5555 1_6555 23.3(6) 22.8(7) 23.8(6)
Fe1 O1 O1 5_5555 5_4455 127.1(8) 125.9(8) 128.2(8)
Fe1 O1 O1 5_5555 5_4555 127.1(8) 125.9(8) 128.2(8)
Fe1 O1 O1 5_5555 5_5455 47.9(8) 46.0(7) 48.8(8)
Fe1 O1 O1 5_5555 5_5555 47.9(8) 46.0(7) 48.8(8)
Fe1 O1 O2 5_5555 1_4555 130.7(10) 130.5(10) 131.1(11)
Fe1 O1 O2 5_5555 1_4655 130.7(10) 130.5(10) 131.1(11)
Fe1 O1 O2 5_5555 5_5555 18.2(4) 16.5(4) 19.3(4)
Fe1 O1 O3 5_5555 1_5545 107.4(7) 98.1(5) 111.6(10)
Fe1 O1 O3 5_5555 1_5645 107.4(7) 98.1(5) 111.6(10)
Fe1 O1 O3 5_5555 5_4555 104.9(7) 104.2(7) 106.3(7)
Fe1 O1 O3 5_5555 5_5555 31.4(5) 30.3(5) 34.3(6)
Pb1 O1 Pb1 1_5545 1_5645 60.7(3) 59.6(3) 63.4(3)
Pb1 O1 Pb1 1_5545 5_4555 137.0(6) 135.5(5) 138.1(5)
Pb1 O1 Pb1 1_5545 5_5545 62.4(6) 61.9(6) 63.3(7)
Pb1 O1 Pb1 1_5545 5_5555 137.8(6) 136.0(9) 140.5(5)
Pb1 O1 Bi1 1_5545 1_5545 0.3(5) 0.0(5) 0.5(4)
Pb1 O1 Bi1 1_5545 . 93.0(6) 93.0(6) 93.0(6)
Pb1 O1 Bi1 1_5545 1_5645 60.6(3) 59.5(3) 63.3(3)
Pb1 O1 Bi1 1_5545 1_5655 153.0(8) 153.0(8) 153.0(8)
Pb1 O1 Bi1 1_5545 5_4545 49.0(7) 49.0(7) 49.0(7)
Pb1 O1 Bi1 1_5545 5_4555 137.0(6) 135.4(5) 138.0(6)
Pb1 O1 Bi1 1_5545 5_5545 62.5(6) 62.1(6) 63.4(7)
Pb1 O1 Bi1 1_5545 5_5555 137.9(6) 136.0(9) 140.7(5)
Pb1 O1 O1 1_5545 1_4555 86.7(6) 86.1(7) 86.9(6)
Pb1 O1 O1 1_5545 1_5455 59.6(5) 58.3(5) 60.2(5)
Pb1 O1 O1 1_5545 1_5655 120.4(6) 119.8(6) 121.7(5)
Pb1 O1 O1 1_5545 1_6555 92.6(6) 91.5(6) 95.4(6)
Pb1 O1 O1 1_5545 5_4445 63.2(8) 62.9(8) 63.9(8)
Pb1 O1 O1 1_5545 5_4545 105.6(8) 105.3(9) 106.2(7)
Pb1 O1 O1 1_5545 5_5445 66.8(7) 66.6(7) 67.3(8)
Pb1 O1 O1 1_5545 5_5545 111.5(8) 110.6(8) 113.5(8)
Pb1 O1 O2 1_5545 . 71.8(5) 71.5(6) 72.2(5)
Pb1 O1 O2 1_5545 1_5655 112.8(9) 112.4(9) 113.7(8)
Pb1 O1 O2 1_5545 5_3545 84.8(5) 84.2(4) 85.1(5)
Pb1 O1 O3 1_5545 . 110.9(5) 109.4(5) 111.5(5)
Pb1 O1 O3 1_5545 1_5655 170.7(6) 168.3(6) 171.3(6)
Pb1 O1 O3 1_5545 5_4535 43.6(4) 40.6(4) 47.0(5)
Pb1 O1 O3 1_5545 5_5535 48.2(5) 48.0(5) 48.6(5)
Pb1 O1 Pb1 1_5565 1_5665 60.7(3) 59.6(3) 63.4(3)
Pb1 O1 Pb1 1_5565 5_4545 137.8(6) 136.0(9) 140.5(5)
Pb1 O1 Pb1 1_5565 5_4555 62.4(6) 61.9(6) 63.3(7)
Pb1 O1 Pb1 1_5565 5_5545 137.0(6) 135.5(5) 138.1(5)
Pb1 O1 Bi1 1_5565 . 93.0(6) 93.0(6) 93.0(6)
Pb1 O1 Bi1 1_5565 1_5565 0.3(5) 0.0(5) 0.5(4)
Pb1 O1 Bi1 1_5565 1_5655 153.0(8) 153.0(8) 153.0(8)
Pb1 O1 Bi1 1_5565 1_5665 60.6(3) 59.5(3) 63.3(3)
Pb1 O1 Bi1 1_5565 5_4545 137.9(6) 136.0(9) 140.7(5)
Pb1 O1 Bi1 1_5565 5_4555 62.5(6) 62.1(6) 63.4(7)
Pb1 O1 Bi1 1_5565 5_5545 137.0(6) 135.4(5) 138.0(6)
Pb1 O1 Bi1 1_5565 5_5555 49.0(7) 49.0(7) 49.0(7)
Pb1 O1 O1 1_5565 1_4555 92.6(6) 91.5(6) 95.4(6)
Pb1 O1 O1 1_5565 1_5455 59.6(5) 58.3(5) 60.2(5)
Pb1 O1 O1 1_5565 1_5655 120.4(6) 119.8(6) 121.7(5)
Pb1 O1 O1 1_5565 1_6555 86.7(6) 86.1(7) 86.9(6)
Pb1 O1 O1 1_5565 5_4455 66.8(7) 66.6(7) 67.3(8)
Pb1 O1 O1 1_5565 5_4555 111.5(8) 110.6(8) 113.5(8)
Pb1 O1 O1 1_5565 5_5455 63.2(8) 62.9(8) 63.9(8)
Pb1 O1 O1 1_5565 5_5555 105.6(8) 105.3(9) 106.2(7)
Pb1 O1 O2 1_5565 1_4555 71.8(5) 71.5(6) 72.2(5)
Pb1 O1 O2 1_5565 1_4655 112.8(9) 112.4(9) 113.7(8)
Pb1 O1 O2 1_5565 5_5555 84.8(5) 84.2(4) 85.1(5)
Pb1 O1 O3 1_5565 1_5545 110.9(5) 109.4(5) 111.5(5)
Pb1 O1 O3 1_5565 1_5645 170.7(6) 168.3(6) 171.3(6)
Pb1 O1 O3 1_5565 5_4555 48.2(5) 48.0(5) 48.6(5)
Pb1 O1 O3 1_5565 5_5555 43.6(4) 40.6(4) 47.0(5)
Pb1 O1 Pb1 1_5645 5_4555 137.0(6) 135.5(5) 138.1(5)
Pb1 O1 Pb1 1_5645 5_5545 62.4(6) 61.9(6) 63.3(7)
Pb1 O1 Pb1 1_5645 5_5555 137.8(6) 136.0(9) 140.5(5)
Pb1 O1 Bi1 1_5645 1_5545 60.6(3) 59.5(3) 63.3(3)
Pb1 O1 Bi1 1_5645 . 153.0(8) 153.0(8) 153.0(8)
Pb1 O1 Bi1 1_5645 1_5645 0.3(5) 0.0(5) 0.5(4)
Pb1 O1 Bi1 1_5645 1_5655 93.0(6) 93.0(6) 93.0(6)
Pb1 O1 Bi1 1_5645 5_4545 49.0(7) 49.0(7) 49.0(7)
Pb1 O1 Bi1 1_5645 5_4555 137.0(6) 135.4(5) 138.0(6)
Pb1 O1 Bi1 1_5645 5_5545 62.5(6) 62.1(6) 63.4(7)
Pb1 O1 Bi1 1_5645 5_5555 137.9(6) 136.0(9) 140.7(5)
Pb1 O1 O1 1_5645 1_4555 86.7(6) 86.1(7) 86.9(6)
Pb1 O1 O1 1_5645 1_5455 120.4(6) 119.8(6) 121.7(5)
Pb1 O1 O1 1_5645 1_5655 59.6(5) 58.3(5) 60.2(5)
Pb1 O1 O1 1_5645 1_6555 92.6(6) 91.5(6) 95.4(6)
Pb1 O1 O1 1_5645 5_4445 105.6(8) 105.3(9) 106.2(7)
Pb1 O1 O1 1_5645 5_4545 63.2(8) 62.9(8) 63.9(8)
Pb1 O1 O1 1_5645 5_5445 111.5(8) 110.6(8) 113.5(8)
Pb1 O1 O1 1_5645 5_5545 66.8(7) 66.6(7) 67.3(8)
Pb1 O1 O2 1_5645 . 112.8(9) 112.4(9) 113.7(8)
Pb1 O1 O2 1_5645 1_5655 71.8(5) 71.5(6) 72.2(5)
Pb1 O1 O2 1_5645 5_3545 84.8(5) 84.2(4) 85.1(5)
Pb1 O1 O3 1_5645 . 170.7(6) 168.3(6) 171.3(6)
Pb1 O1 O3 1_5645 1_5655 110.9(5) 109.4(5) 111.5(5)
Pb1 O1 O3 1_5645 5_4535 43.6(4) 40.6(4) 47.0(5)
Pb1 O1 O3 1_5645 5_5535 48.2(5) 48.0(5) 48.6(5)
Pb1 O1 Pb1 1_5665 5_4545 137.8(6) 136.0(9) 140.5(5)
Pb1 O1 Pb1 1_5665 5_4555 62.4(6) 61.9(6) 63.3(7)
Pb1 O1 Pb1 1_5665 5_5545 137.0(6) 135.5(5) 138.1(5)
Pb1 O1 Bi1 1_5665 . 153.0(8) 153.0(8) 153.0(8)
Pb1 O1 Bi1 1_5665 1_5565 60.6(3) 59.5(3) 63.3(3)
Pb1 O1 Bi1 1_5665 1_5655 93.0(6) 93.0(6) 93.0(6)
Pb1 O1 Bi1 1_5665 1_5665 0.3(5) 0.0(5) 0.5(4)
Pb1 O1 Bi1 1_5665 5_4545 137.9(6) 136.0(9) 140.7(5)
Pb1 O1 Bi1 1_5665 5_4555 62.5(6) 62.1(6) 63.4(7)
Pb1 O1 Bi1 1_5665 5_5545 137.0(6) 135.4(5) 138.0(6)
Pb1 O1 Bi1 1_5665 5_5555 49.0(7) 49.0(7) 49.0(7)
Pb1 O1 O1 1_5665 1_4555 92.6(6) 91.5(6) 95.4(6)
Pb1 O1 O1 1_5665 1_5455 120.4(6) 119.8(6) 121.7(5)
Pb1 O1 O1 1_5665 1_5655 59.6(5) 58.3(5) 60.2(5)
Pb1 O1 O1 1_5665 1_6555 86.7(6) 86.1(7) 86.9(6)
Pb1 O1 O1 1_5665 5_4455 111.5(8) 110.6(8) 113.5(8)
Pb1 O1 O1 1_5665 5_4555 66.8(7) 66.6(7) 67.3(8)
Pb1 O1 O1 1_5665 5_5455 105.6(8) 105.3(9) 106.2(7)
Pb1 O1 O1 1_5665 5_5555 63.2(8) 62.9(8) 63.9(8)
Pb1 O1 O2 1_5665 1_4555 112.8(9) 112.4(9) 113.7(8)
Pb1 O1 O2 1_5665 1_4655 71.8(5) 71.5(6) 72.2(5)
Pb1 O1 O2 1_5665 5_5555 84.8(5) 84.2(4) 85.1(5)
Pb1 O1 O3 1_5665 1_5545 170.7(6) 168.3(6) 171.3(6)
Pb1 O1 O3 1_5665 1_5645 110.9(5) 109.4(5) 111.5(5)
Pb1 O1 O3 1_5665 5_4555 48.2(5) 48.0(5) 48.6(5)
Pb1 O1 O3 1_5665 5_5555 43.6(4) 40.6(4) 47.0(5)
Pb1 O1 Pb1 5_4545 5_4555 89.3(11) 85.3(10) 104.0(14)
Pb1 O1 Pb1 5_4545 5_5545 84.3(8) 58.1(6) 103.2(12)
Pb1 O1 Pb1 5_4545 5_5555 174.0(12) 171.2(17) 180.0(5)
Pb1 O1 Bi1 5_4545 . 66.3(7) 66.3(7) 66.3(7)
Pb1 O1 Bi1 5_4545 1_5565 137.7(6) 135.8(9) 140.5(5)
Pb1 O1 Bi1 5_4545 1_5655 66.3(7) 66.3(7) 66.3(7)
Pb1 O1 Bi1 5_4545 1_5665 137.7(6) 135.8(9) 140.5(5)
Pb1 O1 Bi1 5_4545 5_4545 0.1(6) 0.0(5) 1.1(8)
Pb1 O1 Bi1 5_4545 5_4555 89.3(11) 85.3(10) 104.0(14)
Pb1 O1 Bi1 5_4545 5_5545 84.3(8) 58.2(6) 103.2(12)
Pb1 O1 Bi1 5_4545 5_5555 173.8(12) 170.8(17) 180.0(5)
Pb1 O1 O1 5_4545 1_4555 45.8(7) 37.6(8) 58.7(6)
Pb1 O1 O1 5_4545 1_5455 90.0(7) 90.0(6) 90.0(6)
Pb1 O1 O1 5_4545 1_5655 90.0(7) 90.0(6) 90.0(6)
Pb1 O1 O1 5_4545 1_6555 135.9(9) 125.9(8) 141.9(8)
Pb1 O1 O1 5_4545 5_4455 72.3(7) 71.1(8) 73.3(7)
Pb1 O1 O1 5_4545 5_4555 72.3(7) 71.1(8) 73.3(7)
Pb1 O1 O1 5_4545 5_5455 116.4(7) 113.1(7) 118.4(8)
Pb1 O1 O1 5_4545 5_5555 116.4(7) 113.1(7) 118.4(8)
Pb1 O1 O2 5_4545 1_4555 59.6(9) 55.8(9) 65.1(6)
Pb1 O1 O2 5_4545 1_4655 59.6(9) 55.8(9) 65.1(6)
Pb1 O1 O2 5_4545 . 121.3(8) 113.6(8) 124.4(8)
Pb1 O1 O2 5_4545 1_5655 121.3(8) 113.6(8) 124.4(8)
Pb1 O1 O2 5_4545 5_5555 124.4(5) 120.8(5) 127.9(6)
Pb1 O1 O3 5_4545 1_5545 56.8(5) 49.0(5) 64.9(6)
Pb1 O1 O3 5_4545 . 121.1(8) 118.3(4) 126.9(10)
Pb1 O1 O3 5_4545 1_5645 56.8(5) 49.0(5) 64.9(6)
Pb1 O1 O3 5_4545 1_5655 121.1(8) 118.3(4) 126.9(10)
Pb1 O1 O3 5_4545 5_4555 112.5(7) 108.6(8) 116.4(7)
Pb1 O1 O3 5_4545 5_5555 175.2(9) 168.2(7) 179.6(9)
Pb1 O1 Pb1 5_4555 5_5545 164.2(11) 153.8(8) 180.0(5)
Pb1 O1 Pb1 5_4555 5_5555 84.3(8) 58.1(5) 103.2(12)
Pb1 O1 Bi1 5_4555 1_5545 137.3(6) 135.5(5) 138.3(6)
Pb1 O1 Bi1 5_4555 . 53.6(6) 53.6(6) 53.6(6)
Pb1 O1 Bi1 5_4555 1_5565 62.1(6) 61.6(5) 62.8(7)
Pb1 O1 Bi1 5_4555 1_5645 137.3(6) 135.5(5) 138.3(6)
Pb1 O1 Bi1 5_4555 1_5655 53.6(6) 53.6(6) 53.6(6)
Pb1 O1 Bi1 5_4555 1_5665 62.1(6) 61.6(5) 62.8(7)
Pb1 O1 Bi1 5_4555 5_4545 89.6(11) 85.3(11) 105.1(15)
Pb1 O1 Bi1 5_4555 5_4555 0.0(5) 0.0(5) 0.3(6)
Pb1 O1 Bi1 5_4555 5_5545 163.9(11) 153.4(8) 180.0(5)
Pb1 O1 Bi1 5_4555 5_5555 84.7(8) 57.8(5) 103.6(12)
Pb1 O1 O1 5_4555 1_4555 46.9(7) 34.3(7) 62.8(6)
Pb1 O1 O1 5_4555 1_5455 90.0(7) 90.0(6) 90.0(6)
Pb1 O1 O1 5_4555 1_5655 90.0(7) 90.0(6) 90.0(6)
Pb1 O1 O1 5_4555 1_6555 131.5(8) 116.7(6) 144.1(10)
Pb1 O1 O1 5_4555 5_4445 73.9(8) 71.6(10) 75.2(8)
Pb1 O1 O1 5_4555 5_4545 73.9(8) 71.6(10) 75.2(8)
Pb1 O1 O1 5_4555 5_5445 111.3(8) 110.9(7) 111.6(7)
Pb1 O1 O1 5_4555 5_5455 122.0(9) 121.0(9) 123.5(9)
Pb1 O1 O1 5_4555 5_5545 111.3(8) 110.9(7) 111.6(7)
Pb1 O1 O1 5_4555 5_5555 122.0(9) 121.0(9) 123.5(9)
Pb1 O1 O2 5_4555 1_4555 60.0(9) 53.2(11) 68.0(10)
Pb1 O1 O2 5_4555 1_4655 60.0(9) 53.2(11) 68.0(10)
Pb1 O1 O2 5_4555 . 117.9(9) 108.2(7) 125.0(12)
Pb1 O1 O2 5_4555 1_5655 117.9(9) 108.2(7) 125.0(12)
Pb1 O1 O2 5_4555 5_3545 64.4(4) 62.7(3) 66.0(5)
Pb1 O1 O3 5_4555 1_5545 120.3(8) 113.0(12) 129.8(9)
Pb1 O1 O3 5_4555 . 55.8(5) 42.7(4) 64.7(7)
Pb1 O1 O3 5_4555 1_5645 120.3(8) 113.0(12) 129.8(9)
Pb1 O1 O3 5_4555 1_5655 55.8(5) 42.7(4) 64.7(7)
Pb1 O1 O3 5_4555 5_4535 115.1(8) 110.1(6) 117.4(11)
Pb1 O1 O3 5_4555 5_5535 172.4(7) 170.5(8) 174.4(7)
Pb1 O1 O3 5_4555 5_5555 88.3(7) 87.1(8) 89.7(6)
Pb1 O1 Pb1 5_5545 5_5555 89.3(11) 85.3(11) 104.0(16)
Pb1 O1 Bi1 5_5545 1_5545 62.1(6) 61.6(5) 62.8(7)
Pb1 O1 Bi1 5_5545 . 53.6(6) 53.6(6) 53.6(6)
Pb1 O1 Bi1 5_5545 1_5565 137.3(6) 135.5(5) 138.3(6)
Pb1 O1 Bi1 5_5545 1_5645 62.1(6) 61.6(5) 62.8(7)
Pb1 O1 Bi1 5_5545 1_5655 53.6(6) 53.6(6) 53.6(6)
Pb1 O1 Bi1 5_5545 1_5665 137.3(6) 135.5(5) 138.3(6)
Pb1 O1 Bi1 5_5545 5_4545 84.7(8) 57.8(5) 103.6(12)
Pb1 O1 Bi1 5_5545 5_4555 163.9(11) 153.4(8) 180.0(5)
Pb1 O1 Bi1 5_5545 5_5545 0.0(5) 0.0(5) 0.3(6)
Pb1 O1 Bi1 5_5545 5_5555 89.6(11) 85.3(11) 105.1(15)
Pb1 O1 O1 5_5545 1_4555 131.5(8) 116.7(6) 144.1(10)
Pb1 O1 O1 5_5545 1_5455 90.0(7) 90.0(6) 90.0(6)
Pb1 O1 O1 5_5545 1_5655 90.0(7) 90.0(6) 90.0(6)
Pb1 O1 O1 5_5545 1_6555 46.9(7) 34.3(7) 62.8(6)
Pb1 O1 O1 5_5545 5_4445 122.0(9) 121.0(9) 123.5(9)
Pb1 O1 O1 5_5545 5_4455 111.3(8) 110.9(7) 111.6(7)
Pb1 O1 O1 5_5545 5_4545 122.0(9) 121.0(9) 123.5(9)
Pb1 O1 O1 5_5545 5_4555 111.3(8) 110.9(7) 111.6(7)
Pb1 O1 O1 5_5545 5_5455 73.9(8) 71.6(10) 75.2(8)
Pb1 O1 O1 5_5545 5_5555 73.9(8) 71.6(10) 75.2(8)
Pb1 O1 O2 5_5545 1_4555 117.9(9) 108.2(7) 125.0(12)
Pb1 O1 O2 5_5545 1_4655 117.9(9) 108.2(7) 125.0(12)
Pb1 O1 O2 5_5545 . 60.0(9) 53.2(11) 68.0(10)
Pb1 O1 O2 5_5545 1_5655 60.0(9) 53.2(11) 68.0(10)
Pb1 O1 O2 5_5545 5_5555 64.4(4) 62.7(3) 66.0(5)
Pb1 O1 O3 5_5545 1_5545 55.8(5) 42.7(4) 64.7(7)
Pb1 O1 O3 5_5545 . 120.3(8) 113.0(12) 129.8(9)
Pb1 O1 O3 5_5545 1_5645 55.8(5) 42.7(4) 64.7(7)
Pb1 O1 O3 5_5545 1_5655 120.3(8) 113.0(12) 129.8(9)
Pb1 O1 O3 5_5545 5_4535 88.3(7) 87.1(8) 89.7(6)
Pb1 O1 O3 5_5545 5_4555 172.4(7) 170.5(8) 174.4(7)
Pb1 O1 O3 5_5545 5_5555 115.1(8) 110.1(6) 117.4(11)
Pb1 O1 Bi1 5_5555 1_5545 137.7(6) 135.8(9) 140.5(5)
Pb1 O1 Bi1 5_5555 . 66.3(7) 66.3(7) 66.3(7)
Pb1 O1 Bi1 5_5555 1_5645 137.7(6) 135.8(9) 140.5(5)
Pb1 O1 Bi1 5_5555 1_5655 66.3(7) 66.3(7) 66.3(7)
Pb1 O1 Bi1 5_5555 5_4545 173.8(12) 170.8(17) 180.0(5)
Pb1 O1 Bi1 5_5555 5_4555 84.3(8) 58.2(6) 103.2(12)
Pb1 O1 Bi1 5_5555 5_5545 89.3(11) 85.3(10) 104.0(14)
Pb1 O1 Bi1 5_5555 5_5555 0.1(6) 0.0(5) 1.1(8)
Pb1 O1 O1 5_5555 1_4555 135.9(9) 125.9(8) 141.9(8)
Pb1 O1 O1 5_5555 1_5455 90.0(7) 90.0(6) 90.0(6)
Pb1 O1 O1 5_5555 1_5655 90.0(7) 90.0(6) 90.0(6)
Pb1 O1 O1 5_5555 1_6555 45.8(7) 37.6(8) 58.7(6)
Pb1 O1 O1 5_5555 5_4445 116.4(7) 113.1(7) 118.4(8)
Pb1 O1 O1 5_5555 5_4545 116.4(7) 113.1(7) 118.4(8)
Pb1 O1 O1 5_5555 5_5445 72.3(7) 71.1(8) 73.3(7)
Pb1 O1 O1 5_5555 5_5545 72.3(7) 71.1(8) 73.3(7)
Pb1 O1 O2 5_5555 1_4555 121.3(8) 113.6(8) 124.4(8)
Pb1 O1 O2 5_5555 1_4655 121.3(8) 113.6(8) 124.4(8)
Pb1 O1 O2 5_5555 . 59.6(9) 55.8(9) 65.1(6)
Pb1 O1 O2 5_5555 1_5655 59.6(9) 55.8(9) 65.1(6)
Pb1 O1 O2 5_5555 5_3545 124.4(5) 120.8(5) 127.9(6)
Pb1 O1 O3 5_5555 1_5545 121.1(8) 118.3(4) 126.9(10)
Pb1 O1 O3 5_5555 . 56.8(5) 49.0(5) 64.9(6)
Pb1 O1 O3 5_5555 1_5645 121.1(8) 118.3(4) 126.9(10)
Pb1 O1 O3 5_5555 1_5655 56.8(5) 49.0(5) 64.9(6)
Pb1 O1 O3 5_5555 5_4535 175.2(9) 168.2(7) 179.6(9)
Pb1 O1 O3 5_5555 5_5535 112.5(7) 108.6(8) 116.4(7)
Bi1 O1 Bi1 1_5545 . 93.0(6) 93.0(6) 93.0(6)
Bi1 O1 Bi1 1_5545 1_5645 60.5(3) 59.3(3) 63.3(3)
Bi1 O1 Bi1 1_5545 1_5655 153.0(7) 153.0(7) 153.0(7)
Bi1 O1 Bi1 1_5545 5_4545 49.2(7) 49.2(7) 49.2(7)
Bi1 O1 Bi1 1_5545 5_4555 137.3(6) 135.4(5) 138.3(6)
Bi1 O1 Bi1 1_5545 5_5545 62.2(6) 61.8(6) 62.9(7)
Bi1 O1 Bi1 1_5545 5_5555 137.8(6) 135.8(9) 140.6(5)
Bi1 O1 O1 1_5545 1_4555 87.0(6) 86.5(7) 87.2(6)
Bi1 O1 O1 1_5545 1_5455 59.8(5) 58.3(5) 60.3(5)
Bi1 O1 O1 1_5545 1_5655 120.2(6) 119.7(6) 121.7(5)
Bi1 O1 O1 1_5545 1_6555 92.4(6) 91.2(6) 95.4(6)
Bi1 O1 O1 1_5545 5_4445 63.4(8) 63.0(8) 64.4(8)
Bi1 O1 O1 1_5545 5_4545 105.7(8) 105.4(8) 106.2(7)
Bi1 O1 O1 1_5545 5_5445 66.8(7) 66.6(7) 67.3(8)
Bi1 O1 O1 1_5545 5_5545 111.4(8) 110.4(8) 113.4(8)
Bi1 O1 O2 1_5545 . 71.6(5) 71.4(5) 72.1(5)
Bi1 O1 O2 1_5545 1_5655 112.4(9) 111.9(9) 113.5(8)
Bi1 O1 O2 1_5545 5_3545 84.9(5) 84.4(4) 85.2(5)
Bi1 O1 O3 1_5545 . 111.0(5) 109.4(5) 111.6(5)
Bi1 O1 O3 1_5545 1_5655 170.6(6) 168.3(6) 171.3(6)
Bi1 O1 O3 1_5545 5_4535 43.7(4) 40.7(4) 47.0(5)
Bi1 O1 O3 1_5545 5_5535 48.1(5) 47.8(5) 48.4(5)
Bi1 O1 Bi1 . 1_5565 93.0(3) 93.0(3) 93.0(3)
Bi1 O1 Bi1 . 1_5645 153.0(5) 153.0(5) 153.0(5)
Bi1 O1 Bi1 . 1_5655 105.9(7) 105.9(7) 105.9(7)
Bi1 O1 Bi1 . 1_5665 153.0(5) 153.0(5) 153.0(5)
Bi1 O1 Bi1 . 5_4545 66.1(4) 66.1(4) 66.1(4)
Bi1 O1 Bi1 . 5_4555 53.6(3) 53.6(3) 53.6(3)
Bi1 O1 Bi1 . 5_5545 53.6(3) 53.6(3) 53.6(3)
Bi1 O1 Bi1 . 5_5555 66.1(4) 66.1(4) 66.1(4)
Bi1 O1 O1 . 1_4555 100.0(5) 100.0(5) 100.0(5)
Bi1 O1 O1 . 1_5455 37.1(5) 37.1(5) 37.1(5)
Bi1 O1 O1 . 1_5655 142.9(6) 142.9(6) 142.9(6)
Bi1 O1 O1 . 1_6555 100.0(5) 100.0(5) 100.0(5)
Bi1 O1 O1 . 5_4445 48.1(6) 48.1(6) 48.1(6)
Bi1 O1 O1 . 5_4455 63.7(8) 63.7(8) 63.7(8)
Bi1 O1 O1 . 5_4545 116.5(9) 116.5(9) 116.5(9)
Bi1 O1 O1 . 5_4555 138.5(9) 138.5(9) 138.5(9)
Bi1 O1 O1 . 5_5445 63.7(8) 63.7(8) 63.7(8)
Bi1 O1 O1 . 5_5455 48.1(6) 48.1(6) 48.1(6)
Bi1 O1 O1 . 5_5545 138.5(9) 138.5(9) 138.5(9)
Bi1 O1 O1 . 5_5555 116.5(9) 116.5(9) 116.5(9)
Bi1 O1 O3 . 1_5545 16.8(5) 16.8(5) 16.8(5)
Bi1 O1 O3 . . 16.8(5) 16.8(5) 16.8(5)
Bi1 O1 O3 . 1_5645 91.5(6) 91.5(6) 91.5(6)
Bi1 O1 O3 . 1_5655 91.5(6) 91.5(6) 91.5(6)
Bi1 O1 O3 . 5_4535 107.6(5) 107.6(5) 107.6(5)
Bi1 O1 O3 . 5_4555 125.5(3) 125.5(3) 125.5(3)
Bi1 O1 O3 . 5_5535 125.5(3) 125.5(3) 125.5(3)
Bi1 O1 O3 . 5_5555 107.6(5) 107.6(5) 107.6(5)
Bi1 O1 Bi1 1_5565 1_5655 153.0(7) 153.0(7) 153.0(7)
Bi1 O1 Bi1 1_5565 1_5665 60.5(3) 59.3(3) 63.3(3)
Bi1 O1 Bi1 1_5565 5_4545 137.8(6) 135.8(9) 140.6(5)
Bi1 O1 Bi1 1_5565 5_4555 62.2(6) 61.8(6) 62.9(7)
Bi1 O1 Bi1 1_5565 5_5545 137.3(6) 135.4(5) 138.3(6)
Bi1 O1 Bi1 1_5565 5_5555 49.2(7) 49.2(7) 49.2(7)
Bi1 O1 O1 1_5565 1_4555 92.4(6) 91.2(6) 95.4(6)
Bi1 O1 O1 1_5565 1_5455 59.8(5) 58.3(5) 60.3(5)
Bi1 O1 O1 1_5565 1_5655 120.2(6) 119.7(6) 121.7(5)
Bi1 O1 O1 1_5565 1_6555 87.0(6) 86.5(7) 87.2(6)
Bi1 O1 O1 1_5565 5_4455 66.8(7) 66.6(7) 67.3(8)
Bi1 O1 O1 1_5565 5_4555 111.4(8) 110.4(8) 113.4(8)
Bi1 O1 O1 1_5565 5_5455 63.4(8) 63.0(8) 64.4(8)
Bi1 O1 O1 1_5565 5_5555 105.7(8) 105.4(8) 106.2(7)
Bi1 O1 O2 1_5565 1_4555 71.6(5) 71.4(5) 72.1(5)
Bi1 O1 O2 1_5565 1_4655 112.4(9) 111.9(9) 113.5(8)
Bi1 O1 O2 1_5565 5_5555 84.9(5) 84.4(4) 85.2(5)
Bi1 O1 O3 1_5565 1_5545 111.0(5) 109.4(5) 111.6(5)
Bi1 O1 O3 1_5565 1_5645 170.6(6) 168.3(6) 171.3(6)
Bi1 O1 O3 1_5565 5_4555 48.1(5) 47.8(5) 48.4(5)
Bi1 O1 O3 1_5565 5_5555 43.7(4) 40.7(4) 47.0(5)
Bi1 O1 Bi1 1_5645 1_5655 93.0(6) 93.0(6) 93.0(6)
Bi1 O1 Bi1 1_5645 5_4545 49.2(7) 49.2(7) 49.2(7)
Bi1 O1 Bi1 1_5645 5_4555 137.3(6) 135.4(5) 138.3(6)
Bi1 O1 Bi1 1_5645 5_5545 62.2(6) 61.8(6) 62.9(7)
Bi1 O1 Bi1 1_5645 5_5555 137.8(6) 135.8(9) 140.6(5)
Bi1 O1 O1 1_5645 1_4555 87.0(6) 86.5(7) 87.2(6)
Bi1 O1 O1 1_5645 1_5455 120.2(6) 119.7(6) 121.7(5)
Bi1 O1 O1 1_5645 1_5655 59.8(5) 58.3(5) 60.3(5)
Bi1 O1 O1 1_5645 1_6555 92.4(6) 91.2(6) 95.4(6)
Bi1 O1 O1 1_5645 5_4445 105.7(8) 105.4(8) 106.2(7)
Bi1 O1 O1 1_5645 5_4545 63.4(8) 63.0(8) 64.4(8)
Bi1 O1 O1 1_5645 5_5445 111.4(8) 110.4(8) 113.4(8)
Bi1 O1 O1 1_5645 5_5545 66.8(7) 66.6(7) 67.3(8)
Bi1 O1 O2 1_5645 . 112.4(9) 111.9(9) 113.5(8)
Bi1 O1 O2 1_5645 1_5655 71.6(5) 71.4(5) 72.1(5)
Bi1 O1 O2 1_5645 5_3545 84.9(5) 84.4(4) 85.2(5)
Bi1 O1 O3 1_5645 . 170.6(6) 168.3(6) 171.3(6)
Bi1 O1 O3 1_5645 1_5655 111.0(5) 109.4(5) 111.6(5)
Bi1 O1 O3 1_5645 5_4535 43.7(4) 40.7(4) 47.0(5)
Bi1 O1 O3 1_5645 5_5535 48.1(5) 47.8(5) 48.4(5)
Bi1 O1 Bi1 1_5655 1_5665 93.0(3) 93.0(3) 93.0(3)
Bi1 O1 Bi1 1_5655 5_4545 66.1(4) 66.1(4) 66.1(4)
Bi1 O1 Bi1 1_5655 5_4555 53.6(3) 53.6(3) 53.6(3)
Bi1 O1 Bi1 1_5655 5_5545 53.6(3) 53.6(3) 53.6(3)
Bi1 O1 Bi1 1_5655 5_5555 66.1(4) 66.1(4) 66.1(4)
Bi1 O1 O1 1_5655 1_4555 100.0(5) 100.0(5) 100.0(5)
Bi1 O1 O1 1_5655 1_5455 142.9(6) 142.9(6) 142.9(6)
Bi1 O1 O1 1_5655 1_5655 37.1(5) 37.1(5) 37.1(5)
Bi1 O1 O1 1_5655 1_6555 100.0(5) 100.0(5) 100.0(5)
Bi1 O1 O1 1_5655 5_4445 116.5(9) 116.5(9) 116.5(9)
Bi1 O1 O1 1_5655 5_4455 138.5(9) 138.5(9) 138.5(9)
Bi1 O1 O1 1_5655 5_4545 48.1(6) 48.1(6) 48.1(6)
Bi1 O1 O1 1_5655 5_4555 63.7(8) 63.7(8) 63.7(8)
Bi1 O1 O1 1_5655 5_5445 138.5(9) 138.5(9) 138.5(9)
Bi1 O1 O1 1_5655 5_5455 116.5(9) 116.5(9) 116.5(9)
Bi1 O1 O1 1_5655 5_5545 63.7(8) 63.7(8) 63.7(8)
Bi1 O1 O1 1_5655 5_5555 48.1(6) 48.1(6) 48.1(6)
Bi1 O1 O3 1_5655 1_5545 91.5(6) 91.5(6) 91.5(6)
Bi1 O1 O3 1_5655 . 91.5(6) 91.5(6) 91.5(6)
Bi1 O1 O3 1_5655 1_5645 16.8(5) 16.8(5) 16.8(5)
Bi1 O1 O3 1_5655 1_5655 16.8(5) 16.8(5) 16.8(5)
Bi1 O1 O3 1_5655 5_4535 107.6(5) 107.6(5) 107.6(5)
Bi1 O1 O3 1_5655 5_4555 125.5(3) 125.5(3) 125.5(3)
Bi1 O1 O3 1_5655 5_5535 125.5(3) 125.5(3) 125.5(3)
Bi1 O1 O3 1_5655 5_5555 107.6(5) 107.6(5) 107.6(5)
Bi1 O1 Bi1 1_5665 5_4545 137.8(6) 135.8(9) 140.6(5)
Bi1 O1 Bi1 1_5665 5_4555 62.2(6) 61.8(6) 62.9(7)
Bi1 O1 Bi1 1_5665 5_5545 137.3(6) 135.4(5) 138.3(6)
Bi1 O1 Bi1 1_5665 5_5555 49.2(7) 49.2(7) 49.2(7)
Bi1 O1 O1 1_5665 1_4555 92.4(6) 91.2(6) 95.4(6)
Bi1 O1 O1 1_5665 1_5455 120.2(6) 119.7(6) 121.7(5)
Bi1 O1 O1 1_5665 1_5655 59.8(5) 58.3(5) 60.3(5)
Bi1 O1 O1 1_5665 1_6555 87.0(6) 86.5(7) 87.2(6)
Bi1 O1 O1 1_5665 5_4455 111.4(8) 110.4(8) 113.4(8)
Bi1 O1 O1 1_5665 5_4555 66.8(7) 66.6(7) 67.3(8)
Bi1 O1 O1 1_5665 5_5455 105.7(8) 105.4(8) 106.2(7)
Bi1 O1 O1 1_5665 5_5555 63.4(8) 63.0(8) 64.4(8)
Bi1 O1 O2 1_5665 1_4555 112.4(9) 111.9(9) 113.5(8)
Bi1 O1 O2 1_5665 1_4655 71.6(5) 71.4(5) 72.1(5)
Bi1 O1 O2 1_5665 5_5555 84.9(5) 84.4(4) 85.2(5)
Bi1 O1 O3 1_5665 1_5545 170.6(6) 168.3(6) 171.3(6)
Bi1 O1 O3 1_5665 1_5645 111.0(5) 109.4(5) 111.6(5)
Bi1 O1 O3 1_5665 5_4555 48.1(5) 47.8(5) 48.4(5)
Bi1 O1 O3 1_5665 5_5555 43.7(4) 40.7(4) 47.0(5)
Bi1 O1 Bi1 5_4545 5_4555 89.6(11) 85.3(10) 105.1(14)
Bi1 O1 Bi1 5_4545 5_5545 84.8(8) 57.9(6) 103.6(12)
Bi1 O1 Bi1 5_4545 5_5555 173.7(12) 170.8(17) 180.0(5)
Bi1 O1 O1 5_4545 1_4555 45.7(7) 37.6(8) 58.9(6)
Bi1 O1 O1 5_4545 1_5455 90.0(7) 90.0(6) 90.0(6)
Bi1 O1 O1 5_4545 1_5655 90.0(7) 90.0(6) 90.0(6)
Bi1 O1 O1 5_4545 1_6555 136.0(9) 125.8(8) 141.9(8)
Bi1 O1 O1 5_4545 5_4445 57.5(9) 57.5(9) 57.5(9)
Bi1 O1 O1 5_4545 5_4455 72.4(7) 71.1(8) 73.5(7)
Bi1 O1 O1 5_4545 5_4545 57.5(9) 57.5(9) 57.5(9)
Bi1 O1 O1 5_4545 5_4555 72.4(7) 71.1(8) 73.5(7)
Bi1 O1 O1 5_4545 5_5455 116.4(7) 112.9(7) 118.5(8)
Bi1 O1 O1 5_4545 5_5555 116.4(7) 112.9(7) 118.5(8)
Bi1 O1 O2 5_4545 1_4555 59.5(9) 55.8(9) 65.1(6)
Bi1 O1 O2 5_4545 1_4655 59.5(9) 55.8(9) 65.1(6)
Bi1 O1 O2 5_4545 . 121.4(8) 113.6(8) 124.5(8)
Bi1 O1 O2 5_4545 1_5655 121.4(8) 113.6(8) 124.5(8)
Bi1 O1 O2 5_4545 5_5555 124.2(5) 120.5(5) 127.8(6)
Bi1 O1 O3 5_4545 1_5545 56.9(5) 49.0(5) 65.0(6)
Bi1 O1 O3 5_4545 . 121.2(8) 118.4(4) 126.9(10)
Bi1 O1 O3 5_4545 1_5645 56.9(5) 49.0(5) 65.0(6)
Bi1 O1 O3 5_4545 1_5655 121.2(8) 118.4(4) 126.9(10)
Bi1 O1 O3 5_4545 5_4535 12.1(5) 12.1(5) 12.1(5)
Bi1 O1 O3 5_4545 5_4555 112.7(7) 108.6(8) 116.6(7)
Bi1 O1 O3 5_4545 5_5555 175.1(9) 167.9(7) 179.5(9)
Bi1 O1 Bi1 5_4555 5_5545 163.7(11) 153.4(7) 180.0(5)
Bi1 O1 Bi1 5_4555 5_5555 84.8(8) 57.9(5) 103.6(12)
Bi1 O1 O1 5_4555 1_4555 46.6(7) 34.1(6) 62.8(6)
Bi1 O1 O1 5_4555 1_5455 90.0(7) 90.0(6) 90.0(6)
Bi1 O1 O1 5_4555 1_5655 90.0(7) 90.0(6) 90.0(6)
Bi1 O1 O1 5_4555 1_6555 131.6(8) 116.9(6) 144.2(9)
Bi1 O1 O1 5_4555 5_4445 73.8(8) 71.6(10) 75.1(8)
Bi1 O1 O1 5_4555 5_4455 55.0(8) 55.0(8) 55.0(8)
Bi1 O1 O1 5_4555 5_4545 73.8(8) 71.6(10) 75.1(8)
Bi1 O1 O1 5_4555 5_4555 55.0(8) 55.0(8) 55.0(8)
Bi1 O1 O1 5_4555 5_5445 111.4(8) 111.0(7) 111.7(7)
Bi1 O1 O1 5_4555 5_5455 121.9(9) 121.1(9) 123.5(9)
Bi1 O1 O1 5_4555 5_5545 111.4(8) 111.0(7) 111.7(7)
Bi1 O1 O1 5_4555 5_5555 121.9(9) 121.1(9) 123.5(9)
Bi1 O1 O2 5_4555 1_4555 60.0(9) 53.2(11) 68.0(10)
Bi1 O1 O2 5_4555 1_4655 60.0(9) 53.2(11) 68.0(10)
Bi1 O1 O2 5_4555 . 117.9(9) 108.3(7) 125.0(12)
Bi1 O1 O2 5_4555 1_5655 117.9(9) 108.3(7) 125.0(12)
Bi1 O1 O2 5_4555 5_3545 64.3(4) 62.6(3) 65.9(5)
Bi1 O1 O2 5_4555 5_5555 140.7(5) 140.7(5) 140.7(5)
Bi1 O1 O3 5_4555 1_5545 120.2(8) 113.0(12) 129.8(9)
Bi1 O1 O3 5_4555 . 55.8(5) 42.8(4) 64.8(7)
Bi1 O1 O3 5_4555 1_5645 120.2(8) 113.0(12) 129.8(9)
Bi1 O1 O3 5_4555 1_5655 55.8(5) 42.8(4) 64.8(7)
Bi1 O1 O3 5_4555 5_4535 115.1(8) 110.0(6) 117.4(11)
Bi1 O1 O3 5_4555 5_4555 17.2(5) 17.2(5) 17.2(5)
Bi1 O1 O3 5_4555 5_5535 172.5(7) 170.6(8) 174.6(7)
Bi1 O1 O3 5_4555 5_5555 88.9(7) 87.2(8) 90.9(6)
Bi1 O1 Bi1 5_5545 5_5555 89.6(11) 85.3(11) 105.1(15)
Bi1 O1 O1 5_5545 1_4555 131.6(8) 116.9(6) 144.2(9)
Bi1 O1 O1 5_5545 1_5455 90.0(7) 90.0(6) 90.0(6)
Bi1 O1 O1 5_5545 1_5655 90.0(7) 90.0(6) 90.0(6)
Bi1 O1 O1 5_5545 1_6555 46.6(7) 34.1(6) 62.8(6)
Bi1 O1 O1 5_5545 5_4445 121.9(9) 121.1(9) 123.5(9)
Bi1 O1 O1 5_5545 5_4455 111.4(8) 111.0(7) 111.7(7)
Bi1 O1 O1 5_5545 5_4545 121.9(9) 121.1(9) 123.5(9)
Bi1 O1 O1 5_5545 5_4555 111.4(8) 111.0(7) 111.7(7)
Bi1 O1 O1 5_5545 5_5445 55.0(8) 55.0(8) 55.0(8)
Bi1 O1 O1 5_5545 5_5455 73.8(8) 71.6(10) 75.1(8)
Bi1 O1 O1 5_5545 5_5545 55.0(8) 55.0(8) 55.0(8)
Bi1 O1 O1 5_5545 5_5555 73.8(8) 71.6(10) 75.1(8)
Bi1 O1 O2 5_5545 1_4555 117.9(9) 108.3(7) 125.0(12)
Bi1 O1 O2 5_5545 1_4655 117.9(9) 108.3(7) 125.0(12)
Bi1 O1 O2 5_5545 . 60.0(9) 53.2(11) 68.0(10)
Bi1 O1 O2 5_5545 1_5655 60.0(9) 53.2(11) 68.0(10)
Bi1 O1 O2 5_5545 5_3545 140.7(5) 140.7(5) 140.7(5)
Bi1 O1 O2 5_5545 5_5555 64.3(4) 62.6(3) 65.9(5)
Bi1 O1 O3 5_5545 1_5545 55.8(5) 42.8(4) 64.8(7)
Bi1 O1 O3 5_5545 . 120.2(8) 113.0(12) 129.8(9)
Bi1 O1 O3 5_5545 1_5645 55.8(5) 42.8(4) 64.8(7)
Bi1 O1 O3 5_5545 1_5655 120.2(8) 113.0(12) 129.8(9)
Bi1 O1 O3 5_5545 5_4535 88.9(7) 87.2(8) 90.9(6)
Bi1 O1 O3 5_5545 5_4555 172.5(7) 170.6(8) 174.6(7)
Bi1 O1 O3 5_5545 5_5535 17.2(5) 17.2(5) 17.2(5)
Bi1 O1 O3 5_5545 5_5555 115.1(8) 110.0(6) 117.4(11)
Bi1 O1 O1 5_5555 1_4555 136.0(9) 125.8(8) 141.9(8)
Bi1 O1 O1 5_5555 1_5455 90.0(7) 90.0(6) 90.0(6)
Bi1 O1 O1 5_5555 1_5655 90.0(7) 90.0(6) 90.0(6)
Bi1 O1 O1 5_5555 1_6555 45.7(7) 37.6(8) 58.9(6)
Bi1 O1 O1 5_5555 5_4445 116.4(7) 112.9(7) 118.5(8)
Bi1 O1 O1 5_5555 5_4545 116.4(7) 112.9(7) 118.5(8)
Bi1 O1 O1 5_5555 5_5445 72.4(7) 71.1(8) 73.5(7)
Bi1 O1 O1 5_5555 5_5455 57.5(9) 57.5(9) 57.5(9)
Bi1 O1 O1 5_5555 5_5545 72.4(7) 71.1(8) 73.5(7)
Bi1 O1 O1 5_5555 5_5555 57.5(9) 57.5(9) 57.5(9)
Bi1 O1 O2 5_5555 1_4555 121.4(8) 113.6(8) 124.5(8)
Bi1 O1 O2 5_5555 1_4655 121.4(8) 113.6(8) 124.5(8)
Bi1 O1 O2 5_5555 . 59.5(9) 55.8(9) 65.1(6)
Bi1 O1 O2 5_5555 1_5655 59.5(9) 55.8(9) 65.1(6)
Bi1 O1 O2 5_5555 5_3545 124.2(5) 120.5(5) 127.8(6)
Bi1 O1 O3 5_5555 1_5545 121.2(8) 118.4(4) 126.9(10)
Bi1 O1 O3 5_5555 . 56.9(5) 49.0(5) 65.0(6)
Bi1 O1 O3 5_5555 1_5645 121.2(8) 118.4(4) 126.9(10)
Bi1 O1 O3 5_5555 1_5655 56.9(5) 49.0(5) 65.0(6)
Bi1 O1 O3 5_5555 5_4535 175.1(9) 167.9(7) 179.5(9)
Bi1 O1 O3 5_5555 5_5535 112.7(7) 108.6(8) 116.6(7)
Bi1 O1 O3 5_5555 5_5555 12.1(5) 12.1(5) 12.1(5)
O1 O1 O1 1_4555 1_5455 90.0(8) 90.0(7) 90.0(7)
O1 O1 O1 1_4555 1_5655 90.0(8) 90.0(7) 90.0(7)
O1 O1 O1 1_4555 1_6555 179.1(7) 178.0(7) 180.0(5)
O1 O1 O1 1_4555 5_4445 45.7(9) 44.5(9) 46.5(8)
O1 O1 O1 1_4555 5_4455 48.3(8) 48.0(8) 48.6(8)
O1 O1 O1 1_4555 5_4545 45.7(9) 44.5(9) 46.5(8)
O1 O1 O1 1_4555 5_4555 48.3(8) 48.0(8) 48.6(8)
O1 O1 O1 1_4555 5_5455 134.3(8) 133.3(8) 135.7(7)
O1 O1 O1 1_4555 5_5555 134.3(8) 133.3(8) 135.7(7)
O1 O1 O2 1_4555 1_4555 44.7(13) 43.2(13) 46.9(14)
O1 O1 O2 1_4555 1_4655 44.7(13) 43.2(13) 46.9(14)
O1 O1 O2 1_4555 . 135.3(13) 133.1(14) 136.8(12)
O1 O1 O2 1_4555 1_5655 135.3(13) 133.1(14) 136.8(12)
O1 O1 O2 1_4555 5_5555 177.7(5) 175.4(6) 179.4(4)
O1 O1 O3 1_4555 1_5545 89.2(6) 86.3(9) 94.4(4)
O1 O1 O3 1_4555 . 91.4(6) 88.1(7) 94.5(9)
O1 O1 O3 1_4555 1_5645 89.2(6) 86.3(9) 94.4(4)
O1 O1 O3 1_4555 1_5655 91.4(6) 88.1(7) 94.5(9)
O1 O1 O3 1_4555 5_4535 55.6(6) 53.7(5) 57.1(7)
O1 O1 O3 1_4555 5_4555 54.8(6) 51.9(7) 57.7(6)
O1 O1 O3 1_4555 5_5555 125.9(8) 121.5(10) 133.1(6)
O1 O1 O1 1_5455 1_5655 180.0(5) 180.0(5) 180.0(5)
O1 O1 O1 1_5455 1_6555 90.0(5) 90 90
O1 O1 O1 1_5455 5_4445 44.5(8) 43.8(8) 45.7(7)
O1 O1 O1 1_5455 5_4455 42.0(8) 41.7(8) 42.2(8)
O1 O1 O1 1_5455 5_4545 135.5(10) 134.3(8) 136.2(10)
O1 O1 O1 1_5455 5_4555 138.0(10) 137.8(9) 138.3(10)
O1 O1 O1 1_5455 5_5445 42.0(8) 41.7(8) 42.2(8)
O1 O1 O1 1_5455 5_5455 44.5(8) 43.8(8) 45.7(7)
O1 O1 O1 1_5455 5_5545 138.0(10) 137.8(9) 138.3(10)
O1 O1 O1 1_5455 5_5555 135.5(10) 134.3(8) 136.2(10)
O1 O1 O2 1_5455 1_4555 45.3(13) 43.1(14) 46.8(13)
O1 O1 O2 1_5455 1_4655 134.7(15) 133.2(17) 136.9(19)
O1 O1 O2 1_5455 . 45.3(13) 43.1(14) 46.8(13)
O1 O1 O2 1_5455 1_5655 134.7(15) 133.2(17) 136.9(19)
O1 O1 O2 1_5455 5_3545 90.0(3) 90.0(3) 90.0(3)
O1 O1 O2 1_5455 5_5555 90.0(3) 90.0(4) 90.0(4)
O1 O1 O3 1_5455 1_5545 48.6(6) 46.2(6) 52.0(5)
O1 O1 O3 1_5455 . 48.6(6) 46.2(6) 52.0(5)
O1 O1 O3 1_5455 1_5645 131.4(7) 128.0(6) 133.8(6)
O1 O1 O3 1_5455 1_5655 131.4(7) 128.0(6) 133.8(6)
O1 O1 O3 1_5455 5_4535 90.0(3) 90.0(3) 90.0(3)
O1 O1 O3 1_5455 5_4555 90.0(3) 90.0(3) 90.0(3)
O1 O1 O3 1_5455 5_5535 90.0(3) 90.0(3) 90.0(3)
O1 O1 O3 1_5455 5_5555 90.0(3) 90.0(5) 90.0(5)
O1 O1 O1 1_5655 1_6555 90.0(5) 90 90
O1 O1 O1 1_5655 5_4445 135.5(10) 134.3(8) 136.2(10)
O1 O1 O1 1_5655 5_4455 138.0(10) 137.8(9) 138.3(10)
O1 O1 O1 1_5655 5_4545 44.5(8) 43.8(8) 45.7(7)
O1 O1 O1 1_5655 5_4555 42.0(8) 41.7(8) 42.2(8)
O1 O1 O1 1_5655 5_5445 138.0(10) 137.8(9) 138.3(10)
O1 O1 O1 1_5655 5_5455 135.5(10) 134.3(8) 136.2(10)
O1 O1 O1 1_5655 5_5545 42.0(8) 41.7(8) 42.2(8)
O1 O1 O1 1_5655 5_5555 44.5(8) 43.8(8) 45.7(7)
O1 O1 O2 1_5655 1_4555 134.7(15) 133.2(17) 136.9(19)
O1 O1 O2 1_5655 1_4655 45.3(13) 43.1(14) 46.8(13)
O1 O1 O2 1_5655 . 134.7(15) 133.2(17) 136.9(19)
O1 O1 O2 1_5655 1_5655 45.3(13) 43.1(14) 46.8(13)
O1 O1 O2 1_5655 5_3545 90.0(3) 90.0(3) 90.0(3)
O1 O1 O2 1_5655 5_5555 90.0(3) 90.0(4) 90.0(4)
O1 O1 O3 1_5655 1_5545 131.4(7) 128.0(6) 133.8(6)
O1 O1 O3 1_5655 . 131.4(7) 128.0(6) 133.8(6)
O1 O1 O3 1_5655 1_5645 48.6(6) 46.2(6) 52.0(5)
O1 O1 O3 1_5655 1_5655 48.6(6) 46.2(6) 52.0(5)
O1 O1 O3 1_5655 5_4535 90.0(3) 90.0(3) 90.0(3)
O1 O1 O3 1_5655 5_4555 90.0(3) 90.0(3) 90.0(3)
O1 O1 O3 1_5655 5_5535 90.0(3) 90.0(3) 90.0(3)
O1 O1 O3 1_5655 5_5555 90.0(3) 90.0(5) 90.0(5)
O1 O1 O1 1_6555 5_4445 134.3(8) 133.3(8) 135.7(7)
O1 O1 O1 1_6555 5_4545 134.3(8) 133.3(8) 135.7(7)
O1 O1 O1 1_6555 5_5445 48.3(8) 48.0(8) 48.6(8)
O1 O1 O1 1_6555 5_5455 45.7(9) 44.5(9) 46.5(8)
O1 O1 O1 1_6555 5_5545 48.3(8) 48.0(8) 48.6(8)
O1 O1 O1 1_6555 5_5555 45.7(9) 44.5(9) 46.5(8)
O1 O1 O2 1_6555 1_4555 135.3(13) 133.1(14) 136.8(12)
O1 O1 O2 1_6555 1_4655 135.3(13) 133.1(14) 136.8(12)
O1 O1 O2 1_6555 . 44.7(13) 43.2(13) 46.9(14)
O1 O1 O2 1_6555 1_5655 44.7(13) 43.2(13) 46.9(14)
O1 O1 O2 1_6555 5_3545 177.7(5) 175.4(6) 179.4(4)
O1 O1 O3 1_6555 1_5545 91.4(6) 88.1(7) 94.5(9)
O1 O1 O3 1_6555 . 89.2(6) 86.3(9) 94.4(4)
O1 O1 O3 1_6555 1_5645 91.4(6) 88.1(7) 94.5(9)
O1 O1 O3 1_6555 1_5655 89.2(6) 86.3(9) 94.4(4)
O1 O1 O3 1_6555 5_4535 125.9(8) 121.5(10) 133.1(6)
O1 O1 O3 1_6555 5_5535 54.8(6) 51.9(7) 57.7(6)
O1 O1 O3 1_6555 5_5555 55.6(6) 53.7(5) 57.1(7)
O1 O1 O1 5_4445 5_4545 90.9(11) 88.5(10) 92.4(10)
O1 O1 O1 5_4445 5_5445 86.1(9) 85.0(9) 87.2(10)
O1 O1 O1 5_4445 5_5545 172.6(9) 172.1(9) 173.3(9)
O1 O1 O2 5_4445 . 89.9(12) 88.4(12) 91.6(12)
O1 O1 O2 5_4445 1_5655 176.2(10) 175.8(10) 176.7(9)
O1 O1 O2 5_4445 5_3545 45.5(5) 44.3(6) 46.3(4)
O1 O1 O3 5_4445 . 66.9(5) 62.2(6) 69.1(5)
O1 O1 O3 5_4445 1_5655 119.8(8) 113.2(7) 122.5(9)
O1 O1 O3 5_4445 5_4535 62.3(5) 59.6(6) 64.8(7)
O1 O1 O3 5_4445 5_5535 110.8(6) 110.6(6) 111.2(7)
O1 O1 O1 5_4455 5_4555 96.1(10) 95.6(10) 96.7(10)
O1 O1 O1 5_4455 5_5455 86.1(8) 85.0(8) 87.2(8)
O1 O1 O1 5_4455 5_5555 172.6(8) 172.1(8) 173.3(8)
O1 O1 O2 5_4455 5_5555 131.5(4) 131.1(4) 131.8(3)
O1 O1 O3 5_4455 1_5545 67.2(4) 64.8(4) 69.1(4)
O1 O1 O3 5_4455 1_5645 122.2(6) 120.2(7) 124.3(7)
O1 O1 O3 5_4455 5_4555 64.3(5) 63.4(5) 65.8(5)
O1 O1 O3 5_4455 5_5555 111.9(5) 110.3(5) 113.8(5)
O1 O1 O1 5_4545 5_5445 172.6(9) 172.1(9) 173.3(9)
O1 O1 O1 5_4545 5_5545 86.1(9) 85.0(9) 87.2(10)
O1 O1 O2 5_4545 . 176.2(10) 175.8(10) 176.7(9)
O1 O1 O2 5_4545 1_5655 89.9(12) 88.4(12) 91.6(12)
O1 O1 O2 5_4545 5_3545 45.5(5) 44.3(6) 46.3(4)
O1 O1 O3 5_4545 . 119.8(8) 113.2(7) 122.5(9)
O1 O1 O3 5_4545 1_5655 66.9(5) 62.2(6) 69.1(5)
O1 O1 O3 5_4545 5_4535 62.3(5) 59.6(6) 64.8(7)
O1 O1 O3 5_4545 5_5535 110.8(6) 110.6(6) 111.2(7)
O1 O1 O1 5_4555 5_5455 172.6(8) 172.1(8) 173.3(8)
O1 O1 O1 5_4555 5_5555 86.1(8) 85.0(8) 87.2(8)
O1 O1 O2 5_4555 5_5555 131.5(4) 131.1(4) 131.8(3)
O1 O1 O3 5_4555 1_5545 122.2(6) 120.2(7) 124.3(7)
O1 O1 O3 5_4555 1_5645 67.2(4) 64.8(4) 69.1(4)
O1 O1 O3 5_4555 5_4555 64.3(5) 63.4(5) 65.8(5)
O1 O1 O3 5_4555 5_5555 111.9(5) 110.3(5) 113.8(5)
O1 O1 O1 5_5445 5_5545 96.1(10) 95.6(10) 96.7(10)
O1 O1 O2 5_5445 5_3545 131.5(4) 131.1(4) 131.8(3)
O1 O1 O3 5_5445 . 67.2(4) 64.8(4) 69.1(4)
O1 O1 O3 5_5445 1_5655 122.2(6) 120.2(7) 124.3(7)
O1 O1 O3 5_5445 5_4535 111.9(5) 110.3(5) 113.8(5)
O1 O1 O3 5_5445 5_5535 64.3(5) 63.4(5) 65.8(5)
O1 O1 O1 5_5455 5_5555 90.9(11) 88.5(10) 92.4(10)
O1 O1 O2 5_5455 1_4555 89.9(12) 88.4(12) 91.6(12)
O1 O1 O2 5_5455 1_4655 176.2(10) 175.8(10) 176.7(9)
O1 O1 O2 5_5455 5_5555 45.5(5) 44.3(6) 46.3(4)
O1 O1 O3 5_5455 1_5545 66.9(5) 62.2(6) 69.1(5)
O1 O1 O3 5_5455 1_5645 119.8(8) 113.2(7) 122.5(9)
O1 O1 O3 5_5455 5_4555 110.8(6) 110.6(6) 111.2(7)
O1 O1 O3 5_5455 5_5555 62.3(5) 59.6(6) 64.8(7)
O1 O1 O2 5_5545 5_3545 131.5(4) 131.1(4) 131.8(3)
O1 O1 O3 5_5545 . 122.2(6) 120.2(7) 124.3(7)
O1 O1 O3 5_5545 1_5655 67.2(4) 64.8(4) 69.1(4)
O1 O1 O3 5_5545 5_4535 111.9(5) 110.3(5) 113.8(5)
O1 O1 O3 5_5545 5_5535 64.3(5) 63.4(5) 65.8(5)
O1 O1 O2 5_5555 1_4555 176.2(10) 175.8(10) 176.7(9)
O1 O1 O2 5_5555 1_4655 89.9(12) 88.4(12) 91.6(12)
O1 O1 O2 5_5555 5_5555 45.5(5) 44.3(6) 46.3(4)
O1 O1 O3 5_5555 1_5545 119.8(8) 113.2(7) 122.5(9)
O1 O1 O3 5_5555 1_5645 66.9(5) 62.2(6) 69.1(5)
O1 O1 O3 5_5555 5_4555 110.8(6) 110.6(6) 111.2(7)
O1 O1 O3 5_5555 5_5555 62.3(5) 59.6(6) 64.8(7)
O2 O1 O2 1_4555 1_4655 89.5(16) 86.4(18) 93.7(19)
O2 O1 O2 1_4555 . 90.5(14) 89.4(16) 91.1(12)
O2 O1 O2 1_4555 1_5655 177.4(15) 176.3(18) 180.0(5)
O2 O1 O3 1_4555 1_5545 61.0(6) 60.4(4) 62.2(7)
O2 O1 O3 1_4555 . 62.5(6) 59.7(5) 65.3(8)
O2 O1 O3 1_4555 1_5645 117.0(9) 113.6(12) 120.4(12)
O2 O1 O3 1_4555 1_5655 119.0(9) 115.8(13) 122.0(12)
O2 O1 O3 1_4555 5_5555 113.5(6) 112.2(7) 115.2(5)
O2 O1 O2 1_4655 . 177.4(15) 176.3(18) 180.0(5)
O2 O1 O2 1_4655 1_5655 90.5(14) 89.4(16) 91.1(12)
O2 O1 O3 1_4655 1_5545 117.0(9) 113.6(12) 120.4(12)
O2 O1 O3 1_4655 . 119.0(9) 115.8(13) 122.0(12)
O2 O1 O3 1_4655 1_5645 61.0(6) 60.4(4) 62.2(7)
O2 O1 O3 1_4655 1_5655 62.5(6) 59.7(5) 65.3(8)
O2 O1 O3 1_4655 5_5555 113.5(6) 112.2(7) 115.2(5)
O2 O1 O2 . 1_5655 89.5(16) 86.4(18) 93.7(19)
O2 O1 O3 . 1_5545 62.5(6) 59.7(5) 65.3(8)
O2 O1 O3 . . 61.0(6) 60.4(4) 62.2(7)
O2 O1 O3 . 1_5645 119.0(9) 115.8(13) 122.0(12)
O2 O1 O3 . 1_5655 117.0(9) 113.6(12) 120.4(12)
O2 O1 O3 . 5_4535 113.5(6) 112.2(7) 115.2(5)
O2 O1 O3 1_5655 1_5545 119.0(9) 115.8(13) 122.0(12)
O2 O1 O3 1_5655 . 117.0(9) 113.6(12) 120.4(12)
O2 O1 O3 1_5655 1_5645 62.5(6) 59.7(5) 65.3(8)
O2 O1 O3 1_5655 1_5655 61.0(6) 60.4(4) 62.2(7)
O2 O1 O3 1_5655 5_4535 113.5(6) 112.2(7) 115.2(5)
O2 O1 O3 5_3545 . 89.5(4) 85.1(4) 93.5(5)
O2 O1 O3 5_3545 1_5655 89.5(4) 85.1(4) 93.5(5)
O2 O1 O3 5_3545 5_4535 48.7(5) 47.4(5) 49.7(5)
O2 O1 O3 5_3545 5_5535 123.1(6) 122.9(6) 123.5(7)
O2 O1 O3 5_5555 1_5545 89.5(4) 85.1(4) 93.5(5)
O2 O1 O3 5_5555 1_5645 89.5(4) 85.1(4) 93.5(5)
O2 O1 O3 5_5555 5_4555 123.1(6) 122.9(6) 123.5(7)
O2 O1 O3 5_5555 5_5555 48.7(5) 47.4(5) 49.7(5)
O3 O1 O3 1_5545 . 95.4(7) 93.3(6) 99.5(7)
O3 O1 O3 1_5545 1_5645 82.8(7) 76.0(6) 87.6(8)
O3 O1 O3 1_5545 1_5655 176.0(10) 174.1(15) 180.0(5)
O3 O1 O3 1_5545 5_4555 131.4(5) 128.1(6) 134.7(4)
O3 O1 O3 1_5545 5_5555 128.9(6) 121.3(5) 133.3(8)
O3 O1 O3 . 1_5645 176.0(10) 174.1(15) 180.0(5)
O3 O1 O3 . 1_5655 82.8(7) 76.0(6) 87.6(8)
O3 O1 O3 . 5_4535 128.9(6) 121.3(5) 133.3(8)
O3 O1 O3 . 5_5535 131.4(5) 128.1(6) 134.7(4)
O3 O1 O3 1_5645 1_5655 95.4(7) 93.3(6) 99.5(7)
O3 O1 O3 1_5645 5_4555 131.4(5) 128.1(6) 134.7(4)
O3 O1 O3 1_5645 5_5555 128.9(6) 121.3(5) 133.3(8)
O3 O1 O3 1_5655 5_4535 128.9(6) 121.3(5) 133.3(8)
O3 O1 O3 1_5655 5_5535 131.4(5) 128.1(6) 134.7(4)
O3 O1 O3 5_4535 5_5535 74.4(7) 73.8(7) 75.4(7)
O3 O1 O3 5_4555 5_5555 74.4(6) 73.8(5) 75.4(6)
Fe1 O2 Fe1 . 1_6555 161.2(5) 151.5(6) 178.7(4)
Fe1 O2 Pb1 . 5_5445 90.2(11) 78.4(7) 105.8(14)
Fe1 O2 Pb1 . 5_5455 88.0(12) 77.5(10) 96.2(19)
Fe1 O2 Pb1 . 5_5545 90.2(11) 78.4(7) 105.8(14)
Fe1 O2 Pb1 . 5_5555 88.0(12) 77.5(10) 96.2(19)
Fe1 O2 Bi1 . 5_5445 90.2(11) 78.5(7) 105.2(14)
Fe1 O2 Bi1 . 5_5455 88.1(12) 77.5(10) 96.3(19)
Fe1 O2 Bi1 . 5_5545 90.2(11) 78.5(7) 105.2(14)
Fe1 O2 Bi1 . 5_5555 88.1(12) 77.5(10) 96.3(19)
Fe1 O2 O1 . 1_5455 45.7(10) 43.9(7) 48.8(11)
Fe1 O2 O1 . . 45.7(10) 43.9(7) 48.8(11)
Fe1 O2 O1 . 1_6455 134.3(10) 131.4(12) 136.5(7)
Fe1 O2 O1 . 1_6555 134.3(10) 131.4(12) 136.5(7)
Fe1 O2 O1 . 5_4445 19.7(7) 18.4(8) 20.5(6)
Fe1 O2 O1 . 5_6455 171.5(9) 170.6(9) 172.4(8)
Fe1 O2 O2 . 1_4555 8.9(4) 0.0(5) 14.8(5)
Fe1 O2 O2 . 1_5455 90.0(14) 90.0(12) 90.0(12)
Fe1 O2 O2 . 1_5655 90.0(14) 90.0(12) 90.0(12)
Fe1 O2 O2 . 1_6555 171.1(4) 165.3(6) 180.0(5)
Fe1 O2 O3 . 1_5545 46.7(9) 35.3(7) 63.1(17)
Fe1 O2 O3 . . 46.6(10) 35.6(7) 65.5(13)
Fe1 O2 O3 . 1_6545 133.3(9) 115.8(8) 148.2(17)
Fe1 O2 O3 . 1_6555 129.1(9) 116.2(8) 144.0(17)
Fe1 O2 Pb1 1_6555 5_5445 87.9(12) 77.5(10) 96.2(19)
Fe1 O2 Pb1 1_6555 5_5455 90.3(11) 78.4(7) 105.8(14)
Fe1 O2 Pb1 1_6555 5_5545 87.9(12) 77.5(10) 96.2(19)
Fe1 O2 Pb1 1_6555 5_5555 90.3(11) 78.4(7) 105.8(14)
Fe1 O2 Bi1 1_6555 5_5445 88.0(12) 77.5(10) 96.3(19)
Fe1 O2 Bi1 1_6555 5_5455 90.2(11) 78.5(7) 105.2(14)
Fe1 O2 Bi1 1_6555 5_5545 88.0(12) 77.5(10) 96.3(19)
Fe1 O2 Bi1 1_6555 5_5555 90.2(11) 78.5(7) 105.2(14)
Fe1 O2 O1 1_6555 1_5455 134.3(10) 131.4(12) 136.5(7)
Fe1 O2 O1 1_6555 . 134.3(10) 131.4(12) 136.5(7)
Fe1 O2 O1 1_6555 1_6455 45.7(10) 43.9(7) 48.8(11)
Fe1 O2 O1 1_6555 1_6555 45.7(10) 43.9(7) 48.8(11)
Fe1 O2 O1 1_6555 5_4445 171.5(9) 170.6(9) 172.4(8)
Fe1 O2 O1 1_6555 5_6455 19.7(7) 18.4(8) 20.5(6)
Fe1 O2 O2 1_6555 1_4555 171.0(4) 165.3(6) 180.0(5)
Fe1 O2 O2 1_6555 1_5455 90.0(14) 90.0(12) 90.0(12)
Fe1 O2 O2 1_6555 1_5655 90.0(14) 90.0(12) 90.0(12)
Fe1 O2 O2 1_6555 1_6555 9.0(4) 0.0(5) 14.8(5)
Fe1 O2 O3 1_6555 1_5545 128.9(9) 116.2(8) 144.0(17)
Fe1 O2 O3 1_6555 . 133.6(9) 115.8(8) 148.2(17)
Fe1 O2 O3 1_6555 1_6545 46.5(10) 35.6(7) 65.5(13)
Fe1 O2 O3 1_6555 1_6555 46.9(9) 35.3(7) 63.1(17)
Pb1 O2 Pb1 5_5445 5_5455 89.8(5) 87.8(4) 95.5(3)
Pb1 O2 Pb1 5_5445 5_5545 90.0(5) 68.1(4) 107.5(7)
Pb1 O2 Pb1 5_5445 5_5555 167.3(6) 161.7(6) 179.1(4)
Pb1 O2 Bi1 5_5445 5_5445 0.1(6) 0.0(5) 0.8(6)
Pb1 O2 Bi1 5_5445 5_5455 89.7(5) 87.9(4) 95.5(3)
Pb1 O2 Bi1 5_5445 5_5545 90.1(5) 68.1(4) 107.6(7)
Pb1 O2 Bi1 5_5445 5_5555 167.3(6) 161.5(7) 179.1(4)
Pb1 O2 O1 5_5445 1_5455 60.1(9) 56.2(11) 66.8(8)
Pb1 O2 O1 5_5445 . 119.3(13) 114.6(15) 126.7(14)
Pb1 O2 O1 5_5445 1_6455 60.5(8) 49.2(8) 69.2(8)
Pb1 O2 O1 5_5445 1_6555 120.1(15) 114.0(17) 127(2)
Pb1 O2 O1 5_5445 5_4445 91.7(14) 90.6(17) 93.0(11)
Pb1 O2 O1 5_5445 5_6455 94.0(13) 92.6(14) 95.3(11)
Pb1 O2 O2 5_5445 1_4555 89.1(9) 87.5(4) 91.9(18)
Pb1 O2 O2 5_5445 1_5455 45.0(3) 36.3(4) 56.0(3)
Pb1 O2 O2 5_5445 1_5655 135.0(3) 124.0(3) 143.7(5)
Pb1 O2 O2 5_5445 1_6555 90.2(10) 82.4(11) 92.5(4)
Pb1 O2 O3 5_5445 1_5545 57.8(6) 51.1(6) 65.0(9)
Pb1 O2 O3 5_5445 . 121.4(12) 116.9(13) 130.4(13)
Pb1 O2 O3 5_5445 1_6545 58.3(6) 50.4(6) 65.6(9)
Pb1 O2 O3 5_5445 1_6555 120.1(11) 113.5(13) 127.1(18)
Pb1 O2 Pb1 5_5455 5_5545 167.3(6) 161.7(7) 179.1(4)
Pb1 O2 Pb1 5_5455 5_5555 90.3(5) 68.1(4) 107.5(7)
Pb1 O2 Bi1 5_5455 5_5445 89.7(5) 87.9(4) 95.5(3)
Pb1 O2 Bi1 5_5455 5_5455 0.1(6) 0.0(5) 0.8(6)
Pb1 O2 Bi1 5_5455 5_5545 167.3(6) 161.5(7) 179.1(4)
Pb1 O2 Bi1 5_5455 5_5555 90.3(5) 68.1(4) 107.6(7)
Pb1 O2 O1 5_5455 1_5455 60.5(8) 49.2(8) 69.2(8)
Pb1 O2 O1 5_5455 . 120.2(15) 114.0(17) 127(2)
Pb1 O2 O1 5_5455 1_6455 60.0(9) 56.2(11) 66.8(8)
Pb1 O2 O1 5_5455 1_6555 119.3(13) 114.6(15) 126.7(14)
Pb1 O2 O1 5_5455 5_4445 94.0(13) 92.6(14) 95.3(11)
Pb1 O2 O1 5_5455 5_6455 91.7(14) 90.6(17) 93.0(11)
Pb1 O2 O2 5_5455 1_4555 90.3(10) 82.4(11) 92.5(4)
Pb1 O2 O2 5_5455 1_5455 44.9(3) 36.3(4) 56.0(3)
Pb1 O2 O2 5_5455 1_5655 135.1(3) 124.0(3) 143.7(5)
Pb1 O2 O2 5_5455 1_6555 89.1(9) 87.5(4) 91.9(18)
Pb1 O2 O3 5_5455 1_5545 120.0(11) 113.5(13) 127.1(18)
Pb1 O2 O3 5_5455 . 58.4(6) 50.4(6) 65.6(9)
Pb1 O2 O3 5_5455 1_6545 121.4(12) 116.9(13) 130.4(13)
Pb1 O2 O3 5_5455 1_6555 57.9(6) 51.1(6) 65.0(9)
Pb1 O2 Pb1 5_5545 5_5555 89.8(5) 87.8(4) 95.5(3)
Pb1 O2 Bi1 5_5545 5_5445 90.1(5) 68.1(4) 107.6(7)
Pb1 O2 Bi1 5_5545 5_5455 167.3(6) 161.5(7) 179.1(4)
Pb1 O2 Bi1 5_5545 5_5545 0.1(6) 0.0(5) 0.8(6)
Pb1 O2 Bi1 5_5545 5_5555 89.7(5) 87.9(4) 95.5(3)
Pb1 O2 O1 5_5545 1_5455 119.3(13) 114.6(15) 126.7(14)
Pb1 O2 O1 5_5545 . 60.1(9) 56.2(11) 66.8(8)
Pb1 O2 O1 5_5545 1_6455 120.1(15) 114.0(17) 127(2)
Pb1 O2 O1 5_5545 1_6555 60.5(8) 49.2(8) 69.2(8)
Pb1 O2 O1 5_5545 5_4445 91.7(14) 90.6(17) 93.0(11)
Pb1 O2 O1 5_5545 5_6455 94.0(13) 92.6(14) 95.3(11)
Pb1 O2 O2 5_5545 1_4555 89.1(9) 87.5(4) 91.9(18)
Pb1 O2 O2 5_5545 1_5455 135.0(3) 124.0(3) 143.7(5)
Pb1 O2 O2 5_5545 1_5655 45.0(3) 36.3(4) 56.0(3)
Pb1 O2 O2 5_5545 1_6555 90.2(10) 82.4(11) 92.5(4)
Pb1 O2 O3 5_5545 1_5545 57.8(6) 51.1(6) 65.0(9)
Pb1 O2 O3 5_5545 . 121.4(12) 116.9(13) 130.4(13)
Pb1 O2 O3 5_5545 1_6545 58.3(6) 50.4(6) 65.6(9)
Pb1 O2 O3 5_5545 1_6555 120.1(11) 113.5(13) 127.1(18)
Pb1 O2 Bi1 5_5555 5_5445 167.3(6) 161.5(7) 179.1(4)
Pb1 O2 Bi1 5_5555 5_5455 90.3(5) 68.1(4) 107.6(7)
Pb1 O2 Bi1 5_5555 5_5545 89.7(5) 87.9(4) 95.5(3)
Pb1 O2 Bi1 5_5555 5_5555 0.1(6) 0.0(5) 0.8(6)
Pb1 O2 O1 5_5555 1_5455 120.2(15) 114.0(17) 127(2)
Pb1 O2 O1 5_5555 . 60.5(8) 49.2(8) 69.2(8)
Pb1 O2 O1 5_5555 1_6455 119.3(13) 114.6(15) 126.7(14)
Pb1 O2 O1 5_5555 1_6555 60.0(9) 56.2(11) 66.8(8)
Pb1 O2 O1 5_5555 5_4445 94.0(13) 92.6(14) 95.3(11)
Pb1 O2 O1 5_5555 5_6455 91.7(14) 90.6(17) 93.0(11)
Pb1 O2 O2 5_5555 1_4555 90.3(10) 82.4(11) 92.5(4)
Pb1 O2 O2 5_5555 1_5455 135.1(3) 124.0(3) 143.7(5)
Pb1 O2 O2 5_5555 1_5655 44.9(3) 36.3(4) 56.0(3)
Pb1 O2 O2 5_5555 1_6555 89.1(9) 87.5(4) 91.9(18)
Pb1 O2 O3 5_5555 1_5545 120.0(11) 113.5(13) 127.1(18)
Pb1 O2 O3 5_5555 . 58.4(6) 50.4(6) 65.6(9)
Pb1 O2 O3 5_5555 1_6545 121.4(12) 116.9(13) 130.4(13)
Pb1 O2 O3 5_5555 1_6555 57.9(6) 51.1(6) 65.0(9)
Bi1 O2 Bi1 5_5445 5_5455 89.6(5) 87.9(4) 95.0(3)
Bi1 O2 Bi1 5_5445 5_5545 90.2(5) 68.0(4) 107.8(7)
Bi1 O2 Bi1 5_5445 5_5555 167.2(6) 161.5(5) 179.1(4)
Bi1 O2 O1 5_5445 1_5455 60.0(9) 56.2(11) 66.9(8)
Bi1 O2 O1 5_5445 . 119.2(13) 114.6(15) 126.6(14)
Bi1 O2 O1 5_5445 1_6455 60.6(8) 49.3(8) 69.2(8)
Bi1 O2 O1 5_5445 1_6555 120.2(15) 114.0(17) 127(2)
Bi1 O2 O1 5_5445 5_4445 91.3(14) 90.3(17) 92.4(11)
Bi1 O2 O1 5_5445 5_6455 94.0(13) 92.6(14) 95.3(11)
Bi1 O2 O2 5_5445 1_4555 89.1(9) 87.5(4) 91.6(18)
Bi1 O2 O2 5_5445 1_5455 44.9(3) 36.1(4) 56.0(3)
Bi1 O2 O2 5_5445 1_5655 135.1(3) 124.0(3) 143.9(5)
Bi1 O2 O2 5_5445 1_6555 90.3(10) 83.0(12) 92.5(4)
Bi1 O2 O3 5_5445 1_5545 57.8(6) 51.1(6) 65.0(9)
Bi1 O2 O3 5_5445 . 121.3(12) 116.8(14) 130.5(13)
Bi1 O2 O3 5_5445 1_6545 58.4(6) 50.4(6) 65.6(9)
Bi1 O2 O3 5_5445 1_6555 120.1(11) 113.6(13) 127.1(18)
Bi1 O2 Bi1 5_5455 5_5545 167.2(6) 161.5(7) 179.1(4)
Bi1 O2 Bi1 5_5455 5_5555 90.4(5) 68.0(4) 107.8(7)
Bi1 O2 O1 5_5455 1_5455 60.5(8) 49.3(8) 69.2(8)
Bi1 O2 O1 5_5455 . 120.3(15) 114.0(17) 127(2)
Bi1 O2 O1 5_5455 1_6455 59.9(9) 56.2(11) 66.9(8)
Bi1 O2 O1 5_5455 1_6555 119.3(13) 114.6(15) 126.6(14)
Bi1 O2 O1 5_5455 5_4445 94.0(13) 92.6(14) 95.3(11)
Bi1 O2 O1 5_5455 5_6455 91.3(14) 90.3(17) 92.4(11)
Bi1 O2 O2 5_5455 1_4555 90.3(10) 83.0(12) 92.5(4)
Bi1 O2 O2 5_5455 1_5455 44.8(3) 36.1(4) 56.0(3)
Bi1 O2 O2 5_5455 1_5655 135.2(3) 124.0(3) 143.9(5)
Bi1 O2 O2 5_5455 1_6555 89.1(9) 87.5(4) 91.6(18)
Bi1 O2 O3 5_5455 1_5545 120.0(11) 113.6(13) 127.1(18)
Bi1 O2 O3 5_5455 . 58.5(6) 50.4(6) 65.6(9)
Bi1 O2 O3 5_5455 1_6545 121.3(12) 116.8(14) 130.5(13)
Bi1 O2 O3 5_5455 1_6555 57.9(6) 51.1(6) 65.0(9)
Bi1 O2 Bi1 5_5545 5_5555 89.6(5) 87.9(4) 95.0(3)
Bi1 O2 O1 5_5545 1_5455 119.2(13) 114.6(15) 126.6(14)
Bi1 O2 O1 5_5545 . 60.0(9) 56.2(11) 66.9(8)
Bi1 O2 O1 5_5545 1_6455 120.2(15) 114.0(17) 127(2)
Bi1 O2 O1 5_5545 1_6555 60.6(8) 49.3(8) 69.2(8)
Bi1 O2 O1 5_5545 5_4445 91.3(14) 90.3(17) 92.4(11)
Bi1 O2 O1 5_5545 5_6455 94.0(13) 92.6(14) 95.3(11)
Bi1 O2 O2 5_5545 1_4555 89.1(9) 87.5(4) 91.6(18)
Bi1 O2 O2 5_5545 1_5455 135.1(3) 124.0(3) 143.9(5)
Bi1 O2 O2 5_5545 1_5655 44.9(3) 36.1(4) 56.0(3)
Bi1 O2 O2 5_5545 1_6555 90.3(10) 83.0(12) 92.5(4)
Bi1 O2 O3 5_5545 1_5545 57.8(6) 51.1(6) 65.0(9)
Bi1 O2 O3 5_5545 . 121.3(12) 116.8(14) 130.5(13)
Bi1 O2 O3 5_5545 1_6545 58.4(6) 50.4(6) 65.6(9)
Bi1 O2 O3 5_5545 1_6555 120.1(11) 113.6(13) 127.1(18)
Bi1 O2 O1 5_5555 1_5455 120.3(15) 114.0(17) 127(2)
Bi1 O2 O1 5_5555 . 60.5(8) 49.3(8) 69.2(8)
Bi1 O2 O1 5_5555 1_6455 119.3(13) 114.6(15) 126.6(14)
Bi1 O2 O1 5_5555 1_6555 59.9(9) 56.2(11) 66.9(8)
Bi1 O2 O1 5_5555 5_4445 94.0(13) 92.6(14) 95.3(11)
Bi1 O2 O1 5_5555 5_6455 91.3(14) 90.3(17) 92.4(11)
Bi1 O2 O2 5_5555 1_4555 90.3(10) 83.0(12) 92.5(4)
Bi1 O2 O2 5_5555 1_5455 135.2(3) 124.0(3) 143.9(5)
Bi1 O2 O2 5_5555 1_5655 44.8(3) 36.1(4) 56.0(3)
Bi1 O2 O2 5_5555 1_6555 89.1(9) 87.5(4) 91.6(18)
Bi1 O2 O3 5_5555 1_5545 120.0(11) 113.6(13) 127.1(18)
Bi1 O2 O3 5_5555 . 58.5(6) 50.4(6) 65.6(9)
Bi1 O2 O3 5_5555 1_6545 121.3(12) 116.8(14) 130.5(13)
Bi1 O2 O3 5_5555 1_6555 57.9(6) 51.1(6) 65.0(9)
O1 O2 O1 1_5455 . 89.5(16) 86.4(17) 93.7(18)
O1 O2 O1 1_5455 1_6455 90.5(8) 87.8(8) 92.0(7)
O1 O2 O1 1_5455 1_6555 177.6(14) 175.7(9) 179.8(7)
O1 O2 O1 1_5455 5_4445 44.6(10) 44.0(11) 45.3(8)
O1 O2 O1 1_5455 5_6455 133.0(11) 132.6(10) 133.3(13)
O1 O2 O2 1_5455 1_4555 44.8(7) 43.2(9) 46.9(10)
O1 O2 O2 1_5455 1_5455 45.3(13) 43.1(14) 46.8(13)
O1 O2 O2 1_5455 1_5655 134.7(19) 133(2) 137(2)
O1 O2 O2 1_5455 1_6555 135.6(7) 133.4(13) 136.8(9)
O1 O2 O3 1_5455 1_5545 60.9(9) 59.7(4) 64.4(10)
O1 O2 O3 1_5455 . 62.1(9) 60.8(4) 65.5(10)
O1 O2 O3 1_5455 1_6545 117.9(5) 113.4(5) 121.3(6)
O1 O2 O3 1_5455 1_6555 119.6(5) 117.8(6) 120.4(4)
O1 O2 O1 . 1_6455 177.6(14) 175.7(9) 179.8(7)
O1 O2 O1 . 1_6555 90.5(8) 87.8(8) 92.0(7)
O1 O2 O1 . 5_4445 44.6(10) 44.0(11) 45.3(8)
O1 O2 O1 . 5_6455 133.0(11) 132.6(10) 133.3(13)
O1 O2 O2 . 1_4555 44.8(7) 43.2(9) 46.9(10)
O1 O2 O2 . 1_5455 134.7(19) 133(2) 137(2)
O1 O2 O2 . 1_5655 45.3(13) 43.1(14) 46.8(13)
O1 O2 O2 . 1_6555 135.6(7) 133.4(13) 136.8(9)
O1 O2 O3 . 1_5545 60.9(9) 59.7(4) 64.4(10)
O1 O2 O3 . . 62.1(9) 60.8(4) 65.5(10)
O1 O2 O3 . 1_6545 117.9(5) 113.4(5) 121.3(6)
O1 O2 O3 . 1_6555 119.6(5) 117.8(6) 120.4(4)
O1 O2 O1 1_6455 1_6555 89.4(16) 86.4(17) 93.7(18)
O1 O2 O1 1_6455 5_4445 133.0(11) 132.6(10) 133.3(13)
O1 O2 O1 1_6455 5_6455 44.6(10) 44.0(11) 45.3(8)
O1 O2 O2 1_6455 1_4555 135.6(7) 133.4(13) 136.8(9)
O1 O2 O2 1_6455 1_5455 45.3(13) 43.1(14) 46.8(13)
O1 O2 O2 1_6455 1_5655 134.7(19) 133(2) 137(2)
O1 O2 O2 1_6455 1_6555 44.7(7) 43.2(9) 46.9(10)
O1 O2 O3 1_6455 1_5545 119.5(5) 117.8(6) 120.4(4)
O1 O2 O3 1_6455 . 117.9(5) 113.4(5) 121.3(6)
O1 O2 O3 1_6455 1_6545 62.1(9) 60.8(4) 65.5(10)
O1 O2 O3 1_6455 1_6555 60.9(9) 59.7(4) 64.4(10)
O1 O2 O1 1_6555 5_4445 133.0(11) 132.6(10) 133.3(13)
O1 O2 O1 1_6555 5_6455 44.6(10) 44.0(11) 45.3(8)
O1 O2 O2 1_6555 1_4555 135.6(7) 133.4(13) 136.8(9)
O1 O2 O2 1_6555 1_5455 134.7(19) 133(2) 137(2)
O1 O2 O2 1_6555 1_5655 45.3(13) 43.1(14) 46.8(13)
O1 O2 O2 1_6555 1_6555 44.7(7) 43.2(9) 46.9(10)
O1 O2 O3 1_6555 1_5545 119.5(5) 117.8(6) 120.4(4)
O1 O2 O3 1_6555 . 117.9(5) 113.4(5) 121.3(6)
O1 O2 O3 1_6555 1_6545 62.1(9) 60.8(4) 65.5(10)
O1 O2 O3 1_6555 1_6555 60.9(9) 59.7(4) 64.4(10)
O1 O2 O2 5_4445 1_5455 90.0(15) 90.0(14) 90.0(14)
O1 O2 O2 5_4445 1_5655 90.0(15) 90.0(14) 90.0(14)
O1 O2 O2 5_4445 1_6555 174.5(3) 172.8(4) 176.3(3)
O1 O2 O3 5_4445 . 55.5(11) 54.4(12) 56.1(10)
O1 O2 O3 5_4445 1_6545 125.6(10) 122.1(9) 129.1(11)
O1 O2 O3 5_4445 1_6555 136.0(12) 134.8(13) 137.1(10)
O1 O2 O2 5_6455 1_4555 174.5(3) 172.8(4) 176.3(3)
O1 O2 O2 5_6455 1_5455 90.0(15) 90.0(16) 90.0(16)
O1 O2 O2 5_6455 1_5655 90.0(15) 90.0(16) 90.0(16)
O1 O2 O3 5_6455 1_5545 136.0(12) 134.8(13) 137.1(10)
O1 O2 O3 5_6455 . 125.6(10) 122.1(9) 129.1(11)
O1 O2 O3 5_6455 1_6545 55.5(11) 54.4(12) 56.1(10)
O2 O2 O2 1_4555 1_5455 90.0(14) 90.0(12) 90.0(12)
O2 O2 O2 1_4555 1_5655 90.0(14) 90.0(12) 90.0(12)
O2 O2 O2 1_4555 1_6555 180.0(5) 180.0(5) 180.0(5)
O2 O2 O3 1_4555 1_5545 46.7(9) 44.9(6) 50.1(9)
O2 O2 O3 1_4555 . 48.2(9) 45.6(10) 51.1(12)
O2 O2 O3 1_4555 1_6545 131.6(9) 128.9(11) 134.4(10)
O2 O2 O3 1_4555 1_6555 133.8(9) 131.5(12) 135.1(6)
O2 O2 O2 1_5455 1_5655 180.0(5) 180.0(5) 180.0(5)
O2 O2 O2 1_5455 1_6555 90.0(9) 90.00(14) 90.00(14)
O2 O2 O3 1_5455 1_5545 90.0(6) 90.00(9) 90.00(9)
O2 O2 O3 1_5455 . 90.0(6) 90.00(10) 90.00(10)
O2 O2 O3 1_5455 1_6545 90.0(6) 90.00(9) 90.00(9)
O2 O2 O3 1_5455 1_6555 90.0(6) 90.00(9) 90.00(9)
O2 O2 O2 1_5655 1_6555 90.0(9) 90.00(14) 90.00(14)
O2 O2 O3 1_5655 1_5545 90.0(6) 90.00(9) 90.00(9)
O2 O2 O3 1_5655 . 90.0(6) 90.00(10) 90.00(10)
O2 O2 O3 1_5655 1_6545 90.0(6) 90.00(9) 90.00(9)
O2 O2 O3 1_5655 1_6555 90.0(6) 90.00(9) 90.00(9)
O2 O2 O3 1_6555 1_5545 133.7(9) 131.5(12) 135.1(6)
O2 O2 O3 1_6555 . 131.6(9) 128.9(11) 134.4(10)
O2 O2 O3 1_6555 1_6545 48.3(9) 45.6(10) 51.1(12)
O2 O2 O3 1_6555 1_6555 46.7(9) 44.9(6) 50.1(9)
O3 O2 O3 1_5545 . 94.9(15) 92.1(10) 100.8(16)
O3 O2 O3 1_5545 1_6545 84.8(7) 80.4(6) 88.9(8)
O3 O2 O3 1_5545 1_6555 179.3(14) 178.9(16) 179.9(7)
O3 O2 O3 . 1_6545 176.7(15) 174.7(19) 179.9(18)
O3 O2 O3 . 1_6555 84.9(7) 80.4(7) 88.9(7)
O3 O2 O3 1_6545 1_6555 95.0(15) 92.1(11) 100.8(16)
Fe1 O3 Fe1 . 1_5565 177.9(6) 170.4(6) 180.0(5)
Fe1 O3 Pb1 . 1_4555 76.5(6) 74.8(6) 79.1(6)
Fe1 O3 Pb1 . 1_6565 109.7(6) 108.4(7) 110.5(6)
Fe1 O3 Pb1 . 5_4455 91.5(8) 72.8(6) 109.8(7)
Fe1 O3 Pb1 . 5_4555 91.5(8) 72.8(6) 109.8(7)
Fe1 O3 Pb1 . 5_5455 88.8(8) 76.0(7) 101.4(7)
Fe1 O3 Pb1 . 5_5555 88.8(8) 76.0(7) 101.4(7)
Fe1 O3 Bi1 . 1_4555 75.8(6) 74.0(7) 78.8(6)
Fe1 O3 Bi1 . . 13.3(16) 13.3(16) 13.3(16)
Fe1 O3 Bi1 . 1_6565 110.1(6) 109.0(7) 110.8(6)
Fe1 O3 Bi1 . 5_4455 91.6(8) 72.5(6) 110.6(7)
Fe1 O3 Bi1 . 5_4555 91.6(8) 72.5(6) 110.6(7)
Fe1 O3 Bi1 . 5_5455 88.8(8) 75.4(7) 101.6(7)
Fe1 O3 Bi1 . 5_5555 88.8(8) 75.4(7) 101.6(7)
Fe1 O3 O1 . 1_5455 41.4(5) 38.1(4) 43.8(6)
Fe1 O3 O1 . 1_5465 138.5(5) 136.1(6) 141.4(5)
Fe1 O3 O1 . . 41.4(5) 38.1(4) 43.8(6)
Fe1 O3 O1 . 1_5565 138.5(5) 136.1(6) 141.4(5)
Fe1 O3 O1 . 5_4445 36.4(9) 35.2(9) 38.3(9)
Fe1 O3 O1 . 5_4465 140.6(9) 138.7(8) 142.4(9)
Fe1 O3 O1 . 5_5445 33.3(8) 32.9(8) 33.5(8)
Fe1 O3 O1 . 5_5465 147.3(9) 142.0(9) 151.0(10)
Fe1 O3 O2 . 1_4555 41.9(13) 38.7(13) 44.5(13)
Fe1 O3 O2 . 1_4565 138.3(13) 133.8(13) 149.6(13)
Fe1 O3 O2 . . 42.7(13) 39.0(12) 45.1(13)
Fe1 O3 O2 . 1_5565 137.2(13) 131.1(13) 140.7(13)
Fe1 O3 O3 . 1_4555 88.9(8) 85.5(7) 90.4(7)
Fe1 O3 O3 . 1_5455 90.0(7) 90.0(6) 90.0(6)
Fe1 O3 O3 . 1_5655 90.0(7) 90.0(6) 90.0(6)
Fe1 O3 O3 . 1_6555 90.3(8) 85.6(7) 93.7(9)
Fe1 O3 Pb1 1_5565 1_4555 110.1(6) 109.2(6) 110.5(6)
Fe1 O3 Pb1 1_5565 1_6565 75.8(6) 74.6(7) 77.7(6)
Fe1 O3 Pb1 1_5565 5_4455 88.5(8) 75.8(7) 101.4(7)
Fe1 O3 Pb1 1_5565 5_4555 88.5(8) 75.8(7) 101.4(7)
Fe1 O3 Pb1 1_5565 5_5455 91.0(8) 72.0(6) 109.0(8)
Fe1 O3 Pb1 1_5565 5_5555 91.0(8) 72.0(6) 109.0(8)
Fe1 O3 Bi1 1_5565 1_4555 110.2(6) 108.9(7) 110.8(6)
Fe1 O3 Bi1 1_5565 . 176.3(18) 176.3(18) 176.3(18)
Fe1 O3 Bi1 1_5565 1_6565 75.3(6) 74.0(7) 77.4(6)
Fe1 O3 Bi1 1_5565 5_4455 88.5(8) 75.1(7) 101.6(7)
Fe1 O3 Bi1 1_5565 5_4555 88.5(8) 75.1(7) 101.6(7)
Fe1 O3 Bi1 1_5565 5_5455 91.0(8) 71.7(6) 109.6(7)
Fe1 O3 Bi1 1_5565 5_5555 91.0(8) 71.7(6) 109.6(7)
Fe1 O3 O1 1_5565 1_5455 138.5(5) 136.1(6) 141.4(5)
Fe1 O3 O1 1_5565 1_5465 41.4(5) 38.1(4) 43.8(6)
Fe1 O3 O1 1_5565 . 138.5(5) 136.1(6) 141.4(5)
Fe1 O3 O1 1_5565 1_5565 41.4(5) 38.1(4) 43.8(6)
Fe1 O3 O1 1_5565 5_4445 147.5(9) 141.7(9) 151.3(10)
Fe1 O3 O1 1_5565 5_4465 33.4(8) 33.1(8) 33.5(9)
Fe1 O3 O1 1_5565 5_5445 140.1(9) 137.5(8) 142.6(9)
Fe1 O3 O1 1_5565 5_5465 36.2(9) 35.1(9) 38.0(9)
Fe1 O3 O2 1_5565 1_4555 137.3(13) 131.7(13) 140.7(13)
Fe1 O3 O2 1_5565 1_4565 42.6(13) 38.9(12) 45.1(13)
Fe1 O3 O2 1_5565 . 137.9(13) 133.8(13) 147.4(13)
Fe1 O3 O2 1_5565 1_5565 41.7(13) 38.7(13) 44.5(13)
Fe1 O3 O3 1_5565 1_4555 90.5(8) 86.3(7) 94.2(8)
Fe1 O3 O3 1_5565 1_5455 90.0(7) 90.0(6) 90.0(6)
Fe1 O3 O3 1_5565 1_5655 90.0(7) 90.0(6) 90.0(6)
Fe1 O3 O3 1_5565 1_6555 88.7(8) 84.8(7) 90.4(7)
Pb1 O3 Pb1 1_4555 5_4455 59.9(6) 57.1(6) 62.7(6)
Pb1 O3 Pb1 1_4555 5_4555 59.9(6) 57.1(6) 62.7(6)
Pb1 O3 Pb1 1_4555 5_5455 138.2(4) 136.8(4) 139.6(4)
Pb1 O3 Pb1 1_4555 5_5555 138.2(4) 136.8(4) 139.6(4)
Pb1 O3 Bi1 1_4555 1_4555 0.4(4) 0.3(5) 0.5(4)
Pb1 O3 Bi1 1_4555 . 65.8(17) 65.8(17) 65.8(17)
Pb1 O3 Bi1 1_4555 5_4455 59.8(6) 57.1(6) 62.6(6)
Pb1 O3 Bi1 1_4555 5_4555 59.8(6) 57.1(6) 62.6(6)
Pb1 O3 Bi1 1_4555 5_5455 138.1(4) 136.8(4) 139.5(4)
Pb1 O3 Bi1 1_4555 5_5555 138.1(4) 136.8(4) 139.5(4)
Pb1 O3 O1 1_4555 1_5455 80.0(10) 77.8(10) 82.9(9)
Pb1 O3 O1 1_4555 1_5465 103.1(10) 101.9(10) 104.1(10)
Pb1 O3 O1 1_4555 . 80.0(10) 77.8(10) 82.9(9)
Pb1 O3 O1 1_4555 1_5565 103.1(10) 101.9(10) 104.1(10)
Pb1 O3 O1 1_4555 5_4445 40.1(9) 39.6(8) 40.8(9)
Pb1 O3 O1 1_4555 5_5445 109.8(10) 108.2(11) 112.0(9)
Pb1 O3 O2 1_4555 1_4565 68.4(12) 66.1(12) 70.5(13)
Pb1 O3 O2 1_4555 1_5565 151.1(14) 149.8(13) 151.7(14)
Pb1 O3 O3 1_4555 1_5455 90.0(3) 90.0(3) 90.0(3)
Pb1 O3 O3 1_4555 1_5655 90.0(3) 90.0(3) 90.0(3)
Pb1 O3 O3 1_4555 1_6555 163.7(9) 163.1(10) 164.7(8)
Pb1 O3 Pb1 1_6565 5_4455 137.6(4) 136.3(5) 139.0(4)
Pb1 O3 Pb1 1_6565 5_4555 137.6(4) 136.3(5) 139.0(4)
Pb1 O3 Pb1 1_6565 5_5455 58.7(6) 56.0(6) 61.5(6)
Pb1 O3 Pb1 1_6565 5_5555 58.7(6) 56.0(6) 61.5(6)
Pb1 O3 Bi1 1_6565 1_6565 0.4(4) 0.3(5) 0.6(4)
Pb1 O3 Bi1 1_6565 5_4455 137.6(4) 136.3(5) 138.9(4)
Pb1 O3 Bi1 1_6565 5_4555 137.6(4) 136.3(5) 138.9(4)
Pb1 O3 Bi1 1_6565 5_5455 58.7(6) 55.9(6) 61.4(6)
Pb1 O3 Bi1 1_6565 5_5555 58.7(6) 55.9(6) 61.4(6)
Pb1 O3 O1 1_6565 1_5455 102.6(10) 101.3(10) 103.7(10)
Pb1 O3 O1 1_6565 1_5465 79.1(10) 77.4(10) 81.4(9)
Pb1 O3 O1 1_6565 . 102.6(10) 101.3(10) 103.7(10)
Pb1 O3 O1 1_6565 1_5565 79.1(10) 77.4(10) 81.4(9)
Pb1 O3 O1 1_6565 5_4465 109.4(10) 108.3(11) 110.8(9)
Pb1 O3 O1 1_6565 5_5465 39.9(8) 39.5(8) 40.5(9)
Pb1 O3 O2 1_6565 1_4555 151.4(14) 150.7(13) 151.7(15)
Pb1 O3 O2 1_6565 1_4565 113.5(14) 113.5(14) 113.5(14)
Pb1 O3 O2 1_6565 . 67.5(12) 64.9(12) 69.8(12)
Pb1 O3 O3 1_6565 1_4555 163.5(9) 163.2(9) 164.0(8)
Pb1 O3 O3 1_6565 1_5455 90.0(3) 90.0(3) 90.0(3)
Pb1 O3 O3 1_6565 1_5655 90.0(3) 90.0(3) 90.0(3)
Pb1 O3 Pb1 5_4455 5_4555 89.1(6) 81.9(5) 101.7(7)
Pb1 O3 Pb1 5_4455 5_5455 88.0(6) 80.1(5) 91.8(4)
Pb1 O3 Pb1 5_4455 5_5555 163.0(11) 146.2(8) 179.3(6)
Pb1 O3 Bi1 5_4455 1_4555 59.4(4) 56.1(4) 62.8(3)
Pb1 O3 Bi1 5_4455 . 102.0(11) 102.0(11) 102.0(11)
Pb1 O3 Bi1 5_4455 1_6565 137.6(3) 136.3(4) 139.0(3)
Pb1 O3 Bi1 5_4455 5_4455 0.1(5) 0.0(5) 0.9(6)
Pb1 O3 Bi1 5_4455 5_4555 89.0(6) 82.0(5) 101.0(7)
Pb1 O3 Bi1 5_4455 5_5455 88.0(6) 79.9(5) 91.8(4)
Pb1 O3 Bi1 5_4455 5_5555 162.9(11) 145.9(8) 179.3(6)
Pb1 O3 O1 5_4455 1_5455 63.6(9) 50.7(10) 78.7(7)
Pb1 O3 O1 5_4455 1_5465 60.9(9) 45.2(8) 74.7(8)
Pb1 O3 O1 5_4455 . 119.4(11) 103.1(9) 139.3(9)
Pb1 O3 O1 5_4455 1_5565 116.8(11) 107.1(11) 126.4(13)
Pb1 O3 O1 5_4455 5_4445 80.6(7) 73.6(8) 86.4(6)
Pb1 O3 O1 5_4455 5_4465 76.7(7) 76.3(7) 77.0(8)
Pb1 O3 O1 5_4455 5_5445 125.3(6) 125.0(4) 125.5(6)
Pb1 O3 O1 5_4455 5_5465 124.4(9) 123.2(10) 126.6(7)
Pb1 O3 O2 5_4455 1_4555 59.8(8) 47.6(6) 72.2(10)
Pb1 O3 O2 5_4455 1_4565 59.6(8) 51.0(7) 73.2(10)
Pb1 O3 O2 5_4455 . 118.3(10) 103.3(11) 127.5(9)
Pb1 O3 O2 5_4455 1_5565 113.9(10) 100.3(9) 123.0(11)
Pb1 O3 O3 5_4455 1_4555 45.5(3) 43.8(2) 49.7(4)
Pb1 O3 O3 5_4455 1_5455 45.5(3) 39.1(3) 49.1(4)
Pb1 O3 O3 5_4455 1_5655 134.5(4) 130.9(5) 140.9(5)
Pb1 O3 O3 5_4455 1_6555 133.8(3) 123.8(4) 136.3(2)
Pb1 O3 Pb1 5_4555 5_5455 163.0(11) 146.2(8) 179.3(6)
Pb1 O3 Pb1 5_4555 5_5555 88.0(6) 80.1(5) 91.8(4)
Pb1 O3 Bi1 5_4555 1_4555 59.4(4) 56.1(4) 62.8(3)
Pb1 O3 Bi1 5_4555 . 102.0(11) 102.0(11) 102.0(11)
Pb1 O3 Bi1 5_4555 1_6565 137.6(3) 136.3(4) 139.0(3)
Pb1 O3 Bi1 5_4555 5_4455 89.0(6) 82.0(5) 101.0(7)
Pb1 O3 Bi1 5_4555 5_4555 0.1(5) 0.0(5) 0.9(6)
Pb1 O3 Bi1 5_4555 5_5455 162.9(11) 145.9(8) 179.3(6)
Pb1 O3 Bi1 5_4555 5_5555 88.0(6) 79.9(5) 91.8(4)
Pb1 O3 O1 5_4555 1_5455 119.4(11) 103.1(9) 139.3(9)
Pb1 O3 O1 5_4555 1_5465 116.8(11) 107.1(11) 126.4(13)
Pb1 O3 O1 5_4555 . 63.6(9) 50.7(10) 78.7(7)
Pb1 O3 O1 5_4555 1_5565 60.9(9) 45.2(8) 74.7(8)
Pb1 O3 O1 5_4555 5_4445 80.6(7) 73.6(8) 86.4(6)
Pb1 O3 O1 5_4555 5_4465 76.7(7) 76.3(7) 77.0(8)
Pb1 O3 O1 5_4555 5_5445 125.3(6) 125.0(4) 125.5(6)
Pb1 O3 O1 5_4555 5_5465 124.4(9) 123.2(10) 126.6(7)
Pb1 O3 O2 5_4555 1_4555 59.8(8) 47.6(6) 72.2(10)
Pb1 O3 O2 5_4555 1_4565 59.6(8) 51.0(7) 73.2(10)
Pb1 O3 O2 5_4555 . 118.3(10) 103.3(11) 127.5(9)
Pb1 O3 O2 5_4555 1_5565 113.9(10) 100.3(9) 123.0(11)
Pb1 O3 O3 5_4555 1_4555 45.5(3) 43.8(2) 49.7(4)
Pb1 O3 O3 5_4555 1_5455 134.5(4) 130.9(5) 140.9(5)
Pb1 O3 O3 5_4555 1_5655 45.5(3) 39.1(3) 49.1(4)
Pb1 O3 O3 5_4555 1_6555 133.8(3) 123.8(4) 136.3(2)
Pb1 O3 Pb1 5_5455 5_5555 88.6(6) 80.5(5) 99.3(7)
Pb1 O3 Bi1 5_5455 1_4555 137.9(3) 136.3(4) 139.7(2)
Pb1 O3 Bi1 5_5455 . 110.7(13) 110.7(13) 110.7(13)
Pb1 O3 Bi1 5_5455 1_6565 59.0(4) 56.3(4) 61.6(3)
Pb1 O3 Bi1 5_5455 5_4455 88.0(6) 80.5(6) 91.8(4)
Pb1 O3 Bi1 5_5455 5_4555 162.9(11) 145.7(9) 179.3(5)
Pb1 O3 Bi1 5_5455 5_5455 0.1(5) 0.0(5) 0.8(5)
Pb1 O3 Bi1 5_5455 5_5555 88.5(6) 80.6(5) 98.6(6)
Pb1 O3 O1 5_5455 1_5455 61.3(9) 45.6(9) 74.7(8)
Pb1 O3 O1 5_5455 1_5465 63.2(9) 50.4(10) 78.2(7)
Pb1 O3 O1 5_5455 . 116.9(11) 107.1(11) 126.4(13)
Pb1 O3 O1 5_5455 1_5565 118.7(11) 101.6(9) 137.5(9)
Pb1 O3 O1 5_5455 5_4445 124.6(9) 123.2(10) 127.3(7)
Pb1 O3 O1 5_5455 5_4465 125.4(6) 125.3(8) 125.5(6)
Pb1 O3 O1 5_5455 5_5445 76.6(7) 76.0(7) 77.1(8)
Pb1 O3 O1 5_5455 5_5465 80.2(7) 73.9(8) 85.5(7)
Pb1 O3 O2 5_5455 1_4555 114.1(10) 101.6(9) 122.9(11)
Pb1 O3 O2 5_5455 1_4565 118.1(10) 102.2(10) 127.5(9)
Pb1 O3 O2 5_5455 . 59.4(8) 51.0(7) 73.2(10)
Pb1 O3 O2 5_5455 1_5565 59.7(8) 47.0(6) 72.3(10)
Pb1 O3 O3 5_5455 1_4555 134.0(3) 125.4(4) 136.3(2)
Pb1 O3 O3 5_5455 1_5455 45.7(3) 40.4(3) 49.8(3)
Pb1 O3 O3 5_5455 1_5655 134.3(4) 130.2(4) 139.6(5)
Pb1 O3 O3 5_5455 1_6555 45.3(3) 43.7(4) 48.8(4)
Pb1 O3 Bi1 5_5555 1_4555 137.9(3) 136.3(4) 139.7(2)
Pb1 O3 Bi1 5_5555 . 110.7(13) 110.7(13) 110.7(13)
Pb1 O3 Bi1 5_5555 1_6565 59.0(4) 56.3(4) 61.6(3)
Pb1 O3 Bi1 5_5555 5_4455 162.9(11) 145.7(9) 179.3(5)
Pb1 O3 Bi1 5_5555 5_4555 88.0(6) 80.5(6) 91.8(4)
Pb1 O3 Bi1 5_5555 5_5455 88.5(6) 80.6(5) 98.6(6)
Pb1 O3 Bi1 5_5555 5_5555 0.1(5) 0.0(5) 0.8(5)
Pb1 O3 O1 5_5555 1_5455 116.9(11) 107.1(11) 126.4(13)
Pb1 O3 O1 5_5555 1_5465 118.7(11) 101.6(9) 137.5(9)
Pb1 O3 O1 5_5555 . 61.3(9) 45.6(9) 74.7(8)
Pb1 O3 O1 5_5555 1_5565 63.2(9) 50.4(10) 78.2(7)
Pb1 O3 O1 5_5555 5_4445 124.6(9) 123.2(10) 127.3(7)
Pb1 O3 O1 5_5555 5_4465 125.4(6) 125.3(8) 125.5(6)
Pb1 O3 O1 5_5555 5_5445 76.6(7) 76.0(7) 77.1(8)
Pb1 O3 O1 5_5555 5_5465 80.2(7) 73.9(8) 85.5(7)
Pb1 O3 O2 5_5555 1_4555 114.1(10) 101.6(9) 122.9(11)
Pb1 O3 O2 5_5555 1_4565 118.1(10) 102.2(10) 127.5(9)
Pb1 O3 O2 5_5555 . 59.4(8) 51.0(7) 73.2(10)
Pb1 O3 O2 5_5555 1_5565 59.7(8) 47.0(6) 72.3(10)
Pb1 O3 O3 5_5555 1_4555 134.0(3) 125.4(4) 136.3(2)
Pb1 O3 O3 5_5555 1_5455 134.3(4) 130.2(4) 139.6(5)
Pb1 O3 O3 5_5555 1_5655 45.7(3) 40.4(3) 49.8(3)
Pb1 O3 O3 5_5555 1_6555 45.3(3) 43.7(4) 48.8(4)
Bi1 O3 Bi1 1_4555 . 65.6(17) 65.6(17) 65.6(17)
Bi1 O3 Bi1 1_4555 5_4455 59.4(6) 56.0(6) 62.7(6)
Bi1 O3 Bi1 1_4555 5_4555 59.4(6) 56.0(6) 62.7(6)
Bi1 O3 Bi1 1_4555 5_5455 137.8(4) 136.2(5) 139.5(4)
Bi1 O3 Bi1 1_4555 5_5555 137.8(4) 136.2(5) 139.5(4)
Bi1 O3 O1 1_4555 1_5455 79.2(10) 76.9(10) 82.7(9)
Bi1 O3 O1 1_4555 1_5465 103.1(10) 101.6(10) 104.2(10)
Bi1 O3 O1 1_4555 . 79.2(10) 76.9(10) 82.7(9)
Bi1 O3 O1 1_4555 1_5565 103.1(10) 101.6(10) 104.2(10)
Bi1 O3 O1 1_4555 5_4445 39.6(9) 38.8(8) 40.6(9)
Bi1 O3 O1 1_4555 5_5445 109.4(10) 107.7(11) 111.7(9)
Bi1 O3 O2 1_4555 1_4565 68.2(12) 65.3(12) 70.7(13)
Bi1 O3 O2 1_4555 . 113.0(14) 113.0(14) 113.0(14)
Bi1 O3 O2 1_4555 1_5565 151.6(14) 150.1(13) 152.2(15)
Bi1 O3 O3 1_4555 1_4555 14.6(6) 14.6(6) 14.6(6)
Bi1 O3 O3 1_4555 1_5455 90.0(3) 90.0(3) 90.0(3)
Bi1 O3 O3 1_4555 1_5655 90.0(3) 90.0(3) 90.0(3)
Bi1 O3 O3 1_4555 1_6555 163.2(9) 162.7(10) 164.5(8)
Bi1 O3 Bi1 . 5_4455 102.6(8) 102.6(8) 102.6(8)
Bi1 O3 Bi1 . 5_4555 102.6(8) 102.6(8) 102.6(8)
Bi1 O3 Bi1 . 5_5455 111.0(8) 111.0(8) 111.0(8)
Bi1 O3 Bi1 . 5_5555 111.0(8) 111.0(8) 111.0(8)
Bi1 O3 O1 . 1_5455 40.5(5) 40.5(5) 40.5(5)
Bi1 O3 O1 . 1_5465 139.2(4) 139.2(4) 139.2(4)
Bi1 O3 O1 . . 40.5(5) 40.5(5) 40.5(5)
Bi1 O3 O1 . 1_5565 139.2(4) 139.2(4) 139.2(4)
Bi1 O3 O1 . 5_4445 25.0(10) 25.0(10) 25.0(10)
Bi1 O3 O1 . 5_5445 46.1(10) 46.1(10) 46.1(10)
Bi1 O3 O2 . 1_4565 136.3(14) 136.3(14) 136.3(14)
Bi1 O3 O2 . 1_5565 144.3(15) 144.3(15) 144.3(15)
Bi1 O3 O3 . 1_5455 90.0(7) 90.0(7) 90.0(7)
Bi1 O3 O3 . 1_5655 90.0(7) 90.0(7) 90.0(7)
Bi1 O3 O3 . 1_6555 98.9(10) 98.9(10) 98.9(10)
Bi1 O3 Bi1 1_6565 5_4455 137.6(4) 136.3(5) 138.9(4)
Bi1 O3 Bi1 1_6565 5_4555 137.6(4) 136.3(5) 138.9(4)
Bi1 O3 Bi1 1_6565 5_5455 58.9(6) 56.2(6) 61.5(6)
Bi1 O3 Bi1 1_6565 5_5555 58.9(6) 56.2(6) 61.5(6)
Bi1 O3 O1 1_6565 1_5455 102.9(10) 101.7(10) 104.0(10)
Bi1 O3 O1 1_6565 1_5465 78.7(10) 77.0(10) 81.1(9)
Bi1 O3 O1 1_6565 . 102.9(10) 101.7(10) 104.0(10)
Bi1 O3 O1 1_6565 1_5565 78.7(10) 77.0(10) 81.1(9)
Bi1 O3 O1 1_6565 5_4465 109.0(10) 107.8(11) 110.5(9)
Bi1 O3 O1 1_6565 5_5465 39.5(8) 38.9(8) 40.2(9)
Bi1 O3 O2 1_6565 1_4555 151.8(14) 151.0(13) 152.2(15)
Bi1 O3 O2 1_6565 1_4565 112.9(14) 112.9(14) 112.9(14)
Bi1 O3 O2 1_6565 . 67.9(12) 65.5(12) 70.1(12)
Bi1 O3 O3 1_6565 1_4555 163.0(9) 162.7(10) 163.7(8)
Bi1 O3 O3 1_6565 1_5455 90.0(3) 90.0(3) 90.0(3)
Bi1 O3 O3 1_6565 1_5655 90.0(3) 90.0(3) 90.0(3)
Bi1 O3 Bi1 5_4455 5_4555 89.0(6) 82.0(5) 100.2(7)
Bi1 O3 Bi1 5_4455 5_5455 88.0(6) 80.3(5) 91.8(4)
Bi1 O3 Bi1 5_4455 5_5555 162.9(11) 145.5(8) 179.3(6)
Bi1 O3 O1 5_4455 1_5455 63.6(9) 50.4(10) 79.5(7)
Bi1 O3 O1 5_4455 1_5465 60.9(9) 44.9(8) 74.8(8)
Bi1 O3 O1 5_4455 . 119.4(11) 102.9(9) 139.7(9)
Bi1 O3 O1 5_4455 1_5565 116.8(11) 106.6(10) 126.4(13)
Bi1 O3 O1 5_4455 5_4445 80.7(7) 73.6(8) 86.8(6)
Bi1 O3 O1 5_4455 5_4465 76.9(7) 76.6(7) 77.2(8)
Bi1 O3 O1 5_4455 5_5445 126.0(6) 125.7(8) 126.1(6)
Bi1 O3 O1 5_4455 5_5465 124.4(9) 123.2(10) 126.7(7)
Bi1 O3 O2 5_4455 1_4555 59.8(8) 47.5(6) 72.2(10)
Bi1 O3 O2 5_4455 1_4565 59.5(8) 50.9(7) 73.3(10)
Bi1 O3 O2 5_4455 . 118.3(10) 103.0(11) 127.8(9)
Bi1 O3 O2 5_4455 1_5565 113.9(10) 100.0(9) 123.0(11)
Bi1 O3 O3 5_4455 1_4555 45.5(3) 43.8(2) 49.5(4)
Bi1 O3 O3 5_4455 1_5455 45.5(3) 39.9(3) 49.0(4)
Bi1 O3 O3 5_4455 1_5655 134.5(4) 131.0(5) 140.1(5)
Bi1 O3 O3 5_4455 1_6555 133.8(3) 124.2(4) 136.3(2)
Bi1 O3 Bi1 5_4555 5_5455 162.9(11) 145.5(8) 179.3(6)
Bi1 O3 Bi1 5_4555 5_5555 88.0(6) 80.3(5) 91.8(4)
Bi1 O3 O1 5_4555 1_5455 119.4(11) 102.9(9) 139.7(9)
Bi1 O3 O1 5_4555 1_5465 116.8(11) 106.6(10) 126.4(13)
Bi1 O3 O1 5_4555 . 63.6(9) 50.4(10) 79.5(7)
Bi1 O3 O1 5_4555 1_5565 60.9(9) 44.9(8) 74.8(8)
Bi1 O3 O1 5_4555 5_4445 80.7(7) 73.6(8) 86.8(6)
Bi1 O3 O1 5_4555 5_4465 76.9(7) 76.6(7) 77.2(8)
Bi1 O3 O1 5_4555 5_5445 126.0(6) 125.7(8) 126.1(6)
Bi1 O3 O1 5_4555 5_5465 124.4(9) 123.2(10) 126.7(7)
Bi1 O3 O2 5_4555 1_4555 59.8(8) 47.5(6) 72.2(10)
Bi1 O3 O2 5_4555 1_4565 59.5(8) 50.9(7) 73.3(10)
Bi1 O3 O2 5_4555 . 118.3(10) 103.0(11) 127.8(9)
Bi1 O3 O2 5_4555 1_5565 113.9(10) 100.0(9) 123.0(11)
Bi1 O3 O3 5_4555 1_4555 45.5(3) 43.8(2) 49.5(4)
Bi1 O3 O3 5_4555 1_5455 134.5(4) 131.0(5) 140.1(5)
Bi1 O3 O3 5_4555 1_5655 45.5(3) 39.9(3) 49.0(4)
Bi1 O3 O3 5_4555 1_6555 133.8(3) 124.2(4) 136.3(2)
Bi1 O3 Bi1 5_5455 5_5555 88.5(5) 80.7(5) 98.0(6)
Bi1 O3 O1 5_5455 1_5455 61.3(9) 45.4(9) 74.8(8)
Bi1 O3 O1 5_5455 1_5465 63.2(9) 50.0(10) 79.0(7)
Bi1 O3 O1 5_5455 . 116.9(11) 106.7(10) 126.4(13)
Bi1 O3 O1 5_5455 1_5565 118.7(11) 101.5(9) 137.8(9)
Bi1 O3 O1 5_5455 5_4445 124.7(9) 123.2(10) 127.5(7)
Bi1 O3 O1 5_5455 5_4465 126.0(6) 125.7(8) 126.2(6)
Bi1 O3 O1 5_5455 5_5445 76.8(7) 76.3(7) 77.2(8)
Bi1 O3 O1 5_5455 5_5465 80.3(8) 73.9(8) 85.8(7)
Bi1 O3 O2 5_5455 1_4555 114.1(10) 101.4(9) 122.9(11)
Bi1 O3 O2 5_5455 1_4565 118.1(10) 101.9(10) 127.8(9)
Bi1 O3 O2 5_5455 . 59.3(8) 50.9(7) 73.3(10)
Bi1 O3 O2 5_5455 1_5565 59.7(8) 46.9(6) 72.3(10)
Bi1 O3 O3 5_5455 1_4555 134.1(3) 125.7(4) 136.3(2)
Bi1 O3 O3 5_5455 1_5455 45.8(3) 41.0(3) 49.7(3)
Bi1 O3 O3 5_5455 1_5655 134.2(4) 130.3(4) 139.0(5)
Bi1 O3 O3 5_5455 1_6555 45.3(3) 43.81(18) 48.7(4)
Bi1 O3 O1 5_5555 1_5455 116.9(11) 106.7(10) 126.4(13)
Bi1 O3 O1 5_5555 1_5465 118.7(11) 101.5(9) 137.8(9)
Bi1 O3 O1 5_5555 . 61.3(9) 45.4(9) 74.8(8)
Bi1 O3 O1 5_5555 1_5565 63.2(9) 50.0(10) 79.0(7)
Bi1 O3 O1 5_5555 5_4445 124.7(9) 123.2(10) 127.5(7)
Bi1 O3 O1 5_5555 5_4465 126.0(6) 125.7(8) 126.2(6)
Bi1 O3 O1 5_5555 5_5445 76.8(7) 76.3(7) 77.2(8)
Bi1 O3 O1 5_5555 5_5465 80.3(8) 73.9(8) 85.8(7)
Bi1 O3 O2 5_5555 1_4555 114.1(10) 101.4(9) 122.9(11)
Bi1 O3 O2 5_5555 1_4565 118.1(10) 101.9(10) 127.8(9)
Bi1 O3 O2 5_5555 . 59.3(8) 50.9(7) 73.3(10)
Bi1 O3 O2 5_5555 1_5565 59.7(8) 46.9(6) 72.3(10)
Bi1 O3 O3 5_5555 1_4555 134.1(3) 125.7(4) 136.3(2)
Bi1 O3 O3 5_5555 1_5455 134.2(4) 130.3(4) 139.0(5)
Bi1 O3 O3 5_5555 1_5655 45.8(3) 41.0(3) 49.7(3)
Bi1 O3 O3 5_5555 1_6555 45.3(3) 43.81(18) 48.7(4)
O1 O3 O1 1_5455 1_5465 97.1(4) 95.4(4) 101.0(4)
O1 O3 O1 1_5455 . 82.8(7) 76.0(5) 87.6(10)
O1 O3 O1 1_5455 1_5565 175.7(10) 172.1(10) 179.7(8)
O1 O3 O1 1_5455 5_4445 50.8(7) 49.8(7) 53.0(6)
O1 O3 O1 1_5455 5_4465 126.7(8) 125.8(8) 127.4(8)
O1 O3 O1 1_5455 5_5445 48.6(6) 47.5(5) 49.5(7)
O1 O3 O1 1_5455 5_5465 126.9(7) 123.4(7) 130.2(7)
O1 O3 O2 1_5455 1_4555 56.6(9) 51.7(11) 60.4(11)
O1 O3 O2 1_5455 1_4565 123.8(8) 120.2(10) 133.8(7)
O1 O3 O2 1_5455 . 56.8(9) 53.1(9) 58.8(7)
O1 O3 O2 1_5455 1_5565 123.9(8) 119.8(9) 125.5(10)
O1 O3 O3 1_5455 1_4555 89.1(8) 86.5(10) 91.7(8)
O1 O3 O3 1_5455 1_5455 48.6(7) 46.2(6) 52.0(6)
O1 O3 O3 1_5455 1_5655 131.4(9) 128.0(7) 133.8(11)
O1 O3 O3 1_5455 1_6555 90.5(7) 85.1(6) 92.5(10)
O1 O3 O1 1_5465 . 175.7(10) 172.1(12) 179.7(8)
O1 O3 O1 1_5465 1_5565 82.8(8) 76.3(5) 87.6(10)
O1 O3 O1 1_5465 5_4445 127.2(7) 123.2(6) 130.9(7)
O1 O3 O1 1_5465 5_4465 48.8(6) 48.0(5) 49.4(7)
O1 O3 O1 1_5465 5_5445 126.5(8) 125.3(8) 127.5(8)
O1 O3 O1 1_5465 5_5465 50.6(7) 49.8(7) 52.0(6)
O1 O3 O2 1_5465 1_4555 124.0(8) 120.6(9) 125.5(10)
O1 O3 O2 1_5465 1_4565 56.7(9) 53.0(9) 58.8(7)
O1 O3 O2 1_5465 . 123.5(8) 120.2(10) 132.3(7)
O1 O3 O2 1_5465 1_5565 56.4(9) 51.7(11) 60.4(11)
O1 O3 O3 1_5465 1_4555 90.7(7) 86.1(6) 92.5(10)
O1 O3 O3 1_5465 1_5455 48.6(7) 46.2(6) 51.9(6)
O1 O3 O3 1_5465 1_5655 131.4(9) 128.1(8) 133.8(11)
O1 O3 O3 1_5465 1_6555 89.0(8) 86.5(10) 91.7(8)
O1 O3 O1 . 1_5565 97.1(4) 95.4(4) 101.0(4)
O1 O3 O1 . 5_4445 50.8(7) 49.8(7) 53.0(6)
O1 O3 O1 . 5_4465 126.7(8) 125.8(8) 127.4(8)
O1 O3 O1 . 5_5445 48.6(6) 47.5(5) 49.5(7)
O1 O3 O1 . 5_5465 126.9(7) 123.4(7) 130.2(7)
O1 O3 O2 . 1_4555 56.6(9) 51.7(11) 60.4(11)
O1 O3 O2 . 1_4565 123.8(8) 120.2(10) 133.8(7)
O1 O3 O2 . . 56.8(9) 53.1(9) 58.8(7)
O1 O3 O2 . 1_5565 123.9(8) 119.8(9) 125.5(10)
O1 O3 O3 . 1_4555 89.1(8) 86.5(10) 91.7(8)
O1 O3 O3 . 1_5455 131.4(9) 128.0(7) 133.8(11)
O1 O3 O3 . 1_5655 48.6(7) 46.2(6) 52.0(6)
O1 O3 O3 . 1_6555 90.5(7) 85.1(6) 92.5(10)
O1 O3 O1 1_5565 5_4445 127.2(7) 123.2(6) 130.9(7)
O1 O3 O1 1_5565 5_4465 48.8(6) 48.0(5) 49.4(7)
O1 O3 O1 1_5565 5_5445 126.5(8) 125.3(8) 127.5(8)
O1 O3 O1 1_5565 5_5465 50.6(7) 49.8(7) 52.0(6)
O1 O3 O2 1_5565 1_4555 124.0(8) 120.6(9) 125.5(10)
O1 O3 O2 1_5565 1_4565 56.7(9) 53.0(9) 58.8(7)
O1 O3 O2 1_5565 . 123.5(8) 120.2(10) 132.3(7)
O1 O3 O2 1_5565 1_5565 56.4(9) 51.7(11) 60.4(11)
O1 O3 O3 1_5565 1_4555 90.7(7) 86.1(6) 92.5(10)
O1 O3 O3 1_5565 1_5455 131.4(9) 128.1(8) 133.8(11)
O1 O3 O3 1_5565 1_5655 48.6(7) 46.2(6) 51.9(6)
O1 O3 O3 1_5565 1_6555 89.0(8) 86.5(10) 91.7(8)
O1 O3 O1 5_4445 5_5445 69.7(10) 68.6(11) 71.1(10)
O1 O3 O2 5_4445 1_4565 104.6(13) 96.9(12) 111.3(14)
O1 O3 O2 5_4445 . 75.8(14) 74.1(14) 78.0(15)
O1 O3 O2 5_4445 1_5565 170.0(15) 168.5(14) 173.9(16)
O1 O3 O3 5_4445 1_4555 51.8(7) 49.7(7) 53.4(7)
O1 O3 O3 5_4445 1_5455 90.0(6) 90.0(6) 90.0(6)
O1 O3 O3 5_4445 1_5655 90.0(6) 90.0(6) 90.0(6)
O1 O3 O3 5_4445 1_6555 124.8(10) 123.3(10) 128.5(12)
O1 O3 O1 5_4465 5_5465 69.4(10) 68.7(10) 70.3(10)
O1 O3 O2 5_4465 1_4555 99.2(13) 98.5(13) 100.0(13)
O1 O3 O2 5_4465 . 177.3(14) 174.6(14) 179.5(13)
O1 O3 O3 5_4465 1_4555 54.0(7) 53.2(7) 54.9(7)
O1 O3 O3 5_4465 1_5455 90.0(6) 90.0(6) 90.0(6)
O1 O3 O3 5_4465 1_5655 90.0(6) 90.0(6) 90.0(6)
O1 O3 O2 5_5445 1_4565 177.2(14) 174.4(14) 179.8(13)
O1 O3 O2 5_5445 1_5565 99.1(13) 98.2(13) 100.1(13)
O1 O3 O3 5_5445 1_5455 90.0(6) 90.0(5) 90.0(5)
O1 O3 O3 5_5445 1_5655 90.0(6) 90.0(5) 90.0(5)
O1 O3 O3 5_5445 1_6555 53.8(7) 52.8(7) 55.0(7)
O1 O3 O2 5_5465 1_4555 170.0(15) 168.5(14) 173.6(16)
O1 O3 O2 5_5465 1_4565 75.6(14) 74.1(14) 77.8(15)
O1 O3 O2 5_5465 . 104.1(13) 97.2(12) 110.2(14)
O1 O3 O3 5_5465 1_4555 124.8(10) 123.3(10) 128.2(12)
O1 O3 O3 5_5465 1_5455 90.0(6) 90.0(7) 90.0(7)
O1 O3 O3 5_5465 1_5655 90.0(6) 90.0(7) 90.0(7)
O1 O3 O3 5_5465 1_6555 51.6(7) 49.9(7) 53.0(7)
O2 O3 O2 1_4555 1_4565 95.4(14) 94.8(16) 95.9(12)
O2 O3 O2 1_4555 . 85.1(15) 78.9(16) 89.5(15)
O2 O3 O2 1_4555 1_5565 177.0(15) 174.8(16) 179.8(14)
O2 O3 O3 1_4555 1_4555 47.1(9) 45.1(11) 49.2(12)
O2 O3 O3 1_4555 1_5455 90.0(5) 90.0(5) 90.0(5)
O2 O3 O3 1_4555 1_5655 90.0(5) 90.0(5) 90.0(5)
O2 O3 O3 1_4555 1_6555 132.9(11) 129.3(14) 137.2(14)
O2 O3 O2 1_4565 . 176.3(15) 174.5(17) 179.7(12)
O2 O3 O2 1_4565 1_5565 84.7(15) 78.9(18) 89.5(17)
O2 O3 O3 1_4565 1_4555 48.2(9) 45.7(7) 50.7(12)
O2 O3 O3 1_4565 1_5455 90.0(6) 90.0(5) 90.0(5)
O2 O3 O3 1_4565 1_5655 90.0(6) 90.0(5) 90.0(5)
O2 O3 O3 1_4565 1_6555 131.4(11) 124.8(10) 135.4(11)
O2 O3 O2 . 1_5565 95.4(14) 94.8(12) 95.9(16)
O2 O3 O3 . 1_4555 131.6(11) 126.2(11) 135.4(11)
O2 O3 O3 . 1_5455 90.0(6) 90.0(5) 90.0(5)
O2 O3 O3 . 1_5655 90.0(6) 90.0(5) 90.0(5)
O2 O3 O3 . 1_6555 48.0(9) 45.7(7) 50.4(11)
O2 O3 O3 1_5565 1_4555 132.9(11) 129.3(14) 137.3(14)
O2 O3 O3 1_5565 1_5455 90.0(5) 90.0(5) 90.0(5)
O2 O3 O3 1_5565 1_5655 90.0(5) 90.0(5) 90.0(5)
O2 O3 O3 1_5565 1_6555 47.1(9) 45.1(11) 49.2(12)
O3 O3 O3 1_4555 1_5455 90.00(15) 90.00(14) 90.00(14)
O3 O3 O3 1_4555 1_5655 90.00(15) 90.00(14) 90.00(14)
O3 O3 O3 1_4555 1_6555 178.8(10) 177.6(11) 180.0(5)
O3 O3 O3 1_5455 1_5655 180.0(5) 180.0(5) 180.0(5)
O3 O3 O3 1_5455 1_6555 90.00(7) 90.000(16) 90.000(16)
O3 O3 O3 1_5655 1_6555 90.00(7) 90.000(16) 90.000(16)

loop_
_geom_bond_atom_site_label_1
_geom_bond_atom_site_label_2
_geom_bond_site_ssg_symmetry_2
_geom_bond_distance_av
_geom_bond_distance_min
_geom_bond_distance_max
Fe1 Fe1 1_4555 3.922(12) 3.789(17) 3.996(17)
Fe1 Fe1 1_5455 3.9195 3.9195 3.9195
Fe1 Fe1 1_5545 4.187(11) 3.953(13) 4.671(13)
Fe1 Fe1 1_5565 4.187(11) 3.953(13) 4.671(13)
Fe1 Fe1 1_5655 3.9195 3.9195 3.9195
Fe1 Fe1 1_6555 3.922(12) 3.789(17) 3.996(17)
Fe1 Fe1 5_4445 3.103(8) 3.084(9) 3.116(9)
Fe1 Fe1 5_4455 3.067(6) 3.055(6) 3.079(6)
Fe1 Fe1 5_4545 3.103(8) 3.084(9) 3.116(9)
Fe1 Fe1 5_4555 3.067(6) 3.055(6) 3.079(6)
Fe1 Fe1 5_5445 3.067(6) 3.055(6) 3.079(6)
Fe1 Fe1 5_5455 3.103(8) 3.084(9) 3.116(9)
Fe1 Fe1 5_5545 3.067(6) 3.055(6) 3.079(6)
Fe1 Fe1 5_5555 3.103(8) 3.084(9) 3.116(9)
Fe1 Pb1 1_5545 3.964(17) 3.82(2) 4.03(2)
Fe1 Pb1 1_5565 3.964(17) 3.82(2) 4.03(2)
Fe1 Pb1 5_4445 3.446(14) 3.30(2) 3.83(2)
Fe1 Pb1 5_4455 3.507(14) 3.33(2) 3.68(2)
Fe1 Pb1 5_4545 3.446(14) 3.30(2) 3.83(2)
Fe1 Pb1 5_4555 3.507(14) 3.33(2) 3.68(2)
Fe1 Pb1 5_5445 3.507(14) 3.33(2) 3.68(2)
Fe1 Pb1 5_5455 3.446(14) 3.30(2) 3.83(2)
Fe1 Pb1 5_5545 3.507(14) 3.33(2) 3.68(2)
Fe1 Pb1 5_5555 3.446(14) 3.30(2) 3.83(2)
Fe1 Bi1 1_5545 3.981(17) 3.82(2) 4.05(2)
Fe1 Bi1 . 0.816(9) 0.816(9) 0.816(9)
Fe1 Bi1 1_5565 3.981(17) 3.82(2) 4.05(2)
Fe1 Bi1 5_4445 3.443(14) 3.30(2) 3.84(2)
Fe1 Bi1 5_4455 3.511(14) 3.33(2) 3.69(2)
Fe1 Bi1 5_4545 3.443(14) 3.30(2) 3.84(2)
Fe1 Bi1 5_4555 3.511(14) 3.33(2) 3.69(2)
Fe1 Bi1 5_5445 3.511(14) 3.33(2) 3.69(2)
Fe1 Bi1 5_5455 3.443(14) 3.30(2) 3.84(2)
Fe1 Bi1 5_5545 3.511(14) 3.33(2) 3.69(2)
Fe1 Bi1 5_5555 3.443(14) 3.30(2) 3.84(2)
Fe1 O1 1_5455 2.014(4) 1.960(7) 2.071(7)
Fe1 O1 . 2.014(4) 1.960(7) 2.071(7)
Fe1 O1 5_4445 2.09(2) 2.02(3) 2.22(3)
Fe1 O1 5_4455 1.980(16) 1.890(19) 2.039(19)
Fe1 O1 5_5445 1.980(16) 1.890(19) 2.039(19)
Fe1 O1 5_5455 2.09(2) 2.02(3) 2.22(3)
Fe1 O2 1_4555 2.01(4) 1.98(7) 2.02(7)
Fe1 O2 . 2.01(4) 1.98(7) 2.02(7)
Fe1 O3 1_5545 2.09(2) 1.83(4) 2.79(4)
Fe1 O3 . 2.09(2) 1.83(4) 2.79(4)
Pb1 Pb1 1_4555 3.90(2) 3.63(3) 4.05(3)
Pb1 Pb1 1_5455 3.9195 3.9195 3.9195
Pb1 Pb1 1_5545 4.03(2) 3.77(3) 4.54(3)
Pb1 Pb1 1_5565 4.03(2) 3.77(3) 4.54(3)
Pb1 Pb1 1_5655 3.9195 3.9195 3.9195
Pb1 Pb1 1_6555 3.90(2) 3.63(3) 4.05(3)
Pb1 Pb1 5_4445 3.572(15) 3.570(16) 3.573(16)
Pb1 Pb1 5_4545 3.572(15) 3.570(16) 3.573(16)
Pb1 Pb1 5_5455 3.572(15) 3.570(16) 3.573(16)
Pb1 Pb1 5_5555 3.572(15) 3.570(16) 3.573(16)
Pb1 Bi1 1_4555 3.90(2) 3.62(3) 4.05(3)
Pb1 Bi1 1_5455 3.91954(5) 3.91951(14) 3.91973(14)
Pb1 Bi1 1_5545 4.04(2) 3.78(3) 4.59(3)
Pb1 Bi1 . 0.01(2) 0.00(4) 0.04(4)
Pb1 Bi1 1_5565 4.04(2) 3.78(3) 4.59(3)
Pb1 Bi1 1_5655 3.91954(5) 3.91951(14) 3.91973(14)
Pb1 Bi1 1_6555 3.90(2) 3.62(3) 4.05(3)
Pb1 Bi1 5_4445 3.572(15) 3.570(16) 3.573(16)
Pb1 Bi1 5_4545 3.572(15) 3.570(16) 3.573(16)
Pb1 Bi1 5_5455 3.572(15) 3.570(16) 3.573(16)
Pb1 Bi1 5_5555 3.572(15) 3.570(16) 3.573(16)
Pb1 O1 1_5445 3.881(19) 3.74(2) 3.94(2)
Pb1 O1 1_5465 3.881(19) 3.74(2) 3.94(2)
Pb1 O1 1_5545 3.881(19) 3.74(2) 3.94(2)
Pb1 O1 1_5565 3.881(19) 3.74(2) 3.94(2)
Pb1 O1 5_4445 2.94(3) 2.19(4) 3.74(4)
Pb1 O1 5_4455 2.99(3) 2.53(5) 3.65(5)
Pb1 O1 5_5445 2.99(3) 2.53(5) 3.65(5)
Pb1 O1 5_5455 2.94(3) 2.19(4) 3.74(4)
Pb1 O2 5_4445 2.837(10) 2.43(2) 3.50(2)
Pb1 O2 5_4455 2.837(10) 2.43(2) 3.50(2)
Pb1 O2 5_4545 2.837(10) 2.43(2) 3.50(2)
Pb1 O2 5_4555 2.837(10) 2.43(2) 3.50(2)
Pb1 O3 1_4545 4.076(17) 3.93(2) 4.22(2)
Pb1 O3 1_6555 4.076(17) 3.93(2) 4.22(2)
Pb1 O3 5_4445 2.804(13) 2.58(2) 2.99(2)
Pb1 O3 5_4545 2.804(13) 2.58(2) 2.99(2)
Pb1 O3 5_5445 2.804(13) 2.58(2) 2.99(2)
Pb1 O3 5_5545 2.804(13) 2.58(2) 2.99(2)
Bi1 Bi1 1_4555 3.89(2) 3.61(3) 4.05(3)
Bi1 Bi1 1_5455 3.9195 3.9195 3.9195
Bi1 Bi1 1_5545 4.05(2) 3.78(3) 4.59(3)
Bi1 Bi1 1_5565 4.05(2) 3.78(3) 4.59(3)
Bi1 Bi1 1_5655 3.9195 3.9195 3.9195
Bi1 Bi1 1_6555 3.89(2) 3.61(3) 4.05(3)
Bi1 Bi1 5_4445 3.571(15) 3.569(16) 3.573(16)
Bi1 Bi1 5_4455 2.990(9) 2.990(9) 2.990(9)
Bi1 Bi1 5_4545 3.571(15) 3.569(16) 3.573(16)
Bi1 Bi1 5_4555 2.990(9) 2.990(9) 2.990(9)
Bi1 Bi1 5_5445 2.990(9) 2.990(9) 2.990(9)
Bi1 Bi1 5_5455 3.571(15) 3.569(16) 3.573(16)
Bi1 Bi1 5_5545 2.990(9) 2.990(9) 2.990(9)
Bi1 Bi1 5_5555 3.571(15) 3.569(16) 3.573(16)
Bi1 O1 1_5445 3.896(19) 3.74(2) 3.96(2)
Bi1 O1 1_5455 2.456(9) 2.456(9) 2.456(9)
Bi1 O1 1_5465 3.896(19) 3.74(2) 3.96(2)
Bi1 O1 1_5545 3.896(19) 3.74(2) 3.96(2)
Bi1 O1 . 2.456(9) 2.456(9) 2.456(9)
Bi1 O1 1_5565 3.896(19) 3.74(2) 3.96(2)
Bi1 O1 5_4445 2.92(3) 2.17(4) 3.74(4)
Bi1 O1 5_4455 2.98(3) 2.53(5) 3.70(5)
Bi1 O1 5_5445 2.98(3) 2.53(5) 3.70(5)
Bi1 O1 5_5455 2.92(3) 2.17(4) 3.74(4)
Bi1 O2 1_4565 3.84(2) 3.84(2) 3.84(2)
Bi1 O2 1_5545 3.84(2) 3.84(2) 3.84(2)
Bi1 O2 5_4445 2.834(10) 2.43(2) 3.50(2)
Bi1 O2 5_4455 2.834(10) 2.43(2) 3.50(2)
Bi1 O2 5_4545 2.834(10) 2.43(2) 3.50(2)
Bi1 O2 5_4555 2.834(10) 2.43(2) 3.50(2)
Bi1 O3 1_4545 4.101(17) 3.93(2) 4.28(2)
Bi1 O3 1_5545 1.093(17) 1.093(17) 1.093(17)
Bi1 O3 . 1.093(17) 1.093(17) 1.093(17)
Bi1 O3 1_6555 4.101(17) 3.93(2) 4.28(2)
Bi1 O3 5_4445 2.807(13) 2.60(2) 2.98(2)
Bi1 O3 5_4545 2.807(13) 2.60(2) 2.98(2)
Bi1 O3 5_5445 2.807(13) 2.60(2) 2.98(2)
Bi1 O3 5_5545 2.807(13) 2.60(2) 2.98(2)
O1 O1 1_4555 3.90(4) 3.61(6) 4.06(6)
O1 O1 1_5455 3.9195 3.9195 3.9195
O1 O1 1_5655 3.9195 3.9195 3.9195
O1 O1 1_6555 3.90(4) 3.61(6) 4.06(6)
O1 O1 5_4445 2.75(2) 2.71(3) 2.81(3)
O1 O1 5_4455 2.635(15) 2.624(16) 2.646(16)
O1 O1 5_4545 2.75(2) 2.71(3) 2.81(3)
O1 O1 5_4555 2.635(15) 2.624(16) 2.646(16)
O1 O1 5_5445 2.635(15) 2.624(16) 2.646(16)
O1 O1 5_5455 2.75(2) 2.71(3) 2.81(3)
O1 O1 5_5545 2.635(15) 2.624(16) 2.646(16)
O1 O1 5_5555 2.75(2) 2.71(3) 2.81(3)
O1 O2 1_4555 2.79(4) 2.69(6) 2.86(6)
O1 O2 1_4655 2.79(4) 2.69(6) 2.86(6)
O1 O2 . 2.79(4) 2.69(6) 2.86(6)
O1 O2 1_5655 2.79(4) 2.69(6) 2.86(6)
O1 O2 5_3545 3.92(6) 3.82(7) 4.04(7)
O1 O2 5_5555 3.92(6) 3.82(7) 4.04(7)
O1 O3 1_5545 2.97(2) 2.83(3) 3.18(3)
O1 O3 . 2.97(2) 2.83(3) 3.18(3)
O1 O3 1_5645 2.97(2) 2.83(3) 3.18(3)
O1 O3 1_5655 2.97(2) 2.83(3) 3.18(3)
O1 O3 5_4535 3.27(3) 3.11(3) 3.36(3)
O1 O3 5_4555 3.23(2) 3.12(3) 3.32(3)
O1 O3 5_5535 3.23(2) 3.12(3) 3.32(3)
O1 O3 5_5555 3.27(3) 3.11(3) 3.36(3)
O2 O2 1_4555 3.96(6) 3.89(10) 3.99(10)
O2 O2 1_5455 3.9195 3.9195 3.9195
O2 O2 1_5655 3.9195 3.9195 3.9195
O2 O2 1_6555 3.96(6) 3.89(10) 3.99(10)
O2 O3 1_5545 2.96(3) 2.84(5) 3.10(5)
O2 O3 . 2.91(4) 2.81(6) 3.04(6)
O2 O3 1_6545 2.92(4) 2.81(6) 3.04(6)
O2 O3 1_6555 2.96(3) 2.84(5) 3.10(5)
O3 O3 1_4555 3.966(5) 3.964(12) 3.973(12)
O3 O3 1_5455 3.9195 3.9195 3.9195
O3 O3 1_5655 3.9195 3.9195 3.9195
O3 O3 1_6555 3.966(5) 3.964(12) 3.973(12)

loop_
_jana_atom_site_displace_legendre_atom_site_label
_jana_atom_site_displace_legendre_axis
_jana_atom_site_displace_legendre_param_order
_jana_atom_site_displace_legendre_param_coeff
Fe1 x 1 0.0275(13)
Fe1 y 1 0
Fe1 z 1 0.0416(10)
Fe1 x 2 0
Fe1 y 2 0
Fe1 z 2 0
Fe1 x 3 -0.046(3)
Fe1 y 3 0
Fe1 z 3 0.097(2)
Fe1 x 4 0
Fe1 y 4 0
Fe1 z 4 0
Pb1 x 1 0.010(2)
Pb1 y 1 0
Pb1 z 1 -0.0570(19)
Pb1 x 2 0
Pb1 y 2 0
Pb1 z 2 0
Pb1 x 3 -0.091(6)
Pb1 y 3 0
Pb1 z 3 0.104(5)
Pb1 x 4 0
Pb1 y 4 0
Pb1 z 4 0
Bi1 x 1 0.010(2)
Bi1 y 1 0
Bi1 z 1 -0.0570(19)
Bi1 x 2 0
Bi1 y 2 0
Bi1 z 2 0
Bi1 x 3 -0.091(6)
Bi1 y 3 0
Bi1 z 3 0.104(5)
Bi1 x 4 0
Bi1 y 4 0
Bi1 z 4 0
O1 x 1 0.037(4)
O1 y 1 0
O1 z 1 0.235(3)
O1 x 2 0
O1 y 2 0
O1 z 2 0
O1 x 3 -0.101(9)
O1 y 3 0
O1 z 3 0.060(5)
O1 x 4 0
O1 y 4 0
O1 z 4 0
O2 x 1 0.044(5)
O2 y 1 0
O2 z 1 0.142(2)
O2 x 2 0
O2 y 2 0
O2 z 2 0
O2 x 3 -0.021(16)
O2 y 3 0
O2 z 3 0
O2 x 4 0
O2 y 4 0
O2 z 4 0
O3 x 1 0.049(2)
O3 y 1 0
O3 z 1 0.129(2)
O3 x 2 0
O3 y 2 0
O3 z 2 0
O3 x 3 0
O3 y 3 0
O3 z 3 0.066(8)
O3 x 4 0
O3 y 4 0
O3 z 4 0
